data_7121373
loop_
_publ_author_name
'Arrowsmith, Merle'
'Mattock, James D.'
'B\"ohnke, Julian'
'Krummenacher, Ivo'
'Vargas, Alfredo'
'Braunschweig, Holger'

_publ_section_title
;
 Direct access to a cAAC-supported dihydrodiborene and its dianion.
;
_journal_issue 37
_journal_name_full 'Chemical communications (Cambridge, England)'
_journal_page_first 4669
_journal_page_last 4672
_journal_paper_doi 10.1039/c8cc01580e
_journal_volume 54
_journal_year 2018
_chemical_formula_moiety 'C40 H56 B Cl K N O6, 4 (C7 H8)'
_chemical_formula_sum 'C68 H88 B Cl K N O6'
_chemical_formula_weight 1100.74
_chemical_properties_physical Air-sensitive,Moisture-sensitive,Heat-sensitive
_space_group_crystal_system triclinic
_space_group_IT_number 2
_space_group_name_Hall '-P 1'
_space_group_name_H-M_alt 'P -1'
_symmetry_space_group_name_Hall '-P 1'
_symmetry_space_group_name_H-M 'P -1'
_atom_sites_solution_hydrogens mixed
_audit_creation_method SHELXL-2014/7
_audit_update_record
;
2018-02-21 deposited with the CCDC.
2018-03-09 downloaded from the CCDC.
;
_cell_angle_alpha 98.287(2)
_cell_angle_beta 92.396(2)
_cell_angle_gamma 109.232(2)
_cell_formula_units_Z 2
_cell_length_a 13.1241(8)
_cell_length_b 14.4945(8)
_cell_length_c 17.6107(10)
_cell_measurement_reflns_used 9943
_cell_measurement_temperature 100(2)
_cell_measurement_theta_max 27.17
_cell_measurement_theta_min 2.22
_cell_volume 3115.7(3)
_computing_cell_refinement 'Saint+ ver. 7.68A (Bruker AXS)'
_computing_data_collection 'APEX2 ver. 2014.9 (Bruker AXS)'
_computing_data_reduction 'Saint+ ver. 7.68A (Bruker AXS)'
_computing_molecular_graphics 'ShelXLe (Huebschle et all, 2011)'
_computing_publication_material 'SHELXL-2014/6 (Sheldrick, 2014) '
_computing_structure_refinement 'SHELXL-2014/7 (Sheldrick, 2014)'
_computing_structure_solution 'SHELXT 2014/4 (Sheldrick, 2014)'
_diffrn_ambient_temperature 100(2)
_diffrn_detector_area_resol_mean 3888
_diffrn_measured_fraction_theta_full 0.977
_diffrn_measured_fraction_theta_max 0.974
_diffrn_measurement_device_type 'Bruker Apex III (CCD)'
_diffrn_measurement_method '\f and \w scans'
_diffrn_radiation_type MoK\a
_diffrn_radiation_wavelength 0.71073
_diffrn_reflns_av_R_equivalents 0.0761
_diffrn_reflns_av_unetI/netI 0.0995
_diffrn_reflns_Laue_measured_fraction_full 0.977
_diffrn_reflns_Laue_measured_fraction_max 0.974
_diffrn_reflns_limit_h_max 16
_diffrn_reflns_limit_h_min -16
_diffrn_reflns_limit_k_max 18
_diffrn_reflns_limit_k_min -16
_diffrn_reflns_limit_l_max 21
_diffrn_reflns_limit_l_min -21
_diffrn_reflns_number 43512
_diffrn_reflns_point_group_measured_fraction_full 0.977
_diffrn_reflns_point_group_measured_fraction_max 0.974
_diffrn_reflns_theta_full 26.000
_diffrn_reflns_theta_max 26.372
_diffrn_reflns_theta_min 1.509
_diffrn_source 'rotating-anode X-ray tube or sealed X-ray tube'
_exptl_absorpt_coefficient_mu 0.179
_exptl_absorpt_correction_T_max 0.7455
_exptl_absorpt_correction_T_min 0.6197
_exptl_absorpt_correction_type multi-scan
_exptl_absorpt_process_details 'Sadabs 2014/4 (Bruker 2014)'
_exptl_crystal_colour yellow
_exptl_crystal_density_diffrn 1.173
_exptl_crystal_description block
_exptl_crystal_F_000 1184
_exptl_crystal_size_max 0.239
_exptl_crystal_size_mid 0.186
_exptl_crystal_size_min 0.112
_refine_diff_density_max 0.562
_refine_diff_density_min -0.628
_refine_diff_density_rms 0.073
_refine_ls_extinction_coef 0.0076(14)
_refine_ls_extinction_expression Fc^*^=kFc[1+0.001xFc^2^\l^3^/sin(2\q)]^-1/4^
_refine_ls_extinction_method 'SHELXL-2014/7 (Sheldrick 2014'
_refine_ls_goodness_of_fit_ref 1.044
_refine_ls_hydrogen_treatment mixed
_refine_ls_matrix_type full
_refine_ls_number_parameters 1318
_refine_ls_number_reflns 12401
_refine_ls_number_restraints 2432
_refine_ls_restrained_S_all 0.963
_refine_ls_R_factor_all 0.1828
_refine_ls_R_factor_gt 0.0881
_refine_ls_shift/su_max 0.001
_refine_ls_shift/su_mean 0.000
_refine_ls_structure_factor_coef Fsqd
_refine_ls_weighting_details 'w=1/[\s^2^(Fo^2^)+(0.1253P)^2^+5.3985P] where P=(Fo^2^+2Fc^2^)/3'
_refine_ls_weighting_scheme calc
_refine_ls_wR_factor_gt 0.2217
_refine_ls_wR_factor_ref 0.2912
_reflns_Friedel_coverage 0.000
_reflns_number_gt 6275
_reflns_number_total 12401
_reflns_threshold_expression 'I > 2\s(I)'
_cod_data_source_file c8cc01580e2.cif
_cod_data_source_block final_a
_cod_depositor_comments 'Adding full bibliography for 7121372--7121375.cif.'
_cod_database_code 7121373
_shelx_shelxl_version_number 2014/7
_shelx_space_group_comment
;
The symmetry employed for this shelxl refinement is uniquely defined
by the following loop, which should always be used as a source of
symmetry information in preference to the above space-group names.
They are only intended as comments.
;
_shelx_estimated_absorpt_t_min 0.959
_shelx_estimated_absorpt_t_max 0.980
_exptl_absorpt_special_details
;The crystal was immersed in a film of perfluoropolyether oil, 
mounted on a a glass fiber and transferred to stream of cold nitrogen.
;

loop_
_space_group_symop_operation_xyz
'x, y, z'
'-x, -y, -z'

loop_
_atom_site_label
_atom_site_type_symbol
_atom_site_fract_x
_atom_site_fract_y
_atom_site_fract_z
_atom_site_U_iso_or_equiv
_atom_site_adp_type
_atom_site_occupancy
_atom_site_site_symmetry_order
_atom_site_calc_flag
_atom_site_refinement_flags_posn
_atom_site_refinement_flags_adp
_atom_site_refinement_flags_occupancy
_atom_site_disorder_assembly
_atom_site_disorder_group
Cl1_1 Cl 0.37106(12) 0.16870(9) 0.44144(8) 0.0394(5) Uani 0.804(3) 1 d . U P A 1
B1_1 B 0.3366(7) 0.0738(5) 0.3498(4) 0.0369(16) Uani 0.804(3) 1 d D U P A 1
H1_1 H 0.411(5) 0.075(5) 0.312(4) 0.044 Uiso 0.804(3) 1 d D U P A 1
C1_1 C 0.2264(8) 0.0137(10) 0.3251(6) 0.0341(17) Uani 0.804(3) 1 d D U P A 1
N1_1 N 0.1961(11) -0.0540(7) 0.2529(6) 0.0329(19) Uani 0.804(3) 1 d D U P A 1
C2_1 C 0.0938(19) -0.1364(18) 0.2514(10) 0.0372(19) Uani 0.804(3) 1 d D U P A 1
C3_1 C 0.0359(9) -0.1764(10) 0.1714(6) 0.042(2) Uani 0.804(3) 1 d . U P A 1
H3A_1 H -0.0367 -0.2231 0.1748 0.064 Uiso 0.804(3) 1 calc R U P A 1
H3B_1 H 0.0770 -0.2107 0.1404 0.064 Uiso 0.804(3) 1 calc R U P A 1
H3C_1 H 0.0297 -0.1215 0.1471 0.064 Uiso 0.804(3) 1 calc R U P A 1
C4_1 C 0.1042(14) -0.2251(10) 0.2891(7) 0.039(2) Uani 0.804(3) 1 d . U P A 1
H4A_1 H 0.0318 -0.2692 0.2963 0.058 Uiso 0.804(3) 1 calc R U P A 1
H4B_1 H 0.1472 -0.1994 0.3392 0.058 Uiso 0.804(3) 1 calc R U P A 1
H4C_1 H 0.1402 -0.2620 0.2553 0.058 Uiso 0.804(3) 1 calc R U P A 1
C5_1 C 0.0334(7) -0.0818(7) 0.3038(4) 0.0363(17) Uani 0.804(3) 1 d . U P A 1
H5A_1 H -0.0182 -0.1286 0.3316 0.044 Uiso 0.804(3) 1 calc R U P A 1
H5B_1 H -0.0077 -0.0518 0.2726 0.044 Uiso 0.804(3) 1 calc R U P A 1
C6_1 C 0.1199(5) 0.0000(5) 0.3619(4) 0.0354(15) Uani 0.804(3) 1 d . U P A 1
C7_1 C 0.0903(5) 0.0947(5) 0.3738(4) 0.0377(15) Uani 0.804(3) 1 d . U P A 1
H7A_1 H 0.0196 0.0808 0.3944 0.057 Uiso 0.804(3) 1 calc R U P A 1
H7B_1 H 0.0870 0.1176 0.3243 0.057 Uiso 0.804(3) 1 calc R U P A 1
H7C_1 H 0.1455 0.1462 0.4102 0.057 Uiso 0.804(3) 1 calc R U P A 1
C8_1 C 0.1230(6) -0.0327(5) 0.4412(4) 0.0385(15) Uani 0.804(3) 1 d . U P A 1
H8A_1 H 0.0511 -0.0476 0.4601 0.058 Uiso 0.804(3) 1 calc R U P A 1
H8B_1 H 0.1759 0.0208 0.4777 0.058 Uiso 0.804(3) 1 calc R U P A 1
H8C_1 H 0.1440 -0.0920 0.4363 0.058 Uiso 0.804(3) 1 calc R U P A 1
C9_1 C 0.2628(7) -0.0350(7) 0.1896(5) 0.0337(16) Uani 0.804(3) 1 d DG U P A 1
C10_1 C 0.3379(7) -0.0816(6) 0.1714(5) 0.0328(14) Uani 0.804(3) 1 d G U P A 1
C14_1 C 0.3983(7) -0.0605(6) 0.1092(6) 0.0403(17) Uani 0.804(3) 1 d G U P A 1
H14_1 H 0.4496 -0.0924 0.0967 0.048 Uiso 0.804(3) 1 calc R U P A 1
C15_1 C 0.3836(8) 0.0071(5) 0.0651(5) 0.0411(18) Uani 0.804(3) 1 d G U P A 1
H15_1 H 0.4248 0.0215 0.0225 0.049 Uiso 0.804(3) 1 calc R U P A 1
C16_1 C 0.3085(8) 0.0537(5) 0.0833(5) 0.0395(16) Uani 0.804(3) 1 d G U P A 1
H16_1 H 0.2984 0.0999 0.0531 0.047 Uiso 0.804(3) 1 calc R U P A 1
C17_1 C 0.2481(7) 0.0326(6) 0.1455(5) 0.0376(17) Uani 0.804(3) 1 d G U P A 1
C11_1 C 0.3609(11) -0.1531(8) 0.2201(8) 0.0356(19) Uani 0.804(3) 1 d . U P A 1
H11_1 H 0.3180 -0.1546 0.2658 0.043 Uiso 0.804(3) 1 calc R U P A 1
C12_1 C 0.4781(15) -0.1185(9) 0.2484(8) 0.043(2) Uani 0.804(3) 1 d . U P A 1
H12A_1 H 0.4896 -0.1589 0.2858 0.064 Uiso 0.804(3) 1 calc R U P A 1
H12B_1 H 0.5010 -0.0489 0.2732 0.064 Uiso 0.804(3) 1 calc R U P A 1
H12C_1 H 0.5208 -0.1249 0.2048 0.064 Uiso 0.804(3) 1 calc R U P A 1
C13_1 C 0.3300(7) -0.2560(9) 0.1765(6) 0.044(2) Uani 0.804(3) 1 d . U P A 1
H13A_1 H 0.3426 -0.2998 0.2106 0.067 Uiso 0.804(3) 1 calc R U P A 1
H13B_1 H 0.3740 -0.2565 0.1329 0.067 Uiso 0.804(3) 1 calc R U P A 1
H13C_1 H 0.2532 -0.2795 0.1572 0.067 Uiso 0.804(3) 1 calc R U P A 1
C18_1 C 0.1636(12) 0.0842(6) 0.1614(8) 0.0376(18) Uani 0.804(3) 1 d . U P A 1
H18_1 H 0.1158 0.0498 0.1989 0.045 Uiso 0.804(3) 1 calc R U P A 1
C19_1 C 0.0910(11) 0.0738(10) 0.0868(7) 0.046(2) Uani 0.804(3) 1 d . U P A 1
H19A_1 H 0.0372 0.1059 0.0985 0.068 Uiso 0.804(3) 1 calc R U P A 1
H19B_1 H 0.0538 0.0034 0.0663 0.068 Uiso 0.804(3) 1 calc R U P A 1
H19C_1 H 0.1361 0.1054 0.0485 0.068 Uiso 0.804(3) 1 calc R U P A 1
C20_1 C 0.2161(14) 0.1957(11) 0.1983(6) 0.045(2) Uani 0.804(3) 1 d . U P A 1
H20A_1 H 0.1590 0.2236 0.2103 0.068 Uiso 0.804(3) 1 calc R U P A 1
H20B_1 H 0.2612 0.2319 0.1619 0.068 Uiso 0.804(3) 1 calc R U P A 1
H20C_1 H 0.2612 0.2015 0.2457 0.068 Uiso 0.804(3) 1 calc R U P A 1
K1_1 K 0.61306(19) 0.23326(14) 0.38418(12) 0.0424(5) Uani 0.804(3) 1 d . U P A 1
O1_2 O 0.6446(8) 0.3222(7) 0.5368(7) 0.0373(16) Uani 0.804(3) 1 d . U P A 1
C21_2 C 0.6836(9) 0.2724(5) 0.5935(6) 0.0368(17) Uani 0.804(3) 1 d . U P A 1
H21A_2 H 0.6564 0.2854 0.6441 0.044 Uiso 0.804(3) 1 calc R U P A 1
H21B_2 H 0.7638 0.2962 0.6002 0.044 Uiso 0.804(3) 1 calc R U P A 1
C22_2 C 0.6393(11) 0.1632(10) 0.5604(9) 0.0391(19) Uani 0.804(3) 1 d . U P A 1
H22A_2 H 0.6539 0.1241 0.5986 0.047 Uiso 0.804(3) 1 calc R U P A 1
H22B_2 H 0.5599 0.1420 0.5478 0.047 Uiso 0.804(3) 1 calc R U P A 1
O2_2 O 0.6906(10) 0.1468(7) 0.4926(8) 0.0381(16) Uani 0.804(3) 1 d . U P A 1
C23_2 C 0.6515(8) 0.0428(9) 0.4580(7) 0.0381(19) Uani 0.804(3) 1 d . U P A 1
H23A_2 H 0.5738 0.0217 0.4390 0.046 Uiso 0.804(3) 1 calc R U P A 1
H23B_2 H 0.6596 0.0016 0.4965 0.046 Uiso 0.804(3) 1 calc R U P A 1
C24_2 C 0.7175(8) 0.0312(7) 0.3927(6) 0.0395(18) Uani 0.804(3) 1 d . U P A 1
H24A_2 H 0.7956 0.0589 0.4110 0.047 Uiso 0.804(3) 1 calc R U P A 1
H24B_2 H 0.6995 -0.0399 0.3713 0.047 Uiso 0.804(3) 1 calc R U P A 1
O3_2 O 0.6941(7) 0.0827(9) 0.3347(7) 0.0385(16) Uani 0.804(3) 1 d . U P A 1
C25_2 C 0.7259(9) 0.0686(9) 0.2629(10) 0.038(2) Uani 0.804(3) 1 d . U P A 1
C26_2 C 0.7972(11) 0.0138(11) 0.2471(7) 0.0461(19) Uani 0.804(3) 1 d . U P A 1
H26_2 H 0.8211 -0.0166 0.2852 0.055 Uiso 0.804(3) 1 calc R U P A 1
C27_2 C 0.8306(11) 0.0071(6) 0.1716(8) 0.052(2) Uani 0.804(3) 1 d . U P A 1
H27_2 H 0.8784 -0.0287 0.1590 0.063 Uiso 0.804(3) 1 calc R U P A 1
C28_2 C 0.7963(9) 0.0503(5) 0.1164(7) 0.050(2) Uani 0.804(3) 1 d . U P A 1
H28_2 H 0.8188 0.0432 0.0659 0.060 Uiso 0.804(3) 1 calc R U P A 1
C29_2 C 0.7266(9) 0.1061(6) 0.1347(6) 0.0437(19) Uani 0.804(3) 1 d . U P A 1
H29_2 H 0.7041 0.1377 0.0968 0.052 Uiso 0.804(3) 1 calc R U P A 1
C30_2 C 0.6932(11) 0.1141(10) 0.2046(6) 0.039(2) Uani 0.804(3) 1 d . U P A 1
O4_2 O 0.6258(6) 0.1678(9) 0.2299(7) 0.0388(16) Uani 0.804(3) 1 d . U P A 1
C31_2 C 0.5971(11) 0.2148(7) 0.1766(7) 0.042(2) Uani 0.804(3) 1 d . U P A 1
H31A_2 H 0.5655 0.1676 0.1282 0.050 Uiso 0.804(3) 1 calc R U P A 1
H31B_2 H 0.6613 0.2683 0.1652 0.050 Uiso 0.804(3) 1 calc R U P A 1
C32_2 C 0.5150(9) 0.2573(6) 0.2088(6) 0.0441(19) Uani 0.804(3) 1 d . U P A 1
H32A_2 H 0.4849 0.2858 0.1692 0.053 Uiso 0.804(3) 1 calc R U P A 1
H32B_2 H 0.4546 0.2051 0.2258 0.053 Uiso 0.804(3) 1 calc R U P A 1
O5_2 O 0.5712(16) 0.3345(9) 0.2743(12) 0.0421(19) Uani 0.804(3) 1 d . U P A 1
C33_2 C 0.4948(9) 0.3752(6) 0.3092(5) 0.0424(19) Uani 0.804(3) 1 d . U P A 1
H33A_2 H 0.4370 0.3231 0.3285 0.051 Uiso 0.804(3) 1 calc R U P A 1
H33B_2 H 0.4608 0.4027 0.2710 0.051 Uiso 0.804(3) 1 calc R U P A 1
C34_2 C 0.5563(10) 0.4561(9) 0.3751(5) 0.0404(19) Uani 0.804(3) 1 d . U P A 1
H34A_2 H 0.6214 0.5024 0.3575 0.049 Uiso 0.804(3) 1 calc R U P A 1
H34B_2 H 0.5099 0.4939 0.3954 0.049 Uiso 0.804(3) 1 calc R U P A 1
O6_2 O 0.5874(9) 0.4079(8) 0.4340(6) 0.0403(18) Uani 0.804(3) 1 d . U P A 1
C35_2 C 0.6436(7) 0.4725(6) 0.5010(5) 0.0372(17) Uani 0.804(3) 1 d . U P A 1
C36_2 C 0.6684(7) 0.5705(6) 0.5153(4) 0.0431(19) Uani 0.804(3) 1 d . U P A 1
H36_2 H 0.6474 0.6031 0.4775 0.052 Uiso 0.804(3) 1 calc R U P A 1
C37_2 C 0.7252(7) 0.6265(6) 0.5857(5) 0.0456(19) Uani 0.804(3) 1 d . U P A 1
H37_2 H 0.7422 0.6964 0.5957 0.055 Uiso 0.804(3) 1 calc R U P A 1
C38_2 C 0.7561(9) 0.5780(10) 0.6401(7) 0.050(2) Uani 0.804(3) 1 d . U P A 1
H38_2 H 0.7945 0.6150 0.6877 0.060 Uiso 0.804(3) 1 calc R U P A 1
C39_2 C 0.7318(11) 0.4776(7) 0.6258(8) 0.045(2) Uani 0.804(3) 1 d . U P A 1
H39_2 H 0.7542 0.4456 0.6634 0.054 Uiso 0.804(3) 1 calc R U P A 1
C40_2 C 0.6743(10) 0.4213(12) 0.5564(7) 0.040(2) Uani 0.804(3) 1 d . U P A 1
Cl1_3 Cl 0.4361(5) 0.0987(5) 0.3465(4) 0.0486(19) Uani 0.196(3) 1 d . U P A -1
B1_3 B 0.300(3) 0.084(2) 0.3679(19) 0.038(3) Uani 0.196(3) 1 d D U P A -1
H1_3 H 0.284(17) 0.142(11) 0.418(8) 0.046 Uiso 0.196(3) 1 d D U P A -1
C1_3 C 0.206(4) 0.007(4) 0.321(2) 0.033(3) Uani 0.196(3) 1 d D U P A -1
N1_3 N 0.205(5) -0.064(3) 0.254(3) 0.033(3) Uani 0.196(3) 1 d D U P A -1
C2_3 C 0.094(8) -0.134(8) 0.243(4) 0.037(3) Uani 0.196(3) 1 d . U P A -1
C3_3 C 0.055(4) -0.175(4) 0.156(3) 0.038(4) Uani 0.196(3) 1 d . U P A -1
H3A_3 H -0.0054 -0.2377 0.1515 0.058 Uiso 0.196(3) 1 calc R U P A -1
H3B_3 H 0.1146 -0.1855 0.1291 0.058 Uiso 0.196(3) 1 calc R U P A -1
H3C_3 H 0.0303 -0.1268 0.1339 0.058 Uiso 0.196(3) 1 calc R U P A -1
C4_3 C 0.110(6) -0.215(5) 0.275(3) 0.039(4) Uani 0.196(3) 1 d . U P A -1
H4A_3 H 0.0403 -0.2681 0.2741 0.058 Uiso 0.196(3) 1 calc R U P A -1
H4B_3 H 0.1431 -0.1916 0.3282 0.058 Uiso 0.196(3) 1 calc R U P A -1
H4C_3 H 0.1584 -0.2414 0.2443 0.058 Uiso 0.196(3) 1 calc R U P A -1
C5_3 C 0.020(4) -0.086(3) 0.281(2) 0.036(3) Uani 0.196(3) 1 d . U P A -1
H5A_3 H -0.0082 -0.0518 0.2453 0.043 Uiso 0.196(3) 1 calc R U P A -1
H5B_3 H -0.0416 -0.1358 0.2991 0.043 Uiso 0.196(3) 1 calc R U P A -1
C6_3 C 0.087(2) -0.014(3) 0.347(2) 0.034(2) Uani 0.196(3) 1 d . U P A -1
C7_3 C 0.047(2) 0.079(2) 0.3585(19) 0.038(4) Uani 0.196(3) 1 d . U P A -1
H7A_3 H 0.0349 0.0971 0.3082 0.057 Uiso 0.196(3) 1 calc R U P A -1
H7B_3 H 0.1021 0.1351 0.3912 0.057 Uiso 0.196(3) 1 calc R U P A -1
H7C_3 H -0.0211 0.0625 0.3831 0.057 Uiso 0.196(3) 1 calc R U P A -1
C8_3 C 0.077(2) -0.048(2) 0.4284(18) 0.035(4) Uani 0.196(3) 1 d . U P A -1
H8A_3 H 0.0365 -0.0123 0.4596 0.053 Uiso 0.196(3) 1 calc R U P A -1
H8B_3 H 0.1492 -0.0321 0.4543 0.053 Uiso 0.196(3) 1 calc R U P A -1
H8C_3 H 0.0378 -0.1191 0.4218 0.053 Uiso 0.196(3) 1 calc R U P A -1
C9_3 C 0.249(3) -0.026(3) 0.186(2) 0.034(3) Uani 0.196(3) 1 d DG U P A -1
C10_3 C 0.325(3) -0.071(3) 0.166(2) 0.037(3) Uani 0.196(3) 1 d G U P A -1
C14_3 C 0.390(3) -0.043(3) 0.107(3) 0.034(3) Uani 0.196(3) 1 d G U P A -1
H14_3 H 0.4423 -0.0735 0.0938 0.041 Uiso 0.196(3) 1 calc R U P A -1
C15_3 C 0.380(4) 0.031(2) 0.068(2) 0.040(3) Uani 0.196(3) 1 d G U P A -1
H15_3 H 0.4241 0.0505 0.0283 0.048 Uiso 0.196(3) 1 calc R U P A -1
C16_3 C 0.304(4) 0.076(2) 0.088(2) 0.037(3) Uani 0.196(3) 1 d G U P A -1
H16_3 H 0.2964 0.1264 0.0615 0.045 Uiso 0.196(3) 1 calc R U P A -1
C17_3 C 0.239(3) 0.047(3) 0.147(2) 0.030(3) Uani 0.196(3) 1 d G U P A -1
C11_3 C 0.352(5) -0.139(4) 0.214(4) 0.038(3) Uani 0.196(3) 1 d . U P A -1
H11_3 H 0.3046 -0.1410 0.2566 0.046 Uiso 0.196(3) 1 calc R U P A -1
C12_3 C 0.481(6) -0.101(4) 0.260(4) 0.038(4) Uani 0.196(3) 1 d . U P A -1
H12A_3 H 0.4861 -0.1507 0.2906 0.057 Uiso 0.196(3) 1 calc R U P A -1
H12B_3 H 0.4954 -0.0374 0.2932 0.057 Uiso 0.196(3) 1 calc R U P A -1
H12C_3 H 0.5333 -0.0945 0.2212 0.057 Uiso 0.196(3) 1 calc R U P A -1
C13_3 C 0.304(3) -0.260(4) 0.161(3) 0.038(4) Uani 0.196(3) 1 d . U P A -1
H13A_3 H 0.3182 -0.3054 0.1931 0.057 Uiso 0.196(3) 1 calc R U P A -1
H13B_3 H 0.3420 -0.2623 0.1145 0.057 Uiso 0.196(3) 1 calc R U P A -1
H13C_3 H 0.2264 -0.2793 0.1471 0.057 Uiso 0.196(3) 1 calc R U P A -1
C18_3 C 0.163(5) 0.105(3) 0.161(4) 0.039(3) Uani 0.196(3) 1 d . U P A -1
H18_3 H 0.1250 0.0824 0.2071 0.047 Uiso 0.196(3) 1 calc R U P A -1
C19_3 C 0.076(5) 0.086(5) 0.098(3) 0.040(4) Uani 0.196(3) 1 d . U P A -1
H19A_3 H 0.0164 0.1042 0.1190 0.060 Uiso 0.196(3) 1 calc R U P A -1
H19B_3 H 0.0500 0.0150 0.0762 0.060 Uiso 0.196(3) 1 calc R U P A -1
H19C_3 H 0.1055 0.1248 0.0585 0.060 Uiso 0.196(3) 1 calc R U P A -1
C20_3 C 0.218(6) 0.206(5) 0.183(3) 0.040(4) Uani 0.196(3) 1 d . U P A -1
H20A_3 H 0.1665 0.2408 0.1895 0.060 Uiso 0.196(3) 1 calc R U P A -1
H20B_3 H 0.2644 0.2295 0.1422 0.060 Uiso 0.196(3) 1 calc R U P A -1
H20C_3 H 0.2637 0.2174 0.2311 0.060 Uiso 0.196(3) 1 calc R U P A -1
K1_3 K 0.6651(7) 0.2519(6) 0.3797(5) 0.0390(18) Uani 0.196(3) 1 d . U P A -1
O1_4 O 0.659(4) 0.311(3) 0.544(3) 0.038(3) Uani 0.196(3) 1 d . U P A -1
C21_4 C 0.672(4) 0.249(3) 0.584(3) 0.037(3) Uani 0.196(3) 1 d . U P A -1
H21A_4 H 0.6449 0.2616 0.6344 0.044 Uiso 0.196(3) 1 calc R U P A -1
H21B_4 H 0.7506 0.2614 0.5930 0.044 Uiso 0.196(3) 1 calc R U P A -1
C22_4 C 0.622(5) 0.150(5) 0.553(4) 0.037(3) Uani 0.196(3) 1 d . U P A -1
H22A_4 H 0.5439 0.1350 0.5393 0.045 Uiso 0.196(3) 1 calc R U P A -1
H22B_4 H 0.6300 0.1077 0.5914 0.045 Uiso 0.196(3) 1 calc R U P A -1
O2_4 O 0.677(5) 0.131(4) 0.485(3) 0.038(3) Uani 0.196(3) 1 d . U P A -1
C23_4 C 0.629(4) 0.039(4) 0.446(3) 0.038(3) Uani 0.196(3) 1 d . U P A -1
H23A_4 H 0.5553 0.0316 0.4251 0.046 Uiso 0.196(3) 1 calc R U P A -1
H23B_4 H 0.6226 -0.0087 0.4822 0.046 Uiso 0.196(3) 1 calc R U P A -1
C24_4 C 0.695(4) 0.016(3) 0.380(3) 0.039(3) Uani 0.196(3) 1 d . U P A -1
H24A_4 H 0.7736 0.0375 0.3965 0.047 Uiso 0.196(3) 1 calc R U P A -1
H24B_4 H 0.6687 -0.0552 0.3570 0.047 Uiso 0.196(3) 1 calc R U P A -1
O3_4 O 0.672(3) 0.075(4) 0.328(3) 0.038(3) Uani 0.196(3) 1 d . U P A -1
C25_4 C 0.742(5) 0.058(5) 0.264(4) 0.040(3) Uani 0.196(3) 1 d . U P A -1
C26_4 C 0.781(5) 0.003(5) 0.235(3) 0.045(3) Uani 0.196(3) 1 d . U P A -1
H26_4 H 0.7891 -0.0385 0.2705 0.054 Uiso 0.196(3) 1 calc R U P A -1
C27_4 C 0.818(5) -0.019(3) 0.172(3) 0.048(3) Uani 0.196(3) 1 d . U P A -1
H27_4 H 0.8621 -0.0589 0.1649 0.058 Uiso 0.196(3) 1 calc R U P A -1
C28_4 C 0.786(4) 0.021(3) 0.118(3) 0.047(3) Uani 0.196(3) 1 d . U P A -1
H28_4 H 0.8026 0.0026 0.0671 0.056 Uiso 0.196(3) 1 calc R U P A -1
C29_4 C 0.735(4) 0.082(3) 0.128(3) 0.043(3) Uani 0.196(3) 1 d . U P A -1
H29_4 H 0.7161 0.1113 0.0865 0.051 Uiso 0.196(3) 1 calc R U P A -1
C30_4 C 0.702(5) 0.107(5) 0.218(3) 0.040(3) Uani 0.196(3) 1 d . U P A -1
O4_4 O 0.648(3) 0.164(4) 0.231(3) 0.040(3) Uani 0.196(3) 1 d . U P A -1
C31_4 C 0.596(5) 0.235(3) 0.171(3) 0.041(3) Uani 0.196(3) 1 d . U P A -1
H31A_4 H 0.6562 0.2881 0.1543 0.050 Uiso 0.196(3) 1 calc R U P A -1
H31B_4 H 0.5512 0.1917 0.1244 0.050 Uiso 0.196(3) 1 calc R U P A -1
C32_4 C 0.527(4) 0.281(3) 0.222(3) 0.043(3) Uani 0.196(3) 1 d . U P A -1
H32A_4 H 0.4838 0.3048 0.1872 0.051 Uiso 0.196(3) 1 calc R U P A -1
H32B_4 H 0.4755 0.2257 0.2425 0.051 Uiso 0.196(3) 1 calc R U P A -1
O5_4 O 0.569(7) 0.350(4) 0.278(5) 0.043(3) Uani 0.196(3) 1 d . U P A -1
C33_4 C 0.509(4) 0.395(3) 0.325(3) 0.040(3) Uani 0.196(3) 1 d . U P A -1
H33A_4 H 0.4506 0.3429 0.3437 0.048 Uiso 0.196(3) 1 calc R U P A -1
H33B_4 H 0.4735 0.4292 0.2930 0.048 Uiso 0.196(3) 1 calc R U P A -1
C34_4 C 0.571(5) 0.468(4) 0.392(3) 0.041(3) Uani 0.196(3) 1 d . U P A -1
H34A_4 H 0.6352 0.5156 0.3753 0.049 Uiso 0.196(3) 1 calc R U P A -1
H34B_4 H 0.5252 0.5046 0.4154 0.049 Uiso 0.196(3) 1 calc R U P A -1
O6_4 O 0.603(4) 0.420(4) 0.446(3) 0.037(3) Uani 0.196(3) 1 d . U P A -1
C35_4 C 0.657(3) 0.457(3) 0.516(2) 0.039(3) Uani 0.196(3) 1 d . U P A -1
C36_4 C 0.685(4) 0.581(3) 0.538(2) 0.040(3) Uani 0.196(3) 1 d . U P A -1
H36_4 H 0.6600 0.6204 0.5082 0.048 Uiso 0.196(3) 1 calc R U P A -1
C37_4 C 0.748(3) 0.616(3) 0.606(2) 0.044(4) Uani 0.196(3) 1 d . U P A -1
H37_4 H 0.7762 0.6862 0.6195 0.052 Uiso 0.196(3) 1 calc R U P A -1
C38_4 C 0.775(4) 0.571(4) 0.653(3) 0.046(4) Uani 0.196(3) 1 d . U P A -1
H38_4 H 0.8179 0.6064 0.6995 0.056 Uiso 0.196(3) 1 calc R U P A -1
C39_4 C 0.740(5) 0.461(4) 0.635(4) 0.044(4) Uani 0.196(3) 1 d . U P A -1
H39_4 H 0.7542 0.4221 0.6711 0.052 Uiso 0.196(3) 1 calc R U P A -1
C40_4 C 0.690(5) 0.422(5) 0.568(3) 0.040(3) Uani 0.196(3) 1 d . U P A -1
C41_5 C 0.9893(19) 0.3227(17) 0.5133(14) 0.064(3) Uani 0.49(3) 1 d . U P A 1
H41A_5 H 0.9962 0.3781 0.5546 0.096 Uiso 0.49(3) 1 calc R U P A 1
H41B_5 H 1.0614 0.3196 0.5043 0.096 Uiso 0.49(3) 1 calc R U P A 1
H41C_5 H 0.9445 0.2606 0.5283 0.096 Uiso 0.49(3) 1 calc R U P A 1
C42_5 C 0.9339(16) 0.3388(15) 0.4363(7) 0.056(2) Uani 0.49(3) 1 d G U P A 1
C43_5 C 0.9497(15) 0.2866(12) 0.3678(10) 0.060(3) Uani 0.49(3) 1 d G U P A 1
H43_5 H 0.9861 0.2400 0.3689 0.072 Uiso 0.49(3) 1 calc R U P A 1
C44_5 C 0.9121(14) 0.3028(12) 0.2976(7) 0.058(3) Uani 0.49(3) 1 d G U P A 1
H44_5 H 0.9229 0.2672 0.2508 0.069 Uiso 0.49(3) 1 calc R U P A 1
C45_5 C 0.8588(11) 0.3711(15) 0.2960(8) 0.058(3) Uani 0.49(3) 1 d G U P A 1
H45_5 H 0.8332 0.3821 0.2481 0.069 Uiso 0.49(3) 1 calc R U P A 1
C46_5 C 0.8430(12) 0.4232(13) 0.3646(11) 0.058(3) Uani 0.49(3) 1 d G U P A 1
H46_5 H 0.8066 0.4698 0.3635 0.070 Uiso 0.49(3) 1 calc R U P A 1
C47_5 C 0.8806(15) 0.4070(13) 0.4347(8) 0.057(2) Uani 0.49(3) 1 d G U P A 1
H47_5 H 0.8698 0.4426 0.4816 0.068 Uiso 0.49(3) 1 calc R U P A 1
C41_6 C 0.9698(18) 0.3043(16) 0.4948(13) 0.064(3) Uani 0.51(3) 1 d . U P A -1
H41A_6 H 0.9376 0.2319 0.4883 0.096 Uiso 0.51(3) 1 calc R U P A -1
H41B_6 H 0.9479 0.3340 0.5421 0.096 Uiso 0.51(3) 1 calc R U P A -1
H41C_6 H 1.0490 0.3235 0.4984 0.096 Uiso 0.51(3) 1 calc R U P A -1
C42_6 C 0.9334(15) 0.3382(14) 0.4307(8) 0.056(2) Uani 0.51(3) 1 d G U P A -1
C43_6 C 0.9312(14) 0.2916(11) 0.3555(10) 0.055(2) Uani 0.51(3) 1 d G U P A -1
H43_6 H 0.9588 0.2385 0.3460 0.066 Uiso 0.51(3) 1 calc R U P A -1
C44_6 C 0.8886(14) 0.3227(12) 0.2944(6) 0.059(3) Uani 0.51(3) 1 d G U P A -1
H44_6 H 0.8870 0.2909 0.2431 0.071 Uiso 0.51(3) 1 calc R U P A -1
C45_6 C 0.8482(11) 0.4004(14) 0.3083(8) 0.059(3) Uani 0.51(3) 1 d G U P A -1
H45_6 H 0.8191 0.4216 0.2665 0.071 Uiso 0.51(3) 1 calc R U P A -1
C46_6 C 0.8504(12) 0.4469(13) 0.3834(11) 0.062(3) Uani 0.51(3) 1 d G U P A -1
H46_6 H 0.8229 0.5000 0.3930 0.075 Uiso 0.51(3) 1 calc R U P A -1
C47_6 C 0.8931(15) 0.4158(14) 0.4446(7) 0.060(3) Uani 0.51(3) 1 d G U P A -1
H47_6 H 0.8946 0.4476 0.4959 0.072 Uiso 0.51(3) 1 calc R U P A -1
C50_7 C 0.7744(9) 0.5777(7) 0.2041(6) 0.073(2) Uani 0.583(8) 1 d . U P B 1
H50A_7 H 0.8512 0.5971 0.2227 0.109 Uiso 0.583(8) 1 calc R U P B 1
H50B_7 H 0.7681 0.5930 0.1520 0.109 Uiso 0.583(8) 1 calc R U P B 1
H50C_7 H 0.7393 0.5063 0.2029 0.109 Uiso 0.583(8) 1 calc R U P B 1
C51_7 C 0.7214(8) 0.6324(6) 0.2560(5) 0.065(2) Uani 0.583(8) 1 d G U P B 1
C52_7 C 0.6124(8) 0.6183(6) 0.2389(4) 0.067(2) Uani 0.583(8) 1 d G U P B 1
H52_7 H 0.5749 0.5782 0.1920 0.080 Uiso 0.583(8) 1 calc R U P B 1
C53_7 C 0.5583(7) 0.6627(8) 0.2906(6) 0.068(2) Uani 0.583(8) 1 d G U P B 1
H53_7 H 0.4838 0.6531 0.2789 0.082 Uiso 0.583(8) 1 calc R U P B 1
C54_7 C 0.6132(10) 0.7212(10) 0.3593(6) 0.065(2) Uani 0.583(8) 1 d G U P B 1
H54_7 H 0.5763 0.7516 0.3946 0.078 Uiso 0.583(8) 1 calc R U P B 1
C55_7 C 0.7222(10) 0.7353(10) 0.3764(5) 0.066(2) Uani 0.583(8) 1 d G U P B 1
H55_7 H 0.7598 0.7754 0.4233 0.079 Uiso 0.583(8) 1 calc R U P B 1
C56_7 C 0.7763(7) 0.6909(8) 0.3247(6) 0.065(2) Uani 0.583(8) 1 d G U P B 1
H56_7 H 0.8508 0.7005 0.3364 0.078 Uiso 0.583(8) 1 calc R U P B 1
C50_8 C 0.6290(14) 0.5532(11) 0.1691(8) 0.076(3) Uani 0.417(8) 1 d . U P B -1
H50A_8 H 0.5637 0.4986 0.1753 0.114 Uiso 0.417(8) 1 calc R U P B -1
H50B_8 H 0.6856 0.5267 0.1524 0.114 Uiso 0.417(8) 1 calc R U P B -1
H50C_8 H 0.6121 0.5895 0.1303 0.114 Uiso 0.417(8) 1 calc R U P B -1
C51_8 C 0.6682(12) 0.6220(9) 0.2444(6) 0.068(3) Uani 0.417(8) 1 d G U P B -1
C52_8 C 0.5980(10) 0.6657(12) 0.2785(8) 0.062(3) Uani 0.417(8) 1 d G U P B -1
H52_8 H 0.5282 0.6531 0.2533 0.075 Uiso 0.417(8) 1 calc R U P B -1
C53_8 C 0.6300(13) 0.7278(14) 0.3495(9) 0.069(3) Uani 0.417(8) 1 d G U P B -1
H53_8 H 0.5820 0.7576 0.3728 0.082 Uiso 0.417(8) 1 calc R U P B -1
C54_8 C 0.7321(15) 0.7462(14) 0.3864(7) 0.064(3) Uani 0.417(8) 1 d G U P B -1
H54_8 H 0.7539 0.7886 0.4349 0.077 Uiso 0.417(8) 1 calc R U P B -1
C55_8 C 0.8023(11) 0.7025(12) 0.3523(8) 0.069(3) Uani 0.417(8) 1 d G U P B -1
H55_8 H 0.8721 0.7151 0.3775 0.083 Uiso 0.417(8) 1 calc R U P B -1
C56_8 C 0.7704(11) 0.6404(9) 0.2813(7) 0.068(3) Uani 0.417(8) 1 d G U P B -1
H56_8 H 0.8184 0.6105 0.2580 0.081 Uiso 0.417(8) 1 calc R U P B -1
C60_9 C 1.0581(10) 0.5160(9) 0.1703(7) 0.087(3) Uani 0.624(5) 1 d . U P C 1
H60A_9 H 1.1329 0.5329 0.1567 0.131 Uiso 0.624(5) 1 calc R U P C 1
H60B_9 H 1.0543 0.4981 0.2220 0.131 Uiso 0.624(5) 1 calc R U P C 1
H60C_9 H 1.0341 0.5732 0.1697 0.131 Uiso 0.624(5) 1 calc R U P C 1
C61_9 C 0.9854(5) 0.4294(4) 0.1126(4) 0.072(2) Uani 0.624(5) 1 d G U P C 1
C62_9 C 0.8945(6) 0.4390(4) 0.0759(4) 0.074(2) Uani 0.624(5) 1 d G U P C 1
H62_9 H 0.8797 0.4992 0.0870 0.089 Uiso 0.624(5) 1 calc R U P C 1
C63_9 C 0.8251(5) 0.3604(5) 0.0230(4) 0.071(2) Uani 0.624(5) 1 d G U P C 1
H63_9 H 0.7629 0.3670 -0.0020 0.085 Uiso 0.624(5) 1 calc R U P C 1
C64_9 C 0.8467(5) 0.2724(4) 0.0068(3) 0.063(2) Uani 0.624(5) 1 d G U P C 1
H64_9 H 0.7993 0.2187 -0.0293 0.076 Uiso 0.624(5) 1 calc R U P C 1
C65_9 C 0.9377(5) 0.2628(4) 0.0435(3) 0.063(2) Uani 0.624(5) 1 d G U P C 1
H65_9 H 0.9524 0.2026 0.0325 0.076 Uiso 0.624(5) 1 calc R U P C 1
C66_9 C 1.0070(5) 0.3413(5) 0.0964(4) 0.068(2) Uani 0.624(5) 1 d G U P C 1
H66_9 H 1.0692 0.3347 0.1215 0.082 Uiso 0.624(5) 1 calc R U P C 1
C60_10 C 1.0909(15) 0.4650(14) 0.1987(10) 0.076(3) Uani 0.376(5) 1 d . U P C -1
H60A_10 H 1.1482 0.5270 0.1941 0.114 Uiso 0.376(5) 1 calc R U P C -1
H60B_10 H 1.1210 0.4111 0.1947 0.114 Uiso 0.376(5) 1 calc R U P C -1
H60C_10 H 1.0618 0.4721 0.2486 0.114 Uiso 0.376(5) 1 calc R U P C -1
C61_10 C 1.0012(9) 0.4414(8) 0.1347(6) 0.067(3) Uani 0.376(5) 1 d G U P C -1
C62_10 C 0.9486(10) 0.3469(7) 0.0933(7) 0.067(3) Uani 0.376(5) 1 d G U P C -1
H62_10 H 0.9709 0.2933 0.1031 0.080 Uiso 0.376(5) 1 calc R U P C -1
C63_10 C 0.8635(9) 0.3307(6) 0.0377(6) 0.070(3) Uani 0.376(5) 1 d G U P C -1
H63_10 H 0.8276 0.2661 0.0095 0.083 Uiso 0.376(5) 1 calc R U P C -1
C64_10 C 0.8309(9) 0.4091(8) 0.0234(6) 0.073(3) Uani 0.376(5) 1 d G U P C -1
H64_10 H 0.7727 0.3981 -0.0146 0.088 Uiso 0.376(5) 1 calc R U P C -1
C65_10 C 0.8834(10) 0.5037(7) 0.0648(7) 0.081(3) Uani 0.376(5) 1 d G U P C -1
H65_10 H 0.8612 0.5573 0.0550 0.097 Uiso 0.376(5) 1 calc R U P C -1
C66_10 C 0.9686(10) 0.5199(6) 0.1204(6) 0.077(3) Uani 0.376(5) 1 d G U P C -1
H66_10 H 1.0045 0.5845 0.1487 0.092 Uiso 0.376(5) 1 calc R U P C -1
C70_11 C 0.6625(9) 0.5327(8) -0.1034(6) 0.081(2) Uani 0.649(5) 1 d . U P D 1
H70A_11 H 0.7297 0.5215 -0.0886 0.121 Uiso 0.649(5) 1 calc R U P D 1
H70B_11 H 0.6656 0.5516 -0.1546 0.121 Uiso 0.649(5) 1 calc R U P D 1
H70C_11 H 0.6008 0.4717 -0.1043 0.121 Uiso 0.649(5) 1 calc R U P D 1
C71_11 C 0.6492(6) 0.6148(4) -0.0455(3) 0.071(2) Uani 0.649(5) 1 d G U P D 1
C72_11 C 0.5490(5) 0.6275(5) -0.0413(3) 0.074(2) Uani 0.649(5) 1 d G U P D 1
H72_11 H 0.4882 0.5843 -0.0749 0.088 Uiso 0.649(5) 1 calc R U P D 1
C73_11 C 0.5377(5) 0.7034(5) 0.0119(4) 0.075(2) Uani 0.649(5) 1 d G U P D 1
H73_11 H 0.4692 0.7121 0.0147 0.090 Uiso 0.649(5) 1 calc R U P D 1
C74_11 C 0.6266(6) 0.7666(5) 0.0610(4) 0.076(2) Uani 0.649(5) 1 d G U P D 1
H74_11 H 0.6189 0.8185 0.0973 0.091 Uiso 0.649(5) 1 calc R U P D 1
C75_11 C 0.7268(5) 0.7539(5) 0.0568(4) 0.077(2) Uani 0.649(5) 1 d G U P D 1
H75_11 H 0.7876 0.7971 0.0904 0.092 Uiso 0.649(5) 1 calc R U P D 1
C76_11 C 0.7381(5) 0.6780(5) 0.0036(4) 0.073(2) Uani 0.649(5) 1 d G U P D 1
H76_11 H 0.8066 0.6694 0.0008 0.088 Uiso 0.649(5) 1 calc R U P D 1
C70_12 C 0.5771(18) 0.7506(16) 0.0593(13) 0.071(3) Uani 0.351(5) 1 d . U P D -1
H70A_12 H 0.5204 0.7456 0.0193 0.106 Uiso 0.351(5) 1 calc R U P D -1
H70B_12 H 0.6215 0.8204 0.0759 0.106 Uiso 0.351(5) 1 calc R U P D -1
H70C_12 H 0.5436 0.7229 0.1034 0.106 Uiso 0.351(5) 1 calc R U P D -1
C71_12 C 0.6462(9) 0.6948(9) 0.0278(7) 0.070(2) Uani 0.351(5) 1 d G U P D -1
C72_12 C 0.7585(9) 0.7312(7) 0.0418(7) 0.069(3) Uani 0.351(5) 1 d G U P D -1
H72_12 H 0.7937 0.7948 0.0720 0.083 Uiso 0.351(5) 1 calc R U P D -1
C73_12 C 0.8194(7) 0.6747(9) 0.0116(7) 0.069(3) Uani 0.351(5) 1 d G U P D -1
H73_12 H 0.8961 0.6996 0.0212 0.082 Uiso 0.351(5) 1 calc R U P D -1
C74_12 C 0.7679(9) 0.5817(8) -0.0325(7) 0.073(3) Uani 0.351(5) 1 d G U P D -1
H74_12 H 0.8094 0.5431 -0.0532 0.087 Uiso 0.351(5) 1 calc R U P D -1
C75_12 C 0.6555(10) 0.5453(7) -0.0465(7) 0.080(3) Uani 0.351(5) 1 d G U P D -1
H75_12 H 0.6203 0.4817 -0.0767 0.096 Uiso 0.351(5) 1 calc R U P D -1
C76_12 C 0.5947(7) 0.6018(9) -0.0163(7) 0.076(3) Uani 0.351(5) 1 d G U P D -1
H76_12 H 0.5179 0.5769 -0.0259 0.091 Uiso 0.351(5) 1 calc R U P D -1

loop_
_atom_site_aniso_label
_atom_site_aniso_U_11
_atom_site_aniso_U_22
_atom_site_aniso_U_33
_atom_site_aniso_U_23
_atom_site_aniso_U_13
_atom_site_aniso_U_12
Cl1_1 0.0516(9) 0.0231(7) 0.0370(8) 0.0021(5) -0.0042(6) 0.0064(6)
B1_1 0.049(4) 0.026(3) 0.033(3) 0.004(2) -0.003(3) 0.011(3)
C1_1 0.043(4) 0.029(3) 0.029(2) 0.006(2) 0.001(3) 0.010(3)
N1_1 0.032(3) 0.029(3) 0.033(2) 0.002(2) 0.002(2) 0.006(2)
C2_1 0.037(2) 0.032(3) 0.038(4) 0.002(3) 0.002(3) 0.006(2)
C3_1 0.041(5) 0.040(3) 0.038(5) 0.000(3) -0.001(3) 0.007(3)
C4_1 0.046(4) 0.028(4) 0.043(5) 0.011(3) 0.007(4) 0.010(3)
C5_1 0.038(3) 0.033(3) 0.037(4) 0.006(3) 0.006(3) 0.010(2)
C6_1 0.042(3) 0.024(3) 0.035(3) 0.002(2) 0.002(3) 0.007(2)
C7_1 0.040(4) 0.032(3) 0.038(3) 0.004(2) 0.000(3) 0.009(3)
C8_1 0.045(4) 0.032(3) 0.036(3) 0.010(2) 0.002(3) 0.009(3)
C9_1 0.034(3) 0.032(3) 0.033(2) 0.004(2) -0.001(2) 0.010(2)
C10_1 0.033(3) 0.033(3) 0.033(3) 0.005(2) -0.002(2) 0.014(2)
C14_1 0.044(3) 0.038(4) 0.039(3) 0.005(3) 0.006(3) 0.014(3)
C15_1 0.044(3) 0.044(4) 0.035(3) 0.003(3) 0.008(2) 0.015(3)
C16_1 0.045(3) 0.041(4) 0.037(3) 0.010(3) 0.004(2) 0.019(3)
C17_1 0.041(3) 0.038(4) 0.035(2) 0.004(3) 0.001(2) 0.016(2)
C11_1 0.037(3) 0.031(4) 0.038(3) 0.004(3) -0.001(3) 0.011(3)
C12_1 0.041(3) 0.034(5) 0.048(5) -0.002(3) 0.000(4) 0.010(4)
C13_1 0.037(4) 0.045(3) 0.046(5) 0.001(3) -0.005(3) 0.010(3)
C18_1 0.042(3) 0.037(4) 0.038(3) 0.012(3) 0.000(2) 0.017(3)
C19_1 0.049(5) 0.050(4) 0.044(5) 0.012(4) 0.005(3) 0.024(3)
C20_1 0.051(3) 0.042(4) 0.043(5) 0.015(3) 0.005(4) 0.014(3)
K1_1 0.0546(12) 0.0304(9) 0.0426(9) 0.0066(6) 0.0020(10) 0.0152(10)
O1_2 0.048(3) 0.020(3) 0.045(3) 0.008(2) -0.002(2) 0.0129(18)
C21_2 0.049(3) 0.017(4) 0.038(3) 0.005(3) 0.000(3) 0.003(3)
C22_2 0.046(5) 0.028(5) 0.037(4) 0.007(3) 0.002(3) 0.004(3)
O2_2 0.047(4) 0.019(4) 0.039(3) 0.007(3) 0.000(3) -0.001(3)
C23_2 0.047(5) 0.020(3) 0.044(4) 0.012(3) -0.004(3) 0.006(3)
C24_2 0.049(4) 0.022(3) 0.043(4) 0.007(3) -0.006(3) 0.006(3)
O3_2 0.042(4) 0.031(3) 0.039(3) 0.005(2) -0.001(3) 0.009(3)
C25_2 0.037(4) 0.032(3) 0.043(3) 0.003(3) -0.003(3) 0.011(3)
C26_2 0.043(4) 0.042(4) 0.047(4) -0.001(3) -0.005(3) 0.012(3)
C27_2 0.049(4) 0.049(5) 0.053(3) -0.003(4) -0.001(3) 0.014(4)
C28_2 0.049(3) 0.048(4) 0.048(3) -0.002(4) 0.006(3) 0.015(4)
C29_2 0.047(3) 0.043(4) 0.042(3) 0.000(3) 0.003(3) 0.018(3)
C30_2 0.039(3) 0.038(3) 0.039(4) 0.007(3) -0.004(3) 0.015(3)
O4_2 0.039(3) 0.042(2) 0.040(2) 0.0073(18) 0.001(3) 0.019(3)
C31_2 0.049(3) 0.038(4) 0.039(3) 0.012(3) -0.003(3) 0.014(3)
C32_2 0.050(3) 0.036(4) 0.044(4) 0.009(3) -0.006(3) 0.012(3)
O5_2 0.048(2) 0.034(4) 0.047(3) 0.009(4) 0.002(2) 0.017(3)
C33_2 0.047(4) 0.031(4) 0.052(4) 0.010(3) 0.006(3) 0.014(3)
C34_2 0.048(4) 0.026(4) 0.050(5) 0.016(3) 0.000(4) 0.013(3)
O6_2 0.048(4) 0.023(3) 0.046(4) 0.008(3) 0.002(3) 0.006(2)
C35_2 0.041(3) 0.025(3) 0.047(4) 0.012(2) 0.004(3) 0.011(2)
C36_2 0.047(4) 0.027(3) 0.053(4) 0.004(3) 0.006(3) 0.010(3)
C37_2 0.050(4) 0.022(3) 0.060(4) 0.002(3) 0.002(3) 0.009(2)
C38_2 0.052(4) 0.031(3) 0.059(5) -0.001(3) -0.003(4) 0.009(3)
C39_2 0.050(3) 0.030(4) 0.053(4) 0.005(3) 0.001(3) 0.012(3)
C40_2 0.045(4) 0.027(2) 0.046(4) 0.007(3) 0.005(3) 0.008(3)
Cl1_3 0.044(3) 0.041(3) 0.053(4) 0.012(3) -0.002(3) 0.002(3)
B1_3 0.045(5) 0.029(5) 0.037(5) 0.008(4) -0.002(5) 0.008(5)
C1_3 0.039(4) 0.026(4) 0.033(4) 0.006(4) -0.001(4) 0.008(4)
N1_3 0.035(4) 0.030(4) 0.033(4) 0.000(4) 0.001(4) 0.010(4)
C2_3 0.037(4) 0.032(4) 0.037(4) 0.003(4) 0.002(4) 0.008(4)
C3_3 0.034(6) 0.036(6) 0.037(7) 0.001(6) 0.003(6) 0.003(6)
C4_3 0.040(6) 0.033(6) 0.039(7) 0.004(6) 0.005(6) 0.005(6)
C5_3 0.038(5) 0.030(5) 0.037(5) 0.002(5) 0.002(5) 0.012(4)
C6_3 0.040(4) 0.028(4) 0.034(4) 0.005(4) 0.002(4) 0.012(4)
C7_3 0.041(7) 0.030(6) 0.037(6) 0.001(5) 0.000(6) 0.007(6)
C8_3 0.043(7) 0.026(6) 0.039(6) 0.005(5) -0.002(6) 0.014(6)
C9_3 0.034(4) 0.033(4) 0.035(4) 0.001(4) 0.001(4) 0.013(4)
C10_3 0.039(4) 0.034(4) 0.037(4) 0.003(4) 0.000(4) 0.013(4)
C14_3 0.038(5) 0.034(5) 0.037(5) 0.005(5) 0.004(5) 0.021(5)
C15_3 0.045(5) 0.040(6) 0.036(5) 0.010(5) 0.003(5) 0.015(5)
C16_3 0.041(5) 0.038(6) 0.036(5) 0.005(5) 0.003(5) 0.020(5)
C17_3 0.035(4) 0.032(4) 0.032(4) 0.009(4) -0.002(4) 0.024(4)
C11_3 0.036(4) 0.035(5) 0.041(5) 0.000(4) -0.002(4) 0.012(4)
C12_3 0.037(6) 0.033(7) 0.043(7) 0.000(6) -0.002(6) 0.013(6)
C13_3 0.037(7) 0.034(6) 0.043(7) -0.002(6) -0.006(6) 0.017(6)
C18_3 0.042(4) 0.042(5) 0.038(4) 0.010(5) 0.003(4) 0.019(5)
C19_3 0.042(6) 0.044(7) 0.040(7) 0.007(6) 0.006(6) 0.021(6)
C20_3 0.044(6) 0.041(6) 0.039(7) 0.012(6) 0.001(6) 0.018(6)
K1_3 0.045(4) 0.023(3) 0.050(4) 0.005(2) 0.006(4) 0.012(3)
O1_4 0.047(5) 0.022(5) 0.044(5) 0.007(5) -0.001(5) 0.009(5)
C21_4 0.046(5) 0.022(5) 0.040(5) 0.009(5) -0.001(5) 0.008(5)
C22_4 0.047(5) 0.021(5) 0.038(5) 0.005(5) 0.003(5) 0.003(5)
O2_4 0.047(6) 0.022(5) 0.039(5) 0.009(5) 0.000(5) 0.003(5)
C23_4 0.047(6) 0.021(5) 0.042(5) 0.008(5) -0.003(5) 0.004(5)
C24_4 0.045(6) 0.027(5) 0.043(5) 0.007(5) -0.002(5) 0.007(5)
O3_4 0.042(6) 0.029(5) 0.039(5) 0.008(4) -0.002(5) 0.008(5)
C25_4 0.041(5) 0.035(4) 0.041(4) 0.004(4) -0.002(4) 0.011(4)
C26_4 0.044(5) 0.040(5) 0.046(5) 0.001(5) -0.002(5) 0.012(5)
C27_4 0.048(5) 0.044(6) 0.047(5) 0.000(5) 0.000(5) 0.012(5)
C28_4 0.047(5) 0.044(6) 0.045(5) -0.002(5) 0.005(5) 0.015(5)
C29_4 0.045(5) 0.043(6) 0.041(5) 0.003(5) 0.001(5) 0.016(5)
C30_4 0.040(4) 0.039(4) 0.040(4) 0.005(4) 0.002(4) 0.015(4)
O4_4 0.043(5) 0.039(5) 0.040(5) 0.011(4) -0.002(5) 0.017(5)
C31_4 0.046(5) 0.038(5) 0.042(5) 0.009(5) -0.004(5) 0.017(5)
C32_4 0.049(5) 0.036(6) 0.045(5) 0.010(5) -0.002(5) 0.015(5)
O5_4 0.048(5) 0.033(6) 0.047(5) 0.010(5) 0.001(5) 0.013(5)
C33_4 0.046(5) 0.030(6) 0.047(5) 0.012(5) 0.003(5) 0.013(5)
C34_4 0.047(5) 0.027(5) 0.048(6) 0.011(5) 0.003(5) 0.010(5)
O6_4 0.044(5) 0.023(5) 0.047(5) 0.013(5) 0.002(5) 0.013(5)
C35_4 0.046(4) 0.024(4) 0.048(4) 0.008(4) 0.004(4) 0.010(4)
C36_4 0.046(5) 0.023(5) 0.052(6) 0.008(5) 0.000(5) 0.012(5)
C37_4 0.049(5) 0.025(5) 0.054(6) 0.006(5) 0.000(5) 0.010(5)
C38_4 0.052(6) 0.028(5) 0.057(6) 0.005(5) -0.001(5) 0.011(5)
C39_4 0.050(5) 0.027(5) 0.051(6) 0.004(5) 0.000(5) 0.011(5)
C40_4 0.046(5) 0.025(4) 0.047(5) 0.009(4) 0.002(4) 0.009(4)
C41_5 0.059(6) 0.044(6) 0.079(7) 0.021(5) -0.001(5) 0.001(5)
C42_5 0.050(4) 0.040(4) 0.074(4) 0.018(3) 0.009(4) 0.009(3)
C43_5 0.052(5) 0.041(4) 0.083(5) 0.011(4) 0.006(4) 0.008(4)
C44_5 0.047(5) 0.040(5) 0.083(4) 0.009(4) 0.000(4) 0.012(4)
C45_5 0.050(4) 0.040(6) 0.080(5) 0.005(4) -0.004(4) 0.015(4)
C46_5 0.050(4) 0.043(5) 0.079(5) 0.004(4) 0.001(4) 0.016(4)
C47_5 0.049(4) 0.044(4) 0.075(4) 0.009(4) 0.007(4) 0.013(4)
C41_6 0.059(6) 0.046(6) 0.076(6) 0.016(5) -0.001(5) 0.002(5)
C42_6 0.050(4) 0.041(4) 0.075(4) 0.018(3) 0.008(4) 0.009(3)
C43_6 0.046(5) 0.038(4) 0.079(5) 0.013(4) 0.003(4) 0.009(3)
C44_6 0.048(5) 0.040(5) 0.083(4) 0.004(4) -0.002(4) 0.012(4)
C45_6 0.049(4) 0.044(5) 0.081(5) 0.008(5) 0.000(4) 0.013(4)
C46_6 0.052(4) 0.048(5) 0.078(5) 0.003(4) 0.000(4) 0.008(4)
C47_6 0.052(4) 0.047(4) 0.076(4) 0.009(4) 0.005(4) 0.012(4)
C50_7 0.091(5) 0.057(4) 0.071(5) 0.019(4) 0.022(4) 0.020(4)
C51_7 0.085(5) 0.046(3) 0.066(4) 0.027(3) 0.018(4) 0.018(4)
C52_7 0.084(5) 0.052(4) 0.068(4) 0.015(3) 0.008(4) 0.026(4)
C53_7 0.089(5) 0.054(4) 0.067(4) 0.017(4) 0.008(4) 0.027(4)
C54_7 0.090(5) 0.046(4) 0.068(4) 0.023(3) 0.015(4) 0.028(4)
C55_7 0.088(5) 0.040(4) 0.070(4) 0.020(4) 0.014(4) 0.018(4)
C56_7 0.082(5) 0.044(4) 0.067(5) 0.021(4) 0.022(4) 0.013(4)
C50_8 0.097(6) 0.056(5) 0.069(5) 0.019(4) 0.015(5) 0.014(5)
C51_8 0.087(5) 0.048(4) 0.067(4) 0.022(3) 0.018(4) 0.016(4)
C52_8 0.083(5) 0.049(4) 0.060(4) 0.020(4) 0.010(4) 0.024(5)
C53_8 0.092(5) 0.048(4) 0.071(5) 0.019(4) 0.009(4) 0.027(5)
C54_8 0.086(5) 0.040(4) 0.071(5) 0.025(4) 0.014(4) 0.020(4)
C55_8 0.087(5) 0.049(4) 0.068(5) 0.024(5) 0.017(5) 0.013(4)
C56_8 0.087(6) 0.050(4) 0.068(5) 0.027(4) 0.022(5) 0.016(5)
C60_9 0.084(5) 0.071(5) 0.078(5) -0.010(4) 0.006(4) -0.002(4)
C61_9 0.075(4) 0.061(4) 0.064(4) 0.000(3) 0.011(3) 0.004(3)
C62_9 0.091(4) 0.057(4) 0.066(4) 0.006(3) 0.007(3) 0.016(3)
C63_9 0.087(5) 0.062(5) 0.060(4) 0.011(4) 0.002(4) 0.020(4)
C64_9 0.079(4) 0.054(4) 0.044(4) 0.010(3) 0.009(4) 0.004(4)
C65_9 0.077(5) 0.051(4) 0.050(4) 0.010(3) 0.002(4) 0.008(4)
C66_9 0.069(5) 0.061(4) 0.058(4) 0.006(3) 0.007(4) 0.002(4)
C60_10 0.077(6) 0.069(6) 0.066(6) 0.003(5) 0.000(5) 0.008(5)
C61_10 0.075(4) 0.057(4) 0.060(4) 0.005(4) 0.006(4) 0.010(4)
C62_10 0.078(5) 0.054(4) 0.059(4) 0.010(4) 0.005(4) 0.010(4)
C63_10 0.085(5) 0.057(5) 0.057(4) 0.009(4) 0.007(4) 0.011(4)
C64_10 0.090(5) 0.059(6) 0.062(5) 0.012(5) 0.000(5) 0.015(5)
C65_10 0.101(6) 0.061(5) 0.073(5) 0.012(5) 0.000(5) 0.019(5)
C66_10 0.092(5) 0.060(5) 0.066(5) 0.010(4) 0.002(4) 0.010(5)
C70_11 0.094(5) 0.074(5) 0.080(5) 0.017(4) 0.020(5) 0.034(4)
C71_11 0.086(4) 0.066(4) 0.070(4) 0.026(3) 0.022(4) 0.030(4)
C72_11 0.091(5) 0.073(4) 0.063(4) 0.029(4) 0.023(4) 0.027(4)
C73_11 0.086(5) 0.073(4) 0.073(4) 0.023(4) 0.027(4) 0.030(4)
C74_11 0.089(5) 0.069(4) 0.074(4) 0.022(4) 0.025(5) 0.028(4)
C75_11 0.088(5) 0.072(4) 0.076(4) 0.024(4) 0.017(4) 0.027(4)
C76_11 0.083(4) 0.073(4) 0.074(4) 0.022(3) 0.022(4) 0.033(3)
C70_12 0.081(6) 0.069(5) 0.074(5) 0.023(5) 0.025(5) 0.035(5)
C71_12 0.082(4) 0.069(4) 0.069(4) 0.024(4) 0.026(4) 0.030(4)
C72_12 0.079(5) 0.068(5) 0.069(5) 0.018(4) 0.025(5) 0.032(5)
C73_12 0.073(6) 0.074(6) 0.068(6) 0.018(5) 0.017(6) 0.033(5)
C74_12 0.081(5) 0.072(5) 0.074(5) 0.019(5) 0.020(5) 0.034(5)
C75_12 0.087(5) 0.077(5) 0.078(5) 0.016(5) 0.024(5) 0.025(5)
C76_12 0.087(5) 0.071(5) 0.073(5) 0.020(4) 0.025(4) 0.026(4)

loop_
_atom_type_symbol
_atom_type_description
_atom_type_scat_dispersion_real
_atom_type_scat_dispersion_imag
_atom_type_scat_source
C C 0.0033 0.0016 'International Tables Vol C Tables 4.2.6.8 and 6.1.1.4'
H H 0.0000 0.0000 'International Tables Vol C Tables 4.2.6.8 and 6.1.1.4'
B B 0.0013 0.0007 'International Tables Vol C Tables 4.2.6.8 and 6.1.1.4'
Cl Cl 0.1484 0.1585 'International Tables Vol C Tables 4.2.6.8 and 6.1.1.4'
K K 0.2009 0.2494 'International Tables Vol C Tables 4.2.6.8 and 6.1.1.4'
N N 0.0061 0.0033 'International Tables Vol C Tables 4.2.6.8 and 6.1.1.4'
O O 0.0106 0.0060 'International Tables Vol C Tables 4.2.6.8 and 6.1.1.4'

loop_
_geom_angle_atom_site_label_1
_geom_angle_atom_site_label_2
_geom_angle_atom_site_label_3
_geom_angle
B1_3 Cl1_1 B1_1 19.1(12)
B1_3 Cl1_1 Cl1_3 53.6(12)
B1_1 Cl1_1 Cl1_3 34.5(3)
B1_3 Cl1_1 K1_1 101.9(12)
B1_1 Cl1_1 K1_1 83.5(3)
Cl1_3 Cl1_1 K1_1 49.72(17)
B1_3 B1_1 Cl1_3 144(3)
B1_3 B1_1 C1_1 62(3)
Cl1_3 B1_1 C1_1 154.0(8)
B1_3 B1_1 C1_3 61(4)
Cl1_3 B1_1 C1_3 155.2(16)
C1_1 B1_1 C1_3 2(3)
B1_3 B1_1 Cl1_1 59(3)
Cl1_3 B1_1 Cl1_1 85.4(5)
C1_1 B1_1 Cl1_1 120.4(6)
C1_3 B1_1 Cl1_1 119.4(15)
B1_3 B1_1 K1_1 122(3)
Cl1_3 B1_1 K1_1 23.2(4)
C1_1 B1_1 K1_1 171.7(6)
C1_3 B1_1 K1_1 171(2)
Cl1_1 B1_1 K1_1 64.7(2)
B1_3 B1_1 H1_1 166(5)
Cl1_3 B1_1 H1_1 32(3)
C1_1 B1_1 H1_1 124(3)
C1_3 B1_1 H1_1 124(3)
Cl1_1 B1_1 H1_1 116(3)
K1_1 B1_1 H1_1 51(3)
B1_3 C1_1 B1_1 26.3(15)
B1_3 C1_1 N1_1 147.5(19)
B1_1 C1_1 N1_1 122.1(9)
B1_3 C1_1 N1_3 144(3)
B1_1 C1_1 N1_3 118(2)
N1_1 C1_1 N1_3 8(3)
B1_3 C1_1 C6_1 107.5(18)
B1_1 C1_1 C6_1 133.2(7)
N1_1 C1_1 C6_1 104.6(8)
N1_3 C1_1 C6_1 108(2)
B1_3 C1_1 C6_3 119(2)
B1_1 C1_1 C6_3 145.0(13)
N1_1 C1_1 C6_3 92.8(13)
N1_3 C1_1 C6_3 97(3)
C6_1 C1_1 C6_3 12.6(11)
C1_3 N1_1 C2_3 111(5)
C1_3 N1_1 C9_3 125(3)
C2_3 N1_1 C9_3 119(4)
C1_3 N1_1 C1_1 10(2)
C2_3 N1_1 C1_1 119(4)
C9_3 N1_1 C1_1 120(2)
C1_3 N1_1 C9_1 127(3)
C2_3 N1_1 C9_1 121(4)
C9_3 N1_1 C9_1 10.4(18)
C1_1 N1_1 C9_1 119.8(9)
C1_3 N1_1 C2_1 106(2)
C2_3 N1_1 C2_1 6(4)
C9_3 N1_1 C2_1 125(2)
C1_1 N1_1 C2_1 113.8(10)
C9_1 N1_1 C2_1 126.4(11)
C4_3 C2_1 C5_3 127(4)
C4_3 C2_1 N1_1 112(4)
C5_3 C2_1 N1_1 103(2)
C4_3 C2_1 N1_3 104(5)
C5_3 C2_1 N1_3 110(3)
N1_1 C2_1 N1_3 8(3)
C4_3 C2_1 C3_1 104(3)
C5_3 C2_1 C3_1 97(2)
N1_1 C2_1 C3_1 113.1(13)
N1_3 C2_1 C3_1 115(2)
C4_3 C2_1 C5_1 117(3)
C5_3 C2_1 C5_1 15.5(15)
N1_1 C2_1 C5_1 98.8(15)
N1_3 C2_1 C5_1 105(2)
C3_1 C2_1 C5_1 112.4(19)
C4_3 C2_1 C4_1 8(4)
C5_3 C2_1 C4_1 119(2)
N1_1 C2_1 C4_1 114.8(19)
N1_3 C2_1 C4_1 107(3)
C3_1 C2_1 C4_1 108.8(15)
C5_1 C2_1 C4_1 108.7(11)
C4_3 C2_1 C3_3 104(4)
C5_3 C2_1 C3_3 106(3)
N1_1 C2_1 C3_3 103(2)
N1_3 C2_1 C3_3 104(3)
C3_1 C2_1 C3_3 11.6(19)
C5_1 C2_1 C3_3 122(3)
C4_1 C2_1 C3_3 110(3)
C2_3 C3_1 C2_1 4(4)
C2_3 C3_1 H3A_1 113.2
C2_1 C3_1 H3A_1 109.5
C2_3 C3_1 H3B_1 108.6
C2_1 C3_1 H3B_1 109.5
H3A_1 C3_1 H3B_1 109.5
C2_3 C3_1 H3C_1 106.5
C2_1 C3_1 H3C_1 109.5
H3A_1 C3_1 H3C_1 109.5
H3B_1 C3_1 H3C_1 109.5
C2_1 C4_1 C2_3 4(4)
C2_1 C4_1 H4A_1 109.5
C2_3 C4_1 H4A_1 110.0
C2_1 C4_1 H4B_1 109.5
C2_3 C4_1 H4B_1 112.5
H4A_1 C4_1 H4B_1 109.5
C2_1 C4_1 H4C_1 109.5
C2_3 C4_1 H4C_1 105.8
H4A_1 C4_1 H4C_1 109.5
H4B_1 C4_1 H4C_1 109.5
C6_3 C5_1 C2_1 116(2)
C6_3 C5_1 C6_1 10(2)
C2_1 C5_1 C6_1 107.3(9)
C6_3 C5_1 C2_3 117(3)
C2_1 C5_1 C2_3 5(5)
C6_1 C5_1 C2_3 109(3)
C6_3 C5_1 H5A_1 109.2
C2_1 C5_1 H5A_1 110.2
C6_1 C5_1 H5A_1 110.2
C2_3 C5_1 H5A_1 113.6
C6_3 C5_1 H5B_1 101.8
C2_1 C5_1 H5B_1 110.2
C6_1 C5_1 H5B_1 110.2
C2_3 C5_1 H5B_1 105.2
H5A_1 C5_1 H5B_1 108.5
C1_3 C6_1 C8_3 136(3)
C1_3 C6_1 C1_1 7(2)
C8_3 C6_1 C1_1 132.0(14)
C1_3 C6_1 C7_1 114(3)
C8_3 C6_1 C7_1 102.6(14)
C1_1 C6_1 C7_1 112.8(7)
C1_3 C6_1 C8_1 118(3)
C8_3 C6_1 C8_1 22.7(10)
C1_1 C6_1 C8_1 112.2(7)
C7_1 C6_1 C8_1 107.0(6)
C1_3 C6_1 C5_1 97.6(17)
C8_3 C6_1 C5_1 92.2(12)
C1_1 C6_1 C5_1 104.4(6)
C7_1 C6_1 C5_1 109.8(6)
C8_1 C6_1 C5_1 110.5(6)
C1_3 C6_1 C7_3 122(3)
C8_3 C6_1 C7_3 100.6(17)
C1_1 C6_1 C7_3 123.4(13)
C7_1 C6_1 C7_3 19.3(9)
C8_1 C6_1 C7_3 112.3(13)
C5_1 C6_1 C7_3 90.9(10)
C1_3 C6_1 C5_3 93(2)
C8_3 C6_1 C5_3 100.1(18)
C1_1 C6_1 C5_3 100.5(15)
C7_1 C6_1 C5_3 105.3(15)
C8_1 C6_1 C5_3 118.9(15)
C5_1 C6_1 C5_3 8.4(16)
C7_3 C6_1 C5_3 86.9(18)
C7_3 C7_1 C6_1 99(4)
C7_3 C7_1 C6_3 82(4)
C6_1 C7_1 C6_3 17.2(11)
C7_3 C7_1 H7A_1 48.8
C6_1 C7_1 H7A_1 109.5
C6_3 C7_1 H7A_1 99.0
C7_3 C7_1 H7B_1 68.6
C6_1 C7_1 H7B_1 109.5
C6_3 C7_1 H7B_1 101.7
H7A_1 C7_1 H7B_1 109.5
C7_3 C7_1 H7C_1 149.3
C6_1 C7_1 H7C_1 109.5
C6_3 C7_1 H7C_1 126.6
H7A_1 C7_1 H7C_1 109.5
H7B_1 C7_1 H7C_1 109.5
C8_3 C8_1 C6_1 73(4)
C8_3 C8_1 C6_3 60(4)
C6_1 C8_1 C6_3 13.7(11)
C8_3 C8_1 H8A_1 41.4
C6_1 C8_1 H8A_1 109.5
C6_3 C8_1 H8A_1 97.5
C8_3 C8_1 H8B_1 142.1
C6_1 C8_1 H8B_1 109.5
C6_3 C8_1 H8B_1 121.2
H8A_1 C8_1 H8B_1 109.5
C8_3 C8_1 H8C_1 104.6
C6_1 C8_1 H8C_1 109.5
C6_3 C8_1 H8C_1 108.8
H8A_1 C8_1 H8C_1 109.5
H8B_1 C8_1 H8C_1 109.5
C10_3 C9_1 C10_1 8(2)
C10_3 C9_1 C17_1 113(2)
C10_1 C9_1 C17_1 120.0
C10_3 C9_1 N1_3 122(3)
C10_1 C9_1 N1_3 115(2)
C17_1 C9_1 N1_3 125(2)
C10_3 C9_1 N1_1 130(2)
C10_1 C9_1 N1_1 123.2(7)
C17_1 C9_1 N1_1 116.8(7)
N1_3 C9_1 N1_1 8(3)
C10_3 C9_1 C17_3 119(3)
C10_1 C9_1 C17_3 126.4(15)
C17_1 C9_1 C17_3 6.7(14)
N1_3 C9_1 C17_3 119(3)
N1_1 C9_1 C17_3 110.4(16)
C11_3 C10_1 C14_1 121(3)
C11_3 C10_1 C9_1 119(3)
C14_1 C10_1 C9_1 120.0
C11_3 C10_1 C14_3 134(4)
C14_1 C10_1 C14_3 12.6(14)
C9_1 C10_1 C14_3 107.6(14)
C11_3 C10_1 C11_1 4(4)
C14_1 C10_1 C11_1 117.8(7)
C9_1 C10_1 C11_1 122.1(7)
C14_3 C10_1 C11_1 130.1(17)
C11_3 C10_1 C9_3 123(4)
C14_1 C10_1 C9_3 116.0(14)
C9_1 C10_1 C9_3 4.4(15)
C14_3 C10_1 C9_3 104(2)
C11_1 C10_1 C9_3 126.2(16)
C10_1 C14_1 C15_1 120.0
C10_1 C14_1 C10_3 11.5(15)
C15_1 C14_1 C10_3 108.7(14)
C10_1 C14_1 C15_3 113.5(13)
C15_1 C14_1 C15_3 8.4(14)
C10_3 C14_1 C15_3 103(2)
C10_1 C14_1 H14_1 120.0
C15_1 C14_1 H14_1 120.0
C10_3 C14_1 H14_1 131.2
C15_3 C14_1 H14_1 126.1
C14_3 C15_1 C16_1 113(2)
C14_3 C15_1 C14_1 8(2)
C16_1 C15_1 C14_1 120.0
C14_3 C15_1 C16_3 116(3)
C16_1 C15_1 C16_3 6.4(16)
C14_1 C15_1 C16_3 123.3(14)
C14_3 C15_1 H15_1 127.3
C16_1 C15_1 H15_1 120.0
C14_1 C15_1 H15_1 120.0
C16_3 C15_1 H15_1 116.4
C15_3 C16_1 C17_1 127(2)
C15_3 C16_1 C15_1 11(2)
C17_1 C16_1 C15_1 120.0
C15_3 C16_1 C17_3 137(3)
C17_1 C16_1 C17_3 10.8(15)
C15_1 C16_1 C17_3 130.6(16)
C15_3 C16_1 H16_1 112.5
C17_1 C16_1 H16_1 120.0
C15_1 C16_1 H16_1 120.0
C17_3 C16_1 H16_1 109.4
C9_3 C17_1 C16_3 140(3)
C9_3 C17_1 C16_1 127(2)
C16_3 C17_1 C16_1 14.5(14)
C9_3 C17_1 C9_1 7(2)
C16_3 C17_1 C9_1 132.5(17)
C16_1 C17_1 C9_1 120.0
C9_3 C17_1 C18_1 115(2)
C16_3 C17_1 C18_1 104.9(17)
C16_1 C17_1 C18_1 117.7(6)
C9_1 C17_1 C18_1 122.3(6)
C9_3 C17_1 C18_3 121(3)
C16_3 C17_1 C18_3 99(2)
C16_1 C17_1 C18_3 113(2)
C9_1 C17_1 C18_3 127(2)
C18_1 C17_1 C18_3 7(2)
C12_1 C11_1 C13_1 108.7(8)
C12_1 C11_1 C10_1 110.5(10)
C13_1 C11_1 C10_1 112.3(9)
C12_1 C11_1 C12_3 10(3)
C13_1 C11_1 C12_3 118(3)
C10_1 C11_1 C12_3 107(3)
C12_1 C11_1 C13_3 120.7(19)
C13_1 C11_1 C13_3 13.5(18)
C10_1 C11_1 C13_3 101(2)
C12_3 C11_1 C13_3 131(3)
C12_1 C11_1 C10_3 113.7(17)
C13_1 C11_1 C10_3 112.6(18)
C10_1 C11_1 C10_3 3.9(17)
C12_3 C11_1 C10_3 110(3)
C13_3 C11_1 C10_3 100(3)
C12_1 C11_1 H11_1 108.4
C13_1 C11_1 H11_1 108.4
C10_1 C11_1 H11_1 108.4
C12_3 C11_1 H11_1 101.5
C13_3 C11_1 H11_1 107.5
C10_3 C11_1 H11_1 104.9
C11_1 C12_1 C11_3 9(2)
C11_1 C12_1 H12A_1 109.5
C11_3 C12_1 H12A_1 117.9
C11_1 C12_1 H12B_1 109.5
C11_3 C12_1 H12B_1 102.0
H12A_1 C12_1 H12B_1 109.5
C11_1 C12_1 H12C_1 109.5
C11_3 C12_1 H12C_1 108.1
H12A_1 C12_1 H12C_1 109.5
H12B_1 C12_1 H12C_1 109.5
C11_1 C13_1 C11_3 9(2)
C11_1 C13_1 H13A_1 109.5
C11_3 C13_1 H13A_1 118.2
C11_1 C13_1 H13B_1 109.5
C11_3 C13_1 H13B_1 107.4
H13A_1 C13_1 H13B_1 109.5
C11_1 C13_1 H13C_1 109.5
C11_3 C13_1 H13C_1 102.5
H13A_1 C13_1 H13C_1 109.5
H13B_1 C13_1 H13C_1 109.5
C17_3 C18_1 C17_1 4(2)
C17_3 C18_1 C19_1 111(2)
C17_1 C18_1 C19_1 110.9(9)
C17_3 C18_1 C20_1 109(2)
C17_1 C18_1 C20_1 112.8(11)
C19_1 C18_1 C20_1 110.0(8)
C17_3 C18_1 C19_3 123(3)
C17_1 C18_1 C19_3 124(2)
C19_1 C18_1 C19_3 13(2)
C20_1 C18_1 C19_3 103(2)
C17_3 C18_1 C20_3 109(4)
C17_1 C18_1 C20_3 113(3)
C19_1 C18_1 C20_3 100(2)
C20_1 C18_1 C20_3 11.3(19)
C19_3 C18_1 C20_3 95(3)
C17_3 C18_1 H18_1 111.6
C17_1 C18_1 H18_1 107.6
C19_1 C18_1 H18_1 107.6
C20_1 C18_1 H18_1 107.6
C19_3 C18_1 H18_1 100.5
C20_3 C18_1 H18_1 117.2
C18_3 C19_1 C18_1 11(2)
C18_3 C19_1 H19A_1 101.6
C18_1 C19_1 H19A_1 109.5
C18_3 C19_1 H19B_1 120.3
C18_1 C19_1 H19B_1 109.5
H19A_1 C19_1 H19B_1 109.5
C18_3 C19_1 H19C_1 105.9
C18_1 C19_1 H19C_1 109.5
H19A_1 C19_1 H19C_1 109.5
H19B_1 C19_1 H19C_1 109.5
C18_3 C20_1 C18_1 8(3)
C18_3 C20_1 H20A_1 104.0
C18_1 C20_1 H20A_1 109.5
C18_3 C20_1 H20B_1 107.4
C18_1 C20_1 H20B_1 109.5
H20A_1 C20_1 H20B_1 109.5
C18_3 C20_1 H20C_1 116.7
C18_1 C20_1 H20C_1 109.5
H20A_1 C20_1 H20C_1 109.5
H20B_1 C20_1 H20C_1 109.5
K1_3 K1_1 Cl1_3 148.9(9)
K1_3 K1_1 O6_2 96.0(8)
Cl1_3 K1_1 O6_2 111.6(3)
K1_3 K1_1 O3_4 74.5(12)
Cl1_3 K1_1 O3_4 77.2(8)
O6_2 K1_1 O3_4 170.4(10)
K1_3 K1_1 O5_2 88.8(10)
Cl1_3 K1_1 O5_2 91.2(4)
O6_2 K1_1 O5_2 63.0(4)
O3_4 K1_1 O5_2 114.2(13)
K1_3 K1_1 O2_4 84.9(15)
Cl1_3 K1_1 O2_4 92.4(10)
O6_2 K1_1 O2_4 121.1(12)
O3_4 K1_1 O2_4 60.7(17)
O5_2 K1_1 O2_4 172.8(15)
K1_3 K1_1 O1_2 92.3(9)
Cl1_3 K1_1 O1_2 114.7(3)
O6_2 K1_1 O1_2 55.9(3)
O3_4 K1_1 O1_2 125.0(12)
O5_2 K1_1 O1_2 118.7(3)
O2_4 K1_1 O1_2 65.1(12)
K1_3 K1_1 O2_2 81.8(9)
Cl1_3 K1_1 O2_2 97.2(2)
O6_2 K1_1 O2_2 117.0(3)
O3_4 K1_1 O2_2 64.0(13)
O5_2 K1_1 O2_2 170.6(5)
O2_4 K1_1 O2_2 5.2(10)
O1_2 K1_1 O2_2 61.3(3)
K1_3 K1_1 O4_2 76.0(9)
Cl1_3 K1_1 O4_2 77.1(3)
O6_2 K1_1 O4_2 122.6(4)
O3_4 K1_1 O4_2 54.2(13)
O5_2 K1_1 O4_2 60.1(4)
O2_4 K1_1 O4_2 114.8(13)
O1_2 K1_1 O4_2 168.1(3)
O2_2 K1_1 O4_2 117.7(4)
K1_3 K1_1 O3_2 69.5(8)
Cl1_3 K1_1 O3_2 82.8(2)
O6_2 K1_1 O3_2 165.5(3)
O3_4 K1_1 O3_2 5.8(9)
O5_2 K1_1 O3_2 116.4(4)
O2_4 K1_1 O3_2 58.1(13)
O1_2 K1_1 O3_2 121.2(3)
O2_2 K1_1 O3_2 61.0(4)
O4_2 K1_1 O3_2 56.8(4)
K1_3 K1_1 O6_4 92.7(13)
Cl1_3 K1_1 O6_4 115.8(10)
O6_2 K1_1 O6_4 5.2(12)
O3_4 K1_1 O6_4 167.0(13)
O5_2 K1_1 O6_4 66.8(11)
O2_4 K1_1 O6_4 116.9(15)
O1_2 K1_1 O6_4 51.9(11)
O2_2 K1_1 O6_4 112.6(11)
O4_2 K1_1 O6_4 125.7(11)
O3_2 K1_1 O6_4 161.4(10)
K1_3 K1_1 O1_4 89.6(13)
Cl1_3 K1_1 O1_4 115.5(10)
O6_2 K1_1 O1_4 62.0(8)
O3_4 K1_1 O1_4 118.6(14)
O5_2 K1_1 O1_4 124.5(9)
O2_4 K1_1 O1_4 59.0(14)
O1_2 K1_1 O1_4 6.5(9)
O2_2 K1_1 O1_4 55.0(8)
O4_2 K1_1 O1_4 165.0(9)
O3_2 K1_1 O1_4 114.7(8)
O6_4 K1_1 O1_4 57.9(13)
K1_3 K1_1 H1_1 141.4(15)
Cl1_3 K1_1 H1_1 9.8(12)
O6_2 K1_1 H1_1 114.0(13)
O3_4 K1_1 H1_1 74.0(15)
O5_2 K1_1 H1_1 84.3(13)
O2_4 K1_1 H1_1 98.5(15)
O1_2 K1_1 H1_1 124.2(12)
O2_2 K1_1 H1_1 103.5(13)
O4_2 K1_1 H1_1 67.7(12)
O3_2 K1_1 H1_1 79.7(12)
O6_4 K1_1 H1_1 118.7(16)
O1_4 K1_1 H1_1 125.2(16)
C40_2 O1_2 C40_4 12(3)
C40_2 O1_2 C21_2 114.9(8)
C40_4 O1_2 C21_2 103(3)
C40_2 O1_2 C21_4 127.5(16)
C40_4 O1_2 C21_4 116(3)
C21_2 O1_2 C21_4 12.6(15)
C40_2 O1_2 K1_1 120.9(7)
C40_4 O1_2 K1_1 129(3)
C21_2 O1_2 K1_1 117.2(6)
C21_4 O1_2 K1_1 106.1(16)
C40_2 O1_2 K1_3 115.2(8)
C40_4 O1_2 K1_3 121(3)
C21_2 O1_2 K1_3 114.3(6)
C21_4 O1_2 K1_3 105.0(18)
K1_1 O1_2 K1_3 13.29(15)
O1_4 C21_2 O1_2 6(3)
O1_4 C21_2 C22_2 104(2)
O1_2 C21_2 C22_2 105.5(9)
O1_4 C21_2 C22_4 100(3)
O1_2 C21_2 C22_4 101(3)
C22_2 C21_2 C22_4 5(3)
O1_4 C21_2 H21A_2 116.6
O1_2 C21_2 H21A_2 110.6
C22_2 C21_2 H21A_2 110.6
C22_4 C21_2 H21A_2 109.4
O1_4 C21_2 H21B_2 106.3
O1_2 C21_2 H21B_2 110.6
C22_2 C21_2 H21B_2 110.6
C22_4 C21_2 H21B_2 115.7
H21A_2 C21_2 H21B_2 108.8
C21_4 C22_2 O2_2 107(3)
C21_4 C22_2 O2_4 116(4)
O2_2 C22_2 O2_4 9(2)
C21_4 C22_2 C21_2 3(3)
O2_2 C22_2 C21_2 108.4(9)
O2_4 C22_2 C21_2 117(2)
C21_4 C22_2 K1_1 84(3)
O2_2 C22_2 K1_1 50.4(7)
O2_4 C22_2 K1_1 50(3)
C21_2 C22_2 K1_1 86.8(8)
C21_4 C22_2 H22A_2 112.5
O2_2 C22_2 H22A_2 110.0
O2_4 C22_2 H22A_2 109.0
C21_2 C22_2 H22A_2 110.0
K1_1 C22_2 H22A_2 158.7
C21_4 C22_2 H22B_2 108.5
O2_2 C22_2 H22B_2 110.0
O2_4 C22_2 H22B_2 102.2
C21_2 C22_2 H22B_2 110.0
K1_1 C22_2 H22B_2 76.2
H22A_2 C22_2 H22B_2 108.4
C22_2 O2_2 C22_4 10(2)
C22_2 O2_2 C23_2 111.1(9)
C22_4 O2_2 C23_2 103(2)
C22_2 O2_2 C23_4 110(2)
C22_4 O2_2 C23_4 101(3)
C23_2 O2_2 C23_4 12(2)
C22_2 O2_2 K1_3 115.1(9)
C22_4 O2_2 K1_3 114(4)
C23_2 O2_2 K1_3 107.1(7)
C23_4 O2_2 K1_3 98(2)
C22_2 O2_2 K1_1 106.1(9)
C22_4 O2_2 K1_1 103(4)
C23_2 O2_2 K1_1 102.5(7)
C23_4 O2_2 K1_1 92(2)
K1_3 O2_2 K1_1 13.74(17)
O2_4 C23_2 O2_2 5(3)
O2_4 C23_2 C24_2 109(3)
O2_2 C23_2 C24_2 107.3(9)
O2_4 C23_2 C24_4 117(4)
O2_2 C23_2 C24_4 116.2(19)
C24_2 C23_2 C24_4 13.0(16)
O2_4 C23_2 K1_1 49(3)
O2_2 C23_2 K1_1 52.8(7)
C24_2 C23_2 K1_1 87.4(6)
C24_4 C23_2 K1_1 86(2)
O2_4 C23_2 K1_3 46(3)
O2_2 C23_2 K1_3 49.3(7)
C24_2 C23_2 K1_3 79.9(6)
C24_4 C23_2 K1_3 81(2)
K1_1 C23_2 K1_3 10.97(13)
O2_4 C23_2 H23A_2 105.3
O2_2 C23_2 H23A_2 110.3
C24_2 C23_2 H23A_2 110.3
C24_4 C23_2 H23A_2 97.7
K1_1 C23_2 H23A_2 72.7
K1_3 C23_2 H23A_2 83.0
O2_4 C23_2 H23B_2 113.6
O2_2 C23_2 H23B_2 110.3
C24_2 C23_2 H23B_2 110.3
C24_4 C23_2 H23B_2 113.1
K1_1 C23_2 H23B_2 159.7
K1_3 C23_2 H23B_2 159.6
H23A_2 C23_2 H23B_2 108.5
O3_2 C24_2 C23_2 108.5(9)
O3_2 C24_2 C23_4 99(2)
C23_2 C24_2 C23_4 12.5(19)
O3_2 C24_2 O3_4 9.5(18)
C23_2 C24_2 O3_4 104(2)
C23_4 C24_2 O3_4 94(3)
O3_2 C24_2 K1_3 41.2(6)
C23_2 C24_2 K1_3 75.4(6)
C23_4 C24_2 K1_3 71(2)
O3_4 C24_2 K1_3 44(2)
O3_2 C24_2 H24A_2 110.0
C23_2 C24_2 H24A_2 110.0
C23_4 C24_2 H24A_2 121.8
O3_4 C24_2 H24A_2 119.5
K1_3 C24_2 H24A_2 99.9
O3_2 C24_2 H24B_2 110.0
C23_2 C24_2 H24B_2 110.0
C23_4 C24_2 H24B_2 107.0
O3_4 C24_2 H24B_2 104.7
K1_3 C24_2 H24B_2 146.4
H24A_2 C24_2 H24B_2 108.4
C24_4 O3_2 C25_2 117(3)
C24_4 O3_2 C24_2 14.1(18)
C25_2 O3_2 C24_2 121.0(11)
C24_4 O3_2 C25_4 107(4)
C25_2 O3_2 C25_4 11(3)
C24_2 O3_2 C25_4 110(3)
C24_4 O3_2 K1_3 125(2)
C25_2 O3_2 K1_3 116.5(10)
C24_2 O3_2 K1_3 117.8(7)
C25_4 O3_2 K1_3 125(3)
C24_4 O3_2 K1_1 120(3)
C25_2 O3_2 K1_1 122.3(10)
C24_2 O3_2 K1_1 116.0(7)
C25_4 O3_2 K1_1 132(2)
K1_3 O3_2 K1_1 13.62(17)
C30_4 C25_2 O3_2 119(3)
C30_4 C25_2 O3_4 112(4)
O3_2 C25_2 O3_4 12(2)
C30_4 C25_2 C26_4 114(4)
O3_2 C25_2 C26_4 127(3)
O3_4 C25_2 C26_4 131(4)
C30_4 C25_2 C30_2 2(4)
O3_2 C25_2 C30_2 119.6(11)
O3_4 C25_2 C30_2 113(3)
C26_4 C25_2 C30_2 114(3)
C30_4 C25_2 C26_2 120(4)
O3_2 C25_2 C26_2 120.4(14)
O3_4 C25_2 C26_2 127(3)
C26_4 C25_2 C26_2 11(2)
C30_2 C25_2 C26_2 120.0(14)
C30_4 C25_2 K1_3 80(3)
O3_2 C25_2 K1_3 42.8(7)
O3_4 C25_2 K1_3 43(2)
C26_4 C25_2 K1_3 160(2)
C30_2 C25_2 K1_3 81.4(7)
C26_2 C25_2 K1_3 148.8(9)
C25_4 C26_2 C27_4 127(5)
C25_4 C26_2 C27_2 120(4)
C27_4 C26_2 C27_2 14.5(19)
C25_4 C26_2 C25_2 4(4)
C27_4 C26_2 C25_2 123(3)
C27_2 C26_2 C25_2 116.6(14)
C25_4 C26_2 H26_2 118.4
C27_4 C26_2 H26_2 113.7
C27_2 C26_2 H26_2 121.7
C25_2 C26_2 H26_2 121.7
C28_4 C27_2 C26_4 117(5)
C28_4 C27_2 C28_2 16.4(19)
C26_4 C27_2 C28_2 117(4)
C28_4 C27_2 C26_2 125(3)
C26_4 C27_2 C26_2 11(2)
C28_2 C27_2 C26_2 122.0(12)
C28_4 C27_2 H27_2 113.6
C26_4 C27_2 H27_2 122.8
C28_2 C27_2 H27_2 119.0
C26_2 C27_2 H27_2 119.0
C29_4 C28_2 C27_2 119(3)
C29_4 C28_2 C29_2 9(3)
C27_2 C28_2 C29_2 119.8(10)
C29_4 C28_2 C27_4 119(4)
C27_2 C28_2 C27_4 11.4(19)
C29_2 C28_2 C27_4 121(3)
C29_4 C28_2 H28_2 119.9
C27_2 C28_2 H28_2 120.1
C29_2 C28_2 H28_2 120.1
C27_4 C28_2 H28_2 117.5
C30_2 C29_2 C28_2 120.1(10)
C30_2 C29_2 C30_4 9(3)
C28_2 C29_2 C30_4 111(3)
C30_2 C29_2 C28_4 113(2)
C28_2 C29_2 C28_4 12.4(17)
C30_4 C29_2 C28_4 105(3)
C30_2 C29_2 H29_2 120.0
C28_2 C29_2 H29_2 120.0
C30_4 C29_2 H29_2 129.3
C28_4 C29_2 H29_2 125.5
O4_4 C30_2 C29_2 128(3)
O4_4 C30_2 O4_2 8(3)
C29_2 C30_2 O4_2 125.5(9)
O4_4 C30_2 C25_2 109(3)
C29_2 C30_2 C25_2 121.5(12)
O4_2 C30_2 C25_2 113.0(11)
O4_4 C30_2 C29_4 141(4)
C29_2 C30_2 C29_4 13(2)
O4_2 C30_2 C29_4 137(2)
C25_2 C30_2 C29_4 109(2)
O4_4 C30_2 C25_4 117(4)
C29_2 C30_2 C25_4 114(3)
O4_2 C30_2 C25_4 121(3)
C25_2 C30_2 C25_4 8(3)
C29_4 C30_2 C25_4 102(3)
O4_4 C30_2 K1_3 37(3)
C29_2 C30_2 K1_3 152.8(8)
O4_2 C30_2 K1_3 43.7(6)
C25_2 C30_2 K1_3 75.1(7)
C29_4 C30_2 K1_3 163.0(19)
C25_4 C30_2 K1_3 82(3)
C31_2 O4_2 C30_2 114.1(11)
C31_2 O4_2 C30_4 124(2)
C30_2 O4_2 C30_4 10(2)
C31_2 O4_2 C31_4 6(2)
C30_2 O4_2 C31_4 117(2)
C30_4 O4_2 C31_4 127(3)
C31_2 O4_2 K1_3 120.5(9)
C30_2 O4_2 K1_3 115.1(7)
C30_4 O4_2 K1_3 106(2)
C31_4 O4_2 K1_3 115(2)
C31_2 O4_2 K1_1 118.6(9)
C30_2 O4_2 K1_1 123.6(7)
C30_4 O4_2 K1_1 113(2)
C31_4 O4_2 K1_1 114(2)
K1_3 O4_2 K1_1 13.73(17)
O4_2 C31_2 C32_2 107.4(11)
O4_2 C31_2 O4_4 10(2)
C32_2 C31_2 O4_4 116(2)
O4_2 C31_2 C32_4 106(2)
C32_2 C31_2 C32_4 11.5(17)
O4_4 C31_2 C32_4 113(3)
O4_2 C31_2 H31A_2 110.2
C32_2 C31_2 H31A_2 110.2
O4_4 C31_2 H31A_2 108.9
C32_4 C31_2 H31A_2 120.8
O4_2 C31_2 H31B_2 110.2
C32_2 C31_2 H31B_2 110.2
O4_4 C31_2 H31B_2 102.0
C32_4 C31_2 H31B_2 101.1
H31A_2 C31_2 H31B_2 108.5
C31_4 C32_2 O5_2 105(3)
C31_4 C32_2 C31_2 12(2)
O5_2 C32_2 C31_2 106.9(11)
C31_4 C32_2 O5_4 109(4)
O5_2 C32_2 O5_4 6(3)
C31_2 C32_2 O5_4 112(3)
C31_4 C32_2 K1_1 94(2)
O5_2 C32_2 K1_1 51.0(7)
C31_2 C32_2 K1_1 85.8(7)
O5_4 C32_2 K1_1 57(3)
C31_4 C32_2 H32A_2 100.1
O5_2 C32_2 H32A_2 110.3
C31_2 C32_2 H32A_2 110.3
O5_4 C32_2 H32A_2 104.2
K1_1 C32_2 H32A_2 159.5
C31_4 C32_2 H32B_2 121.6
O5_2 C32_2 H32B_2 110.3
C31_2 C32_2 H32B_2 110.3
O5_4 C32_2 H32B_2 111.4
K1_1 C32_2 H32B_2 75.6
H32A_2 C32_2 H32B_2 108.6
C32_4 O5_2 C33_2 107(3)
C32_4 O5_2 C32_2 5(3)
C33_2 O5_2 C32_2 109.1(13)
C32_4 O5_2 C33_4 120(4)
C33_2 O5_2 C33_4 12.4(18)
C32_2 O5_2 C33_4 122(2)
C32_4 O5_2 K1_1 109(3)
C33_2 O5_2 K1_1 101.6(11)
C32_2 O5_2 K1_1 104.4(7)
C33_4 O5_2 K1_1 98(2)
C32_4 O5_2 K1_3 114(3)
C33_2 O5_2 K1_3 111.0(11)
C32_2 O5_2 K1_3 109.0(7)
C33_4 O5_2 K1_3 105(2)
K1_1 O5_2 K1_3 13.62(17)
O5_4 C33_2 O5_2 7(3)
O5_4 C33_2 C34_2 103(4)
O5_2 C33_2 C34_2 107.4(10)
O5_4 C33_2 C34_4 102(4)
O5_2 C33_2 C34_4 106(2)
C34_2 C33_2 C34_4 3(2)
O5_4 C33_2 K1_1 57(4)
O5_2 C33_2 K1_1 53.4(8)
C34_2 C33_2 K1_1 86.3(6)
C34_4 C33_2 K1_1 83(2)
O5_4 C33_2 H33A_2 117.0
O5_2 C33_2 H33A_2 110.2
C34_2 C33_2 H33A_2 110.2
C34_4 C33_2 H33A_2 108.1
K1_1 C33_2 H33A_2 73.0
O5_4 C33_2 H33B_2 107.4
O5_2 C33_2 H33B_2 110.2
C34_2 C33_2 H33B_2 110.2
C34_4 C33_2 H33B_2 113.6
K1_1 C33_2 H33B_2 160.7
H33A_2 C33_2 H33B_2 108.5
C33_4 C34_2 O6_2 107(3)
C33_4 C34_2 C33_2 1(3)
O6_2 C34_2 C33_2 106.8(8)
C33_4 C34_2 O6_4 116(3)
O6_2 C34_2 O6_4 8.9(18)
C33_2 C34_2 O6_4 115(2)
C33_4 C34_2 H34A_2 110.5
O6_2 C34_2 H34A_2 110.4
C33_2 C34_2 H34A_2 110.4
O6_4 C34_2 H34A_2 104.1
C33_4 C34_2 H34B_2 109.5
O6_2 C34_2 H34B_2 110.4
C33_2 C34_2 H34B_2 110.4
O6_4 C34_2 H34B_2 107.6
H34A_2 C34_2 H34B_2 108.6
C34_4 O6_2 C35_2 102(2)
C34_4 O6_2 C34_2 12(2)
C35_2 O6_2 C34_2 114.6(8)
C34_4 O6_2 C35_4 117(3)
C35_2 O6_2 C35_4 14.8(15)
C34_2 O6_2 C35_4 129.1(16)
C34_4 O6_2 K1_1 127(3)
C35_2 O6_2 K1_1 123.6(7)
C34_2 O6_2 K1_1 115.9(6)
C35_4 O6_2 K1_1 109.4(16)
C34_4 O6_2 K1_3 124(3)
C35_2 O6_2 K1_3 116.3(7)
C34_2 O6_2 K1_3 115.3(7)
C35_4 O6_2 K1_3 103.5(16)
K1_1 O6_2 K1_3 13.36(15)
O6_4 C35_2 C36_2 128(3)
O6_4 C35_2 O6_2 3(3)
C36_2 C35_2 O6_2 126.9(7)
O6_4 C35_2 C40_2 111(3)
C36_2 C35_2 C40_2 120.9(8)
O6_2 C35_2 C40_2 112.2(9)
O6_4 C35_2 C36_4 144(3)
C36_2 C35_2 C36_4 15.7(17)
O6_2 C35_2 C36_4 142.6(17)
C40_2 C35_2 C36_4 105.3(18)
O6_4 C35_2 C40_4 115(4)
C36_2 C35_2 C40_4 116(2)
O6_2 C35_2 C40_4 117(2)
C40_2 C35_2 C40_4 5(3)
C36_4 C35_2 C40_4 101(3)
C35_2 C36_2 C37_2 120.9(8)
C35_2 C36_2 C35_4 13.4(16)
C37_2 C36_2 C35_4 107.7(17)
C35_2 C36_2 C37_4 108.0(16)
C37_2 C36_2 C37_4 13.5(15)
C35_4 C36_2 C37_4 95(2)
C35_2 C36_2 H36_2 119.5
C37_2 C36_2 H36_2 119.5
C35_4 C36_2 H36_2 132.7
C37_4 C36_2 H36_2 132.3
C37_4 C37_2 C36_4 123(6)
C37_4 C37_2 C38_2 17(5)
C36_4 C37_2 C38_2 113(3)
C37_4 C37_2 C36_2 128(5)
C36_4 C37_2 C36_2 5(3)
C38_2 C37_2 C36_2 118.9(8)
C37_4 C37_2 C38_4 12(5)
C36_4 C37_2 C38_4 116(3)
C38_2 C37_2 C38_4 5(2)
C36_2 C37_2 C38_4 121(2)
C37_4 C37_2 H37_2 109.5
C36_4 C37_2 H37_2 126.0
C38_2 C37_2 H37_2 120.6
C36_2 C37_2 H37_2 120.6
C38_4 C37_2 H37_2 118.4
C37_4 C38_2 C39_2 126(3)
C37_4 C38_2 C37_2 10(3)
C39_2 C38_2 C37_2 120.7(9)
C37_4 C38_2 C39_4 135(4)
C39_2 C38_2 C39_4 9(2)
C37_2 C38_2 C39_4 130(2)
C37_4 C38_2 C36_4 34(3)
C39_2 C38_2 C36_4 93.7(15)
C37_2 C38_2 C36_4 27.0(13)
C39_4 C38_2 C36_4 103(3)
C37_4 C38_2 H38_2 113.3
C39_2 C38_2 H38_2 119.7
C37_2 C38_2 H38_2 119.7
C39_4 C38_2 H38_2 110.7
C36_4 C38_2 H38_2 146.6
C40_4 C39_2 C38_4 142(5)
C40_4 C39_2 C38_2 128(4)
C38_4 C39_2 C38_2 16(2)
C40_4 C39_2 C40_2 8(4)
C38_4 C39_2 C40_2 135(3)
C38_2 C39_2 C40_2 120.7(9)
C40_4 C39_2 C37_4 107(4)
C38_4 C39_2 C37_4 35(2)
C38_2 C39_2 C37_4 20.8(12)
C40_2 C39_2 C37_4 100.2(13)
C40_4 C39_2 H39_2 112.2
C38_4 C39_2 H39_2 104.7
C38_2 C39_2 H39_2 119.6
C40_2 C39_2 H39_2 119.6
C37_4 C39_2 H39_2 140.0
C35_4 C40_2 O1_2 116(3)
C35_4 C40_2 C39_2 118(3)
O1_2 C40_2 C39_2 125.7(10)
C35_4 C40_2 C35_2 4(3)
O1_2 C40_2 C35_2 116.5(8)
C39_2 C40_2 C35_2 117.8(12)
C35_4 C40_2 O1_4 125(3)
O1_2 C40_2 O1_4 10.6(19)
C39_2 C40_2 O1_4 116(2)
C35_2 C40_2 O1_4 126(2)
C35_4 C40_2 C39_4 131(3)
O1_2 C40_2 C39_4 113(2)
C39_2 C40_2 C39_4 13(2)
C35_2 C40_2 C39_4 131(2)
O1_4 C40_2 C39_4 103(3)
B1_1 Cl1_3 B1_3 12.0(11)
B1_1 Cl1_3 Cl1_1 60.1(4)
B1_3 Cl1_3 Cl1_1 48.2(11)
B1_1 Cl1_3 K1_1 145.4(6)
B1_3 Cl1_3 K1_1 134.0(11)
Cl1_1 Cl1_3 K1_1 88.2(2)
B1_1 Cl1_3 K1_3 151.6(6)
B1_3 Cl1_3 K1_3 140.2(11)
Cl1_1 Cl1_3 K1_3 94.5(3)
K1_1 Cl1_3 K1_3 6.38(19)
B1_1 B1_3 C1_1 92(4)
B1_1 B1_3 C1_3 97(4)
C1_1 B1_3 C1_3 6(3)
B1_1 B1_3 Cl1_1 102(4)
C1_1 B1_3 Cl1_1 164(3)
C1_3 B1_3 Cl1_1 160(3)
B1_1 B1_3 Cl1_3 24(2)
C1_1 B1_3 Cl1_3 116(2)
C1_3 B1_3 Cl1_3 121(3)
Cl1_1 B1_3 Cl1_3 78.2(14)
B1_1 B1_3 H1_3 143(10)
C1_1 B1_3 H1_3 125(10)
C1_3 B1_3 H1_3 120(10)
Cl1_1 B1_3 H1_3 42(10)
Cl1_3 B1_3 H1_3 119(10)
N1_1 C1_3 C6_1 121(3)
N1_1 C1_3 N1_3 8(3)
C6_1 C1_3 N1_3 123(4)
N1_1 C1_3 B1_3 133(4)
C6_1 C1_3 B1_3 106(3)
N1_3 C1_3 B1_3 130(5)
N1_1 C1_3 C6_3 106(3)
C6_1 C1_3 C6_3 15.3(14)
N1_3 C1_3 C6_3 110(4)
B1_3 C1_3 C6_3 120(3)
N1_1 C1_3 B1_1 112(3)
C6_1 C1_3 B1_1 127(3)
N1_3 C1_3 B1_1 107(4)
B1_3 C1_3 B1_1 22.0(15)
C6_3 C1_3 B1_1 142(3)
C9_1 N1_3 C1_3 122(3)
C9_1 N1_3 C9_3 10.3(18)
C1_3 N1_3 C9_3 118(3)
C9_1 N1_3 C2_3 121(5)
C1_3 N1_3 C2_3 105(5)
C9_3 N1_3 C2_3 116(6)
C9_1 N1_3 C2_1 127(4)
C1_3 N1_3 C2_1 101(3)
C9_3 N1_3 C2_1 123(5)
C2_3 N1_3 C2_1 6(4)
C9_1 N1_3 C1_1 117(3)
C1_3 N1_3 C1_1 10(2)
C9_3 N1_3 C1_1 115(3)
C2_3 N1_3 C1_1 114(5)
C2_1 N1_3 C1_1 109(3)
C3_1 C2_3 N1_1 123(6)
C3_1 C2_3 C4_3 106(7)
N1_1 C2_3 C4_3 108(8)
C3_1 C2_3 N1_3 124(6)
N1_1 C2_3 N1_3 8(3)
C4_3 C2_3 N1_3 100(8)
C3_1 C2_3 C5_3 101(8)
N1_1 C2_3 C5_3 102(7)
C4_3 C2_3 C5_3 117(6)
N1_3 C2_3 C5_3 109(7)
C3_1 C2_3 C3_3 13(2)
N1_1 C2_3 C3_3 112(5)
C4_3 C2_3 C3_3 106(7)
N1_3 C2_3 C3_3 112(6)
C5_3 C2_3 C3_3 111(7)
C3_1 C2_3 C5_1 115(8)
N1_1 C2_3 C5_1 97(6)
C4_3 C2_3 C5_1 107(5)
N1_3 C2_3 C5_1 102(6)
C5_3 C2_3 C5_1 14.6(18)
C3_3 C2_3 C5_1 126(8)
C3_1 C2_3 C4_1 109(6)
N1_1 C2_3 C4_1 110(7)
C4_3 C2_3 C4_1 7(3)
N1_3 C2_3 C4_1 103(7)
C5_3 C2_3 C4_1 110(5)
C3_3 C2_3 C4_1 111(7)
C5_1 C2_3 C4_1 100(4)
C2_3 C3_3 C2_1 3(4)
C2_3 C3_3 H3A_3 109.5
C2_1 C3_3 H3A_3 106.7
C2_3 C3_3 H3B_3 109.5
C2_1 C3_3 H3B_3 110.3
H3A_3 C3_3 H3B_3 109.5
C2_3 C3_3 H3C_3 109.5
C2_1 C3_3 H3C_3 111.4
H3A_3 C3_3 H3C_3 109.5
H3B_3 C3_3 H3C_3 109.5
C2_1 C4_3 C2_3 5(5)
C2_1 C4_3 H4A_3 109.3
C2_3 C4_3 H4A_3 109.5
C2_1 C4_3 H4B_3 105.1
C2_3 C4_3 H4B_3 109.5
H4A_3 C4_3 H4B_3 109.5
C2_1 C4_3 H4C_3 113.9
C2_3 C4_3 H4C_3 109.5
H4A_3 C4_3 H4C_3 109.5
H4B_3 C4_3 H4C_3 109.5
C2_1 C5_3 C6_3 103(3)
C2_1 C5_3 C2_3 6(4)
C6_3 C5_3 C2_3 106(4)
C2_1 C5_3 C6_1 95(2)
C6_3 C5_3 C6_1 7.5(16)
C2_3 C5_3 C6_1 99(4)
C2_1 C5_3 H5A_3 116.5
C6_3 C5_3 H5A_3 110.5
C2_3 C5_3 H5A_3 110.5
C6_1 C5_3 H5A_3 114.3
C2_1 C5_3 H5B_3 107.5
C6_3 C5_3 H5B_3 110.5
C2_3 C5_3 H5B_3 110.5
C6_1 C5_3 H5B_3 113.9
H5A_3 C5_3 H5B_3 108.7
C5_1 C6_3 C5_3 12(2)
C5_1 C6_3 C7_1 137(3)
C5_3 C6_3 C7_1 128(3)
C5_1 C6_3 C8_3 106(3)
C5_3 C6_3 C8_3 117(3)
C7_1 C6_3 C8_3 98(2)
C5_1 C6_3 C7_3 116(3)
C5_3 C6_3 C7_3 108(3)
C7_1 C6_3 C7_3 21.1(11)
C8_3 C6_3 C7_3 103(2)
C5_1 C6_3 C1_3 104(3)
C5_3 C6_3 C1_3 102(3)
C7_1 C6_3 C1_3 100(3)
C8_3 C6_3 C1_3 112(3)
C7_3 C6_3 C1_3 115(3)
C5_1 C6_3 C8_1 118(3)
C5_3 C6_3 C8_1 130(3)
C7_1 C6_3 C8_1 95.0(18)
C8_3 C6_3 C8_1 19.2(11)
C7_3 C6_3 C8_1 107(2)
C1_3 C6_3 C8_1 94(2)
C5_1 C6_3 C1_1 108(3)
C5_3 C6_3 C1_1 106(3)
C7_1 C6_3 C1_1 97.9(18)
C8_3 C6_3 C1_1 108(2)
C7_3 C6_3 C1_1 114(2)
C1_3 C6_3 C1_1 4.5(17)
C8_1 C6_3 C1_1 90.1(15)
C7_1 C7_3 C6_3 77(4)
C7_1 C7_3 C6_1 61(3)
C6_3 C7_3 C6_1 15.4(11)
C7_1 C7_3 H7A_3 117.8
C6_3 C7_3 H7A_3 109.5
C6_1 C7_3 H7A_3 116.6
C7_1 C7_3 H7B_3 33.2
C6_3 C7_3 H7B_3 109.5
C6_1 C7_3 H7B_3 94.0
H7A_3 C7_3 H7B_3 109.5
C7_1 C7_3 H7C_3 127.0
C6_3 C7_3 H7C_3 109.5
C6_1 C7_3 H7C_3 116.5
H7A_3 C7_3 H7C_3 109.5
H7B_3 C7_3 H7C_3 109.5
C8_1 C8_3 C6_1 84(4)
C8_1 C8_3 C6_3 101(4)
C6_1 C8_3 C6_3 17.2(12)
C8_1 C8_3 H8A_3 109.4
C6_1 C8_3 H8A_3 113.3
C6_3 C8_3 H8A_3 109.5
C8_1 C8_3 H8B_3 9.4
C6_1 C8_3 H8B_3 92.7
C6_3 C8_3 H8B_3 109.5
H8A_3 C8_3 H8B_3 109.5
C8_1 C8_3 H8C_3 117.4
C6_1 C8_3 H8C_3 120.8
C6_3 C8_3 H8C_3 109.5
H8A_3 C8_3 H8C_3 109.5
H8B_3 C8_3 H8C_3 109.5
C17_1 C9_3 C10_3 111.6(19)
C17_1 C9_3 C17_3 8.6(18)
C10_3 C9_3 C17_3 120.0
C17_1 C9_3 N1_1 134(3)
C10_3 C9_3 N1_1 115(2)
C17_3 C9_3 N1_1 125(2)
C17_1 C9_3 N1_3 142(4)
C10_3 C9_3 N1_3 106(4)
C17_3 C9_3 N1_3 133(3)
N1_1 C9_3 N1_3 8(3)
C17_1 C9_3 C10_1 117(3)
C10_3 C9_3 C10_1 5.8(17)
C17_3 C9_3 C10_1 125.3(16)
N1_1 C9_3 C10_1 109(2)
N1_3 C9_3 C10_1 101(3)
C9_1 C10_3 C14_3 125.5(19)
C9_1 C10_3 C9_3 6(2)
C14_3 C10_3 C9_3 120.0
C9_1 C10_3 C14_1 138(3)
C14_3 C10_3 C14_1 12.9(16)
C9_3 C10_3 C14_1 132.8(17)
C9_1 C10_3 C11_3 116(4)
C14_3 C10_3 C11_3 117(3)
C9_3 C10_3 C11_3 122(3)
C14_1 C10_3 C11_3 105(3)
C9_1 C10_3 C11_1 118(3)
C14_3 C10_3 C11_1 115(2)
C9_3 C10_3 C11_1 124(2)
C14_1 C10_3 C11_1 103(2)
C11_3 C10_3 C11_1 2(3)
C15_1 C14_3 C10_3 128(2)
C15_1 C14_3 C15_3 11.5(19)
C10_3 C14_3 C15_3 120.0
C15_1 C14_3 C10_1 139(3)
C10_3 C14_3 C10_1 11.2(16)
C15_3 C14_3 C10_1 130.8(17)
C15_1 C14_3 H14_3 111.1
C10_3 C14_3 H14_3 120.0
C15_3 C14_3 H14_3 120.0
C10_1 C14_3 H14_3 109.1
C16_1 C15_3 C16_3 10(2)
C16_1 C15_3 C14_3 113.3(19)
C16_3 C15_3 C14_3 120.0
C16_1 C15_3 C14_1 118(3)
C16_3 C15_3 C14_1 124.6(16)
C14_3 C15_3 C14_1 4.8(17)
C16_1 C15_3 H15_3 126.1
C16_3 C15_3 H15_3 120.0
C14_3 C15_3 H15_3 120.0
C14_1 C15_3 H15_3 115.4
C17_1 C16_3 C15_3 108.5(15)
C17_1 C16_3 C17_3 11.6(15)
C15_3 C16_3 C17_3 120.0
C17_1 C16_3 C15_1 103(2)
C15_3 C16_3 C15_1 7.4(15)
C17_3 C16_3 C15_1 114.4(14)
C17_1 C16_3 H16_3 131.4
C15_3 C16_3 H16_3 120.0
C17_3 C16_3 H16_3 120.0
C15_1 C16_3 H16_3 125.3
C18_1 C17_3 C16_3 120(3)
C18_1 C17_3 C9_3 120(3)
C16_3 C17_3 C9_3 120.0
C18_1 C17_3 C16_1 131(3)
C16_3 C17_3 C16_1 13.7(13)
C9_3 C17_3 C16_1 107.5(14)
C18_1 C17_3 C18_3 9(3)
C16_3 C17_3 C18_3 113(3)
C9_3 C17_3 C18_3 127(3)
C16_1 C17_3 C18_3 125(3)
C18_1 C17_3 C9_1 125(3)
C16_3 C17_3 C9_1 115.0(16)
C9_3 C17_3 C9_1 5.5(17)
C16_1 C17_3 C9_1 103(2)
C18_3 C17_3 C9_1 132(3)
C10_1 C11_3 C10_3 5(2)
C10_1 C11_3 C12_1 117(5)
C10_3 C11_3 C12_1 122(4)
C10_1 C11_3 C13_1 119(5)
C10_3 C11_3 C13_1 120(4)
C12_1 C11_3 C13_1 94(3)
C10_1 C11_3 C12_3 114(4)
C10_3 C11_3 C12_3 118(4)
C12_1 C11_3 C12_3 10(2)
C13_1 C11_3 C12_3 103(3)
C10_1 C11_3 C13_3 108(4)
C10_3 C11_3 C13_3 109(4)
C12_1 C11_3 C13_3 107(3)
C13_1 C11_3 C13_3 13.2(17)
C12_3 C11_3 C13_3 116(4)
C10_1 C11_3 H11_3 109.1
C10_3 C11_3 H11_3 104.2
C12_1 C11_3 H11_3 110.2
C13_1 C11_3 H11_3 105.3
C12_3 C11_3 H11_3 104.2
C13_3 C11_3 H11_3 104.2
C11_1 C12_3 C11_3 9(2)
C11_1 C12_3 H12A_3 100.6
C11_3 C12_3 H12A_3 109.5
C11_1 C12_3 H12B_3 116.3
C11_3 C12_3 H12B_3 109.5
H12A_3 C12_3 H12B_3 109.5
C11_1 C12_3 H12C_3 111.1
C11_3 C12_3 H12C_3 109.5
H12A_3 C12_3 H12C_3 109.5
H12B_3 C12_3 H12C_3 109.5
C11_1 C13_3 C11_3 9(2)
C11_1 C13_3 H13A_3 100.4
C11_3 C13_3 H13A_3 109.5
C11_1 C13_3 H13B_3 111.4
C11_3 C13_3 H13B_3 109.5
H13A_3 C13_3 H13B_3 109.5
C11_1 C13_3 H13C_3 116.2
C11_3 C13_3 H13C_3 109.5
H13A_3 C13_3 H13C_3 109.5
H13B_3 C13_3 H13C_3 109.5
C20_1 C18_3 C20_3 14(2)
C20_1 C18_3 C19_3 121(4)
C20_3 C18_3 C19_3 111(5)
C20_1 C18_3 C17_3 110(5)
C20_3 C18_3 C17_3 112(5)
C19_3 C18_3 C17_3 115(4)
C20_1 C18_3 C19_1 128(4)
C20_3 C18_3 C19_1 116(4)
C19_3 C18_3 C19_1 13(2)
C17_3 C18_3 C19_1 102(4)
C20_1 C18_3 C17_1 112(4)
C20_3 C18_3 C17_1 114(5)
C19_3 C18_3 C17_1 115(4)
C17_3 C18_3 C17_1 2.5(18)
C19_1 C18_3 C17_1 102(3)
C20_1 C18_3 H18_3 94.0
C20_3 C18_3 H18_3 106.1
C19_3 C18_3 H18_3 106.1
C17_3 C18_3 H18_3 106.1
C19_1 C18_3 H18_3 114.5
C17_1 C18_3 H18_3 104.0
C18_3 C19_3 C18_1 11(2)
C18_3 C19_3 H19A_3 109.5
C18_1 C19_3 H19A_3 114.4
C18_3 C19_3 H19B_3 109.5
C18_1 C19_3 H19B_3 98.6
H19A_3 C19_3 H19B_3 109.5
C18_3 C19_3 H19C_3 109.5
C18_1 C19_3 H19C_3 114.8
H19A_3 C19_3 H19C_3 109.5
H19B_3 C19_3 H19C_3 109.5
C18_3 C20_3 C18_1 6(3)
C18_3 C20_3 H20A_3 109.5
C18_1 C20_3 H20A_3 114.8
C18_3 C20_3 H20B_3 109.5
C18_1 C20_3 H20B_3 108.9
H20A_3 C20_3 H20B_3 109.5
C18_3 C20_3 H20C_3 109.5
C18_1 C20_3 H20C_3 104.5
H20A_3 C20_3 H20C_3 109.5
H20B_3 C20_3 H20C_3 109.5
K1_1 K1_3 O3_2 96.8(8)
K1_1 K1_3 O3_4 91.5(13)
O3_2 K1_3 O3_4 6.2(10)
K1_1 K1_3 O4_2 90.3(9)
O3_2 K1_3 O4_2 59.6(4)
O3_4 K1_3 O4_2 56.1(13)
K1_1 K1_3 O4_4 95.8(12)
O3_2 K1_3 O4_4 55.2(12)
O3_4 K1_3 O4_4 52.4(18)
O4_2 K1_3 O4_4 6.7(10)
K1_1 K1_3 O2_2 84.4(9)
O3_2 K1_3 O2_2 63.1(4)
O3_4 K1_3 O2_2 65.5(13)
O4_2 K1_3 O2_2 121.2(4)
O4_4 K1_3 O2_2 117.9(13)
K1_1 K1_3 O2_4 81.3(15)
O3_2 K1_3 O2_4 59.6(13)
O3_4 K1_3 O2_4 61.6(17)
O4_2 K1_3 O2_4 116.8(11)
O4_4 K1_3 O2_4 113.9(17)
O2_2 K1_3 O2_4 5.2(10)
K1_1 K1_3 O5_2 77.6(9)
O3_2 K1_3 O5_2 119.5(5)
O3_4 K1_3 O5_2 115.3(13)
O4_2 K1_3 O5_2 60.3(4)
O4_4 K1_3 O5_2 65.4(12)
O2_2 K1_3 O5_2 162.0(6)
O2_4 K1_3 O5_2 158.6(13)
K1_1 K1_3 O6_2 70.6(8)
O3_2 K1_3 O6_2 167.4(5)
O3_4 K1_3 O6_2 162.0(10)
O4_2 K1_3 O6_2 120.2(4)
O4_4 K1_3 O6_2 125.7(12)
O2_2 K1_3 O6_2 112.8(5)
O2_4 K1_3 O6_2 115.3(14)
O5_2 K1_3 O6_2 60.4(4)
K1_1 K1_3 C46_5 146.9(10)
O3_2 K1_3 C46_5 114.9(5)
O3_4 K1_3 C46_5 119.5(12)
O4_2 K1_3 C46_5 97.6(5)
O4_4 K1_3 C46_5 95.0(11)
O2_2 K1_3 C46_5 117.3(5)
O2_4 K1_3 C46_5 122.0(11)
O5_2 K1_3 C46_5 78.7(5)
O6_2 K1_3 C46_5 77.7(4)
K1_1 K1_3 O1_2 74.4(9)
O3_2 K1_3 O1_2 123.1(5)
O3_4 K1_3 O1_2 124.7(14)
O4_2 K1_3 O1_2 164.6(4)
O4_4 K1_3 O1_2 170.0(10)
O2_2 K1_3 O1_2 60.2(4)
O2_4 K1_3 O1_2 63.5(13)
O5_2 K1_3 O1_2 113.1(5)
O6_2 K1_3 O1_2 53.3(3)
C46_5 K1_3 O1_2 94.4(5)
K1_1 K1_3 O1_4 77.3(13)
O3_2 K1_3 O1_4 117.5(9)
O3_4 K1_3 O1_4 119.5(16)
O4_2 K1_3 O1_4 167.0(10)
O4_4 K1_3 O1_4 169.7(15)
O2_2 K1_3 O1_4 54.4(9)
O2_4 K1_3 O1_4 58.0(14)
O5_2 K1_3 O1_4 119.5(9)
O6_2 K1_3 O1_4 59.5(8)
C46_5 K1_3 O1_4 94.9(10)
O1_2 K1_3 O1_4 6.4(9)
C21_2 O1_4 C21_4 16(2)
C21_2 O1_4 C40_4 112(4)
C21_4 O1_4 C40_4 127(4)
C21_2 O1_4 C40_2 122(4)
C21_4 O1_4 C40_2 137(4)
C40_4 O1_4 C40_2 11(2)
C21_2 O1_4 K1_1 128(3)
C21_4 O1_4 K1_1 113(3)
C40_4 O1_4 K1_1 118(3)
C40_2 O1_4 K1_1 109(2)
C21_2 O1_4 K1_3 126(3)
C21_4 O1_4 K1_3 113(3)
C40_4 O1_4 K1_3 114(3)
C40_2 O1_4 K1_3 107(3)
K1_1 O1_4 K1_3 13.1(3)
C22_2 C21_4 O1_4 122(5)
C22_2 C21_4 C22_4 7(4)
O1_4 C21_4 C22_4 117(5)
C22_2 C21_4 O1_2 121(4)
O1_4 C21_4 O1_2 6(3)
C22_4 C21_4 O1_2 115(4)
C22_2 C21_4 K1_1 76(3)
O1_4 C21_4 K1_1 48(3)
C22_4 C21_4 K1_1 73(3)
O1_2 C21_4 K1_1 48.8(14)
C22_2 C21_4 H21A_4 109.3
O1_4 C21_4 H21A_4 108.1
C22_4 C21_4 H21A_4 108.1
O1_2 C21_4 H21A_4 104.2
K1_1 C21_4 H21A_4 142.9
C22_2 C21_4 H21B_4 101.4
O1_4 C21_4 H21B_4 108.1
C22_4 C21_4 H21B_4 108.1
O1_2 C21_4 H21B_4 113.5
K1_1 C21_4 H21B_4 107.3
H21A_4 C21_4 H21B_4 107.3
C21_4 C22_4 O2_2 96(4)
C21_4 C22_4 O2_4 106(4)
O2_2 C22_4 O2_4 10(2)
C21_4 C22_4 C21_2 1(2)
O2_2 C22_4 C21_2 98(3)
O2_4 C22_4 C21_2 107(4)
C21_4 C22_4 K1_1 84(4)
O2_2 C22_4 K1_1 53(3)
O2_4 C22_4 K1_1 52(3)
C21_2 C22_4 K1_1 86(3)
C21_4 C22_4 H22A_4 110.6
O2_2 C22_4 H22A_4 118.1
O2_4 C22_4 H22A_4 110.6
C21_2 C22_4 H22A_4 110.7
K1_1 C22_4 H22A_4 75.6
C21_4 C22_4 H22B_4 110.6
O2_2 C22_4 H22B_4 111.7
O2_4 C22_4 H22B_4 110.6
C21_2 C22_4 H22B_4 109.3
K1_1 C22_4 H22B_4 160.8
H22A_4 C22_4 H22B_4 108.7
C23_2 O2_4 C23_4 14(3)
C23_2 O2_4 C22_4 113(4)
C23_4 O2_4 C22_4 111(4)
C23_2 O2_4 C22_2 120(5)
C23_4 O2_4 C22_2 120(4)
C22_4 O2_4 C22_2 10(2)
C23_2 O2_4 K1_1 112(3)
C23_4 O2_4 K1_1 99(4)
C22_4 O2_4 K1_1 103(4)
C22_2 O2_4 K1_1 105(3)
C23_2 O2_4 K1_3 115(4)
C23_4 O2_4 K1_3 105(4)
C22_4 O2_4 K1_3 112(4)
C22_2 O2_4 K1_3 111(3)
K1_1 O2_4 K1_3 13.8(3)
O2_4 C23_4 C24_2 100(4)
O2_4 C23_4 C24_4 111(4)
C24_2 C23_4 C24_4 13.0(16)
O2_4 C23_4 O2_2 3(3)
C24_2 C23_4 O2_2 99(3)
C24_4 C23_4 O2_2 110(3)
O2_4 C23_4 K1_1 57(3)
C24_2 C23_4 K1_1 92(3)
C24_4 C23_4 K1_1 92(3)
O2_2 C23_4 K1_1 59(2)
O2_4 C23_4 K1_3 53(3)
C24_2 C23_4 K1_3 83(2)
C24_4 C23_4 K1_3 85(3)
O2_2 C23_4 K1_3 54.2(19)
K1_1 C23_4 K1_3 11.3(2)
O2_4 C23_4 H23A_4 109.4
C24_2 C23_4 H23A_4 121.2
C24_4 C23_4 H23A_4 109.4
O2_2 C23_4 H23A_4 112.1
K1_1 C23_4 H23A_4 66.3
K1_3 C23_4 H23A_4 76.9
O2_4 C23_4 H23B_4 109.4
C24_2 C23_4 H23B_4 108.0
C24_4 C23_4 H23B_4 109.4
O2_2 C23_4 H23B_4 108.2
K1_1 C23_4 H23B_4 157.8
K1_3 C23_4 H23B_4 161.2
H23A_4 C23_4 H23B_4 108.0
O3_2 C24_4 O3_4 11.3(19)
O3_2 C24_4 C23_4 103(4)
O3_4 C24_4 C23_4 99(4)
O3_2 C24_4 C23_2 109(4)
O3_4 C24_4 C23_2 108(4)
C23_4 C24_4 C23_2 12(2)
O3_2 C24_4 H24A_4 100.7
O3_4 C24_4 H24A_4 111.9
C23_4 C24_4 H24A_4 111.9
C23_2 C24_4 H24A_4 99.9
O3_2 C24_4 H24B_4 119.1
O3_4 C24_4 H24B_4 111.9
C23_4 C24_4 H24B_4 111.9
C23_2 C24_4 H24B_4 115.4
H24A_4 C24_4 H24B_4 109.6
C25_2 O3_4 C24_4 110(4)
C25_2 O3_4 C25_4 10(3)
C24_4 O3_4 C25_4 100(5)
C25_2 O3_4 C24_2 110(4)
C24_4 O3_4 C24_2 12.3(17)
C25_4 O3_4 C24_2 100(4)
C25_2 O3_4 K1_3 115(3)
C24_4 O3_4 K1_3 121(3)
C25_4 O3_4 K1_3 122(4)
C24_2 O3_4 K1_3 112(3)
C25_2 O3_4 K1_1 125(3)
C24_4 O3_4 K1_1 119(3)
C25_4 O3_4 K1_1 133(4)
C24_2 O3_4 K1_1 113(3)
K1_3 O3_4 K1_1 14.0(4)
C26_2 C25_4 C26_4 14(3)
C26_2 C25_4 C30_4 126(7)
C26_4 C25_4 C30_4 118(7)
C26_2 C25_4 O3_2 135(6)
C26_4 C25_4 O3_2 141(7)
C30_4 C25_4 O3_2 99(5)
C26_2 C25_4 O3_4 140(6)
C26_4 C25_4 O3_4 143(7)
C30_4 C25_4 O3_4 93(5)
O3_2 C25_4 O3_4 10.7(19)
C26_2 C25_4 C30_2 124(6)
C26_4 C25_4 C30_2 116(7)
C30_4 C25_4 C30_2 2(3)
O3_2 C25_4 C30_2 101(3)
O3_4 C25_4 C30_2 95(4)
C25_4 C26_4 C27_4 140(8)
C25_4 C26_4 C27_2 127(7)
C27_4 C26_4 C27_2 16(2)
C25_4 C26_4 C25_2 6(4)
C27_4 C26_4 C25_2 135(6)
C27_2 C26_4 C25_2 124(6)
C25_4 C26_4 H26_4 110.1
C27_4 C26_4 H26_4 110.1
C27_2 C26_4 H26_4 121.0
C25_2 C26_4 H26_4 114.3
C26_4 C27_4 C28_4 111(6)
C26_4 C27_4 C26_2 10(3)
C28_4 C27_4 C26_2 116(5)
C26_4 C27_4 C28_2 107(5)
C28_4 C27_4 C28_2 12(2)
C26_2 C27_4 C28_2 109(4)
C26_4 C27_4 H27_4 124.4
C28_4 C27_4 H27_4 124.4
C26_2 C27_4 H27_4 119.1
C28_2 C27_4 H27_4 127.7
C27_2 C28_4 C29_4 119(5)
C27_2 C28_4 C27_4 16(2)
C29_4 C28_4 C27_4 125(5)
C27_2 C28_4 C29_2 116(4)
C29_4 C28_4 C29_2 4(2)
C27_4 C28_4 C29_2 123(4)
C27_2 C28_4 H28_4 121.6
C29_4 C28_4 H28_4 117.3
C27_4 C28_4 H28_4 117.3
C29_2 C28_4 H28_4 119.2
C28_2 C29_4 C28_4 17(2)
C28_2 C29_4 C30_2 131(5)
C28_4 C29_4 C30_2 125(4)
C28_2 C29_4 C30_4 121(5)
C28_4 C29_4 C30_4 116(4)
C30_2 C29_4 C30_4 9(3)
C28_2 C29_4 H29_4 114.0
C28_4 C29_4 H29_4 122.2
C30_2 C29_4 H29_4 112.9
C30_4 C29_4 H29_4 122.2
C25_2 C30_4 O4_4 123(6)
C25_2 C30_4 C25_4 9(4)
O4_4 C30_4 C25_4 132(6)
C25_2 C30_4 C29_2 130(6)
O4_4 C30_4 C29_2 107(5)
C25_4 C30_4 C29_2 121(6)
C25_2 C30_4 O4_2 124(5)
O4_4 C30_4 O4_2 6(2)
C25_4 C30_4 O4_2 133(5)
C29_2 C30_4 O4_2 106(4)
C25_2 C30_4 C29_4 118(5)
O4_4 C30_4 C29_4 119(5)
C25_4 C30_4 C29_4 109(5)
C29_2 C30_4 C29_4 13.1(19)
O4_2 C30_4 C29_4 118(4)
C25_2 C30_4 K1_3 81(3)
O4_4 C30_4 K1_3 45(3)
C25_4 C30_4 K1_3 89(4)
C29_2 C30_4 K1_3 144(4)
O4_2 C30_4 K1_3 48.9(17)
C29_4 C30_4 K1_3 157(3)
C30_2 O4_4 C30_4 13(3)
C30_2 O4_4 C31_2 118(4)
C30_4 O4_4 C31_2 131(5)
C30_2 O4_4 C31_4 121(5)
C30_4 O4_4 C31_4 134(5)
C31_2 O4_4 C31_4 5(2)
C30_2 O4_4 K1_3 128(3)
C30_4 O4_4 K1_3 115(4)
C31_2 O4_4 K1_3 111(3)
C31_4 O4_4 K1_3 108(3)
C30_2 O4_4 K1_1 134(4)
C30_4 O4_4 K1_1 121(4)
C31_2 O4_4 K1_1 107(3)
C31_4 O4_4 K1_1 104(3)
K1_3 O4_4 K1_1 13.3(3)
C32_2 C31_4 C32_4 13.0(19)
C32_2 C31_4 O4_2 98(3)
C32_4 C31_4 O4_2 99(4)
C32_2 C31_4 O4_4 106(4)
C32_4 C31_4 O4_4 106(4)
O4_2 C31_4 O4_4 8.3(17)
C32_2 C31_4 H31A_4 121.2
C32_4 C31_4 H31A_4 110.6
O4_2 C31_4 H31A_4 118.1
O4_4 C31_4 H31A_4 110.6
C32_2 C31_4 H31B_4 98.8
C32_4 C31_4 H31B_4 110.6
O4_2 C31_4 H31B_4 109.6
O4_4 C31_4 H31B_4 110.6
H31A_4 C31_4 H31B_4 108.7
O5_2 C32_4 O5_4 9(4)
O5_2 C32_4 C31_4 116(5)
O5_4 C32_4 C31_4 122(6)
O5_2 C32_4 C31_2 116(4)
O5_4 C32_4 C31_2 122(5)
C31_4 C32_4 C31_2 11(2)
O5_2 C32_4 K1_1 52(3)
O5_4 C32_4 K1_1 60(4)
C31_4 C32_4 K1_1 96(3)
C31_2 C32_4 K1_1 88(2)
O5_2 C32_4 K1_3 49(3)
O5_4 C32_4 K1_3 57(4)
C31_4 C32_4 K1_3 89(3)
C31_2 C32_4 K1_3 82(2)
K1_1 C32_4 K1_3 11.1(2)
O5_2 C32_4 H32A_4 115.6
O5_4 C32_4 H32A_4 106.9
C31_4 C32_4 H32A_4 106.9
C31_2 C32_4 H32A_4 115.1
K1_1 C32_4 H32A_4 156.9
K1_3 C32_4 H32A_4 162.6
O5_2 C32_4 H32B_4 103.8
O5_4 C32_4 H32B_4 106.9
C31_4 C32_4 H32B_4 106.9
C31_2 C32_4 H32B_4 97.1
K1_1 C32_4 H32B_4 64.3
K1_3 C32_4 H32B_4 74.5
H32A_4 C32_4 H32B_4 106.7
C32_4 O5_4 C33_2 109(7)
C32_4 O5_4 C33_4 124(7)
C33_2 O5_4 C33_4 14(2)
C32_4 O5_4 C32_2 3(3)
C33_2 O5_4 C32_2 109(6)
C33_4 O5_4 C32_2 124(6)
C32_4 O5_4 K1_1 98(4)
C33_2 O5_4 K1_1 100(5)
C33_4 O5_4 K1_1 97(4)
C32_2 O5_4 K1_1 95(3)
C32_4 O5_4 K1_3 102(4)
C33_2 O5_4 K1_3 110(5)
C33_4 O5_4 K1_3 105(5)
C32_2 O5_4 K1_3 99(3)
K1_1 O5_4 K1_3 13.0(4)
C34_2 C33_4 O5_4 117(5)
C34_2 C33_4 C34_4 4(3)
O5_4 C33_4 C34_4 116(5)
C34_2 C33_4 O5_2 119(4)
O5_4 C33_4 O5_2 5(3)
C34_4 C33_4 O5_2 118(4)
C34_2 C33_4 K1_1 92(3)
O5_4 C33_4 K1_1 58(4)
C34_4 C33_4 K1_1 88(3)
O5_2 C33_4 K1_1 54.0(17)
C34_2 C33_4 H33A_4 111.0
O5_4 C33_4 H33A_4 108.4
C34_4 C33_4 H33A_4 108.4
O5_2 C33_4 H33A_4 103.1
K1_1 C33_4 H33A_4 71.0
C34_2 C33_4 H33B_4 104.4
O5_4 C33_4 H33B_4 108.4
C34_4 C33_4 H33B_4 108.4
O5_2 C33_4 H33B_4 111.5
K1_1 C33_4 H33B_4 162.8
H33A_4 C33_4 H33B_4 107.4
O6_2 C34_4 O6_4 11(2)
O6_2 C34_4 C33_4 99(4)
O6_4 C34_4 C33_4 110(4)
O6_2 C34_4 C33_2 98(3)
O6_4 C34_4 C33_2 109(4)
C33_4 C34_4 C33_2 1(2)
O6_2 C34_4 H34A_4 117.0
O6_4 C34_4 H34A_4 109.6
C33_4 C34_4 H34A_4 109.6
C33_2 C34_4 H34A_4 109.9
O6_2 C34_4 H34B_4 112.8
O6_4 C34_4 H34B_4 109.6
C33_4 C34_4 H34B_4 109.6
C33_2 C34_4 H34B_4 110.7
H34A_4 C34_4 H34B_4 108.1
C35_2 O6_4 C35_4 18(2)
C35_2 O6_4 C34_4 112(4)
C35_4 O6_4 C34_4 130(4)
C35_2 O6_4 C34_2 122(4)
C35_4 O6_4 C34_2 140(4)
C34_4 O6_4 C34_2 10(2)
C35_2 O6_4 K1_1 131(4)
C35_4 O6_4 K1_1 113(3)
C34_4 O6_4 K1_1 114(3)
C34_2 O6_4 K1_1 105(2)
C35_2 O6_4 K1_3 124(4)
C35_4 O6_4 K1_3 108(3)
C34_4 O6_4 K1_3 114(3)
C34_2 O6_4 K1_3 106(3)
K1_1 O6_4 K1_3 13.0(3)
C40_2 C35_4 C40_4 7(4)
C40_2 C35_4 O6_4 129(4)
C40_4 C35_4 O6_4 135(5)
C40_2 C35_4 C36_2 133(4)
C40_4 C35_4 C36_2 128(4)
O6_4 C35_4 C36_2 97(3)
C40_2 C35_4 O6_2 127(3)
C40_4 C35_4 O6_2 133(4)
O6_4 C35_4 O6_2 3(3)
C36_2 C35_4 O6_2 99(2)
C40_2 C35_4 C36_4 119(4)
C40_4 C35_4 C36_4 113(4)
O6_4 C35_4 C36_4 112(4)
C36_2 C35_4 C36_4 14.7(15)
O6_2 C35_4 C36_4 114(3)
C37_2 C36_4 C37_4 19(2)
C37_2 C36_4 C35_2 142(4)
C37_4 C36_4 C35_2 123(4)
C37_2 C36_4 C35_4 128(4)
C37_4 C36_4 C35_4 109(3)
C35_2 C36_4 C35_4 14.3(16)
C37_2 C36_4 C38_2 39.6(18)
C37_4 C36_4 C38_2 22(2)
C35_2 C36_4 C38_2 102(2)
C35_4 C36_4 C38_2 88(2)
C37_2 C36_4 H36_4 106.6
C37_4 C36_4 H36_4 125.5
C35_2 C36_4 H36_4 111.2
C35_4 C36_4 H36_4 125.5
C38_2 C36_4 H36_4 145.7
C37_2 C37_4 C38_2 153(8)
C37_2 C37_4 C38_4 163(7)
C38_2 C37_4 C38_4 9(3)
C37_2 C37_4 C36_4 38(4)
C38_2 C37_4 C36_4 124(5)
C38_4 C37_4 C36_4 130(4)
C37_2 C37_4 C36_2 38(4)
C38_2 C37_4 C36_2 125(4)
C38_4 C37_4 C36_2 130(4)
C36_4 C37_4 C36_2 2(2)
C37_2 C37_4 C39_2 128(6)
C38_2 C37_4 C39_2 33(2)
C38_4 C37_4 C39_2 38(3)
C36_4 C37_4 C39_2 93(3)
C36_2 C37_4 C39_2 92.8(19)
C37_2 C37_4 H37_4 78.8
C38_2 C37_4 H37_4 120.2
C38_4 C37_4 H37_4 114.8
C36_4 C37_4 H37_4 114.8
C36_2 C37_4 H37_4 114.8
C39_2 C37_4 H37_4 152.4
C37_4 C38_4 C39_2 107(4)
C37_4 C38_4 C39_4 119(4)
C39_2 C38_4 C39_4 12(3)
C37_4 C38_4 C37_2 5(2)
C39_2 C38_4 C37_2 103(3)
C39_4 C38_4 C37_2 115(4)
C37_4 C38_4 H38_4 120.4
C39_2 C38_4 H38_4 132.4
C39_4 C38_4 H38_4 120.4
C37_2 C38_4 H38_4 124.1
C40_4 C39_4 C38_4 115(5)
C40_4 C39_4 C40_2 5(4)
C38_4 C39_4 C40_2 111(4)
C40_4 C39_4 C38_2 103(4)
C38_4 C39_4 C38_2 13(2)
C40_2 C39_4 C38_2 99(3)
C40_4 C39_4 H39_4 122.6
C38_4 C39_4 H39_4 122.6
C40_2 C39_4 H39_4 126.6
C38_2 C39_4 H39_4 134.0
C39_2 C40_4 C35_4 117(6)
C39_2 C40_4 C39_4 16(3)
C35_4 C40_4 C39_4 133(6)
C39_2 C40_4 O1_2 144(6)
C35_4 C40_4 O1_2 98(4)
C39_4 C40_4 O1_2 128(6)
C39_2 C40_4 O1_4 134(5)
C35_4 C40_4 O1_4 109(4)
C39_4 C40_4 O1_4 118(5)
O1_2 C40_4 O1_4 12(2)
C39_2 C40_4 C35_2 115(5)
C35_4 C40_4 C35_2 3(2)
C39_4 C40_4 C35_2 131(6)
O1_2 C40_4 C35_2 100(3)
O1_4 C40_4 C35_2 111(3)
C42_5 C41_5 C42_6 1.8(13)
C42_5 C41_5 H41A_5 109.5
C42_6 C41_5 H41A_5 110.9
C42_5 C41_5 H41B_5 109.5
C42_6 C41_5 H41B_5 107.8
H41A_5 C41_5 H41B_5 109.5
C42_5 C41_5 H41C_5 109.5
C42_6 C41_5 H41C_5 109.7
H41A_5 C41_5 H41C_5 109.5
H41B_5 C41_5 H41C_5 109.5
C41_6 C42_5 C47_6 124.8(17)
C41_6 C42_5 C43_5 108.1(15)
C47_6 C42_5 C43_5 127.1(9)
C41_6 C42_5 C47_5 131.7(16)
C47_6 C42_5 C47_5 9.3(10)
C43_5 C42_5 C47_5 120.0
C41_6 C42_5 C43_6 120.7(19)
C47_6 C42_5 C43_6 114.5(14)
C43_5 C42_5 C43_6 13.5(7)
C47_5 C42_5 C43_6 106.9(7)
C41_6 C42_5 C41_5 12.5(13)
C47_6 C42_5 C41_5 115.5(14)
C43_5 C42_5 C41_5 116.3(14)
C47_5 C42_5 C41_5 123.5(14)
C43_6 C42_5 C41_5 129.6(17)
C41_6 C42_5 K1_3 118.4(14)
C47_6 C42_5 K1_3 70.0(13)
C43_5 C42_5 K1_3 88.4(6)
C47_5 C42_5 K1_3 61.9(6)
C43_6 C42_5 K1_3 78.2(12)
C41_5 C42_5 K1_3 125.8(12)
C42_6 C43_5 C44_5 117.6(11)
C42_6 C43_5 C42_5 2.4(12)
C44_5 C43_5 C42_5 120.0
C42_6 C43_5 C44_6 104.2(14)
C44_5 C43_5 C44_6 13.5(6)
C42_5 C43_5 C44_6 106.6(6)
C42_6 C43_5 H43_5 122.4
C44_5 C43_5 H43_5 120.0
C42_5 C43_5 H43_5 120.0
C44_6 C43_5 H43_5 133.3
C43_6 C44_5 C43_5 8.1(15)
C43_6 C44_5 C45_5 113.3(13)
C43_5 C44_5 C45_5 120.0
C43_6 C44_5 C45_6 106.6(13)
C43_5 C44_5 C45_6 113.0(7)
C45_5 C44_5 C45_6 7.2(6)
C43_6 C44_5 K1_3 75.8(14)
C43_5 C44_5 K1_3 83.5(5)
C45_5 C44_5 K1_3 63.0(5)
C45_6 C44_5 K1_3 62.0(7)
C43_6 C44_5 H44_5 126.4
C43_5 C44_5 H44_5 120.0
C45_5 C44_5 H44_5 120.0
C45_6 C44_5 H44_5 126.9
K1_3 C44_5 H44_5 124.6
C45_6 C45_5 C44_6 157(3)
C45_6 C45_5 C46_5 34(3)
C44_6 C45_5 C46_5 123.0(13)
C45_6 C45_5 C44_5 153(2)
C44_6 C45_5 C44_5 5.0(13)
C46_5 C45_5 C44_5 120.0
C45_6 C45_5 C46_6 33.5(17)
C44_6 C45_5 C46_6 123.4(17)
C46_5 C45_5 C46_6 5.4(10)
C44_5 C45_5 C46_6 120.0(10)
C45_6 C45_5 K1_3 82(3)
C44_6 C45_5 K1_3 91.5(16)
C46_5 C45_5 K1_3 65.6(6)
C44_5 C45_5 K1_3 93.7(6)
C46_6 C45_5 K1_3 70.9(9)
C45_6 C45_5 H45_5 86.3
C44_6 C45_5 H45_5 116.9
C46_5 C45_5 H45_5 120.0
C44_5 C45_5 H45_5 120.0
C46_6 C45_5 H45_5 119.8
K1_3 C45_5 H45_5 110.4
C45_6 C46_5 C45_5 16.7(11)
C45_6 C46_5 C47_5 136.1(11)
C45_5 C46_5 C47_5 120.0
C45_6 C46_5 C47_6 138(2)
C45_5 C46_5 C47_6 122.2(12)
C47_5 C46_5 C47_6 5.7(13)
C45_6 C46_5 C44_6 38.5(8)
C45_5 C46_5 C44_6 22.0(6)
C47_5 C46_5 C44_6 98.1(6)
C47_6 C46_5 C44_6 100.6(12)
C45_6 C46_5 K1_3 94.8(14)
C45_5 C46_5 K1_3 88.0(7)
C47_5 C46_5 K1_3 82.0(6)
C47_6 C46_5 K1_3 87.4(12)
C44_6 C46_5 K1_3 82.6(7)
C45_6 C46_5 K1_1 96.7(14)
C45_5 C46_5 K1_1 91.5(6)
C47_5 C46_5 K1_1 84.6(6)
C47_6 C46_5 K1_1 89.8(12)
C44_6 C46_5 K1_1 87.6(7)
K1_3 C46_5 K1_1 6.03(19)
C45_6 C46_5 H46_5 103.7
C45_5 C46_5 H46_5 120.0
C47_5 C46_5 H46_5 120.0
C47_6 C46_5 H46_5 117.5
C44_6 C46_5 H46_5 141.9
K1_3 C46_5 H46_5 100.0
K1_1 C46_5 H46_5 93.9
C46_6 C47_5 C42_6 131.2(17)
C46_6 C47_5 C46_5 17.5(7)
C42_6 C47_5 C46_5 115.9(9)
C46_6 C47_5 C42_5 135.3(9)
C42_6 C47_5 C42_5 4.1(10)
C46_5 C47_5 C42_5 120.0
C46_6 C47_5 K1_3 80.8(12)
C42_6 C47_5 K1_3 92.9(15)
C46_5 C47_5 K1_3 70.6(6)
C42_5 C47_5 K1_3 93.9(7)
C46_6 C47_5 H47_5 104.1
C42_6 C47_5 H47_5 124.1
C46_5 C47_5 H47_5 120.0
C42_5 C47_5 H47_5 120.0
K1_3 C47_5 H47_5 105.4
C42_5 C41_6 C42_6 2.4(15)
C42_5 C41_6 H41A_6 110.8
C42_6 C41_6 H41A_6 109.5
C42_5 C41_6 H41B_6 107.0
C42_6 C41_6 H41B_6 109.5
H41A_6 C41_6 H41B_6 109.5
C42_5 C41_6 H41C_6 110.5
C42_6 C41_6 H41C_6 109.5
H41A_6 C41_6 H41C_6 109.5
H41B_6 C41_6 H41C_6 109.5
C43_5 C42_6 C47_5 126.5(15)
C43_5 C42_6 C43_6 14.5(8)
C47_5 C42_6 C43_6 112.4(8)
C43_5 C42_6 C47_6 133.6(9)
C47_5 C42_6 C47_6 9.3(10)
C43_6 C42_6 C47_6 120.0
C43_5 C42_6 C41_6 108.0(17)
C47_5 C42_6 C41_6 125.2(16)
C43_6 C42_6 C41_6 121.5(14)
C47_6 C42_6 C41_6 118.3(14)
C43_5 C42_6 C41_5 115.6(16)
C47_5 C42_6 C41_5 117.8(15)
C43_6 C42_6 C41_5 129.8(13)
C47_6 C42_6 C41_5 110.0(13)
C41_6 C42_6 C41_5 11.7(12)
C43_5 C42_6 K1_3 90.7(14)
C47_5 C42_6 K1_3 62.8(13)
C43_6 C42_6 K1_3 79.9(6)
C47_6 C42_6 K1_3 70.9(6)
C41_6 C42_6 K1_3 116.5(13)
C41_5 C42_6 K1_3 123.2(12)
C44_5 C43_6 C44_6 18.3(9)
C44_5 C43_6 C42_6 137.2(9)
C44_6 C43_6 C42_6 120.0
C44_5 C43_6 C42_5 138.8(19)
C44_6 C43_6 C42_5 121.5(12)
C42_6 C43_6 C42_5 1.6(13)
C44_5 C43_6 K1_3 86.2(13)
C44_6 C43_6 K1_3 73.0(5)
C42_6 C43_6 K1_3 76.4(6)
C42_5 C43_6 K1_3 76.6(13)
C44_5 C43_6 H43_6 102.4
C44_6 C43_6 H43_6 120.0
C42_6 C43_6 H43_6 120.0
C42_5 C43_6 H43_6 118.5
K1_3 C43_6 H43_6 121.9
C45_5 C44_6 C43_6 128.3(12)
C45_5 C44_6 C45_6 8.4(12)
C43_6 C44_6 C45_6 120.0
C45_5 C44_6 C43_5 130.0(17)
C43_6 C44_6 C43_5 3.8(12)
C45_6 C44_6 C43_5 121.6(10)
C45_5 C44_6 C46_5 35.0(8)
C43_6 C44_6 C46_5 93.3(8)
C45_6 C44_6 C46_5 26.9(8)
C43_5 C44_6 C46_5 95.2(9)
C45_5 C44_6 K1_3 72.5(15)
C43_6 C44_6 K1_3 83.1(5)
C45_6 C44_6 K1_3 70.4(6)
C43_5 C44_6 K1_3 86.9(10)
C46_5 C44_6 K1_3 59.5(7)
C45_5 C44_6 H44_6 111.7
C43_6 C44_6 H44_6 120.0
C45_6 C44_6 H44_6 120.0
C43_5 C44_6 H44_6 118.3
C46_5 C44_6 H44_6 146.5
K1_3 C44_6 H44_6 117.2
C45_5 C45_6 C46_5 129(3)
C45_5 C45_6 C46_6 135(2)
C46_5 C45_6 C46_6 9.3(15)
C45_5 C45_6 C44_6 15(2)
C46_5 C45_6 C44_6 114.6(14)
C46_6 C45_6 C44_6 120.0
C45_5 C45_6 C44_5 20.0(18)
C46_5 C45_6 C44_5 110.5(15)
C46_6 C45_6 C44_5 115.4(7)
C44_6 C45_6 C44_5 5.5(7)
C45_5 C45_6 K1_3 88(3)
C46_5 C45_6 K1_3 66.3(14)
C46_6 C45_6 K1_3 75.0(6)
C44_6 C45_6 K1_3 84.7(6)
C44_5 C45_6 K1_3 86.0(8)
C45_5 C45_6 H45_6 105.2
C46_5 C45_6 H45_6 124.8
C46_6 C45_6 H45_6 120.0
C44_6 C45_6 H45_6 120.0
C44_5 C45_6 H45_6 124.5
K1_3 C45_6 H45_6 110.6
C47_5 C46_6 C47_6 7.9(14)
C47_5 C46_6 C45_6 114.8(11)
C47_6 C46_6 C45_6 120.0
C47_5 C46_6 C45_5 103.2(13)
C47_6 C46_6 C45_5 108.3(6)
C45_6 C46_6 C45_5 11.7(6)
C47_5 C46_6 K1_3 75.3(13)
C47_6 C46_6 K1_3 82.6(6)
C45_6 C46_6 K1_3 78.9(6)
C45_5 C46_6 K1_3 75.5(8)
C47_5 C46_6 H46_6 124.8
C47_6 C46_6 H46_6 120.0
C45_6 C46_6 H46_6 120.0
C45_5 C46_6 H46_6 131.7
K1_3 C46_6 H46_6 108.8
C42_5 C47_6 C46_6 124.0(9)
C42_5 C47_6 C42_6 4.1(10)
C46_6 C47_6 C42_6 120.0
C42_5 C47_6 C46_5 109.6(13)
C46_6 C47_6 C46_5 15.1(7)
C42_6 C47_6 C46_5 105.6(6)
C42_5 C47_6 K1_3 86.0(15)
C46_6 C47_6 K1_3 71.8(5)
C42_6 C47_6 K1_3 84.8(6)
C46_5 C47_6 K1_3 63.3(10)
C42_5 C47_6 H47_6 116.0
C46_6 C47_6 H47_6 120.0
C42_6 C47_6 H47_6 120.0
C46_5 C47_6 H47_6 134.1
K1_3 C47_6 H47_6 113.8
C51_7 C50_7 C56_8 28.1(5)
C51_7 C50_7 C51_8 19.8(4)
C56_8 C50_7 C51_8 47.5(4)
C51_7 C50_7 C50_8 67.1(8)
C56_8 C50_7 C50_8 94.7(9)
C51_8 C50_7 C50_8 47.4(6)
C51_7 C50_7 H50A_7 109.5
C56_8 C50_7 H50A_7 82.5
C51_8 C50_7 H50A_7 129.2
C50_8 C50_7 H50A_7 174.5
C51_7 C50_7 H50B_7 109.5
C56_8 C50_7 H50B_7 128.2
C51_8 C50_7 H50B_7 98.4
C50_8 C50_7 H50B_7 68.6
H50A_7 C50_7 H50B_7 109.5
C51_7 C50_7 H50C_7 109.5
C56_8 C50_7 H50C_7 113.2
C51_8 C50_7 H50C_7 99.4
C50_8 C50_7 H50C_7 75.9
H50A_7 C50_7 H50C_7 109.5
H50B_7 C50_7 H50C_7 109.5
C51_8 C51_7 C56_8 160(3)
C51_8 C51_7 C52_7 6.0(12)
C56_8 C51_7 C52_7 155.4(14)
C51_8 C51_7 C56_7 125.9(12)
C56_8 C51_7 C56_7 40.6(14)
C52_7 C51_7 C56_7 120.0
C51_8 C51_7 C50_7 113.1(15)
C56_8 C51_7 C50_7 81.1(13)
C52_7 C51_7 C50_7 119.1(8)
C56_7 C51_7 C50_7 120.7(8)
C51_8 C51_7 C52_8 36.3(9)
C56_8 C51_7 C52_8 129.0(14)
C52_7 C51_7 C52_8 30.3(6)
C56_7 C51_7 C52_8 90.0(6)
C50_7 C51_7 C52_8 149.3(10)
C51_8 C51_7 C50_8 46.2(13)
C56_8 C51_7 C50_8 145.8(15)
C52_7 C51_7 C50_8 52.2(7)
C56_7 C51_7 C50_8 171.9(6)
C50_7 C51_7 C50_8 67.0(7)
C52_8 C51_7 C50_8 82.3(8)
C51_8 C51_7 C55_8 129.5(15)
C56_8 C51_7 C55_8 35.7(8)
C52_7 C51_7 C55_8 123.7(7)
C56_7 C51_7 C55_8 5.8(8)
C50_7 C51_7 C55_8 116.4(9)
C52_8 C51_7 C55_8 94.2(6)
C50_8 C51_7 C55_8 172.5(9)
C51_8 C52_7 C52_8 109.3(18)
C51_8 C52_7 C53_7 125.6(11)
C52_8 C52_7 C53_7 18.8(11)
C51_8 C52_7 C51_7 5.6(11)
C52_8 C52_7 C51_7 103.7(10)
C53_7 C52_7 C51_7 120.0
C51_8 C52_7 C50_8 75.4(14)
C52_8 C52_7 C50_8 171.2(16)
C53_7 C52_7 C50_8 158.8(9)
C51_7 C52_7 C50_8 81.0(9)
C51_8 C52_7 H52_7 114.4
C52_8 C52_7 H52_7 135.3
C53_7 C52_7 H52_7 120.0
C51_7 C52_7 H52_7 120.0
C50_8 C52_7 H52_7 39.0
C52_8 C53_7 C53_8 79(3)
C52_8 C53_7 C54_7 90(2)
C53_8 C53_7 C54_7 11.8(10)
C52_8 C53_7 C52_7 34(2)
C53_8 C53_7 C52_7 110.8(7)
C54_7 C53_7 C52_7 120.0
C52_8 C53_7 C51_8 21(2)
C53_8 C53_7 C51_8 93.1(8)
C54_7 C53_7 C51_8 102.1(4)
C52_7 C53_7 C51_8 17.9(4)
C52_8 C53_7 H53_7 145.8
C53_8 C53_7 H53_7 128.6
C54_7 C53_7 H53_7 120.0
C52_7 C53_7 H53_7 120.0
C51_8 C53_7 H53_7 137.9
C55_7 C54_7 C53_7 120.0
C55_7 C54_7 C52_8 98.8(5)
C53_7 C54_7 C52_8 22.0(6)
C55_7 C54_7 C54_8 7.1(6)
C53_7 C54_7 C54_8 127.1(6)
C52_8 C54_7 C54_8 105.7(9)
C55_7 C54_7 H54_7 120.0
C53_7 C54_7 H54_7 120.0
C52_8 C54_7 H54_7 140.7
C54_8 C54_7 H54_7 112.9
C53_8 C55_7 C55_8 136.2(11)
C53_8 C55_7 C54_7 10.7(13)
C55_8 C55_7 C54_7 142.0(6)
C53_8 C55_7 C56_7 113.1(7)
C55_8 C55_7 C56_7 23.2(5)
C54_7 C55_7 C56_7 120.0
C53_8 C55_7 H55_7 126.1
C55_8 C55_7 H55_7 97.5
C54_7 C55_7 H55_7 120.0
C56_7 C55_7 H55_7 120.0
C55_8 C56_7 C56_8 131(3)
C55_8 C56_7 C55_7 74(3)
C56_8 C56_7 C55_7 147.0(8)
C55_8 C56_7 C51_7 160(3)
C56_8 C56_7 C51_7 29.8(7)
C55_7 C56_7 C51_7 120.0
C55_8 C56_7 C54_8 67.4(18)
C56_8 C56_7 C54_8 154.3(16)
C55_7 C56_7 C54_8 7.5(10)
C51_7 C56_7 C54_8 127.4(10)
C55_8 C56_7 C51_8 164(3)
C56_8 C56_7 C51_8 46.1(6)
C55_7 C56_7 C51_8 102.9(5)
C51_7 C56_7 C51_8 17.1(4)
C54_8 C56_7 C51_8 110.4(10)
C55_8 C56_7 H56_7 48.3
C56_8 C56_7 H56_7 91.7
C55_7 C56_7 H56_7 120.0
C51_7 C56_7 H56_7 120.0
C54_8 C56_7 H56_7 112.5
C51_8 C56_7 H56_7 137.1
C51_8 C50_8 C52_7 27.7(6)
C51_8 C50_8 C50_7 65.0(9)
C52_7 C50_8 C50_7 92.6(9)
C51_8 C50_8 C51_7 19.1(6)
C52_7 C50_8 C51_7 46.8(5)
C50_7 C50_8 C51_7 45.9(5)
C51_8 C50_8 H50A_8 109.5
C52_7 C50_8 H50A_8 91.8
C50_7 C50_8 H50A_8 129.5
C51_7 C50_8 H50A_8 120.4
C51_8 C50_8 H50B_8 109.5
C52_7 C50_8 H50B_8 136.8
C50_7 C50_8 H50B_8 44.8
C51_7 C50_8 H50B_8 90.5
H50A_8 C50_8 H50B_8 109.5
C51_8 C50_8 H50C_8 109.5
C52_7 C50_8 H50C_8 97.2
C50_7 C50_8 H50C_8 119.8
C51_7 C50_8 H50C_8 115.4
H50A_8 C50_8 H50C_8 109.5
H50B_8 C50_8 H50C_8 109.5
C51_7 C51_8 C52_7 168(2)
C51_7 C51_8 C52_8 126.9(12)
C52_7 C51_8 C52_8 41.5(15)
C51_7 C51_8 C56_8 10.6(13)
C52_7 C51_8 C56_8 159.9(15)
C52_8 C51_8 C56_8 120.0
C51_7 C51_8 C50_8 114.6(18)
C52_7 C51_8 C50_8 76.9(14)
C52_8 C51_8 C50_8 118.1(12)
C56_8 C51_8 C50_8 121.9(12)
C51_7 C51_8 C50_7 47.1(12)
C52_7 C51_8 C50_7 144.5(15)
C52_8 C51_8 C50_7 173.2(7)
C56_8 C51_8 C50_7 54.6(7)
C50_8 C51_8 C50_7 67.6(9)
C51_7 C51_8 C56_7 37.0(9)
C52_7 C51_8 C56_7 131.5(15)
C52_8 C51_8 C56_7 90.3(6)
C56_8 C51_8 C56_7 29.9(6)
C50_8 C51_8 C56_7 151.6(13)
C50_7 C51_8 C56_7 83.9(8)
C51_7 C51_8 C53_7 132.0(15)
C52_7 C51_8 C53_7 36.5(9)
C52_8 C51_8 C53_7 8.3(9)
C56_8 C51_8 C53_7 124.0(8)
C50_8 C51_8 C53_7 113.4(11)
C50_7 C51_8 C53_7 176.5(10)
C56_7 C51_8 C53_7 95.0(6)
C53_7 C52_8 C52_7 127(3)
C53_7 C52_8 C53_8 77(3)
C52_7 C52_8 C53_8 148.4(8)
C53_7 C52_8 C51_8 151(3)
C52_7 C52_8 C51_8 29.2(7)
C53_8 C52_8 C51_8 120.0
C53_7 C52_8 C54_7 67.9(19)
C52_7 C52_8 C54_7 152.3(17)
C53_8 C52_8 C54_7 10.4(12)
C51_8 C52_8 C54_7 126.3(10)
C53_7 C52_8 C51_7 158(3)
C52_7 C52_8 C51_7 46.0(6)
C53_8 C52_8 C51_7 103.4(4)
C51_8 C52_8 C51_7 16.8(4)
C54_7 C52_8 C51_7 110.3(10)
C53_7 C52_8 H52_8 49.3
C52_7 C52_8 H52_8 91.2
C53_8 C52_8 H52_8 120.0
C51_8 C52_8 H52_8 120.0
C54_7 C52_8 H52_8 113.1
C51_7 C52_8 H52_8 136.5
C55_7 C53_8 C53_7 132.9(14)
C55_7 C53_8 C54_8 7.4(8)
C53_7 C53_8 C54_8 140.3(7)
C55_7 C53_8 C52_8 112.8(7)
C53_7 C53_8 C52_8 23.4(6)
C54_8 C53_8 C52_8 120.0
C55_7 C53_8 H53_8 127.2
C53_7 C53_8 H53_8 98.5
C54_8 C53_8 H53_8 120.0
C52_8 C53_8 H53_8 120.0
C53_8 C54_8 C55_8 120.0
C53_8 C54_8 C56_7 98.9(5)
C55_8 C54_8 C56_7 21.5(5)
C53_8 C54_8 C54_7 10.0(10)
C55_8 C54_8 C54_7 125.7(7)
C56_7 C54_8 C54_7 105.5(10)
C53_8 C54_8 H54_8 120.0
C55_8 C54_8 H54_8 120.0
C56_7 C54_8 H54_8 140.9
C54_7 C54_8 H54_8 113.6
C56_7 C55_8 C55_7 83(3)
C56_7 C55_8 C56_8 31(2)
C55_7 C55_8 C56_8 110.9(7)
C56_7 C55_8 C54_8 91(2)
C55_7 C55_8 C54_8 9.2(8)
C56_8 C55_8 C54_8 120.0
C56_7 C55_8 C51_7 15(2)
C55_7 C55_8 C51_7 93.3(8)
C56_8 C55_8 C51_7 17.9(4)
C54_8 C55_8 C51_7 102.3(4)
C56_7 C55_8 H55_8 146.8
C55_7 C55_8 H55_8 129.0
C56_8 C55_8 H55_8 120.0
C54_8 C55_8 H55_8 120.0
C51_7 C55_8 H55_8 137.7
C51_7 C56_8 C56_7 109.6(18)
C51_7 C56_8 C55_8 126.4(11)
C56_7 C56_8 C55_8 17.3(11)
C51_7 C56_8 C51_8 9.8(13)
C56_7 C56_8 C51_8 104.0(10)
C55_8 C56_8 C51_8 120.0
C51_7 C56_8 C50_7 70.8(13)
C56_7 C56_8 C50_7 168.1(17)
C55_8 C56_8 C50_7 161.5(9)
C51_8 C56_8 C50_7 77.9(9)
C51_7 C56_8 H56_8 113.1
C56_7 C56_8 H56_8 135.5
C55_8 C56_8 H56_8 120.0
C51_8 C56_8 H56_8 120.0
C50_7 C56_8 H56_8 42.3
C60_10 C60_9 C61_10 82.5(13)
C60_10 C60_9 C66_10 144.2(13)
C61_10 C60_9 C66_10 62.9(7)
C60_10 C60_9 C61_9 90.8(12)
C61_10 C60_9 C61_9 10.0(7)
C66_10 C60_9 C61_9 55.8(6)
C60_10 C60_9 H60A_9 76.0
C61_10 C60_9 H60A_9 112.4
C66_10 C60_9 H60A_9 123.9
C61_9 C60_9 H60A_9 109.5
C60_10 C60_9 H60B_9 47.5
C61_10 C60_9 H60B_9 99.6
C66_10 C60_9 H60B_9 126.6
C61_9 C60_9 H60B_9 109.5
H60A_9 C60_9 H60B_9 109.5
C60_10 C60_9 H60C_9 154.7
C61_10 C60_9 H60C_9 115.8
C66_10 C60_9 H60C_9 53.7
C61_9 C60_9 H60C_9 109.5
H60A_9 C60_9 H60C_9 109.5
H60B_9 C60_9 H60C_9 109.5
C62_10 C61_9 C66_10 146.2(10)
C62_10 C61_9 C62_9 88.3(6)
C66_10 C61_9 C62_9 58.7(6)
C62_10 C61_9 C66_9 35.0(6)
C66_10 C61_9 C66_9 173.1(8)
C62_9 C61_9 C66_9 120.0
C62_10 C61_9 C60_9 149.2(10)
C66_10 C61_9 C60_9 60.2(7)
C62_9 C61_9 C60_9 118.4(7)
C66_9 C61_9 C60_9 121.6(7)
C62_10 C61_9 C60_10 113.0(9)
C66_10 C61_9 C60_10 95.9(8)
C62_9 C61_9 C60_10 150.1(7)
C66_9 C61_9 C60_10 87.1(7)
C60_9 C61_9 C60_10 36.5(7)
C62_10 C61_9 C63_10 40.9(4)
C66_10 C61_9 C63_10 107.4(7)
C62_9 C61_9 C63_10 48.8(3)
C66_9 C61_9 C63_10 71.3(3)
C60_9 C61_9 C63_10 166.7(8)
C60_10 C61_9 C63_10 153.2(8)
C65_10 C62_9 C64_10 78.7(8)
C65_10 C62_9 C66_10 69.2(5)
C64_10 C62_9 C66_10 146.9(9)
C65_10 C62_9 C61_9 127.7(9)
C64_10 C62_9 C61_9 145.2(7)
C66_10 C62_9 C61_9 60.6(7)
C65_10 C62_9 C63_9 108.0(8)
C64_10 C62_9 C63_9 29.3(5)
C66_10 C62_9 C63_9 173.1(8)
C61_9 C62_9 C63_9 120.0
C65_10 C62_9 C63_10 138.6(10)
C64_10 C62_9 C63_10 60.7(4)
C66_10 C62_9 C63_10 148.4(9)
C61_9 C62_9 C63_10 88.0(5)
C63_9 C62_9 C63_10 32.2(5)
C65_10 C62_9 C61_10 121.7(8)
C64_10 C62_9 C61_10 155.6(8)
C66_10 C62_9 C61_10 52.8(4)
C61_9 C62_9 C61_10 10.7(5)
C63_9 C62_9 C61_10 128.8(5)
C63_10 C62_9 C61_10 96.6(5)
C65_10 C62_9 C62_10 165.1(11)
C64_10 C62_9 C62_10 109.8(6)
C66_10 C62_9 C62_10 100.0(7)
C61_9 C62_9 C62_10 39.7(4)
C63_9 C62_9 C62_10 81.5(4)
C63_10 C62_9 C62_10 49.4(3)
C61_10 C62_9 C62_10 47.4(3)
C65_10 C62_9 H62_9 23.1
C64_10 C62_9 H62_9 92.9
C66_10 C62_9 H62_9 59.8
C61_9 C62_9 H62_9 120.0
C63_9 C62_9 H62_9 120.0
C63_10 C62_9 H62_9 151.8
C61_10 C62_9 H62_9 110.8
C62_10 C62_9 H62_9 156.6
C64_10 C63_9 C63_10 135.2(16)
C64_10 C63_9 C64_9 158.5(15)
C63_10 C63_9 C64_9 37.4(7)
C64_10 C63_9 C62_9 55.4(9)
C63_10 C63_9 C62_9 83.2(6)
C64_9 C63_9 C62_9 120.0
C64_10 C63_9 C65_10 25.4(6)
C63_10 C63_9 C65_10 112.2(9)
C64_9 C63_9 C65_10 146.7(5)
C62_9 C63_9 C65_10 30.0(4)
C64_10 C63_9 H63_9 68.7
C63_10 C63_9 H63_9 156.0
C64_9 C63_9 H63_9 120.0
C62_9 C63_9 H63_9 120.0
C65_10 C63_9 H63_9 91.7
C63_10 C64_9 C63_9 33.9(8)
C63_10 C64_9 C65_9 86.6(8)
C63_9 C64_9 C65_9 120.0
C63_10 C64_9 C62_10 42.0(7)
C63_9 C64_9 C62_10 75.9(3)
C65_9 C64_9 C62_10 45.0(3)
C63_10 C64_9 H64_9 152.8
C63_9 C64_9 H64_9 120.0
C65_9 C64_9 H64_9 120.0
C62_10 C64_9 H64_9 162.0
C62_10 C65_9 C64_9 88.6(5)
C62_10 C65_9 C66_9 33.7(5)
C64_9 C65_9 C66_9 120.0
C62_10 C65_9 C63_10 55.2(4)
C64_9 C65_9 C63_10 33.6(3)
C66_9 C65_9 C63_10 86.5(3)
C62_10 C65_9 H65_9 149.0
C64_9 C65_9 H65_9 120.0
C66_9 C65_9 H65_9 120.0
C63_10 C65_9 H65_9 153.3
C62_10 C66_9 C65_9 70.9(9)
C62_10 C66_9 C61_9 54.1(8)
C65_9 C66_9 C61_9 120.0
C62_10 C66_9 C61_10 64.2(9)
C65_9 C66_9 C61_10 133.7(4)
C61_9 C66_9 C61_10 15.3(5)
C62_10 C66_9 H66_9 156.1
C65_9 C66_9 H66_9 120.0
C61_9 C66_9 H66_9 120.0
C61_10 C66_9 H66_9 105.9
C60_9 C60_10 C61_10 49.7(10)
C60_9 C60_10 C61_9 52.6(9)
C61_10 C60_10 C61_9 5.3(6)
C60_9 C60_10 H60A_10 68.1
C61_10 C60_10 H60A_10 109.5
C61_9 C60_10 H60A_10 109.2
C60_9 C60_10 H60B_10 150.1
C61_10 C60_10 H60B_10 109.5
C61_9 C60_10 H60B_10 105.0
H60A_10 C60_10 H60B_10 109.5
C60_9 C60_10 H60C_10 98.8
C61_10 C60_10 H60C_10 109.5
C61_9 C60_10 H60C_10 114.1
H60A_10 C60_10 H60C_10 109.5
H60B_10 C60_10 H60C_10 109.5
C60_9 C61_10 C62_10 170.0(10)
C60_9 C61_10 C66_10 69.0(10)
C62_10 C61_10 C66_10 120.0
C60_9 C61_10 C60_10 47.9(9)
C62_10 C61_10 C60_10 123.6(10)
C66_10 C61_10 C60_10 116.3(10)
C60_9 C61_10 C66_9 139.0(11)
C62_10 C61_10 C66_9 31.1(5)
C66_10 C61_10 C66_9 142.7(6)
C60_10 C61_10 C66_9 97.7(10)
C60_9 C61_10 C62_9 120.3(11)
C62_10 C61_10 C62_9 68.9(3)
C66_10 C61_10 C62_9 51.3(3)
C60_10 C61_10 C62_9 165.8(12)
C66_9 C61_10 C62_9 96.2(6)
C66_9 C62_10 C61_9 90.9(11)
C66_9 C62_10 C65_9 75.4(9)
C61_9 C62_10 C65_9 151.6(14)
C66_9 C62_10 C61_10 84.7(11)
C61_9 C62_10 C61_10 14.8(7)
C65_9 C62_10 C61_10 157.0(8)
C66_9 C62_10 C63_10 139.0(14)
C61_9 C62_10 C63_10 107.0(6)
C65_9 C62_10 C63_10 71.5(7)
C61_10 C62_10 C63_10 120.0
C66_9 C62_10 C62_9 137.0(13)
C61_9 C62_10 C62_9 52.0(4)
C65_9 C62_10 C62_9 125.6(8)
C61_10 C62_10 C62_9 63.7(3)
C63_10 C62_10 C62_9 56.5(3)
C66_9 C62_10 C64_9 119.0(12)
C61_9 C62_10 C64_9 130.1(8)
C65_9 C62_10 C64_9 46.4(4)
C61_10 C62_10 C64_9 144.2(4)
C63_10 C62_10 C64_9 25.4(4)
C62_9 C62_10 C64_9 81.6(5)
C66_9 C62_10 H62_10 48.5
C61_9 C62_10 H62_10 132.3
C65_9 C62_10 H62_10 52.8
C61_10 C62_10 H62_10 120.0
C63_10 C62_10 H62_10 120.0
C62_9 C62_10 H62_10 174.5
C64_9 C62_10 H62_10 95.3
C63_9 C63_10 C64_9 108.7(12)
C63_9 C63_10 C64_10 20.3(7)
C64_9 C63_10 C64_10 125.6(10)
C63_9 C63_10 C62_10 138.6(7)
C64_9 C63_10 C62_10 112.6(10)
C64_10 C63_10 C62_10 120.0
C63_9 C63_10 C62_9 64.7(6)
C64_9 C63_10 C62_9 168.8(13)
C64_10 C63_10 C62_9 46.1(4)
C62_10 C63_10 C62_9 74.2(4)
C63_9 C63_10 C65_9 165.5(13)
C64_9 C63_10 C65_9 59.8(7)
C64_10 C63_10 C65_9 160.6(7)
C62_10 C63_10 C65_9 53.3(6)
C62_9 C63_10 C65_9 125.1(7)
C63_9 C63_10 C61_9 107.7(7)
C64_9 C63_10 C61_9 141.2(12)
C64_10 C63_10 C61_9 88.2(4)
C62_10 C63_10 C61_9 32.0(4)
C62_9 C63_10 C61_9 43.2(3)
C65_9 C63_10 C61_9 82.1(5)
C63_9 C63_10 H63_10 100.8
C64_9 C63_10 H63_10 14.9
C64_10 C63_10 H63_10 120.0
C62_10 C63_10 H63_10 120.0
C62_9 C63_10 H63_10 165.1
C65_9 C63_10 H63_10 69.8
C61_9 C63_10 H63_10 151.5
C63_9 C64_10 C62_9 95.3(11)
C63_9 C64_10 C65_10 142.4(9)
C62_9 C64_10 C65_10 47.2(4)
C63_9 C64_10 C63_10 24.5(10)
C62_9 C64_10 C63_10 73.3(5)
C65_10 C64_10 C63_10 120.0
C63_9 C64_10 H64_10 96.7
C62_9 C64_10 H64_10 165.4
C65_10 C64_10 H64_10 120.0
C63_10 C64_10 H64_10 120.0
C62_9 C65_10 C64_10 54.1(6)
C62_9 C65_10 C66_10 66.4(6)
C64_10 C65_10 C66_10 120.0
C62_9 C65_10 C63_9 42.0(5)
C64_10 C65_10 C63_9 12.2(3)
C66_10 C65_10 C63_9 108.1(3)
C62_9 C65_10 H65_10 170.6
C64_10 C65_10 H65_10 120.0
C66_10 C65_10 H65_10 120.0
C63_9 C65_10 H65_10 131.8
C62_9 C66_10 C61_9 60.7(4)
C62_9 C66_10 C65_10 44.4(4)
C61_9 C66_10 C65_10 103.7(4)
C62_9 C66_10 C61_10 75.9(4)
C61_9 C66_10 C61_10 17.3(5)
C65_10 C66_10 C61_10 120.0
C62_9 C66_10 C60_9 124.1(9)
C61_9 C66_10 C60_9 64.0(7)
C65_10 C66_10 C60_9 167.5(7)
C61_10 C66_10 C60_9 48.1(7)
C62_9 C66_10 H66_10 163.3
C61_9 C66_10 H66_10 135.8
C65_10 C66_10 H66_10 120.0
C61_10 C66_10 H66_10 120.0
C60_9 C66_10 H66_10 72.0
C75_12 C70_11 C71_11 43.0(8)
C75_12 C70_11 C74_12 54.4(8)
C71_11 C70_11 C74_12 67.1(6)
C75_12 C70_11 H70A_11 85.7
C71_11 C70_11 H70A_11 109.5
C74_12 C70_11 H70A_11 42.4
C75_12 C70_11 H70B_11 152.4
C71_11 C70_11 H70B_11 109.5
C74_12 C70_11 H70B_11 123.1
H70A_11 C70_11 H70B_11 109.5
C75_12 C70_11 H70C_11 85.4
C71_11 C70_11 H70C_11 109.5
C74_12 C70_11 H70C_11 125.5
H70A_11 C70_11 H70C_11 109.5
H70B_11 C70_11 H70C_11 109.5
C76_12 C71_11 C75_12 92.4(10)
C76_12 C71_11 C72_11 41.2(8)
C75_12 C71_11 C72_11 120.4(8)
C76_12 C71_11 C76_11 105.1(8)
C75_12 C71_11 C76_11 104.2(8)
C72_11 C71_11 C76_11 120.0
C76_12 C71_11 C70_11 119.9(10)
C75_12 C71_11 C70_11 41.4(8)
C72_11 C71_11 C70_11 120.5(6)
C76_11 C71_11 C70_11 119.5(6)
C76_12 C71_11 C71_12 59.2(6)
C75_12 C71_11 C71_12 129.0(9)
C72_11 C71_11 C71_12 66.7(4)
C76_11 C71_11 C71_12 54.0(4)
C70_11 C71_11 C71_12 169.3(8)
C76_12 C71_11 C74_12 125.0(10)
C75_12 C71_11 C74_12 50.8(5)
C72_11 C71_11 C74_12 166.2(6)
C76_11 C71_11 C74_12 59.8(5)
C70_11 C71_11 C74_12 61.7(6)
C71_12 C71_11 C74_12 109.3(6)
C76_12 C72_11 C73_11 106.2(8)
C76_12 C72_11 C71_11 38.7(7)
C73_11 C72_11 C71_11 120.0
C76_12 C72_11 C71_12 56.6(7)
C73_11 C72_11 C71_12 57.5(3)
C71_11 C72_11 C71_12 63.2(3)
C76_12 C72_11 H72_11 120.0
C73_11 C72_11 H72_11 120.0
C71_11 C72_11 H72_11 120.0
C71_12 C72_11 H72_11 171.4
C70_12 C73_11 C72_11 140.0(13)
C70_12 C73_11 C74_11 23.1(12)
C72_11 C73_11 C74_11 120.0
C70_12 C73_11 C71_12 69.6(13)
C72_11 C73_11 C71_12 70.6(5)
C74_11 C73_11 C71_12 50.3(5)
C70_12 C73_11 C76_12 113.3(14)
C72_11 C73_11 C76_12 28.4(4)
C74_11 C73_11 C76_12 97.0(4)
C71_12 C73_11 C76_12 47.1(3)
C70_12 C73_11 H73_11 98.8
C72_11 C73_11 H73_11 120.0
C74_11 C73_11 H73_11 120.0
C71_12 C73_11 H73_11 166.3
C76_12 C73_11 H73_11 139.2
C70_12 C74_11 C71_12 102(2)
C70_12 C74_11 C73_11 40(2)
C71_12 C74_11 C73_11 69.0(6)
C70_12 C74_11 C75_11 152(2)
C71_12 C74_11 C75_11 52.2(6)
C73_11 C74_11 C75_11 120.0
C70_12 C74_11 C72_12 145(2)
C71_12 C74_11 C72_12 43.7(5)
C73_11 C74_11 C72_12 111.1(3)
C75_11 C74_11 C72_12 8.9(3)
C70_12 C74_11 H74_11 83.4
C71_12 C74_11 H74_11 166.1
C73_11 C74_11 H74_11 120.0
C75_11 C74_11 H74_11 120.0
C72_12 C74_11 H74_11 128.9
C72_12 C75_11 C71_12 96.1(12)
C72_12 C75_11 C74_11 151.9(10)
C71_12 C75_11 C74_11 56.6(4)
C72_12 C75_11 C76_11 31.9(10)
C71_12 C75_11 C76_11 64.7(4)
C74_11 C75_11 C76_11 120.0
C72_12 C75_11 C70_12 144.9(12)
C71_12 C75_11 C70_12 48.9(7)
C74_11 C75_11 C70_12 8.4(7)
C76_11 C75_11 C70_12 113.1(6)
C72_12 C75_11 C73_12 3.7(10)
C71_12 C75_11 C73_12 93.5(6)
C74_11 C75_11 C73_12 149.8(4)
C76_11 C75_11 C73_12 30.0(4)
C70_12 C75_11 C73_12 142.4(7)
C72_12 C75_11 H75_11 88.1
C71_12 C75_11 H75_11 167.7
C74_11 C75_11 H75_11 120.0
C76_11 C75_11 H75_11 120.0
C70_12 C75_11 H75_11 126.7
C73_12 C75_11 H75_11 90.1
C72_12 C76_11 C73_12 88.0(9)
C72_12 C76_11 C71_12 71.6(6)
C73_12 C76_11 C71_12 154.7(11)
C72_12 C76_11 C75_11 22.4(8)
C73_12 C76_11 C75_11 110.3(8)
C71_12 C76_11 C75_11 49.6(6)
C72_12 C76_11 C71_11 142.4(8)
C73_12 C76_11 C71_11 129.5(8)
C71_12 C76_11 C71_11 71.5(6)
C75_11 C76_11 C71_11 120.0
C72_12 C76_11 C74_12 143.1(11)
C73_12 C76_11 C74_12 57.8(4)
C71_12 C76_11 C74_12 135.6(8)
C75_11 C76_11 C74_12 160.8(6)
C71_11 C76_11 C74_12 72.5(6)
C72_12 C76_11 C76_12 119.4(8)
C73_12 C76_11 C76_12 143.4(9)
C71_12 C76_11 C76_12 48.9(3)
C75_11 C76_11 C76_12 98.2(4)
C71_11 C76_11 C76_12 27.8(4)
C74_12 C76_11 C76_12 88.2(5)
C72_12 C76_11 C75_12 156.4(10)
C73_12 C76_11 C75_12 102.4(7)
C71_12 C76_11 C75_12 91.9(6)
C75_11 C76_11 C75_12 139.9(4)
C71_11 C76_11 C75_12 31.4(5)
C74_12 C76_11 C75_12 45.1(3)
C76_12 C76_11 C75_12 43.3(2)
C72_12 C76_11 H76_11 97.6
C73_12 C76_11 H76_11 10.7
C71_12 C76_11 H76_11 165.2
C75_11 C76_11 H76_11 120.0
C71_11 C76_11 H76_11 120.0
C74_12 C76_11 H76_11 50.0
C76_12 C76_11 H76_11 137.9
C75_12 C76_11 H76_11 95.1
C74_11 C70_12 C73_11 117(3)
C74_11 C70_12 C71_12 54.5(18)
C73_11 C70_12 C71_12 71.0(13)
C74_11 C70_12 C75_11 19.4(15)
C73_11 C70_12 C75_11 104.6(15)
C71_12 C70_12 C75_11 36.3(7)
C74_11 C70_12 H70A_12 132.6
C73_11 C70_12 H70A_12 42.4
C71_12 C70_12 H70A_12 109.5
C75_11 C70_12 H70A_12 133.5
C74_11 C70_12 H70B_12 55.7
C73_11 C70_12 H70B_12 140.7
C71_12 C70_12 H70B_12 109.5
C75_11 C70_12 H70B_12 74.9
H70A_12 C70_12 H70B_12 109.5
C74_11 C70_12 H70C_12 118.0
C73_11 C70_12 H70C_12 106.9
C71_12 C70_12 H70C_12 109.5
C75_11 C70_12 H70C_12 112.2
H70A_12 C70_12 H70C_12 109.5
H70B_12 C70_12 H70C_12 109.5
C75_11 C71_12 C74_11 71.2(7)
C75_11 C71_12 C76_11 65.7(6)
C74_11 C71_12 C76_11 134.9(11)
C75_11 C71_12 C72_12 27.8(6)
C74_11 C71_12 C72_12 98.8(9)
C76_11 C71_12 C72_12 38.1(5)
C75_11 C71_12 C76_12 147.7(6)
C74_11 C71_12 C76_12 141.2(9)
C76_11 C71_12 C76_12 82.7(5)
C72_12 C71_12 C76_12 120.0
C75_11 C71_12 C70_12 94.8(11)
C74_11 C71_12 C70_12 24.0(9)
C76_11 C71_12 C70_12 158.6(13)
C72_12 C71_12 C70_12 122.5(12)
C76_12 C71_12 C70_12 117.5(12)
C75_11 C71_12 C73_11 130.3(9)
C74_11 C71_12 C73_11 60.7(4)
C76_11 C71_12 C73_11 151.5(11)
C72_12 C71_12 C73_11 154.4(8)
C76_12 C71_12 C73_11 81.3(8)
C70_12 C71_12 C73_11 39.4(9)
C75_11 C71_12 C71_11 119.3(7)
C74_11 C71_12 C71_11 155.5(11)
C76_11 C71_12 C71_11 54.6(3)
C72_12 C71_12 C71_11 92.5(4)
C76_12 C71_12 C71_11 33.1(4)
C70_12 C71_12 C71_11 140.8(13)
C73_11 C71_12 C71_11 101.6(8)
C75_11 C71_12 C72_11 159.1(11)
C74_11 C71_12 C72_11 111.9(8)
C76_11 C71_12 C72_11 104.1(7)
C72_12 C71_12 C72_11 140.5(5)
C76_12 C71_12 C72_11 34.0(5)
C70_12 C71_12 C72_11 91.2(11)
C73_11 C71_12 C72_11 51.9(4)
C71_11 C71_12 C72_11 50.1(4)
C75_11 C72_12 C76_11 125.7(17)
C75_11 C72_12 C71_12 56.1(12)
C76_11 C72_12 C71_12 70.3(6)
C75_11 C72_12 C73_12 174.6(15)
C76_11 C72_12 C73_12 51.4(6)
C71_12 C72_12 C73_12 120.0
C75_11 C72_12 C74_11 19.2(7)
C76_11 C72_12 C74_11 106.5(10)
C71_12 C72_12 C74_11 37.5(5)
C73_12 C72_12 C74_11 157.5(5)
C75_11 C72_12 H72_12 64.0
C76_11 C72_12 H72_12 163.9
C71_12 C72_12 H72_12 120.0
C73_12 C72_12 H72_12 120.0
C74_11 C72_12 H72_12 82.5
C76_11 C73_12 C74_12 80.8(6)
C76_11 C73_12 C72_12 40.6(6)
C74_12 C73_12 C72_12 120.0
C76_11 C73_12 C75_11 39.7(5)
C74_12 C73_12 C75_11 118.7(4)
C72_12 C73_12 C75_11 1.7(5)
C76_11 C73_12 H73_12 156.9
C74_12 C73_12 H73_12 120.0
C72_12 C73_12 H73_12 120.0
C75_11 C73_12 H73_12 121.3
C75_12 C74_12 C73_12 120.0
C75_12 C74_12 C76_11 79.2(4)
C73_12 C74_12 C76_11 41.4(4)
C75_12 C74_12 C70_11 36.0(6)
C73_12 C74_12 C70_11 135.3(7)
C76_11 C74_12 C70_11 97.7(7)
C75_12 C74_12 C71_11 35.3(4)
C73_12 C74_12 C71_11 88.9(4)
C76_11 C74_12 C71_11 47.8(3)
C70_11 C74_12 C71_11 51.2(5)
C75_12 C74_12 H74_12 120.0
C73_12 C74_12 H74_12 120.0
C76_11 C74_12 H74_12 159.7
C70_11 C74_12 H74_12 95.7
C71_11 C74_12 H74_12 146.7
C70_11 C75_12 C71_11 95.7(13)
C70_11 C75_12 C74_12 89.7(11)
C71_11 C75_12 C74_12 93.9(7)
C70_11 C75_12 C76_12 121.5(12)
C71_11 C75_12 C76_12 39.4(7)
C74_12 C75_12 C76_12 120.0
C70_11 C75_12 C76_11 113.9(11)
C71_11 C75_12 C76_11 44.4(5)
C74_12 C75_12 C76_11 55.7(3)
C76_12 C75_12 C76_11 64.6(3)
C70_11 C75_12 H75_12 58.8
C71_11 C75_12 H75_12 134.8
C74_12 C75_12 H75_12 120.0
C76_12 C75_12 H75_12 120.0
C76_11 C75_12 H75_12 172.5
C71_11 C76_12 C72_11 100.0(13)
C71_11 C76_12 C75_12 48.1(8)
C72_11 C76_12 C75_12 130.1(11)
C71_11 C76_12 C71_12 87.7(7)
C72_11 C76_12 C71_12 89.4(10)
C75_12 C76_12 C71_12 120.0
C71_11 C76_12 C76_11 47.2(6)
C72_11 C76_12 C76_11 117.6(10)
C75_12 C76_12 C76_11 72.0(3)
C71_12 C76_12 C76_11 48.4(3)
C71_11 C76_12 C73_11 116.8(11)
C72_11 C76_12 C73_11 45.3(6)
C75_12 C76_12 C73_11 164.9(6)
C71_12 C76_12 C73_11 51.6(6)
C76_11 C76_12 C73_11 97.2(6)
C71_11 C76_12 H76_12 135.0
C72_11 C76_12 H76_12 50.7
C75_12 C76_12 H76_12 120.0
C71_12 C76_12 H76_12 120.0
C76_11 C76_12 H76_12 166.5
C73_11 C76_12 H76_12 69.8

loop_
_geom_bond_atom_site_label_1
_geom_bond_atom_site_label_2
_geom_bond_distance
Cl1_1 B1_3 1.66(3)
Cl1_1 B1_1 1.895(7)
Cl1_1 Cl1_3 2.180(7)
Cl1_1 K1_1 3.250(3)
B1_1 B1_3 0.63(3)
B1_1 Cl1_3 1.240(11)
B1_1 C1_1 1.431(11)
B1_1 C1_3 1.68(4)
B1_1 K1_1 3.572(8)
B1_1 H1_1 1.20(6)
C1_1 B1_3 1.26(3)
C1_1 N1_1 1.442(8)
C1_1 N1_3 1.51(5)
C1_1 C6_1 1.532(12)
C1_1 C6_3 1.82(3)
N1_1 C1_3 1.35(5)
N1_1 C2_3 1.44(8)
N1_1 C9_3 1.44(4)
N1_1 C9_1 1.448(7)
N1_1 C2_1 1.470(16)
C2_1 C4_3 1.35(8)
C2_1 C5_3 1.47(6)
C2_1 N1_3 1.48(6)
C2_1 C3_1 1.511(19)
C2_1 C5_1 1.54(3)
C2_1 C4_1 1.57(3)
C2_1 C3_3 1.69(6)
C3_1 C2_3 1.39(8)
C3_1 H3A_1 0.9800
C3_1 H3B_1 0.9800
C3_1 H3C_1 0.9800
C4_1 C2_3 1.68(12)
C4_1 H4A_1 0.9800
C4_1 H4B_1 0.9800
C4_1 H4C_1 0.9800
C5_1 C6_3 1.15(3)
C5_1 C6_1 1.552(9)
C5_1 C2_3 1.61(12)
C5_1 H5A_1 0.9900
C5_1 H5B_1 0.9900
C6_1 C1_3 1.36(4)
C6_1 C8_3 1.48(3)
C6_1 C7_1 1.534(10)
C6_1 C8_1 1.542(10)
C6_1 C7_3 1.73(4)
C6_1 C5_3 1.88(4)
C7_1 C7_3 0.58(3)
C7_1 C6_3 1.56(4)
C7_1 H7A_1 0.9800
C7_1 H7B_1 0.9800
C7_1 H7C_1 0.9800
C8_1 C8_3 0.60(3)
C8_1 C6_3 1.79(4)
C8_1 H8A_1 0.9800
C8_1 H8B_1 0.9800
C8_1 H8C_1 0.9800
C9_1 C10_3 1.17(5)
C9_1 C10_1 1.3900
C9_1 C17_1 1.3900
C9_1 N1_3 1.43(4)
C9_1 C17_3 1.61(4)
C10_1 C11_3 1.24(6)
C10_1 C14_1 1.3900
C10_1 C14_3 1.44(5)
C10_1 C11_1 1.531(10)
C10_1 C9_3 1.62(5)
C14_1 C15_1 1.3900
C14_1 C10_3 1.40(5)
C14_1 C15_3 1.68(4)
C14_1 H14_1 0.9500
C15_1 C14_3 1.13(5)
C15_1 C16_1 1.3900
C15_1 C16_3 1.69(4)
C15_1 H15_1 0.9500
C16_1 C15_3 1.12(5)
C16_1 C17_1 1.3900
C16_1 C17_3 1.47(4)
C16_1 H16_1 0.9500
C17_1 C9_3 1.19(4)
C17_1 C16_3 1.38(4)
C17_1 C18_1 1.543(13)
C17_1 C18_3 1.77(6)
C11_1 C12_1 1.49(2)
C11_1 C13_1 1.492(16)
C11_1 C12_3 1.58(7)
C11_1 C13_3 1.65(5)
C11_1 C10_3 1.79(3)
C11_1 H11_1 1.0000
C12_1 C11_3 1.65(6)
C12_1 H12A_1 0.9800
C12_1 H12B_1 0.9800
C12_1 H12C_1 0.9800
C13_1 C11_3 1.65(6)
C13_1 H13A_1 0.9800
C13_1 H13B_1 0.9800
C13_1 H13C_1 0.9800
C18_1 C17_3 1.28(4)
C18_1 C19_1 1.549(19)
C18_1 C20_1 1.560(17)
C18_1 C19_3 1.57(7)
C18_1 C20_3 1.64(7)
C18_1 H18_1 1.0000
C19_1 C18_3 1.50(7)
C19_1 H19A_1 0.9800
C19_1 H19B_1 0.9800
C19_1 H19C_1 0.9800
C20_1 C18_3 1.33(5)
C20_1 H20A_1 0.9800
C20_1 H20B_1 0.9800
C20_1 H20C_1 0.9800
K1_1 K1_3 0.659(7)
K1_1 Cl1_3 2.481(6)
K1_1 O6_2 2.691(12)
K1_1 O3_4 2.72(6)
K1_1 O5_2 2.732(19)
K1_1 O2_4 2.73(6)
K1_1 O1_2 2.760(12)
K1_1 O2_2 2.761(15)
K1_1 O4_2 2.776(13)
K1_1 O3_2 2.778(14)
K1_1 O6_4 2.81(5)
K1_1 O1_4 2.83(5)
K1_1 H1_1 2.96(6)
O1_2 C40_2 1.346(18)
O1_2 C40_4 1.39(7)
O1_2 C21_2 1.479(15)
O1_2 C21_4 1.56(5)
O1_2 K1_3 2.863(15)
C21_2 O1_4 1.19(5)
C21_2 C22_2 1.511(12)
C21_2 C22_4 1.72(6)
C21_2 H21A_2 0.9900
C21_2 H21B_2 0.9900
C22_2 C21_4 1.17(4)
C22_2 O2_2 1.424(19)
C22_2 O2_4 1.50(7)
C22_2 H22A_2 0.9900
C22_2 H22B_2 0.9900
O2_2 C22_4 1.43(8)
O2_2 C23_2 1.451(14)
O2_2 C23_4 1.58(6)
O2_2 K1_3 2.746(17)
C23_2 O2_4 1.23(5)
C23_2 C24_2 1.492(15)
C23_2 C24_4 1.56(6)
C23_2 K1_3 3.462(15)
C23_2 H23A_2 0.9900
C23_2 H23B_2 0.9900
C24_2 O3_2 1.428(16)
C24_2 C23_4 1.55(6)
C24_2 O3_4 1.57(6)
C24_2 K1_3 3.522(14)
C24_2 H24A_2 0.9900
C24_2 H24B_2 0.9900
O3_2 C24_4 1.34(6)
O3_2 C25_2 1.36(2)
O3_2 C25_4 1.47(7)
O3_2 K1_3 2.621(16)
C25_2 C30_4 1.13(6)
C25_2 O3_4 1.38(6)
C25_2 C26_4 1.42(8)
C25_2 C30_2 1.420(16)
C25_2 C26_2 1.42(2)
C25_2 K1_3 3.448(15)
C26_2 C25_4 1.14(6)
C26_2 C27_4 1.41(6)
C26_2 C27_2 1.417(19)
C26_2 H26_2 0.9500
C27_2 C28_4 1.17(6)
C27_2 C26_4 1.32(7)
C27_2 C28_2 1.367(16)
C27_2 H27_2 0.9500
C28_2 C29_4 1.07(5)
C28_2 C29_2 1.425(14)
C28_2 C27_4 1.58(6)
C28_2 H28_2 0.9500
C29_2 C30_2 1.326(17)
C29_2 C30_4 1.51(6)
C29_2 C28_4 1.67(5)
C29_2 H29_2 0.9500
C30_2 O4_4 1.14(5)
C30_2 O4_2 1.405(17)
C30_2 C29_4 1.55(5)
C30_2 C25_4 1.64(7)
C30_2 K1_3 3.527(16)
O4_2 C31_2 1.347(17)
O4_2 C30_4 1.53(7)
O4_2 C31_4 1.65(5)
O4_2 K1_3 2.693(15)
C31_2 C32_2 1.501(17)
C31_2 O4_4 1.54(5)
C31_2 C32_4 1.67(6)
C31_2 H31A_2 0.9900
C31_2 H31B_2 0.9900
C32_2 C31_4 1.38(7)
C32_2 O5_2 1.463(16)
C32_2 O5_4 1.61(7)
C32_2 H32A_2 0.9900
C32_2 H32B_2 0.9900
O5_2 C32_4 1.12(5)
O5_2 C33_2 1.44(2)
O5_2 C33_4 1.60(6)
O5_2 K1_3 2.80(2)
C33_2 O5_4 1.28(9)
C33_2 C34_2 1.509(10)
C33_2 C34_4 1.83(5)
C33_2 H33A_2 0.9900
C33_2 H33B_2 0.9900
C34_2 C33_4 1.14(4)
C34_2 O6_2 1.446(15)
C34_2 O6_4 1.60(6)
C34_2 H34A_2 0.9900
C34_2 H34B_2 0.9900
O6_2 C34_4 1.28(6)
O6_2 C35_2 1.402(12)
O6_2 C35_4 1.61(4)
O6_2 K1_3 2.837(15)
C35_2 O6_4 1.13(5)
C35_2 C36_2 1.332(12)
C35_2 C40_2 1.426(14)
C35_2 C36_4 1.53(4)
C35_2 C40_4 1.67(6)
C36_2 C37_2 1.409(10)
C36_2 C35_4 1.61(4)
C36_2 C37_4 1.78(4)
C36_2 H36_2 0.9500
C37_2 C37_4 0.53(4)
C37_2 C36_4 0.99(4)
C37_2 C38_2 1.389(12)
C37_2 C38_4 1.74(5)
C37_2 H37_2 0.9500
C38_2 C37_4 0.90(4)
C38_2 C39_2 1.365(15)
C38_2 C39_4 1.63(5)
C38_2 C36_4 2.00(4)
C38_2 H38_2 0.9500
C39_2 C40_4 1.18(6)
C39_2 C38_4 1.29(6)
C39_2 C40_2 1.401(17)
C39_2 C37_4 2.03(5)
C39_2 H39_2 0.9500
C40_2 C35_4 0.99(4)
C40_2 O1_4 1.53(5)
C40_2 C39_4 1.53(6)
Cl1_3 B1_3 1.79(4)
Cl1_3 K1_3 3.064(10)
B1_3 C1_3 1.48(5)
B1_3 H1_3 1.20(6)
C1_3 N1_3 1.441(19)
C1_3 C6_3 1.60(5)
N1_3 C9_3 1.458(18)
N1_3 C2_3 1.46(8)
C2_3 C4_3 1.45(13)
C2_3 C5_3 1.50(13)
C2_3 C3_3 1.55(8)
C3_3 H3A_3 0.9800
C3_3 H3B_3 0.9800
C3_3 H3C_3 0.9800
C4_3 H4A_3 0.9800
C4_3 H4B_3 0.9800
C4_3 H4C_3 0.9800
C5_3 C6_3 1.47(4)
C5_3 H5A_3 0.9900
C5_3 H5B_3 0.9900
C6_3 C8_3 1.57(4)
C6_3 C7_3 1.59(5)
C7_3 H7A_3 0.9800
C7_3 H7B_3 0.9800
C7_3 H7C_3 0.9800
C8_3 H8A_3 0.9800
C8_3 H8B_3 0.9800
C8_3 H8C_3 0.9800
C9_3 C10_3 1.3900
C9_3 C17_3 1.3900
C10_3 C14_3 1.3900
C10_3 C11_3 1.49(6)
C14_3 C15_3 1.3900
C14_3 H14_3 0.9500
C15_3 C16_3 1.3900
C15_3 H15_3 0.9500
C16_3 C17_3 1.3900
C16_3 H16_3 0.9500
C17_3 C18_3 1.50(6)
C11_3 C12_3 1.71(10)
C11_3 C13_3 1.76(7)
C11_3 H11_3 1.0000
C12_3 H12A_3 0.9800
C12_3 H12B_3 0.9800
C12_3 H12C_3 0.9800
C13_3 H13A_3 0.9800
C13_3 H13B_3 0.9800
C13_3 H13C_3 0.9800
C18_3 C20_3 1.39(7)
C18_3 C19_3 1.48(8)
C18_3 H18_3 1.0000
C19_3 H19A_3 0.9800
C19_3 H19B_3 0.9800
C19_3 H19C_3 0.9800
C20_3 H20A_3 0.9800
C20_3 H20B_3 0.9800
C20_3 H20C_3 0.9800
K1_3 O3_4 2.62(6)
K1_3 O4_4 2.71(6)
K1_3 O2_4 2.76(6)
K1_3 C46_5 2.848(19)
K1_3 O1_4 2.90(5)
O1_4 C21_4 1.27(7)
O1_4 C40_4 1.52(8)
C21_4 C22_4 1.38(5)
C21_4 H21A_4 0.9900
C21_4 H21B_4 0.9900
C22_4 O2_4 1.47(8)
C22_4 H22A_4 0.9900
C22_4 H22B_4 0.9900
O2_4 C23_4 1.34(6)
C23_4 C24_4 1.55(7)
C23_4 H23A_4 0.9900
C23_4 H23B_4 0.9900
C24_4 O3_4 1.42(7)
C24_4 H24A_4 0.9900
C24_4 H24B_4 0.9900
O3_4 C25_4 1.53(10)
C25_4 C26_4 1.15(10)
C25_4 C30_4 1.35(8)
C26_4 C27_4 1.28(8)
C26_4 H26_4 0.9500
C27_4 C28_4 1.30(7)
C27_4 H27_4 0.9500
C28_4 C29_4 1.28(6)
C28_4 H28_4 0.9500
C29_4 C30_4 1.68(8)
C29_4 H29_4 0.9500
C30_4 O4_4 1.25(8)
O4_4 C31_4 1.84(8)
C31_4 C32_4 1.52(8)
C31_4 H31A_4 0.9900
C31_4 H31B_4 0.9900
C32_4 O5_4 1.26(7)
C32_4 H32A_4 0.9900
C32_4 H32B_4 0.9900
O5_4 C33_4 1.42(9)
C33_4 C34_4 1.47(5)
C33_4 H33A_4 0.9900
C33_4 H33B_4 0.9900
C34_4 O6_4 1.38(7)
C34_4 H34A_4 0.9900
C34_4 H34B_4 0.9900
O6_4 C35_4 1.34(6)
C35_4 C40_4 1.24(7)
C35_4 C36_4 1.70(6)
C36_4 C37_4 1.35(5)
C36_4 H36_4 0.9500
C37_4 C38_4 1.23(6)
C37_4 H37_4 0.9500
C38_4 C39_4 1.50(7)
C38_4 H38_4 0.9500
C39_4 C40_4 1.28(7)
C39_4 H39_4 0.9500
C41_5 C42_5 1.59(3)
C41_5 C42_6 1.68(3)
C41_5 H41A_5 0.9800
C41_5 H41B_5 0.9800
C41_5 H41C_5 0.9800
C42_5 C41_6 1.34(3)
C42_5 C47_6 1.38(4)
C42_5 C43_5 1.3900
C42_5 C47_5 1.3900
C42_5 C43_6 1.48(3)
C43_5 C42_6 1.31(3)
C43_5 C44_5 1.3900
C43_5 C44_6 1.72(2)
C43_5 H43_5 0.9500
C44_5 C43_6 1.09(2)
C44_5 C45_5 1.3900
C44_5 C45_6 1.860(17)
C44_5 H44_5 0.9500
C45_5 C45_6 0.512(16)
C45_5 C44_6 0.905(17)
C45_5 C46_5 1.3900
C45_5 C46_6 1.788(17)
C45_5 H45_5 0.9500
C46_5 C45_6 1.01(2)
C46_5 C47_5 1.3900
C46_5 C47_6 1.56(3)
C46_5 C44_6 2.030(17)
C46_5 H46_5 0.9500
C47_5 C46_6 1.26(3)
C47_5 C42_6 1.39(3)
C47_5 H47_5 0.9500
C41_6 C42_6 1.42(3)
C41_6 H41A_6 0.9800
C41_6 H41B_6 0.9800
C41_6 H41C_6 0.9800
C42_6 C43_6 1.3900
C42_6 C47_6 1.3900
C43_6 C44_6 1.3900
C43_6 H43_6 0.9500
C44_6 C45_6 1.3900
C44_6 H44_6 0.9500
C45_6 C46_6 1.3900
C45_6 H45_6 0.9500
C46_6 C47_6 1.3900
C46_6 H46_6 0.9500
C47_6 H47_6 0.9500
C50_7 C51_7 1.468(12)
C50_7 C56_8 1.536(15)
C50_7 C51_8 1.844(18)
C50_7 C50_8 1.88(2)
C50_7 H50A_7 0.9800
C50_7 H50B_7 0.9800
C50_7 H50C_7 0.9800
C51_7 C51_8 0.679(12)
C51_7 C56_8 0.733(12)
C51_7 C52_7 1.3900
C51_7 C56_7 1.3900
C51_7 C52_8 1.878(13)
C51_7 C50_8 1.885(18)
C51_7 C55_8 1.918(12)
C52_7 C51_8 0.718(13)
C52_7 C52_8 0.976(19)
C52_7 C53_7 1.3900
C52_7 C50_8 1.508(16)
C52_7 H52_7 0.9500
C53_7 C52_8 0.562(14)
C53_7 C53_8 1.38(3)
C53_7 C54_7 1.3900
C53_7 C51_8 1.900(14)
C53_7 H53_7 0.9500
C54_7 C55_7 1.3900
C54_7 C52_8 1.50(2)
C54_7 C54_8 1.52(3)
C54_7 H54_7 0.9500
C55_7 C53_8 1.25(3)
C55_7 C55_8 1.35(2)
C55_7 C56_7 1.3900
C55_7 H55_7 0.9500
C56_7 C55_8 0.553(12)
C56_7 C56_8 0.960(17)
C56_7 C54_8 1.506(19)
C56_7 C51_8 1.871(12)
C56_7 H56_7 0.9500
C50_8 C51_8 1.498(17)
C50_8 H50A_8 0.9800
C50_8 H50B_8 0.9800
C50_8 H50C_8 0.9800
C51_8 C52_8 1.3900
C51_8 C56_8 1.3900
C52_8 C53_8 1.3900
C52_8 H52_8 0.9500
C53_8 C54_8 1.3900
C53_8 H53_8 0.9500
C54_8 C55_8 1.3900
C54_8 H54_8 0.9500
C55_8 C56_8 1.3900
C55_8 H55_8 0.9500
C56_8 H56_8 0.9500
C60_9 C60_10 1.13(2)
C60_9 C61_10 1.163(13)
C60_9 C66_10 1.459(17)
C60_9 C61_9 1.510(10)
C60_9 H60A_9 0.9800
C60_9 H60B_9 0.9800
C60_9 H60C_9 0.9800
C61_9 C62_10 1.126(12)
C61_9 C66_10 1.389(13)
C61_9 C62_9 1.3900
C61_9 C66_9 1.3900
C61_9 C60_10 1.899(18)
C61_9 C63_10 2.029(10)
C62_9 C65_10 1.040(9)
C62_9 C64_10 1.149(11)
C62_9 C66_10 1.362(10)
C62_9 C63_9 1.3900
C62_9 C63_10 1.527(9)
C62_9 C61_10 1.693(12)
C62_9 C62_10 1.762(10)
C62_9 H62_9 0.9500
C63_9 C64_10 0.684(11)
C63_9 C63_10 0.819(12)
C63_9 C64_9 1.3900
C63_9 C65_10 1.976(11)
C63_9 H63_9 0.9500
C64_9 C63_10 0.891(9)
C64_9 C65_9 1.3900
C64_9 C62_10 1.918(12)
C64_9 H64_9 0.9500
C65_9 C62_10 1.357(12)
C65_9 C66_9 1.3900
C65_9 C63_10 1.606(12)
C65_9 H65_9 0.9500
C66_9 C62_10 0.797(12)
C66_9 C61_10 1.537(14)
C66_9 H66_9 0.9500
C60_10 C61_10 1.512(19)
C60_10 H60A_10 0.9800
C60_10 H60B_10 0.9800
C60_10 H60C_10 0.9800
C61_10 C62_10 1.3900
C61_10 C66_10 1.3900
C62_10 C63_10 1.3900
C62_10 H62_10 0.9500
C63_10 C64_10 1.3900
C63_10 H63_10 0.9500
C64_10 C65_10 1.3900
C64_10 H64_10 0.9500
C65_10 C66_10 1.3900
C65_10 H65_10 0.9500
C66_10 H66_10 0.9500
C70_11 C75_12 1.005(14)
C70_11 C71_11 1.513(11)
C70_11 C74_12 1.710(17)
C70_11 H70A_11 0.9800
C70_11 H70B_11 0.9800
C70_11 H70C_11 0.9800
C71_11 C76_12 0.883(12)
C71_11 C75_12 1.036(12)
C71_11 C72_11 1.3900
C71_11 C76_11 1.3900
C71_11 C71_12 1.617(11)
C71_11 C74_12 1.790(12)
C72_11 C76_12 0.931(13)
C72_11 C73_11 1.3900
C72_11 C71_12 1.665(14)
C72_11 H72_11 0.9500
C73_11 C70_12 1.00(2)
C73_11 C74_11 1.3900
C73_11 C71_12 1.489(11)
C73_11 C76_12 1.877(13)
C73_11 H73_11 0.9500
C74_11 C70_12 0.61(2)
C74_11 C71_12 1.226(10)
C74_11 C75_11 1.3900
C74_11 C72_12 1.989(12)
C74_11 H74_11 0.9500
C75_11 C72_12 0.652(12)
C75_11 C71_12 1.161(14)
C75_11 C76_11 1.3900
C75_11 C70_12 1.95(2)
C75_11 C73_12 2.040(12)
C75_11 H75_11 0.9500
C76_11 C72_12 0.905(11)
C76_11 C73_12 1.087(10)
C76_11 C71_12 1.379(9)
C76_11 C74_12 1.622(10)
C76_11 C76_12 1.830(11)
C76_11 C75_12 1.927(11)
C76_11 H76_11 0.9500
C70_12 C71_12 1.48(2)
C70_12 H70A_12 0.9800
C70_12 H70B_12 0.9800
C70_12 H70C_12 0.9800
C71_12 C72_12 1.3900
C71_12 C76_12 1.3900
C72_12 C73_12 1.3900
C72_12 H72_12 0.9500
C73_12 C74_12 1.3900
C73_12 H73_12 0.9500
C74_12 C75_12 1.3900
C74_12 H74_12 0.9500
C75_12 C76_12 1.3900
C75_12 H75_12 0.9500
C76_12 H76_12 0.9500

loop_
_geom_torsion_atom_site_label_1
_geom_torsion_atom_site_label_2
_geom_torsion_atom_site_label_3
_geom_torsion_atom_site_label_4
_geom_torsion
Cl1_3 Cl1_1 B1_1 B1_3 -176(4)
K1_1 Cl1_1 B1_1 B1_3 -165(4)
B1_3 Cl1_1 B1_1 Cl1_3 176(4)
K1_1 Cl1_1 B1_1 Cl1_3 10.9(4)
B1_3 Cl1_1 B1_1 C1_1 -8(4)
Cl1_3 Cl1_1 B1_1 C1_1 176.5(11)
K1_1 Cl1_1 B1_1 C1_1 -172.6(9)
B1_3 Cl1_1 B1_1 C1_3 -6(4)
Cl1_3 Cl1_1 B1_1 C1_3 179(3)
K1_1 Cl1_1 B1_1 C1_3 -171(3)
B1_3 Cl1_1 B1_1 K1_1 165(4)
Cl1_3 Cl1_1 B1_1 K1_1 -10.9(4)
Cl1_3 B1_1 C1_1 B1_3 180(5)
C1_3 B1_1 C1_1 B1_3 -52(51)
Cl1_1 B1_1 C1_1 B1_3 8(4)
B1_3 B1_1 C1_1 N1_1 168(4)
Cl1_3 B1_1 C1_1 N1_1 -13(3)
C1_3 B1_1 C1_1 N1_1 116(52)
Cl1_1 B1_1 C1_1 N1_1 175.3(10)
B1_3 B1_1 C1_1 N1_3 175(5)
Cl1_3 B1_1 C1_1 N1_3 -5(4)
C1_3 B1_1 C1_1 N1_3 123(52)
Cl1_1 B1_1 C1_1 N1_3 -177(2)
B1_3 B1_1 C1_1 C6_1 -14(4)
Cl1_3 B1_1 C1_1 C6_1 165.2(14)
C1_3 B1_1 C1_1 C6_1 -67(50)
Cl1_1 B1_1 C1_1 C6_1 -6.8(19)
B1_3 B1_1 C1_1 C6_3 -8(5)
Cl1_3 B1_1 C1_1 C6_3 172(2)
C1_3 B1_1 C1_1 C6_3 -60(50)
Cl1_1 B1_1 C1_1 C6_3 0(3)
B1_3 C1_1 N1_1 C1_3 -156(23)
B1_1 C1_1 N1_1 C1_3 -166(22)
N1_3 C1_1 N1_1 C1_3 134(29)
C6_1 C1_1 N1_1 C1_3 15(20)
C6_3 C1_1 N1_1 C1_3 11(20)
B1_3 C1_1 N1_1 C2_3 169(7)
B1_1 C1_1 N1_1 C2_3 159(6)
N1_3 C1_1 N1_1 C2_3 99(15)
C6_1 C1_1 N1_1 C2_3 -19(6)
C6_3 C1_1 N1_1 C2_3 -23(6)
B1_3 C1_1 N1_1 C9_3 -28(5)
B1_1 C1_1 N1_1 C9_3 -39(3)
N1_3 C1_1 N1_1 C9_3 -99(15)
C6_1 C1_1 N1_1 C9_3 143(2)
C6_3 C1_1 N1_1 C9_3 139(2)
B1_3 C1_1 N1_1 C9_1 -17(4)
B1_1 C1_1 N1_1 C9_1 -27(2)
N1_3 C1_1 N1_1 C9_1 -87(15)
C6_1 C1_1 N1_1 C9_1 154.9(11)
C6_3 C1_1 N1_1 C9_1 150.7(16)
B1_3 C1_1 N1_1 C2_1 166(4)
B1_1 C1_1 N1_1 C2_1 155.5(18)
N1_3 C1_1 N1_1 C2_1 95(14)
C6_1 C1_1 N1_1 C2_1 -23(2)
C6_3 C1_1 N1_1 C2_1 -27(2)
C1_3 N1_1 C2_1 C4_3 -96(5)
C2_3 N1_1 C2_1 C4_3 123(67)
C9_3 N1_1 C2_1 C4_3 105(4)
C1_1 N1_1 C2_1 C4_3 -90(4)
C9_1 N1_1 C2_1 C4_3 92(4)
C1_3 N1_1 C2_1 C5_3 42(4)
C2_3 N1_1 C2_1 C5_3 -98(66)
C9_3 N1_1 C2_1 C5_3 -116(3)
C1_1 N1_1 C2_1 C5_3 49(3)
C9_1 N1_1 C2_1 C5_3 -129(2)
C1_3 N1_1 C2_1 N1_3 -111(14)
C2_3 N1_1 C2_1 N1_3 108(68)
C9_3 N1_1 C2_1 N1_3 90(14)
C1_1 N1_1 C2_1 N1_3 -105(15)
C9_1 N1_1 C2_1 N1_3 77(14)
C1_3 N1_1 C2_1 C3_1 146(4)
C2_3 N1_1 C2_1 C3_1 6(63)
C9_3 N1_1 C2_1 C3_1 -13(4)
C1_1 N1_1 C2_1 C3_1 152.5(17)
C9_1 N1_1 C2_1 C3_1 -25(3)
C1_3 N1_1 C2_1 C5_1 27(3)
C2_3 N1_1 C2_1 C5_1 -114(66)
C9_3 N1_1 C2_1 C5_1 -132(2)
C1_1 N1_1 C2_1 C5_1 33(2)
C9_1 N1_1 C2_1 C5_1 -144.2(12)
C1_3 N1_1 C2_1 C4_1 -88(4)
C2_3 N1_1 C2_1 C4_1 131(66)
C9_3 N1_1 C2_1 C4_1 113(2)
C1_1 N1_1 C2_1 C4_1 -82(2)
C9_1 N1_1 C2_1 C4_1 100.5(16)
C1_3 N1_1 C2_1 C3_3 153(4)
C2_3 N1_1 C2_1 C3_3 12(63)
C9_3 N1_1 C2_1 C3_3 -6(4)
C1_1 N1_1 C2_1 C3_3 159(3)
C9_1 N1_1 C2_1 C3_3 -19(4)
C4_3 C2_1 C3_1 C2_3 -130(100)
C5_3 C2_1 C3_1 C2_3 98(100)
N1_1 C2_1 C3_1 C2_3 -9(100)
N1_3 C2_1 C3_1 C2_3 -18(100)
C5_1 C2_1 C3_1 C2_3 102(100)
C4_1 C2_1 C3_1 C2_3 -138(100)
C3_3 C2_1 C3_1 C2_3 -41(100)
C4_3 C2_1 C4_1 C2_3 -23(58)
C5_3 C2_1 C4_1 C2_3 144(58)
N1_1 C2_1 C4_1 C2_3 -94(58)
N1_3 C2_1 C4_1 C2_3 -90(58)
C3_1 C2_1 C4_1 C2_3 34(56)
C5_1 C2_1 C4_1 C2_3 157(58)
C3_3 C2_1 C4_1 C2_3 22(56)
C4_3 C2_1 C5_1 C6_3 95(4)
C5_3 C2_1 C5_1 C6_3 -131(8)
N1_1 C2_1 C5_1 C6_3 -25(3)
N1_3 C2_1 C5_1 C6_3 -20(3)
C3_1 C2_1 C5_1 C6_3 -145(2)
C4_1 C2_1 C5_1 C6_3 95(2)
C3_3 C2_1 C5_1 C6_3 -137(3)
C4_3 C2_1 C5_1 C6_1 90(4)
C5_3 C2_1 C5_1 C6_1 -136(8)
N1_1 C2_1 C5_1 C6_1 -30.2(15)
N1_3 C2_1 C5_1 C6_1 -25(3)
C3_1 C2_1 C5_1 C6_1 -149.7(10)
C4_1 C2_1 C5_1 C6_1 89.8(11)
C3_3 C2_1 C5_1 C6_1 -142(3)
C4_3 C2_1 C5_1 C2_3 -162(39)
C5_3 C2_1 C5_1 C2_3 -27(37)
N1_1 C2_1 C5_1 C2_3 79(37)
N1_3 C2_1 C5_1 C2_3 84(36)
C3_1 C2_1 C5_1 C2_3 -41(36)
C4_1 C2_1 C5_1 C2_3 -161(38)
C3_3 C2_1 C5_1 C2_3 -33(36)
B1_3 C1_1 C6_1 C1_3 155(29)
B1_1 C1_1 C6_1 C1_3 161(29)
N1_1 C1_1 C6_1 C1_3 -21(27)
N1_3 C1_1 C6_1 C1_3 -28(27)
C6_3 C1_1 C6_1 C1_3 -1(28)
B1_3 C1_1 C6_1 C8_3 -77(3)
B1_1 C1_1 C6_1 C8_3 -70(2)
N1_1 C1_1 C6_1 C8_3 107.8(19)
N1_3 C1_1 C6_1 C8_3 101(3)
C6_3 C1_1 C6_1 C8_3 128(7)
B1_3 C1_1 C6_1 C7_1 57(2)
B1_1 C1_1 C6_1 C7_1 63.9(17)
N1_1 C1_1 C6_1 C7_1 -117.9(9)
N1_3 C1_1 C6_1 C7_1 -125(2)
C6_3 C1_1 C6_1 C7_1 -98(6)
B1_3 C1_1 C6_1 C8_1 -64(2)
B1_1 C1_1 C6_1 C8_1 -57.1(17)
N1_1 C1_1 C6_1 C8_1 121.1(9)
N1_3 C1_1 C6_1 C8_1 114(2)
C6_3 C1_1 C6_1 C8_1 141(7)
B1_3 C1_1 C6_1 C5_1 176.5(19)
B1_1 C1_1 C6_1 C5_1 -176.8(14)
N1_1 C1_1 C6_1 C5_1 1.3(12)
N1_3 C1_1 C6_1 C5_1 -6(2)
C6_3 C1_1 C6_1 C5_1 21(6)
B1_3 C1_1 C6_1 C7_3 76(2)
B1_1 C1_1 C6_1 C7_3 82(2)
N1_1 C1_1 C6_1 C7_3 -99.5(15)
N1_3 C1_1 C6_1 C7_3 -107(3)
C6_3 C1_1 C6_1 C7_3 -80(6)
B1_3 C1_1 C6_1 C5_3 169(2)
B1_1 C1_1 C6_1 C5_3 176(2)
N1_1 C1_1 C6_1 C5_3 -6.3(18)
N1_3 C1_1 C6_1 C5_3 -14(3)
C6_3 C1_1 C6_1 C5_3 13(6)
C6_3 C5_1 C6_1 C1_3 -132(12)
C2_1 C5_1 C6_1 C1_3 21(3)
C2_3 C5_1 C6_1 C1_3 16(5)
C6_3 C5_1 C6_1 C8_3 90(11)
C2_1 C5_1 C6_1 C8_3 -115.8(16)
C2_3 C5_1 C6_1 C8_3 -121(4)
C6_3 C5_1 C6_1 C1_1 -135(11)
C2_1 C5_1 C6_1 C1_1 18.7(12)
C2_3 C5_1 C6_1 C1_1 14(4)
C6_3 C5_1 C6_1 C7_1 -14(11)
C2_1 C5_1 C6_1 C7_1 140.0(10)
C2_3 C5_1 C6_1 C7_1 135(4)
C6_3 C5_1 C6_1 C8_1 104(11)
C2_1 C5_1 C6_1 C8_1 -102.1(11)
C2_3 C5_1 C6_1 C8_1 -107(4)
C6_3 C5_1 C6_1 C7_3 -10(11)
C2_1 C5_1 C6_1 C7_3 143.6(15)
C2_3 C5_1 C6_1 C7_3 138(4)
C6_3 C5_1 C6_1 C5_3 -72(17)
C2_1 C5_1 C6_1 C5_3 82(12)
C2_3 C5_1 C6_1 C5_3 77(12)
C1_3 C6_1 C7_1 C7_3 119(5)
C8_3 C6_1 C7_1 C7_3 -86(4)
C1_1 C6_1 C7_1 C7_3 127(4)
C8_1 C6_1 C7_1 C7_3 -109(4)
C5_1 C6_1 C7_1 C7_3 11(4)
C5_3 C6_1 C7_1 C7_3 18(4)
C1_3 C6_1 C7_1 C6_3 114(6)
C8_3 C6_1 C7_1 C6_3 -91(5)
C1_1 C6_1 C7_1 C6_3 122(5)
C8_1 C6_1 C7_1 C6_3 -114(5)
C5_1 C6_1 C7_1 C6_3 6(5)
C7_3 C6_1 C7_1 C6_3 -5(6)
C5_3 C6_1 C7_1 C6_3 13(5)
C1_3 C6_1 C8_1 C8_3 -149(4)
C1_1 C6_1 C8_1 C8_3 -154(4)
C7_1 C6_1 C8_1 C8_3 82(4)
C5_1 C6_1 C8_1 C8_3 -38(4)
C7_3 C6_1 C8_1 C8_3 62(4)
C5_3 C6_1 C8_1 C8_3 -37(4)
C1_3 C6_1 C8_1 C6_3 -139(7)
C8_3 C6_1 C8_1 C6_3 10(6)
C1_1 C6_1 C8_1 C6_3 -144(6)
C7_1 C6_1 C8_1 C6_3 92(6)
C5_1 C6_1 C8_1 C6_3 -28(6)
C7_3 C6_1 C8_1 C6_3 72(6)
C5_3 C6_1 C8_1 C6_3 -27(6)
C1_3 N1_1 C9_1 C10_3 111(5)
C2_3 N1_1 C9_1 C10_3 -83(7)
C9_3 N1_1 C9_1 C10_3 -164(15)
C1_1 N1_1 C9_1 C10_3 103(4)
C2_1 N1_1 C9_1 C10_3 -79(4)
C1_3 N1_1 C9_1 C10_1 107(4)
C2_3 N1_1 C9_1 C10_1 -87(6)
C9_3 N1_1 C9_1 C10_1 -167(12)
C1_1 N1_1 C9_1 C10_1 99.5(11)
C2_1 N1_1 C9_1 C10_1 -83(2)
C1_3 N1_1 C9_1 C17_1 -73(4)
C2_3 N1_1 C9_1 C17_1 93(6)
C9_3 N1_1 C9_1 C17_1 12(11)
C1_1 N1_1 C9_1 C17_1 -81.3(15)
C2_1 N1_1 C9_1 C17_1 96.3(19)
C1_3 N1_1 C9_1 N1_3 109(19)
C2_3 N1_1 C9_1 N1_3 -85(20)
C9_3 N1_1 C9_1 N1_3 -166(23)
C1_1 N1_1 C9_1 N1_3 101(20)
C2_1 N1_1 C9_1 N1_3 -82(18)
C1_3 N1_1 C9_1 C17_3 -71(4)
C2_3 N1_1 C9_1 C17_3 95(7)
C9_3 N1_1 C9_1 C17_3 14(10)
C1_1 N1_1 C9_1 C17_3 -79(3)
C2_1 N1_1 C9_1 C17_3 98(3)
C10_3 C9_1 C10_1 C11_3 -163(20)
C17_1 C9_1 C10_1 C11_3 177(3)
N1_3 C9_1 C10_1 C11_3 -4(4)
N1_1 C9_1 C10_1 C11_3 -4(3)
C17_3 C9_1 C10_1 C11_3 175(4)
C10_3 C9_1 C10_1 C14_1 19(19)
C17_1 C9_1 C10_1 C14_1 0.0
N1_3 C9_1 C10_1 C14_1 179(3)
N1_1 C9_1 C10_1 C14_1 179.2(10)
C17_3 C9_1 C10_1 C14_1 -2(2)
C10_3 C9_1 C10_1 C14_3 22(17)
C17_1 C9_1 C10_1 C14_3 2(2)
N1_3 C9_1 C10_1 C14_3 -179(3)
N1_1 C9_1 C10_1 C14_3 -178(2)
C17_3 C9_1 C10_1 C14_3 0(3)
C10_3 C9_1 C10_1 C11_1 -163(20)
C17_1 C9_1 C10_1 C11_1 177.2(9)
N1_3 C9_1 C10_1 C11_1 -4(3)
N1_1 C9_1 C10_1 C11_1 -3.6(11)
C17_3 C9_1 C10_1 C11_1 175(2)
C10_3 C9_1 C10_1 C9_3 -6(15)
C17_1 C9_1 C10_1 C9_3 -26(23)
N1_3 C9_1 C10_1 C9_3 153(24)
N1_1 C9_1 C10_1 C9_3 153(24)
C17_3 C9_1 C10_1 C9_3 -28(22)
C11_3 C10_1 C14_1 C15_1 -177(3)
C9_1 C10_1 C14_1 C15_1 0.0
C14_3 C10_1 C14_1 C15_1 -10(10)
C11_1 C10_1 C14_1 C15_1 -177.3(8)
C9_3 C10_1 C14_1 C15_1 2(2)
C11_3 C10_1 C14_1 C10_3 172(13)
C9_1 C10_1 C14_1 C10_3 -11(11)
C14_3 C10_1 C14_1 C10_3 -21(8)
C11_1 C10_1 C14_1 C10_3 172(12)
C9_3 C10_1 C14_1 C10_3 -9(10)
C11_3 C10_1 C14_1 C15_3 -171(4)
C9_1 C10_1 C14_1 C15_3 6(2)
C14_3 C10_1 C14_1 C15_3 -4(9)
C11_1 C10_1 C14_1 C15_3 -171(2)
C9_3 C10_1 C14_1 C15_3 8(3)
C10_1 C14_1 C15_1 C14_3 21(19)
C10_3 C14_1 C15_1 C14_3 23(18)
C15_3 C14_1 C15_1 C14_3 -20(14)
C10_1 C14_1 C15_1 C16_1 0.0
C10_3 C14_1 C15_1 C16_1 2(2)
C15_3 C14_1 C15_1 C16_1 -41(12)
C10_1 C14_1 C15_1 C16_3 6(2)
C10_3 C14_1 C15_1 C16_3 9(3)
C15_3 C14_1 C15_1 C16_3 -35(11)
C14_3 C15_1 C16_1 C15_3 128(16)
C14_1 C15_1 C16_1 C15_3 131(14)
C16_3 C15_1 C16_1 C15_3 8(10)
C14_3 C15_1 C16_1 C17_1 -3(3)
C14_1 C15_1 C16_1 C17_1 0.0
C16_3 C15_1 C16_1 C17_1 -123(13)
C14_3 C15_1 C16_1 C17_3 0(4)
C14_1 C15_1 C16_1 C17_3 3(3)
C16_3 C15_1 C16_1 C17_3 -120(14)
C15_3 C16_1 C17_1 C9_3 -14(5)
C15_1 C16_1 C17_1 C9_3 -3(3)
C17_3 C16_1 C17_1 C9_3 -173(13)
C15_3 C16_1 C17_1 C16_3 142(11)
C15_1 C16_1 C17_1 C16_3 152(9)
C17_3 C16_1 C17_1 C16_3 -17(8)
C15_3 C16_1 C17_1 C9_1 -10(3)
C15_1 C16_1 C17_1 C9_1 0.0
C17_3 C16_1 C17_1 C9_1 -169(11)
C15_3 C16_1 C17_1 C18_1 171(3)
C15_1 C16_1 C17_1 C18_1 -178.2(8)
C17_3 C16_1 C17_1 C18_1 13(10)
C15_3 C16_1 C17_1 C18_3 167(4)
C15_1 C16_1 C17_1 C18_3 177(2)
C17_3 C16_1 C17_1 C18_3 8(10)
C10_3 C9_1 C17_1 C9_3 156(22)
C10_1 C9_1 C17_1 C9_3 159(20)
N1_3 C9_1 C17_1 C9_3 -20(19)
N1_1 C9_1 C17_1 C9_3 -20(19)
C17_3 C9_1 C17_1 C9_3 -37(16)
C10_3 C9_1 C17_1 C16_3 -12(4)
C10_1 C9_1 C17_1 C16_3 -9(3)
N1_3 C9_1 C17_1 C16_3 172(4)
N1_1 C9_1 C17_1 C16_3 172(3)
C17_3 C9_1 C17_1 C16_3 155(18)
C10_3 C9_1 C17_1 C16_1 -3(3)
C10_1 C9_1 C17_1 C16_1 0.0
N1_3 C9_1 C17_1 C16_1 -179(3)
N1_1 C9_1 C17_1 C16_1 -179.2(9)
C17_3 C9_1 C17_1 C16_1 164(16)
C10_3 C9_1 C17_1 C18_1 175(3)
C10_1 C9_1 C17_1 C18_1 178.1(8)
N1_3 C9_1 C17_1 C18_1 -1(3)
N1_1 C9_1 C17_1 C18_1 -1.1(10)
C17_3 C9_1 C17_1 C18_1 -18(15)
C10_3 C9_1 C17_1 C18_3 -179(4)
C10_1 C9_1 C17_1 C18_3 -176(3)
N1_3 C9_1 C17_1 C18_3 5(4)
N1_1 C9_1 C17_1 C18_3 4(3)
C17_3 C9_1 C17_1 C18_3 -12(15)
C11_3 C10_1 C11_1 C12_1 -122(54)
C14_1 C10_1 C11_1 C12_1 54.8(11)
C9_1 C10_1 C11_1 C12_1 -122.5(9)
C14_3 C10_1 C11_1 C12_1 51(3)
C9_3 C10_1 C11_1 C12_1 -125(3)
C11_3 C10_1 C11_1 C13_1 116(53)
C14_1 C10_1 C11_1 C13_1 -66.8(11)
C9_1 C10_1 C11_1 C13_1 116.0(9)
C14_3 C10_1 C11_1 C13_1 -70(3)
C9_3 C10_1 C11_1 C13_1 114(3)
C11_3 C10_1 C11_1 C12_3 -112(54)
C14_1 C10_1 C11_1 C12_3 65(3)
C9_1 C10_1 C11_1 C12_3 -112(3)
C14_3 C10_1 C11_1 C12_3 61(4)
C9_3 C10_1 C11_1 C12_3 -115(4)
C11_3 C10_1 C11_1 C13_3 109(53)
C14_1 C10_1 C11_1 C13_3 -74(2)
C9_1 C10_1 C11_1 C13_3 109(2)
C14_3 C10_1 C11_1 C13_3 -78(4)
C9_3 C10_1 C11_1 C13_3 107(3)
C11_3 C10_1 C11_1 C10_3 22(56)
C14_1 C10_1 C11_1 C10_3 -161(27)
C9_1 C10_1 C11_1 C10_3 22(27)
C14_3 C10_1 C11_1 C10_3 -164(30)
C9_3 C10_1 C11_1 C10_3 20(25)
C13_1 C11_1 C12_1 C11_3 138(19)
C10_1 C11_1 C12_1 C11_3 14(18)
C12_3 C11_1 C12_1 C11_3 -56(29)
C13_3 C11_1 C12_1 C11_3 131(20)
C10_3 C11_1 C12_1 C11_3 12(18)
C12_1 C11_1 C13_1 C11_3 -138(19)
C10_1 C11_1 C13_1 C11_3 -15(18)
C12_3 C11_1 C13_1 C11_3 -141(19)
C13_3 C11_1 C13_1 C11_3 16(20)
C10_3 C11_1 C13_1 C11_3 -11(18)
C9_3 C17_1 C18_1 C17_3 147(29)
C16_3 C17_1 C18_1 C17_3 -30(26)
C16_1 C17_1 C18_1 C17_3 -38(27)
C9_1 C17_1 C18_1 C17_3 144(28)
C18_3 C17_1 C18_1 C17_3 4(33)
C9_3 C17_1 C18_1 C19_1 -126(3)
C16_3 C17_1 C18_1 C19_1 56(2)
C16_1 C17_1 C18_1 C19_1 49.1(10)
C9_1 C17_1 C18_1 C19_1 -129.0(9)
C18_3 C17_1 C18_1 C19_1 91(22)
C9_3 C17_1 C18_1 C20_1 110(3)
C16_3 C17_1 C18_1 C20_1 -67(2)
C16_1 C17_1 C18_1 C20_1 -74.8(10)
C9_1 C17_1 C18_1 C20_1 107.1(8)
C18_3 C17_1 C18_1 C20_1 -33(21)
C9_3 C17_1 C18_1 C19_3 -125(4)
C16_3 C17_1 C18_1 C19_3 58(4)
C16_1 C17_1 C18_1 C19_3 50(3)
C9_1 C17_1 C18_1 C19_3 -128(3)
C18_3 C17_1 C18_1 C19_3 92(22)
C9_3 C17_1 C18_1 C20_3 122(3)
C16_3 C17_1 C18_1 C20_3 -55(3)
C16_1 C17_1 C18_1 C20_3 -63(2)
C9_1 C17_1 C18_1 C20_3 119(2)
C18_3 C17_1 C18_1 C20_3 -21(21)
C17_3 C18_1 C19_1 C18_3 -130(16)
C17_1 C18_1 C19_1 C18_3 -134(16)
C20_1 C18_1 C19_1 C18_3 -9(15)
C19_3 C18_1 C19_1 C18_3 50(21)
C20_3 C18_1 C19_1 C18_3 -15(15)
C17_3 C18_1 C20_1 C18_3 136(27)
C17_1 C18_1 C20_1 C18_3 139(27)
C19_1 C18_1 C20_1 C18_3 15(25)
C19_3 C18_1 C20_1 C18_3 3(25)
C20_3 C18_1 C20_1 C18_3 47(31)
C40_2 O1_2 C21_2 O1_4 -107(24)
C40_4 O1_2 C21_2 O1_4 -105(24)
C21_4 O1_2 C21_2 O1_4 74(27)
K1_1 O1_2 C21_2 O1_4 44(24)
K1_3 O1_2 C21_2 O1_4 29(24)
C40_2 O1_2 C21_2 C22_2 179.0(11)
C40_4 O1_2 C21_2 C22_2 -178(3)
C21_4 O1_2 C21_2 C22_2 0(10)
K1_1 O1_2 C21_2 C22_2 -30.0(10)
K1_3 O1_2 C21_2 C22_2 -44.5(10)
C40_2 O1_2 C21_2 C22_4 175(3)
C40_4 O1_2 C21_2 C22_4 178(4)
C21_4 O1_2 C21_2 C22_4 -4(10)
K1_1 O1_2 C21_2 C22_4 -34(3)
K1_3 O1_2 C21_2 C22_4 -48(3)
O1_4 C21_2 C22_2 C21_4 -5(69)
O1_2 C21_2 C22_2 C21_4 1(68)
C22_4 C21_2 C22_2 C21_4 43(71)
O1_4 C21_2 C22_2 O2_2 61(3)
O1_2 C21_2 C22_2 O2_2 67.2(12)
C22_4 C21_2 C22_2 O2_2 109(35)
O1_4 C21_2 C22_2 O2_4 57(4)
O1_2 C21_2 C22_2 O2_4 63(3)
C22_4 C21_2 C22_2 O2_4 105(35)
O1_4 C21_2 C22_2 K1_1 15(3)
O1_2 C21_2 C22_2 K1_1 21.0(7)
C22_4 C21_2 C22_2 K1_1 63(34)
C21_4 C22_2 O2_2 C22_4 -142(24)
O2_4 C22_2 O2_2 C22_4 10(25)
C21_2 C22_2 O2_2 C22_4 -144(23)
K1_1 C22_2 O2_2 C22_4 -75(22)
C21_4 C22_2 O2_2 C23_2 -178(3)
O2_4 C22_2 O2_2 C23_2 -26(18)
C21_2 C22_2 O2_2 C23_2 179.9(11)
K1_1 C22_2 O2_2 C23_2 -110.7(9)
C21_4 C22_2 O2_2 C23_4 -165(4)
O2_4 C22_2 O2_2 C23_4 -13(18)
C21_2 C22_2 O2_2 C23_4 -168(2)
K1_1 C22_2 O2_2 C23_4 -98(2)
C21_4 C22_2 O2_2 K1_3 -56(3)
O2_4 C22_2 O2_2 K1_3 96(19)
C21_2 C22_2 O2_2 K1_3 -58.2(10)
K1_1 C22_2 O2_2 K1_3 11.2(2)
C21_4 C22_2 O2_2 K1_1 -67(3)
O2_4 C22_2 O2_2 K1_1 85(19)
C21_2 C22_2 O2_2 K1_1 -69.4(9)
C22_2 O2_2 C23_2 O2_4 78(40)
C22_4 O2_2 C23_2 O2_4 71(40)
C23_4 O2_2 C23_2 O2_4 -9(39)
K1_3 O2_2 C23_2 O2_4 -49(40)
K1_1 O2_2 C23_2 O2_4 -35(40)
C22_2 O2_2 C23_2 C24_2 -174.2(10)
C22_4 O2_2 C23_2 C24_2 180(3)
C23_4 O2_2 C23_2 C24_2 99(13)
K1_3 O2_2 C23_2 C24_2 59.4(9)
K1_1 O2_2 C23_2 C24_2 72.8(8)
C22_2 O2_2 C23_2 C24_4 176(2)
C22_4 O2_2 C23_2 C24_4 169(4)
C23_4 O2_2 C23_2 C24_4 89(13)
K1_3 O2_2 C23_2 C24_4 49(2)
K1_1 O2_2 C23_2 C24_4 63(2)
C22_2 O2_2 C23_2 K1_1 113.0(11)
C22_4 O2_2 C23_2 K1_1 107(4)
C23_4 O2_2 C23_2 K1_1 26(13)
K1_3 O2_2 C23_2 K1_1 -13.4(2)
C22_2 O2_2 C23_2 K1_3 126.4(12)
C22_4 O2_2 C23_2 K1_3 120(4)
C23_4 O2_2 C23_2 K1_3 40(13)
K1_1 O2_2 C23_2 K1_3 13.4(2)
O2_4 C23_2 C24_2 O3_2 -61(3)
O2_2 C23_2 C24_2 O3_2 -66.4(9)
C24_4 C23_2 C24_2 O3_2 69(10)
K1_1 C23_2 C24_2 O3_2 -16.8(5)
K1_3 C23_2 C24_2 O3_2 -24.9(5)
O2_4 C23_2 C24_2 C23_4 -104(13)
O2_2 C23_2 C24_2 C23_4 -109(12)
C24_4 C23_2 C24_2 C23_4 26(15)
K1_1 C23_2 C24_2 C23_4 -59(12)
K1_3 C23_2 C24_2 C23_4 -67(12)
O2_4 C23_2 C24_2 O3_4 -70(4)
O2_2 C23_2 C24_2 O3_4 -75.1(19)
C24_4 C23_2 C24_2 O3_4 60(10)
K1_1 C23_2 C24_2 O3_4 -25.5(18)
K1_3 C23_2 C24_2 O3_4 -33.6(18)
O2_4 C23_2 C24_2 K1_3 -36(3)
O2_2 C23_2 C24_2 K1_3 -41.5(7)
C24_4 C23_2 C24_2 K1_3 94(10)
K1_1 C23_2 C24_2 K1_3 8.07(16)
C23_2 C24_2 O3_2 C24_4 -88(11)
C23_4 C24_2 O3_2 C24_4 -80(11)
O3_4 C24_2 O3_2 C24_4 -25(18)
K1_3 C24_2 O3_2 C24_4 -126(11)
C23_2 C24_2 O3_2 C25_2 -166.8(9)
C23_4 C24_2 O3_2 C25_2 -158(2)
O3_4 C24_2 O3_2 C25_2 -104(16)
K1_3 C24_2 O3_2 C25_2 154.9(12)
C23_2 C24_2 O3_2 C25_4 -170(3)
C23_4 C24_2 O3_2 C25_4 -161(3)
O3_4 C24_2 O3_2 C25_4 -107(17)
K1_3 C24_2 O3_2 C25_4 152(3)
C23_2 C24_2 O3_2 K1_3 38.2(7)
C23_4 C24_2 O3_2 K1_3 47(2)
O3_4 C24_2 O3_2 K1_3 101(16)
C23_2 C24_2 O3_2 K1_1 23.1(7)
C23_4 C24_2 O3_2 K1_1 31.5(19)
O3_4 C24_2 O3_2 K1_1 86(16)
K1_3 C24_2 O3_2 K1_1 -15.1(2)
C24_4 O3_2 C25_2 C30_4 161(4)
C24_2 O3_2 C25_2 C30_4 176(4)
C25_4 O3_2 C25_2 C30_4 -170(17)
K1_3 O3_2 C25_2 C30_4 -28(4)
K1_1 O3_2 C25_2 C30_4 -14(4)
C24_4 O3_2 C25_2 O3_4 103(15)
C24_2 O3_2 C25_2 O3_4 118(15)
C25_4 O3_2 C25_2 O3_4 132(22)
K1_3 O3_2 C25_2 O3_4 -87(15)
K1_1 O3_2 C25_2 O3_4 -72(15)
C24_4 O3_2 C25_2 C26_4 -14(4)
C24_2 O3_2 C25_2 C26_4 1(3)
C25_4 O3_2 C25_2 C26_4 15(14)
K1_3 O3_2 C25_2 C26_4 157(3)
K1_1 O3_2 C25_2 C26_4 171(3)
C24_4 O3_2 C25_2 C30_2 159(2)
C24_2 O3_2 C25_2 C30_2 174.5(9)
C25_4 O3_2 C25_2 C30_2 -172(16)
K1_3 O3_2 C25_2 C30_2 -30.3(14)
K1_1 O3_2 C25_2 C30_2 -16.0(15)
C24_4 O3_2 C25_2 C26_2 -25(3)
C24_2 O3_2 C25_2 C26_2 -9.5(16)
C25_4 O3_2 C25_2 C26_2 4(14)
K1_3 O3_2 C25_2 C26_2 145.7(9)
K1_1 O3_2 C25_2 C26_2 159.9(8)
C24_4 O3_2 C25_2 K1_3 -171(2)
C24_2 O3_2 C25_2 K1_3 -155.2(11)
C25_4 O3_2 C25_2 K1_3 -142(15)
K1_1 O3_2 C25_2 K1_3 14.2(3)
C30_4 C25_2 C26_2 C25_4 157(60)
O3_2 C25_2 C26_2 C25_4 -17(58)
O3_4 C25_2 C26_2 C25_4 -29(58)
C26_4 C25_2 C26_2 C25_4 -144(62)
C30_2 C25_2 C26_2 C25_4 159(59)
K1_3 C25_2 C26_2 C25_4 30(57)
C30_4 C25_2 C26_2 C27_4 -18(5)
O3_2 C25_2 C26_2 C27_4 168(2)
O3_4 C25_2 C26_2 C27_4 156(3)
C26_4 C25_2 C26_2 C27_4 41(17)
C30_2 C25_2 C26_2 C27_4 -16(3)
K1_3 C25_2 C26_2 C27_4 -144(2)
C30_4 C25_2 C26_2 C27_2 -3(4)
O3_2 C25_2 C26_2 C27_2 -176.8(10)
O3_4 C25_2 C26_2 C27_2 171(2)
C26_4 C25_2 C26_2 C27_2 56(18)
C30_2 C25_2 C26_2 C27_2 -0.9(15)
K1_3 C25_2 C26_2 C27_2 -129.1(16)
C25_4 C26_2 C27_2 C28_4 -21(4)
C27_4 C26_2 C27_2 C28_4 100(13)
C25_2 C26_2 C27_2 C28_4 -20(3)
C25_4 C26_2 C27_2 C26_4 -68(21)
C27_4 C26_2 C27_2 C26_4 54(25)
C25_2 C26_2 C27_2 C26_4 -66(22)
C25_4 C26_2 C27_2 C28_2 -2(4)
C27_4 C26_2 C27_2 C28_2 120(13)
C25_2 C26_2 C27_2 C28_2 -0.2(13)
C28_4 C27_2 C28_2 C29_4 97(12)
C26_4 C27_2 C28_2 C29_4 3(4)
C26_2 C27_2 C28_2 C29_4 -8(3)
C28_4 C27_2 C28_2 C29_2 107(12)
C26_4 C27_2 C28_2 C29_2 13(3)
C26_2 C27_2 C28_2 C29_2 1.4(12)
C28_4 C27_2 C28_2 C27_4 6(16)
C26_4 C27_2 C28_2 C27_4 -88(15)
C26_2 C27_2 C28_2 C27_4 -99(15)
C29_4 C28_2 C29_2 C30_2 88(22)
C27_2 C28_2 C29_2 C30_2 -1.6(14)
C27_4 C28_2 C29_2 C30_2 12(2)
C29_4 C28_2 C29_2 C30_4 89(23)
C27_2 C28_2 C29_2 C30_4 0(3)
C27_4 C28_2 C29_2 C30_4 13(3)
C29_4 C28_2 C29_2 C28_4 27(23)
C27_2 C28_2 C29_2 C28_4 -62(11)
C27_4 C28_2 C29_2 C28_4 -49(10)
C28_2 C29_2 C30_2 O4_4 170(3)
C30_4 C29_2 C30_2 O4_4 162(20)
C28_4 C29_2 C30_2 O4_4 -178(4)
C28_2 C29_2 C30_2 O4_2 179.2(10)
C30_4 C29_2 C30_2 O4_2 171(19)
C28_4 C29_2 C30_2 O4_2 -169(2)
C28_2 C29_2 C30_2 C25_2 0.5(17)
C30_4 C29_2 C30_2 C25_2 -8(17)
C28_4 C29_2 C30_2 C25_2 12(2)
C28_2 C29_2 C30_2 C29_4 -26(10)
C30_4 C29_2 C30_2 C29_4 -34(21)
C28_4 C29_2 C30_2 C29_4 -14(9)
C28_2 C29_2 C30_2 C25_4 2(3)
C30_4 C29_2 C30_2 C25_4 -7(17)
C28_4 C29_2 C30_2 C25_4 13(3)
C28_2 C29_2 C30_2 K1_3 122.9(15)
C30_4 C29_2 C30_2 K1_3 114(19)
C28_4 C29_2 C30_2 K1_3 135(2)
C30_4 C25_2 C30_2 O4_4 -65(100)
O3_2 C25_2 C30_2 O4_4 5(3)
O3_4 C25_2 C30_2 O4_4 16(3)
C26_4 C25_2 C30_2 O4_4 179(3)
C26_2 C25_2 C30_2 O4_4 -171(3)
K1_3 C25_2 C30_2 O4_4 -15(3)
C30_4 C25_2 C30_2 C29_2 107(100)
O3_2 C25_2 C30_2 C29_2 176.7(12)
O3_4 C25_2 C30_2 C29_2 -173(2)
C26_4 C25_2 C30_2 C29_2 -9(3)
C26_2 C25_2 C30_2 C29_2 0.8(18)
K1_3 C25_2 C30_2 C29_2 156.5(12)
C30_4 C25_2 C30_2 O4_2 -72(100)
O3_2 C25_2 C30_2 O4_2 -2.1(16)
O3_4 C25_2 C30_2 O4_2 9(2)
C26_4 C25_2 C30_2 O4_2 172(2)
C26_2 C25_2 C30_2 O4_2 -178.1(11)
K1_3 C25_2 C30_2 O4_2 -22.4(9)
C30_4 C25_2 C30_2 C29_4 113(100)
O3_2 C25_2 C30_2 C29_4 -177(2)
O3_4 C25_2 C30_2 C29_4 -166(3)
C26_4 C25_2 C30_2 C29_4 -3(3)
C26_2 C25_2 C30_2 C29_4 7(2)
K1_3 C25_2 C30_2 C29_4 163(2)
C30_4 C25_2 C30_2 C25_4 99(100)
O3_2 C25_2 C30_2 C25_4 169(21)
O3_4 C25_2 C30_2 C25_4 -180(20)
C26_4 C25_2 C30_2 C25_4 -17(19)
C26_2 C25_2 C30_2 C25_4 -7(19)
K1_3 C25_2 C30_2 C25_4 149(20)
C30_4 C25_2 C30_2 K1_3 -50(100)
O3_2 C25_2 C30_2 K1_3 20.3(10)
O3_4 C25_2 C30_2 K1_3 31(2)
C26_4 C25_2 C30_2 K1_3 -166(2)
C26_2 C25_2 C30_2 K1_3 -155.7(11)
O4_4 C30_2 O4_2 C31_2 114(26)
C29_2 C30_2 O4_2 C31_2 -1.2(17)
C25_2 C30_2 O4_2 C31_2 177.6(11)
C29_4 C30_2 O4_2 C31_2 -10(3)
C25_4 C30_2 O4_2 C31_2 176(3)
K1_3 C30_2 O4_2 C31_2 145.4(13)
O4_4 C30_2 O4_2 C30_4 -57(30)
C29_2 C30_2 O4_2 C30_4 -172(17)
C25_2 C30_2 O4_2 C30_4 7(15)
C29_4 C30_2 O4_2 C30_4 180(17)
C25_4 C30_2 O4_2 C30_4 6(15)
K1_3 C30_2 O4_2 C30_4 -25(16)
O4_4 C30_2 O4_2 C31_4 108(26)
C29_2 C30_2 O4_2 C31_4 -7(3)
C25_2 C30_2 O4_2 C31_4 172(2)
C29_4 C30_2 O4_2 C31_4 -15(4)
C25_4 C30_2 O4_2 C31_4 171(3)
K1_3 C30_2 O4_2 C31_4 140(2)
O4_4 C30_2 O4_2 K1_3 -32(25)
C29_2 C30_2 O4_2 K1_3 -146.6(11)
C25_2 C30_2 O4_2 K1_3 32.2(13)
C29_4 C30_2 O4_2 K1_3 -155(3)
C25_4 C30_2 O4_2 K1_3 31(3)
O4_4 C30_2 O4_2 K1_1 -44(25)
C29_2 C30_2 O4_2 K1_1 -159.1(10)
C25_2 C30_2 O4_2 K1_1 19.7(14)
C29_4 C30_2 O4_2 K1_1 -167(3)
C25_4 C30_2 O4_2 K1_1 18(3)
K1_3 C30_2 O4_2 K1_1 -12.5(3)
C30_2 O4_2 C31_2 C32_2 173.0(9)
C30_4 O4_2 C31_2 C32_2 175(3)
C31_4 O4_2 C31_2 C32_2 -64(28)
K1_3 O4_2 C31_2 C32_2 -43.6(10)
K1_1 O4_2 C31_2 C32_2 -27.9(11)
C30_2 O4_2 C31_2 O4_4 -31(15)
C30_4 O4_2 C31_2 O4_4 -29(14)
C31_4 O4_2 C31_2 O4_4 92(33)
K1_3 O4_2 C31_2 O4_4 112(15)
K1_1 O4_2 C31_2 O4_4 128(15)
C30_2 O4_2 C31_2 C32_4 -175.2(18)
C30_4 O4_2 C31_2 C32_4 -173(3)
C31_4 O4_2 C31_2 C32_4 -52(28)
K1_3 O4_2 C31_2 C32_4 -31.8(19)
K1_1 O4_2 C31_2 C32_4 -16.1(19)
O4_2 C31_2 C32_2 C31_4 151(14)
O4_4 C31_2 C32_2 C31_4 146(14)
C32_4 C31_2 C32_2 C31_4 69(18)
O4_2 C31_2 C32_2 O5_2 66.7(12)
O4_4 C31_2 C32_2 O5_2 62(2)
C32_4 C31_2 C32_2 O5_2 -15(11)
O4_2 C31_2 C32_2 O5_4 71(3)
O4_4 C31_2 C32_2 O5_4 67(4)
C32_4 C31_2 C32_2 O5_4 -11(10)
O4_2 C31_2 C32_2 K1_1 19.6(8)
O4_4 C31_2 C32_2 K1_1 15(2)
C32_4 C31_2 C32_2 K1_1 -62(11)
C31_4 C32_2 O5_2 C32_4 101(38)
C31_2 C32_2 O5_2 C32_4 114(38)
O5_4 C32_2 O5_2 C32_4 -25(46)
K1_1 C32_2 O5_2 C32_4 -176(38)
C31_4 C32_2 O5_2 C33_2 169(2)
C31_2 C32_2 O5_2 C33_2 -177.8(11)
O5_4 C32_2 O5_2 C33_2 43(35)
K1_1 C32_2 O5_2 C33_2 -107.9(14)
C31_4 C32_2 O5_2 C33_4 169(3)
C31_2 C32_2 O5_2 C33_4 -179(2)
O5_4 C32_2 O5_2 C33_4 43(35)
K1_1 C32_2 O5_2 C33_4 -109(3)
C31_4 C32_2 O5_2 K1_1 -83(2)
C31_2 C32_2 O5_2 K1_1 -69.9(10)
O5_4 C32_2 O5_2 K1_1 151(37)
C31_4 C32_2 O5_2 K1_3 -69(2)
C31_2 C32_2 O5_2 K1_3 -56.5(11)
O5_4 C32_2 O5_2 K1_3 165(37)
K1_1 C32_2 O5_2 K1_3 13.4(2)
C32_4 O5_2 C33_2 O5_4 -121(41)
C32_2 O5_2 C33_2 O5_4 -126(40)
C33_4 O5_2 C33_2 O5_4 52(40)
K1_1 O5_2 C33_2 O5_4 125(40)
K1_3 O5_2 C33_2 O5_4 114(40)
C32_4 O5_2 C33_2 C34_2 -174(3)
C32_2 O5_2 C33_2 C34_2 -178.6(10)
C33_4 O5_2 C33_2 C34_2 -1(9)
K1_1 O5_2 C33_2 C34_2 71.5(8)
K1_3 O5_2 C33_2 C34_2 61.3(10)
C32_4 O5_2 C33_2 C34_4 -177(4)
C32_2 O5_2 C33_2 C34_4 178(2)
C33_4 O5_2 C33_2 C34_4 -5(9)
K1_1 O5_2 C33_2 C34_4 68(2)
K1_3 O5_2 C33_2 C34_4 58(2)
C32_4 O5_2 C33_2 K1_1 115(3)
C32_2 O5_2 C33_2 K1_1 109.8(11)
C33_4 O5_2 C33_2 K1_1 -73(10)
K1_3 O5_2 C33_2 K1_1 -10.2(2)
O5_4 C33_2 C34_2 C33_4 147(100)
O5_2 C33_2 C34_2 C33_4 153(100)
C34_4 C33_2 C34_2 C33_4 -139(100)
K1_1 C33_2 C34_2 C33_4 -157(100)
O5_4 C33_2 C34_2 O6_2 -75(4)
O5_2 C33_2 C34_2 O6_2 -69.5(12)
C34_4 C33_2 C34_2 O6_2 -2(42)
K1_1 C33_2 C34_2 O6_2 -19.7(8)
O5_4 C33_2 C34_2 O6_4 -73(4)
O5_2 C33_2 C34_2 O6_4 -67(3)
C34_4 C33_2 C34_2 O6_4 0(41)
K1_1 C33_2 C34_2 O6_4 -17(2)
C33_4 C34_2 O6_2 C34_4 180(18)
C33_2 C34_2 O6_2 C34_4 179(17)
O6_4 C34_2 O6_2 C34_4 13(19)
C33_4 C34_2 O6_2 C35_2 -178(3)
C33_2 C34_2 O6_2 C35_2 -178.4(10)
O6_4 C34_2 O6_2 C35_2 15(16)
C33_4 C34_2 O6_2 C35_4 179(4)
C33_2 C34_2 O6_2 C35_4 178(2)
O6_4 C34_2 O6_2 C35_4 12(15)
C33_4 C34_2 O6_2 K1_1 28(3)
C33_2 C34_2 O6_2 K1_1 27.6(10)
O6_4 C34_2 O6_2 K1_1 -139(17)
C33_4 C34_2 O6_2 K1_3 43(3)
C33_2 C34_2 O6_2 K1_3 42.4(10)
O6_4 C34_2 O6_2 K1_3 -124(16)
C34_4 O6_2 C35_2 O6_4 -106(54)
C34_2 O6_2 C35_2 O6_4 -107(54)
C35_4 O6_2 C35_2 O6_4 64(54)
K1_1 O6_2 C35_2 O6_4 45(53)
K1_3 O6_2 C35_2 O6_4 32(53)
C34_4 O6_2 C35_2 C36_2 2(3)
C34_2 O6_2 C35_2 C36_2 1.2(15)
C35_4 O6_2 C35_2 C36_2 171(8)
K1_1 O6_2 C35_2 C36_2 152.9(8)
K1_3 O6_2 C35_2 C36_2 139.9(9)
C34_4 O6_2 C35_2 C40_2 -178(3)
C34_2 O6_2 C35_2 C40_2 -178.7(10)
C35_4 O6_2 C35_2 C40_2 -9(7)
K1_1 O6_2 C35_2 C40_2 -27.0(12)
K1_3 O6_2 C35_2 C40_2 -40.0(11)
C34_4 O6_2 C35_2 C36_4 3(5)
C34_2 O6_2 C35_2 C36_4 2(3)
C35_4 O6_2 C35_2 C36_4 172(9)
K1_1 O6_2 C35_2 C36_4 154(3)
K1_3 O6_2 C35_2 C36_4 141(3)
C34_4 O6_2 C35_2 C40_4 -175(4)
C34_2 O6_2 C35_2 C40_4 -176(3)
C35_4 O6_2 C35_2 C40_4 -5(7)
K1_1 O6_2 C35_2 C40_4 -24(3)
K1_3 O6_2 C35_2 C40_4 -37(3)
O6_4 C35_2 C36_2 C37_2 -176(4)
O6_2 C35_2 C36_2 C37_2 179.8(9)
C40_2 C35_2 C36_2 C37_2 -0.3(14)
C36_4 C35_2 C36_2 C37_2 2(7)
C40_4 C35_2 C36_2 C37_2 -3(3)
O6_4 C35_2 C36_2 C35_4 -166(10)
O6_2 C35_2 C36_2 C35_4 -170(9)
C40_2 C35_2 C36_2 C35_4 9(8)
C36_4 C35_2 C36_2 C35_4 12(11)
C40_4 C35_2 C36_2 C35_4 6(8)
O6_4 C35_2 C36_2 C37_4 -172(4)
O6_2 C35_2 C36_2 C37_4 -176.0(17)
C40_2 C35_2 C36_2 C37_4 3.9(19)
C36_4 C35_2 C36_2 C37_4 6(7)
C40_4 C35_2 C36_2 C37_4 1(3)
C35_2 C36_2 C37_2 C37_4 17(7)
C35_4 C36_2 C37_2 C37_4 15(7)
C35_2 C36_2 C37_2 C36_4 -8(31)
C35_4 C36_2 C37_2 C36_4 -10(32)
C37_4 C36_2 C37_2 C36_4 -25(32)
C35_2 C36_2 C37_2 C38_2 0.5(13)
C35_4 C36_2 C37_2 C38_2 -2(2)
C37_4 C36_2 C37_2 C38_2 -17(7)
C35_2 C36_2 C37_2 C38_4 6(3)
C35_4 C36_2 C37_2 C38_4 3(3)
C37_4 C36_2 C37_2 C38_4 -12(7)
C36_4 C37_2 C38_2 C37_4 129(18)
C36_2 C37_2 C38_2 C37_4 128(17)
C38_4 C37_2 C38_2 C37_4 12(30)
C37_4 C37_2 C38_2 C39_2 -128(17)
C36_4 C37_2 C38_2 C39_2 1(3)
C36_2 C37_2 C38_2 C39_2 0.0(15)
C38_4 C37_2 C38_2 C39_2 -116(30)
C37_4 C37_2 C38_2 C39_4 -126(18)
C36_4 C37_2 C38_2 C39_4 3(5)
C36_2 C37_2 C38_2 C39_4 2(4)
C38_4 C37_2 C38_2 C39_4 -114(31)
C37_4 C37_2 C38_2 C36_4 -129(18)
C36_2 C37_2 C38_2 C36_4 -1(3)
C38_4 C37_2 C38_2 C36_4 -117(30)
C37_4 C38_2 C39_2 C40_4 -6(6)
C37_2 C38_2 C39_2 C40_4 4(5)
C39_4 C38_2 C39_2 C40_4 -165(21)
C36_4 C38_2 C39_2 C40_4 4(5)
C37_4 C38_2 C39_2 C38_4 148(14)
C37_2 C38_2 C39_2 C38_4 158(13)
C39_4 C38_2 C39_2 C38_4 -11(20)
C36_4 C38_2 C39_2 C38_4 158(12)
C37_4 C38_2 C39_2 C40_2 -10(4)
C37_2 C38_2 C39_2 C40_2 -0.7(18)
C39_4 C38_2 C39_2 C40_2 -170(19)
C36_4 C38_2 C39_2 C40_2 -0.3(19)
C37_2 C38_2 C39_2 C37_4 10(4)
C39_4 C38_2 C39_2 C37_4 -160(19)
C36_4 C38_2 C39_2 C37_4 10(4)
C40_4 O1_2 C40_2 C35_4 160(18)
C21_2 O1_2 C40_2 C35_4 172(3)
C21_4 O1_2 C40_2 C35_4 173(4)
K1_1 O1_2 C40_2 C35_4 23(3)
K1_3 O1_2 C40_2 C35_4 36(3)
C40_4 O1_2 C40_2 C39_2 -16(16)
C21_2 O1_2 C40_2 C39_2 -3.8(18)
C21_4 O1_2 C40_2 C39_2 -4(3)
K1_1 O1_2 C40_2 C39_2 -153.6(11)
K1_3 O1_2 C40_2 C39_2 -140.0(12)
C40_4 O1_2 C40_2 C35_2 164(17)
C21_2 O1_2 C40_2 C35_2 176.4(10)
C21_4 O1_2 C40_2 C35_2 177(3)
K1_1 O1_2 C40_2 C35_2 26.6(14)
K1_3 O1_2 C40_2 C35_2 40.2(13)
C40_4 O1_2 C40_2 O1_4 13(20)
C21_2 O1_2 C40_2 O1_4 26(13)
C21_4 O1_2 C40_2 O1_4 26(13)
K1_1 O1_2 C40_2 O1_4 -124(14)
K1_3 O1_2 C40_2 O1_4 -110(14)
C40_4 O1_2 C40_2 C39_4 -14(15)
C21_2 O1_2 C40_2 C39_4 -2(3)
C21_4 O1_2 C40_2 C39_4 -1(4)
K1_1 O1_2 C40_2 C39_4 -152(3)
K1_3 O1_2 C40_2 C39_4 -138(3)
C40_4 C39_2 C40_2 C35_4 -148(27)
C38_4 C39_2 C40_2 C35_4 -3(5)
C38_2 C39_2 C40_2 C35_4 5(4)
C37_4 C39_2 C40_2 C35_4 1(3)
C40_4 C39_2 C40_2 O1_2 28(25)
C38_4 C39_2 C40_2 O1_2 173(4)
C38_2 C39_2 C40_2 O1_2 -178.9(13)
C37_4 C39_2 C40_2 O1_2 177.4(17)
C40_4 C39_2 C40_2 C35_2 -152(27)
C38_4 C39_2 C40_2 C35_2 -7(4)
C38_2 C39_2 C40_2 C35_2 0.9(18)
C37_4 C39_2 C40_2 C35_2 -2.8(17)
C40_4 C39_2 C40_2 O1_4 22(25)
C38_4 C39_2 C40_2 O1_4 167(5)
C38_2 C39_2 C40_2 O1_4 175(2)
C37_4 C39_2 C40_2 O1_4 172(3)
C40_4 C39_2 C40_2 C39_4 19(27)
C38_4 C39_2 C40_2 C39_4 164(16)
C38_2 C39_2 C40_2 C39_4 172(14)
C37_4 C39_2 C40_2 C39_4 169(14)
O6_4 C35_2 C40_2 C35_4 77(42)
C36_2 C35_2 C40_2 C35_4 -99(42)
O6_2 C35_2 C40_2 C35_4 81(42)
C36_4 C35_2 C40_2 C35_4 -100(42)
C40_4 C35_2 C40_2 C35_4 -68(51)
O6_4 C35_2 C40_2 O1_2 -4(3)
C36_2 C35_2 C40_2 O1_2 179.4(10)
O6_2 C35_2 C40_2 O1_2 -0.7(15)
C36_4 C35_2 C40_2 O1_2 179(2)
C40_4 C35_2 C40_2 O1_2 -149(34)
O6_4 C35_2 C40_2 C39_2 176(3)
C36_2 C35_2 C40_2 C39_2 -0.4(16)
O6_2 C35_2 C40_2 C39_2 179.5(11)
C36_4 C35_2 C40_2 C39_2 -1(2)
C40_4 C35_2 C40_2 C39_2 31(33)
O6_4 C35_2 C40_2 O1_4 2(4)
C36_2 C35_2 C40_2 O1_4 -174(3)
O6_2 C35_2 C40_2 O1_4 6(3)
C36_4 C35_2 C40_2 O1_4 -175(3)
C40_4 C35_2 C40_2 O1_4 -143(35)
O6_4 C35_2 C40_2 C39_4 174(5)
C36_2 C35_2 C40_2 C39_4 -3(4)
O6_2 C35_2 C40_2 C39_4 177(4)
C36_4 C35_2 C40_2 C39_4 -3(4)
C40_4 C35_2 C40_2 C39_4 29(32)
C1_1 B1_1 Cl1_3 B1_3 -180(100)
C1_3 B1_1 Cl1_3 B1_3 177(9)
Cl1_1 B1_1 Cl1_3 B1_3 -6(6)
K1_1 B1_1 Cl1_3 B1_3 19(6)
B1_3 B1_1 Cl1_3 Cl1_1 6(6)
C1_1 B1_1 Cl1_3 Cl1_1 -173(2)
C1_3 B1_1 Cl1_3 Cl1_1 -177(6)
K1_1 B1_1 Cl1_3 Cl1_1 25.7(10)
B1_3 B1_1 Cl1_3 K1_1 -19(6)
C1_1 B1_1 Cl1_3 K1_1 161.2(17)
C1_3 B1_1 Cl1_3 K1_1 157(6)
Cl1_1 B1_1 Cl1_3 K1_1 -25.7(10)
B1_3 B1_1 Cl1_3 K1_3 -23(7)
C1_1 B1_1 Cl1_3 K1_3 157.7(17)
C1_3 B1_1 Cl1_3 K1_3 154(6)
Cl1_1 B1_1 Cl1_3 K1_3 -29.2(12)
K1_1 B1_1 Cl1_3 K1_3 -3.4(4)
Cl1_3 B1_1 B1_3 C1_1 -180(4)
C1_3 B1_1 B1_3 C1_1 2(3)
Cl1_1 B1_1 B1_3 C1_1 -172(4)
K1_1 B1_1 B1_3 C1_1 171.4(10)
Cl1_3 B1_1 B1_3 C1_3 178(4)
C1_1 B1_1 B1_3 C1_3 -2(3)
Cl1_1 B1_1 B1_3 C1_3 -174(4)
K1_1 B1_1 B1_3 C1_3 170(3)
Cl1_3 B1_1 B1_3 Cl1_1 -8(7)
C1_1 B1_1 B1_3 Cl1_1 172(4)
C1_3 B1_1 B1_3 Cl1_1 174(4)
K1_1 B1_1 B1_3 Cl1_1 -16(4)
C1_1 B1_1 B1_3 Cl1_3 180(4)
C1_3 B1_1 B1_3 Cl1_3 -178(4)
Cl1_1 B1_1 B1_3 Cl1_3 8(7)
K1_1 B1_1 B1_3 Cl1_3 -9(3)
N1_1 C1_1 B1_3 B1_1 -20(6)
N1_3 C1_1 B1_3 B1_1 -7(7)
C6_1 C1_1 B1_3 B1_1 169(3)
C6_3 C1_1 B1_3 B1_1 175(3)
B1_1 C1_1 B1_3 C1_3 161(30)
N1_1 C1_1 B1_3 C1_3 142(32)
N1_3 C1_1 B1_3 C1_3 154(33)
C6_1 C1_1 B1_3 C1_3 -30(29)
C6_3 C1_1 B1_3 C1_3 -24(29)
B1_1 C1_1 B1_3 Cl1_1 -151(13)
N1_1 C1_1 B1_3 Cl1_1 -171(8)
N1_3 C1_1 B1_3 Cl1_1 -158(9)
C6_1 C1_1 B1_3 Cl1_1 18(11)
C6_3 C1_1 B1_3 Cl1_1 24(12)
B1_1 C1_1 B1_3 Cl1_3 -0.1(16)
N1_1 C1_1 B1_3 Cl1_3 -20(5)
N1_3 C1_1 B1_3 Cl1_3 -7(6)
C6_1 C1_1 B1_3 Cl1_3 168.9(16)
C6_3 C1_1 B1_3 Cl1_3 174.8(19)
Cl1_3 Cl1_1 B1_3 B1_1 3(3)
K1_1 Cl1_1 B1_3 B1_1 16(4)
B1_1 Cl1_1 B1_3 C1_1 150(14)
Cl1_3 Cl1_1 B1_3 C1_1 153(11)
K1_1 Cl1_1 B1_3 C1_1 166(10)
B1_1 Cl1_1 B1_3 C1_3 163(13)
Cl1_3 Cl1_1 B1_3 C1_3 166(11)
K1_1 Cl1_1 B1_3 C1_3 178(10)
B1_1 Cl1_1 B1_3 Cl1_3 -3(3)
K1_1 Cl1_1 B1_3 Cl1_3 12.5(11)
Cl1_1 Cl1_3 B1_3 B1_1 -172(7)
K1_1 Cl1_3 B1_3 B1_1 165(5)
K1_3 Cl1_3 B1_3 B1_1 163(5)
B1_1 Cl1_3 B1_3 C1_1 0(4)
Cl1_1 Cl1_3 B1_3 C1_1 -172(3)
K1_1 Cl1_3 B1_3 C1_1 165.2(15)
K1_3 Cl1_3 B1_3 C1_1 163.5(14)
B1_1 Cl1_3 B1_3 C1_3 -2(5)
Cl1_1 Cl1_3 B1_3 C1_3 -174(4)
K1_1 Cl1_3 B1_3 C1_3 163(3)
K1_3 Cl1_3 B1_3 C1_3 161(3)
B1_1 Cl1_3 B1_3 Cl1_1 172(7)
K1_1 Cl1_3 B1_3 Cl1_1 -23(2)
K1_3 Cl1_3 B1_3 Cl1_1 -24(2)
C2_3 N1_1 C1_3 C6_1 -12(9)
C9_3 N1_1 C1_3 C6_1 142(4)
C1_1 N1_1 C1_3 C6_1 -160(26)
C9_1 N1_1 C1_3 C6_1 155(4)
C2_1 N1_1 C1_3 C6_1 -16(6)
C2_3 N1_1 C1_3 N1_3 99(17)
C9_3 N1_1 C1_3 N1_3 -106(16)
C1_1 N1_1 C1_3 N1_3 -49(30)
C9_1 N1_1 C1_3 N1_3 -93(16)
C2_1 N1_1 C1_3 N1_3 95(16)
C2_3 N1_1 C1_3 B1_3 163(8)
C9_3 N1_1 C1_3 B1_3 -43(9)
C1_1 N1_1 C1_3 B1_3 15(14)
C9_1 N1_1 C1_3 B1_3 -30(9)
C2_1 N1_1 C1_3 B1_3 159(6)
C2_3 N1_1 C1_3 C6_3 -19(7)
C9_3 N1_1 C1_3 C6_3 136(3)
C1_1 N1_1 C1_3 C6_3 -167(24)
C9_1 N1_1 C1_3 C6_3 148(2)
C2_1 N1_1 C1_3 C6_3 -23(5)
C2_3 N1_1 C1_3 B1_1 159(6)
C9_3 N1_1 C1_3 B1_1 -47(6)
C1_1 N1_1 C1_3 B1_1 11(17)
C9_1 N1_1 C1_3 B1_1 -34(6)
C2_1 N1_1 C1_3 B1_1 154(3)
C8_3 C6_1 C1_3 N1_1 98(5)
C1_1 C6_1 C1_3 N1_1 155(33)
C7_1 C6_1 C1_3 N1_1 -119(5)
C8_1 C6_1 C1_3 N1_1 115(5)
C5_1 C6_1 C1_3 N1_1 -4(6)
C7_3 C6_1 C1_3 N1_1 -99(6)
C5_3 C6_1 C1_3 N1_1 -11(6)
C8_3 C6_1 C1_3 N1_3 89(6)
C1_1 C6_1 C1_3 N1_3 146(33)
C7_1 C6_1 C1_3 N1_3 -128(6)
C8_1 C6_1 C1_3 N1_3 106(5)
C5_1 C6_1 C1_3 N1_3 -12(6)
C7_3 C6_1 C1_3 N1_3 -108(6)
C5_3 C6_1 C1_3 N1_3 -20(6)
C8_3 C6_1 C1_3 B1_3 -79(5)
C1_1 C6_1 C1_3 B1_3 -21(24)
C7_1 C6_1 C1_3 B1_3 64(5)
C8_1 C6_1 C1_3 B1_3 -62(5)
C5_1 C6_1 C1_3 B1_3 -180(4)
C7_3 C6_1 C1_3 B1_3 84(4)
C5_3 C6_1 C1_3 B1_3 173(4)
C8_3 C6_1 C1_3 C6_3 122(8)
C1_1 C6_1 C1_3 C6_3 179(100)
C7_1 C6_1 C1_3 C6_3 -95(7)
C8_1 C6_1 C1_3 C6_3 139(7)
C5_1 C6_1 C1_3 C6_3 21(6)
C7_3 C6_1 C1_3 C6_3 -75(6)
C5_3 C6_1 C1_3 C6_3 13(6)
C8_3 C6_1 C1_3 B1_1 -72(7)
C1_1 C6_1 C1_3 B1_1 -15(22)
C7_1 C6_1 C1_3 B1_1 71(6)
C8_1 C6_1 C1_3 B1_1 -55(6)
C5_1 C6_1 C1_3 B1_1 -173(5)
C7_3 C6_1 C1_3 B1_1 91(6)
C5_3 C6_1 C1_3 B1_1 180(5)
B1_1 B1_3 C1_3 N1_1 -11(8)
C1_1 B1_3 C1_3 N1_1 -29(24)
Cl1_1 B1_3 C1_3 N1_1 -174(6)
Cl1_3 B1_3 C1_3 N1_1 -10(9)
B1_1 B1_3 C1_3 C6_1 165(5)
C1_1 B1_3 C1_3 C6_1 146(33)
Cl1_1 B1_3 C1_3 C6_1 2(13)
Cl1_3 B1_3 C1_3 C6_1 166(3)
B1_1 B1_3 C1_3 N1_3 -1(8)
C1_1 B1_3 C1_3 N1_3 -20(25)
Cl1_1 B1_3 C1_3 N1_3 -164(7)
Cl1_3 B1_3 C1_3 N1_3 -1(8)
B1_1 B1_3 C1_3 C6_3 171(5)
C1_1 B1_3 C1_3 C6_3 153(34)
Cl1_1 B1_3 C1_3 C6_3 8(14)
Cl1_3 B1_3 C1_3 C6_3 172(3)
C1_1 B1_3 C1_3 B1_1 -19(30)
Cl1_1 B1_3 C1_3 B1_1 -163(13)
Cl1_3 B1_3 C1_3 B1_1 1(2)
B1_3 B1_1 C1_3 N1_1 172(7)
Cl1_3 B1_1 C1_3 N1_1 -6(10)
C1_1 B1_1 C1_3 N1_1 -61(49)
Cl1_1 B1_1 C1_3 N1_1 178(3)
B1_3 B1_1 C1_3 C6_1 -18(6)
Cl1_3 B1_1 C1_3 C6_1 164.4(17)
C1_1 B1_1 C1_3 C6_1 109(54)
Cl1_1 B1_1 C1_3 C6_1 -12(7)
B1_3 B1_1 C1_3 N1_3 179(6)
Cl1_3 B1_1 C1_3 N1_3 1(9)
C1_1 B1_1 C1_3 N1_3 -54(49)
Cl1_1 B1_1 C1_3 N1_3 -175(3)
Cl1_3 B1_1 C1_3 B1_3 -178(6)
C1_1 B1_1 C1_3 B1_3 127(52)
Cl1_1 B1_1 C1_3 B1_3 6(4)
B1_3 B1_1 C1_3 C6_3 -12(7)
Cl1_3 B1_1 C1_3 C6_3 170(3)
C1_1 B1_1 C1_3 C6_3 115(55)
Cl1_1 B1_1 C1_3 C6_3 -6(9)
C10_3 C9_1 N1_3 C1_3 125(6)
C10_1 C9_1 N1_3 C1_3 122(5)
C17_1 C9_1 N1_3 C1_3 -59(7)
N1_1 C9_1 N1_3 C1_3 -57(14)
C17_3 C9_1 N1_3 C1_3 -57(7)
C10_3 C9_1 N1_3 C9_3 -164(15)
C10_1 C9_1 N1_3 C9_3 -167(12)
C17_1 C9_1 N1_3 C9_3 12(11)
N1_1 C9_1 N1_3 C9_3 14(23)
C17_3 C9_1 N1_3 C9_3 14(10)
C10_3 C9_1 N1_3 C2_3 -98(9)
C10_1 C9_1 N1_3 C2_3 -101(8)
C17_1 C9_1 N1_3 C2_3 78(8)
N1_1 C9_1 N1_3 C2_3 80(22)
C17_3 C9_1 N1_3 C2_3 80(8)
C10_3 C9_1 N1_3 C2_1 -96(6)
C10_1 C9_1 N1_3 C2_1 -99(5)
C17_1 C9_1 N1_3 C2_1 80(5)
N1_1 C9_1 N1_3 C2_1 82(21)
C17_3 C9_1 N1_3 C2_1 82(5)
C10_3 C9_1 N1_3 C1_1 116(5)
C10_1 C9_1 N1_3 C1_1 113(4)
C17_1 C9_1 N1_3 C1_1 -68(5)
N1_1 C9_1 N1_3 C1_1 -66(16)
C17_3 C9_1 N1_3 C1_1 -66(6)
N1_1 C1_3 N1_3 C9_1 72(13)
C6_1 C1_3 N1_3 C9_1 145(5)
B1_3 C1_3 N1_3 C9_1 -51(10)
C6_3 C1_3 N1_3 C9_1 136(5)
B1_1 C1_3 N1_3 C9_1 -51(8)
N1_1 C1_3 N1_3 C9_3 61(13)
C6_1 C1_3 N1_3 C9_3 134(5)
B1_3 C1_3 N1_3 C9_3 -62(10)
C6_3 C1_3 N1_3 C9_3 125(5)
B1_1 C1_3 N1_3 C9_3 -62(8)
N1_1 C1_3 N1_3 C2_3 -70(18)
C6_1 C1_3 N1_3 C2_3 3(9)
B1_3 C1_3 N1_3 C2_3 167(7)
C6_3 C1_3 N1_3 C2_3 -6(8)
B1_1 C1_3 N1_3 C2_3 166(6)
N1_1 C1_3 N1_3 C2_1 -75(17)
C6_1 C1_3 N1_3 C2_1 -2(7)
B1_3 C1_3 N1_3 C2_1 162(6)
C6_3 C1_3 N1_3 C2_1 -11(6)
B1_1 C1_3 N1_3 C2_1 162(4)
N1_1 C1_3 N1_3 C1_1 133(29)
C6_1 C1_3 N1_3 C1_1 -154(25)
B1_3 C1_3 N1_3 C1_1 10(14)
C6_3 C1_3 N1_3 C1_1 -163(23)
B1_1 C1_3 N1_3 C1_1 10(16)
C4_3 C2_1 N1_3 C9_1 108(5)
C5_3 C2_1 N1_3 C9_1 -113(5)
N1_1 C2_1 N1_3 C9_1 -86(16)
C3_1 C2_1 N1_3 C9_1 -5(6)
C5_1 C2_1 N1_3 C9_1 -129(4)
C4_1 C2_1 N1_3 C9_1 116(4)
C3_3 C2_1 N1_3 C9_1 0(6)
C4_3 C2_1 N1_3 C1_3 -107(5)
C5_3 C2_1 N1_3 C1_3 32(5)
N1_1 C2_1 N1_3 C1_3 59(12)
C3_1 C2_1 N1_3 C1_3 140(4)
C5_1 C2_1 N1_3 C1_3 16(5)
C4_1 C2_1 N1_3 C1_3 -99(4)
C3_3 C2_1 N1_3 C1_3 145(5)
C4_3 C2_1 N1_3 C9_3 119(5)
C5_3 C2_1 N1_3 C9_3 -102(4)
N1_1 C2_1 N1_3 C9_3 -75(15)
C3_1 C2_1 N1_3 C9_3 6(6)
C5_1 C2_1 N1_3 C9_3 -117(4)
C4_1 C2_1 N1_3 C9_3 127(4)
C3_3 C2_1 N1_3 C9_3 11(6)
C4_3 C2_1 N1_3 C2_3 124(65)
C5_3 C2_1 N1_3 C2_3 -98(64)
N1_1 C2_1 N1_3 C2_3 -70(66)
C3_1 C2_1 N1_3 C2_3 11(62)
C5_1 C2_1 N1_3 C2_3 -113(64)
C4_1 C2_1 N1_3 C2_3 132(64)
C3_3 C2_1 N1_3 C2_3 16(62)
C4_3 C2_1 N1_3 C1_1 -102(5)
C5_3 C2_1 N1_3 C1_1 36(4)
N1_1 C2_1 N1_3 C1_1 64(13)
C3_1 C2_1 N1_3 C1_1 145(3)
C5_1 C2_1 N1_3 C1_1 21(4)
C4_1 C2_1 N1_3 C1_1 -94(4)
C3_3 C2_1 N1_3 C1_1 150(4)
B1_3 C1_1 N1_3 C9_1 -40(8)
B1_1 C1_1 N1_3 C9_1 -44(5)
N1_1 C1_1 N1_3 C9_1 80(13)
C6_1 C1_1 N1_3 C9_1 144(4)
C6_3 C1_1 N1_3 C9_1 138(4)
B1_3 C1_1 N1_3 C1_3 -164(22)
B1_1 C1_1 N1_3 C1_3 -168(21)
N1_1 C1_1 N1_3 C1_3 -44(27)
C6_1 C1_1 N1_3 C1_3 20(19)
C6_3 C1_1 N1_3 C1_3 14(19)
B1_3 C1_1 N1_3 C9_3 -52(8)
B1_1 C1_1 N1_3 C9_3 -55(6)
N1_1 C1_1 N1_3 C9_3 69(12)
C6_1 C1_1 N1_3 C9_3 132(4)
C6_3 C1_1 N1_3 C9_3 127(5)
B1_3 C1_1 N1_3 C2_3 171(6)
B1_1 C1_1 N1_3 C2_3 168(6)
N1_1 C1_1 N1_3 C2_3 -69(16)
C6_1 C1_1 N1_3 C2_3 -5(7)
C6_3 C1_1 N1_3 C2_3 -10(7)
B1_3 C1_1 N1_3 C2_1 166(4)
B1_1 C1_1 N1_3 C2_1 163(3)
N1_1 C1_1 N1_3 C2_1 -73(15)
C6_1 C1_1 N1_3 C2_1 -10(4)
C6_3 C1_1 N1_3 C2_1 -15(4)
C2_1 C3_1 C2_3 N1_1 170(100)
C2_1 C3_1 C2_3 C4_3 46(100)
C2_1 C3_1 C2_3 N1_3 160(100)
C2_1 C3_1 C2_3 C5_3 -77(100)
C2_1 C3_1 C2_3 C3_3 140(100)
C2_1 C3_1 C2_3 C5_1 -72(100)
C2_1 C3_1 C2_3 C4_1 39(100)
C1_3 N1_1 C2_3 C3_1 146(10)
C9_3 N1_1 C2_3 C3_1 -10(14)
C1_1 N1_1 C2_3 C3_1 152(8)
C9_1 N1_1 C2_3 C3_1 -22(14)
C2_1 N1_1 C2_3 C3_1 -173(76)
C1_3 N1_1 C2_3 C4_3 -91(7)
C9_3 N1_1 C2_3 C4_3 113(5)
C1_1 N1_1 C2_3 C4_3 -85(7)
C9_1 N1_1 C2_3 C4_3 101(5)
C2_1 N1_1 C2_3 C4_3 -50(61)
C1_3 N1_1 C2_3 N1_3 -112(14)
C9_3 N1_1 C2_3 N1_3 91(14)
C1_1 N1_1 C2_3 N1_3 -107(14)
C9_1 N1_1 C2_3 N1_3 80(14)
C2_1 N1_1 C2_3 N1_3 -72(67)
C1_3 N1_1 C2_3 C5_3 34(7)
C9_3 N1_1 C2_3 C5_3 -123(4)
C1_1 N1_1 C2_3 C5_3 40(7)
C9_1 N1_1 C2_3 C5_3 -134(3)
C2_1 N1_1 C2_3 C5_3 74(63)
C1_3 N1_1 C2_3 C3_3 153(7)
C9_3 N1_1 C2_3 C3_3 -3(11)
C1_1 N1_1 C2_3 C3_3 159(6)
C9_1 N1_1 C2_3 C3_3 -15(11)
C2_1 N1_1 C2_3 C3_3 -166(73)
C1_3 N1_1 C2_3 C5_1 20(7)
C9_3 N1_1 C2_3 C5_1 -136(3)
C1_1 N1_1 C2_3 C5_1 26(7)
C9_1 N1_1 C2_3 C5_1 -148(2)
C2_1 N1_1 C2_3 C5_1 61(62)
C1_3 N1_1 C2_3 C4_1 -83(8)
C9_3 N1_1 C2_3 C4_1 120(4)
C1_1 N1_1 C2_3 C4_1 -77(8)
C9_1 N1_1 C2_3 C4_1 109(4)
C2_1 N1_1 C2_3 C4_1 -43(60)
C9_1 N1_3 C2_3 C3_1 -2(15)
C1_3 N1_3 C2_3 C3_1 141(10)
C9_3 N1_3 C2_3 C3_1 9(15)
C2_1 N1_3 C2_3 C3_1 -167(74)
C1_1 N1_3 C2_3 C3_1 145(9)
C9_1 N1_3 C2_3 N1_1 -86(15)
C1_3 N1_3 C2_3 N1_1 57(12)
C9_3 N1_3 C2_3 N1_1 -75(15)
C2_1 N1_3 C2_3 N1_1 109(66)
C1_1 N1_3 C2_3 N1_1 61(12)
C9_1 N1_3 C2_3 C4_3 115(6)
C1_3 N1_3 C2_3 C4_3 -102(7)
C9_3 N1_3 C2_3 C4_3 126(5)
C2_1 N1_3 C2_3 C4_3 -50(60)
C1_1 N1_3 C2_3 C4_3 -98(7)
C9_1 N1_3 C2_3 C5_3 -121(5)
C1_3 N1_3 C2_3 C5_3 22(8)
C9_3 N1_3 C2_3 C5_3 -110(5)
C2_1 N1_3 C2_3 C5_3 74(60)
C1_1 N1_3 C2_3 C5_3 26(8)
C9_1 N1_3 C2_3 C3_3 3(12)
C1_3 N1_3 C2_3 C3_3 146(8)
C9_3 N1_3 C2_3 C3_3 14(12)
C2_1 N1_3 C2_3 C3_3 -162(71)
C1_1 N1_3 C2_3 C3_3 150(6)
C9_1 N1_3 C2_3 C5_1 -134(4)
C1_3 N1_3 C2_3 C5_1 9(8)
C9_3 N1_3 C2_3 C5_1 -124(5)
C2_1 N1_3 C2_3 C5_1 60(60)
C1_1 N1_3 C2_3 C5_1 13(8)
C9_1 N1_3 C2_3 C4_1 122(5)
C1_3 N1_3 C2_3 C4_1 -95(7)
C9_3 N1_3 C2_3 C4_1 133(5)
C2_1 N1_3 C2_3 C4_1 -43(59)
C1_1 N1_3 C2_3 C4_1 -91(7)
C6_3 C5_1 C2_3 C3_1 -148(5)
C2_1 C5_1 C2_3 C3_1 133(40)
C6_1 C5_1 C2_3 C3_1 -154(5)
C6_3 C5_1 C2_3 N1_1 -17(7)
C2_1 C5_1 C2_3 N1_1 -95(38)
C6_1 C5_1 C2_3 N1_1 -22(6)
C6_3 C5_1 C2_3 C4_3 95(5)
C2_1 C5_1 C2_3 C4_3 16(34)
C6_1 C5_1 C2_3 C4_3 89(5)
C6_3 C5_1 C2_3 N1_3 -10(8)
C2_1 C5_1 C2_3 N1_3 -89(37)
C6_1 C5_1 C2_3 N1_3 -16(7)
C6_3 C5_1 C2_3 C5_3 -130(9)
C2_1 C5_1 C2_3 C5_3 152(38)
C6_1 C5_1 C2_3 C5_3 -135(8)
C6_3 C5_1 C2_3 C3_3 -140(5)
C2_1 C5_1 C2_3 C3_3 142(41)
C6_1 C5_1 C2_3 C3_3 -145(5)
C6_3 C5_1 C2_3 C4_1 95(4)
C2_1 C5_1 C2_3 C4_1 17(34)
C6_1 C5_1 C2_3 C4_1 89(3)
C2_1 C4_1 C2_3 C3_1 -142(63)
C2_1 C4_1 C2_3 N1_1 80(54)
C2_1 C4_1 C2_3 C4_3 155(62)
C2_1 C4_1 C2_3 N1_3 84(55)
C2_1 C4_1 C2_3 C5_3 -32(54)
C2_1 C4_1 C2_3 C3_3 -156(62)
C2_1 C4_1 C2_3 C5_1 -21(54)
C3_1 C2_3 C3_3 C2_1 -53(100)
N1_1 C2_3 C3_3 C2_1 154(100)
C4_3 C2_3 C3_3 C2_1 37(100)
N1_3 C2_3 C3_3 C2_1 145(100)
C5_3 C2_3 C3_3 C2_1 -92(100)
C5_1 C2_3 C3_3 C2_1 -89(100)
C4_1 C2_3 C3_3 C2_1 31(100)
C4_3 C2_1 C3_3 C2_3 -141(100)
C5_3 C2_1 C3_3 C2_3 84(100)
N1_1 C2_1 C3_3 C2_3 -24(100)
N1_3 C2_1 C3_3 C2_3 -32(100)
C3_1 C2_1 C3_3 C2_3 125(100)
C5_1 C2_1 C3_3 C2_3 85(100)
C4_1 C2_1 C3_3 C2_3 -147(100)
C5_3 C2_1 C4_3 C2_3 145(51)
N1_1 C2_1 C4_3 C2_3 -88(50)
N1_3 C2_1 C4_3 C2_3 -86(50)
C3_1 C2_1 C4_3 C2_3 35(48)
C5_1 C2_1 C4_3 C2_3 159(51)
C4_1 C2_1 C4_3 C2_3 159(50)
C3_3 C2_1 C4_3 C2_3 23(48)
C3_1 C2_3 C4_3 C2_1 -142(54)
N1_1 C2_3 C4_3 C2_1 85(48)
N1_3 C2_3 C4_3 C2_1 88(48)
C5_3 C2_3 C4_3 C2_1 -30(46)
C3_3 C2_3 C4_3 C2_1 -155(54)
C5_1 C2_3 C4_3 C2_1 -18(46)
C4_1 C2_3 C4_3 C2_1 -23(54)
C4_3 C2_1 C5_3 C6_3 86(5)
N1_1 C2_1 C5_3 C6_3 -44(3)
N1_3 C2_1 C5_3 C6_3 -40(4)
C3_1 C2_1 C5_3 C6_3 -160(2)
C5_1 C2_1 C5_3 C6_3 33(6)
C4_1 C2_1 C5_3 C6_3 84(3)
C3_3 C2_1 C5_3 C6_3 -152(3)
C4_3 C2_1 C5_3 C2_3 -152(36)
N1_1 C2_1 C5_3 C2_3 78(34)
N1_3 C2_1 C5_3 C2_3 82(34)
C3_1 C2_1 C5_3 C2_3 -38(34)
C5_1 C2_1 C5_3 C2_3 155(34)
C4_1 C2_1 C5_3 C2_3 -154(35)
C3_3 C2_1 C5_3 C2_3 -30(33)
C4_3 C2_1 C5_3 C6_1 87(4)
N1_1 C2_1 C5_3 C6_1 -44(2)
N1_3 C2_1 C5_3 C6_1 -40(3)
C3_1 C2_1 C5_3 C6_1 -159.3(15)
C5_1 C2_1 C5_3 C6_1 33(6)
C4_1 C2_1 C5_3 C6_1 84(2)
C3_3 C2_1 C5_3 C6_1 -152(2)
C3_1 C2_3 C5_3 C2_1 138(37)
N1_1 C2_3 C5_3 C2_1 -95(34)
C4_3 C2_3 C5_3 C2_1 23(31)
N1_3 C2_3 C5_3 C2_1 -90(33)
C3_3 C2_3 C5_3 C2_1 146(38)
C5_1 C2_3 C5_3 C2_1 -25(35)
C4_1 C2_3 C5_3 C2_1 22(31)
C3_1 C2_3 C5_3 C6_3 -163(4)
N1_1 C2_3 C5_3 C6_3 -35(6)
C4_3 C2_3 C5_3 C6_3 83(6)
N1_3 C2_3 C5_3 C6_3 -30(7)
C3_3 C2_3 C5_3 C6_3 -155(5)
C5_1 C2_3 C5_3 C6_3 34(6)
C4_1 C2_3 C5_3 C6_3 82(5)
C3_1 C2_3 C5_3 C6_1 -163(4)
N1_1 C2_3 C5_3 C6_1 -36(5)
C4_3 C2_3 C5_3 C6_1 82(6)
N1_3 C2_3 C5_3 C6_1 -31(6)
C3_3 C2_3 C5_3 C6_1 -155(5)
C5_1 C2_3 C5_3 C6_1 34(6)
C4_1 C2_3 C5_3 C6_1 81(4)
C1_3 C6_1 C5_3 C2_1 34(4)
C8_3 C6_1 C5_3 C2_1 -105(2)
C1_1 C6_1 C5_3 C2_1 32(2)
C7_1 C6_1 C5_3 C2_1 149.3(19)
C8_1 C6_1 C5_3 C2_1 -91(2)
C5_1 C6_1 C5_3 C2_1 -86(12)
C7_3 C6_1 C5_3 C2_1 155(2)
C1_3 C6_1 C5_3 C6_3 -149(13)
C8_3 C6_1 C5_3 C6_3 72(12)
C1_1 C6_1 C5_3 C6_3 -151(12)
C7_1 C6_1 C5_3 C6_3 -34(12)
C8_1 C6_1 C5_3 C6_3 86(12)
C5_1 C6_1 C5_3 C6_3 90(17)
C7_3 C6_1 C5_3 C6_3 -28(12)
C1_3 C6_1 C5_3 C2_3 29(5)
C8_3 C6_1 C5_3 C2_3 -110(4)
C1_1 C6_1 C5_3 C2_3 27(4)
C7_1 C6_1 C5_3 C2_3 144(4)
C8_1 C6_1 C5_3 C2_3 -96(4)
C5_1 C6_1 C5_3 C2_3 -92(13)
C7_3 C6_1 C5_3 C2_3 150(4)
C2_1 C5_1 C6_3 C5_3 90(11)
C6_1 C5_1 C6_3 C5_3 118(15)
C2_3 C5_1 C6_3 C5_3 84(12)
C2_1 C5_1 C6_3 C7_1 133(3)
C6_1 C5_1 C6_3 C7_1 161(15)
C2_3 C5_1 C6_3 C7_1 128(5)
C2_1 C5_1 C6_3 C8_3 -107(2)
C6_1 C5_1 C6_3 C8_3 -79(11)
C2_3 C5_1 C6_3 C8_3 -112(5)
C2_1 C5_1 C6_3 C7_3 140(2)
C6_1 C5_1 C6_3 C7_3 168(13)
C2_3 C5_1 C6_3 C7_3 134(5)
C2_1 C5_1 C6_3 C1_3 12(4)
C6_1 C5_1 C6_3 C1_3 40(10)
C2_3 C5_1 C6_3 C1_3 6(6)
C2_1 C5_1 C6_3 C8_1 -91(3)
C6_1 C5_1 C6_3 C8_1 -63(10)
C2_3 C5_1 C6_3 C8_1 -97(5)
C2_1 C5_1 C6_3 C1_1 9(3)
C6_1 C5_1 C6_3 C1_1 37(10)
C2_3 C5_1 C6_3 C1_1 4(5)
C2_1 C5_3 C6_3 C5_1 -75(11)
C2_3 C5_3 C6_3 C5_1 -80(12)
C6_1 C5_3 C6_3 C5_1 -78(17)
C2_1 C5_3 C6_3 C7_1 141(3)
C2_3 C5_3 C6_3 C7_1 136(4)
C6_1 C5_3 C6_3 C7_1 138(14)
C2_1 C5_3 C6_3 C8_3 -93(3)
C2_3 C5_3 C6_3 C8_3 -99(5)
C6_1 C5_3 C6_3 C8_3 -97(13)
C2_1 C5_3 C6_3 C7_3 151(3)
C2_3 C5_3 C6_3 C7_3 146(4)
C6_1 C5_3 C6_3 C7_3 148(14)
C2_1 C5_3 C6_3 C1_3 29(4)
C2_3 C5_3 C6_3 C1_3 24(5)
C6_1 C5_3 C6_3 C1_3 26(11)
C2_1 C5_3 C6_3 C8_1 -76(4)
C2_3 C5_3 C6_3 C8_1 -82(5)
C6_1 C5_3 C6_3 C8_1 -80(12)
C2_1 C5_3 C6_3 C1_1 28(3)
C2_3 C5_3 C6_3 C1_1 22(5)
C6_1 C5_3 C6_3 C1_1 24(11)
C7_3 C7_1 C6_3 C5_1 16(6)
C6_1 C7_1 C6_3 C5_1 -169(9)
C7_3 C7_1 C6_3 C5_3 26(5)
C6_1 C7_1 C6_3 C5_3 -159(8)
C7_3 C7_1 C6_3 C8_3 -107(4)
C6_1 C7_1 C6_3 C8_3 68(5)
C6_1 C7_1 C6_3 C7_3 175(6)
C7_3 C7_1 C6_3 C1_3 139(4)
C6_1 C7_1 C6_3 C1_3 -46(4)
C7_3 C7_1 C6_3 C8_1 -126(4)
C6_1 C7_1 C6_3 C8_1 49(4)
C7_3 C7_1 C6_3 C1_1 143(4)
C6_1 C7_1 C6_3 C1_1 -42(4)
N1_1 C1_3 C6_3 C5_1 7(5)
C6_1 C1_3 C6_3 C5_1 -151(8)
N1_3 C1_3 C6_3 C5_1 0(5)
B1_3 C1_3 C6_3 C5_1 -174(5)
B1_1 C1_3 C6_3 C5_1 -169(7)
N1_1 C1_3 C6_3 C5_3 -4(5)
C6_1 C1_3 C6_3 C5_3 -163(8)
N1_3 C1_3 C6_3 C5_3 -12(5)
B1_3 C1_3 C6_3 C5_3 174(5)
B1_1 C1_3 C6_3 C5_3 180(7)
N1_1 C1_3 C6_3 C7_1 -136(4)
C6_1 C1_3 C6_3 C7_1 65(6)
N1_3 C1_3 C6_3 C7_1 -144(4)
B1_3 C1_3 C6_3 C7_1 42(5)
B1_1 C1_3 C6_3 C7_1 48(8)
N1_1 C1_3 C6_3 C8_3 122(4)
C6_1 C1_3 C6_3 C8_3 -37(6)
N1_3 C1_3 C6_3 C8_3 114(4)
B1_3 C1_3 C6_3 C8_3 -60(6)
B1_1 C1_3 C6_3 C8_3 -55(8)
N1_1 C1_3 C6_3 C7_3 -121(4)
C6_1 C1_3 C6_3 C7_3 81(7)
N1_3 C1_3 C6_3 C7_3 -128(4)
B1_3 C1_3 C6_3 C7_3 58(6)
B1_1 C1_3 C6_3 C7_3 63(8)
N1_1 C1_3 C6_3 C8_1 128(4)
C6_1 C1_3 C6_3 C8_1 -30(6)
N1_3 C1_3 C6_3 C8_1 121(4)
B1_3 C1_3 C6_3 C8_1 -53(5)
B1_1 C1_3 C6_3 C8_1 -48(8)
N1_1 C1_3 C6_3 C1_1 157(41)
C6_1 C1_3 C6_3 C1_1 -1(35)
N1_3 C1_3 C6_3 C1_1 150(41)
B1_3 C1_3 C6_3 C1_1 -24(33)
B1_1 C1_3 C6_3 C1_1 -19(31)
C8_3 C8_1 C6_3 C5_1 -53(5)
C6_1 C8_1 C6_3 C5_1 138(8)
C8_3 C8_1 C6_3 C5_3 -52(5)
C6_1 C8_1 C6_3 C5_3 139(8)
C8_3 C8_1 C6_3 C7_1 98(4)
C6_1 C8_1 C6_3 C7_1 -70(5)
C6_1 C8_1 C6_3 C8_3 -169(7)
C8_3 C8_1 C6_3 C7_3 81(4)
C6_1 C8_1 C6_3 C7_3 -88(6)
C8_3 C8_1 C6_3 C1_3 -161(5)
C6_1 C8_1 C6_3 C1_3 30(5)
C8_3 C8_1 C6_3 C1_1 -164(4)
C6_1 C8_1 C6_3 C1_1 28(5)
B1_3 C1_1 C6_3 C5_1 -177(3)
B1_1 C1_1 C6_3 C5_1 -173.4(19)
N1_1 C1_1 C6_3 C5_1 10(3)
N1_3 C1_1 C6_3 C5_1 4(3)
C6_1 C1_1 C6_3 C5_1 -150(8)
B1_3 C1_1 C6_3 C5_3 171(3)
B1_1 C1_1 C6_3 C5_3 175(3)
N1_1 C1_1 C6_3 C5_3 -1(3)
N1_3 C1_1 C6_3 C5_3 -8(3)
C6_1 C1_1 C6_3 C5_3 -162(8)
B1_3 C1_1 C6_3 C7_1 38(3)
B1_1 C1_1 C6_3 C7_1 42(4)
N1_1 C1_1 C6_3 C7_1 -134.4(15)
N1_3 C1_1 C6_3 C7_1 -141(2)
C6_1 C1_1 C6_3 C7_1 65(6)
B1_3 C1_1 C6_3 C8_3 -63(3)
B1_1 C1_1 C6_3 C8_3 -59(4)
N1_1 C1_1 C6_3 C8_3 125(2)
N1_3 C1_1 C6_3 C8_3 118(3)
C6_1 C1_1 C6_3 C8_3 -36(5)
B1_3 C1_1 C6_3 C7_3 51(3)
B1_1 C1_1 C6_3 C7_3 55(4)
N1_1 C1_1 C6_3 C7_3 -121(2)
N1_3 C1_1 C6_3 C7_3 -127(3)
C6_1 C1_1 C6_3 C7_3 78(6)
B1_3 C1_1 C6_3 C1_3 152(39)
B1_1 C1_1 C6_3 C1_3 156(40)
N1_1 C1_1 C6_3 C1_3 -20(37)
N1_3 C1_1 C6_3 C1_3 -27(37)
C6_1 C1_1 C6_3 C1_3 179(100)
B1_3 C1_1 C6_3 C8_1 -57(3)
B1_1 C1_1 C6_3 C8_1 -53(3)
N1_1 C1_1 C6_3 C8_1 130.5(13)
N1_3 C1_1 C6_3 C8_1 124(2)
C6_1 C1_1 C6_3 C8_1 -30(5)
C6_1 C7_1 C7_3 C6_3 -1.5(18)
C6_3 C7_1 C7_3 C6_1 1.5(18)
C5_1 C6_3 C7_3 C7_1 -168(5)
C5_3 C6_3 C7_3 C7_1 -158(4)
C8_3 C6_3 C7_3 C7_1 77(4)
C1_3 C6_3 C7_3 C7_1 -45(5)
C8_1 C6_3 C7_3 C7_1 58(4)
C1_1 C6_3 C7_3 C7_1 -40(4)
C5_1 C6_3 C7_3 C6_1 -173(8)
C5_3 C6_3 C7_3 C6_1 -163(7)
C7_1 C6_3 C7_3 C6_1 -5(6)
C8_3 C6_3 C7_3 C6_1 72(5)
C1_3 C6_3 C7_3 C6_1 -50(5)
C8_1 C6_3 C7_3 C6_1 53(5)
C1_1 C6_3 C7_3 C6_1 -45(4)
C1_3 C6_1 C7_3 C7_1 -70(5)
C8_3 C6_1 C7_3 C7_1 98(4)
C1_1 C6_1 C7_3 C7_1 -62(4)
C8_1 C6_1 C7_3 C7_1 78(4)
C5_1 C6_1 C7_3 C7_1 -170(4)
C5_3 C6_1 C7_3 C7_1 -162(4)
C1_3 C6_1 C7_3 C6_3 104(6)
C8_3 C6_1 C7_3 C6_3 -88(5)
C1_1 C6_1 C7_3 C6_3 113(6)
C7_1 C6_1 C7_3 C6_3 175(7)
C8_1 C6_1 C7_3 C6_3 -108(6)
C5_1 C6_1 C7_3 C6_3 5(5)
C5_3 C6_1 C7_3 C6_3 12(5)
C6_3 C8_1 C8_3 C6_1 -2.7(17)
C6_1 C8_1 C8_3 C6_3 2.7(17)
C1_3 C6_1 C8_3 C8_1 42(5)
C1_1 C6_1 C8_3 C8_1 33(4)
C7_1 C6_1 C8_3 C8_1 -104(3)
C5_1 C6_1 C8_3 C8_1 145(3)
C7_3 C6_1 C8_3 C8_1 -124(3)
C5_3 C6_1 C8_3 C8_1 148(3)
C1_3 C6_1 C8_3 C6_3 -129(7)
C1_1 C6_1 C8_3 C6_3 -137(6)
C7_1 C6_1 C8_3 C6_3 85(5)
C8_1 C6_1 C8_3 C6_3 -171(6)
C5_1 C6_1 C8_3 C6_3 -26(5)
C7_3 C6_1 C8_3 C6_3 66(5)
C5_3 C6_1 C8_3 C6_3 -23(5)
C5_1 C6_3 C8_3 C8_1 133(4)
C5_3 C6_3 C8_3 C8_1 137(4)
C7_1 C6_3 C8_3 C8_1 -84(4)
C7_3 C6_3 C8_3 C8_1 -104(4)
C1_3 C6_3 C8_3 C8_1 20(5)
C1_1 C6_3 C8_3 C8_1 17(4)
C5_1 C6_3 C8_3 C6_1 143(7)
C5_3 C6_3 C8_3 C6_1 146(7)
C7_1 C6_3 C8_3 C6_1 -74(5)
C7_3 C6_3 C8_3 C6_1 -95(6)
C1_3 C6_3 C8_3 C6_1 29(5)
C8_1 C6_3 C8_3 C6_1 9(6)
C1_1 C6_3 C8_3 C6_1 27(4)
C16_3 C17_1 C9_3 C10_3 -6(6)
C16_1 C17_1 C9_3 C10_3 3(4)
C9_1 C17_1 C9_3 C10_3 -20(18)
C18_1 C17_1 C9_3 C10_3 178.1(13)
C18_3 C17_1 C9_3 C10_3 -177(2)
C16_3 C17_1 C9_3 C17_3 161(20)
C16_1 C17_1 C9_3 C17_3 170(18)
C9_1 C17_1 C9_3 C17_3 147(15)
C18_1 C17_1 C9_3 C17_3 -15(15)
C18_3 C17_1 C9_3 C17_3 -10(14)
C16_3 C17_1 C9_3 N1_1 168(3)
C16_1 C17_1 C9_3 N1_1 177(3)
C9_1 C17_1 C9_3 N1_1 154(24)
C18_1 C17_1 C9_3 N1_1 -8(6)
C18_3 C17_1 C9_3 N1_1 -3(7)
C16_3 C17_1 C9_3 N1_3 167(5)
C16_1 C17_1 C9_3 N1_3 177(5)
C9_1 C17_1 C9_3 N1_3 153(25)
C18_1 C17_1 C9_3 N1_3 -9(8)
C18_3 C17_1 C9_3 N1_3 -4(9)
C16_3 C17_1 C9_3 C10_1 -4(8)
C16_1 C17_1 C9_3 C10_1 6(5)
C9_1 C17_1 C9_3 C10_1 -18(16)
C18_1 C17_1 C9_3 C10_1 -179(2)
C18_3 C17_1 C9_3 C10_1 -175(3)
C1_3 N1_1 C9_3 C17_1 -60(7)
C2_3 N1_1 C9_3 C17_1 92(8)
C1_1 N1_1 C9_3 C17_1 -70(5)
C9_1 N1_1 C9_3 C17_1 -163(16)
C2_1 N1_1 C9_3 C17_1 94(6)
C1_3 N1_1 C9_3 C10_3 114(4)
C2_3 N1_1 C9_3 C10_3 -94(7)
C1_1 N1_1 C9_3 C10_3 104(2)
C9_1 N1_1 C9_3 C10_3 11(10)
C2_1 N1_1 C9_3 C10_3 -92(3)
C1_3 N1_1 C9_3 C17_3 -59(5)
C2_3 N1_1 C9_3 C17_3 93(7)
C1_1 N1_1 C9_3 C17_3 -69(3)
C9_1 N1_1 C9_3 C17_3 -161(14)
C2_1 N1_1 C9_3 C17_3 96(3)
C1_3 N1_1 C9_3 N1_3 116(18)
C2_3 N1_1 C9_3 N1_3 -92(20)
C1_1 N1_1 C9_3 N1_3 106(19)
C9_1 N1_1 C9_3 N1_3 14(22)
C2_1 N1_1 C9_3 N1_3 -89(18)
C1_3 N1_1 C9_3 C10_1 112(4)
C2_3 N1_1 C9_3 C10_1 -96(7)
C1_1 N1_1 C9_3 C10_1 102(3)
C9_1 N1_1 C9_3 C10_1 10(9)
C2_1 N1_1 C9_3 C10_1 -93(3)
C9_1 N1_3 C9_3 C17_1 -162(18)
C1_3 N1_3 C9_3 C17_1 -47(11)
C2_3 N1_3 C9_3 C17_1 79(9)
C2_1 N1_3 C9_3 C17_1 80(7)
C1_1 N1_3 C9_3 C17_1 -57(10)
C9_1 N1_3 C9_3 C10_3 12(11)
C1_3 N1_3 C9_3 C10_3 127(5)
C2_3 N1_3 C9_3 C10_3 -107(7)
C2_1 N1_3 C9_3 C10_3 -107(5)
C1_1 N1_3 C9_3 C10_3 117(4)
C9_1 N1_3 C9_3 C17_3 -161(14)
C1_3 N1_3 C9_3 C17_3 -46(9)
C2_3 N1_3 C9_3 C17_3 80(7)
C2_1 N1_3 C9_3 C17_3 81(5)
C1_1 N1_3 C9_3 C17_3 -55(7)
C9_1 N1_3 C9_3 N1_1 -166(23)
C1_3 N1_3 C9_3 N1_1 -51(14)
C2_3 N1_3 C9_3 N1_1 75(21)
C2_1 N1_3 C9_3 N1_1 75(20)
C1_1 N1_3 C9_3 N1_1 -61(16)
C9_1 N1_3 C9_3 C10_1 10(10)
C1_3 N1_3 C9_3 C10_1 125(6)
C2_3 N1_3 C9_3 C10_1 -109(8)
C2_1 N1_3 C9_3 C10_1 -109(5)
C1_1 N1_3 C9_3 C10_1 115(4)
C11_3 C10_1 C9_3 C17_1 174(4)
C14_1 C10_1 C9_3 C17_1 -5(5)
C9_1 C10_1 C9_3 C17_1 150(27)
C14_3 C10_1 C9_3 C17_1 -2(5)
C11_1 C10_1 C9_3 C17_1 175(2)
C11_3 C10_1 C9_3 C10_3 -163(21)
C14_1 C10_1 C9_3 C10_3 18(19)
C9_1 C10_1 C9_3 C10_3 173(17)
C14_3 C10_1 C9_3 C10_3 20(17)
C11_1 C10_1 C9_3 C10_3 -163(21)
C11_3 C10_1 C9_3 C17_3 172(3)
C14_1 C10_1 C9_3 C17_3 -8(3)
C9_1 C10_1 C9_3 C17_3 147(25)
C14_3 C10_1 C9_3 C17_3 -5(4)
C11_1 C10_1 C9_3 C17_3 171.7(15)
C11_3 C10_1 C9_3 N1_1 1(6)
C14_1 C10_1 C9_3 N1_1 -178.7(15)
C9_1 C10_1 C9_3 N1_1 -24(21)
C14_3 C10_1 C9_3 N1_1 -176(2)
C11_1 C10_1 C9_3 N1_1 1(4)
C11_3 C10_1 C9_3 N1_3 0(6)
C14_1 C10_1 C9_3 N1_3 -179(2)
C9_1 C10_1 C9_3 N1_3 -24(22)
C14_3 C10_1 C9_3 N1_3 -177(3)
C11_1 C10_1 C9_3 N1_3 0(4)
C10_1 C9_1 C10_3 C14_3 -153(21)
C17_1 C9_1 C10_3 C14_3 8(4)
N1_3 C9_1 C10_3 C14_3 -175(3)
N1_1 C9_1 C10_3 C14_3 -175.7(15)
C17_3 C9_1 C10_3 C14_3 7(5)
C10_1 C9_1 C10_3 C9_3 175(12)
C17_1 C9_1 C10_3 C9_3 -23(21)
N1_3 C9_1 C10_3 C9_3 153(24)
N1_1 C9_1 C10_3 C9_3 152(24)
C17_3 C9_1 C10_3 C9_3 -25(19)
C10_1 C9_1 C10_3 C14_1 -155(25)
C17_1 C9_1 C10_3 C14_1 7(7)
N1_3 C9_1 C10_3 C14_1 -176(5)
N1_1 C9_1 C10_3 C14_1 -177(4)
C17_3 C9_1 C10_3 C14_1 6(9)
C10_1 C9_1 C10_3 C11_3 13(16)
C17_1 C9_1 C10_3 C11_3 175(3)
N1_3 C9_1 C10_3 C11_3 -9(6)
N1_1 C9_1 C10_3 C11_3 -9(6)
C17_3 C9_1 C10_3 C11_3 174(3)
C10_1 C9_1 C10_3 C11_1 14(16)
C17_1 C9_1 C10_3 C11_1 175.5(19)
N1_3 C9_1 C10_3 C11_1 -8(6)
N1_1 C9_1 C10_3 C11_1 -9(6)
C17_3 C9_1 C10_3 C11_1 174(2)
C17_1 C9_3 C10_3 C9_1 152(25)
C17_3 C9_3 C10_3 C9_1 150(23)
N1_1 C9_3 C10_3 C9_1 -23(20)
N1_3 C9_3 C10_3 C9_1 -23(20)
C10_1 C9_3 C10_3 C9_1 -6(14)
C17_1 C9_3 C10_3 C14_3 2(2)
C17_3 C9_3 C10_3 C14_3 0.0
N1_1 C9_3 C10_3 C14_3 -173(3)
N1_3 C9_3 C10_3 C14_3 -174(4)
C10_1 C9_3 C10_3 C14_3 -156(20)
C17_1 C9_3 C10_3 C14_1 0(4)
C17_3 C9_3 C10_3 C14_1 -2(3)
N1_1 C9_3 C10_3 C14_1 -175(5)
N1_3 C9_3 C10_3 C14_1 -176(5)
C10_1 C9_3 C10_3 C14_1 -158(23)
C17_1 C9_3 C10_3 C11_3 172(5)
C17_3 C9_3 C10_3 C11_3 170(4)
N1_1 C9_3 C10_3 C11_3 -3(4)
N1_3 C9_3 C10_3 C11_3 -3(4)
C10_1 C9_3 C10_3 C11_3 14(18)
C17_1 C9_3 C10_3 C11_1 173(4)
C17_3 C9_3 C10_3 C11_1 170(3)
N1_1 C9_3 C10_3 C11_1 -3(3)
N1_3 C9_3 C10_3 C11_1 -3(3)
C10_1 C9_3 C10_3 C11_1 14(17)
C10_1 C14_1 C10_3 C9_1 163(17)
C15_1 C14_1 C10_3 C9_1 -7(7)
C15_3 C14_1 C10_3 C9_1 -1(8)
C10_1 C14_1 C10_3 C14_3 159(8)
C15_1 C14_1 C10_3 C14_3 -11(10)
C15_3 C14_1 C10_3 C14_3 -5(8)
C10_1 C14_1 C10_3 C9_3 167(14)
C15_1 C14_1 C10_3 C9_3 -3(4)
C15_3 C14_1 C10_3 C9_3 3(5)
C10_1 C14_1 C10_3 C11_3 -6(9)
C15_1 C14_1 C10_3 C11_3 -176(3)
C15_3 C14_1 C10_3 C11_3 -170(3)
C10_1 C14_1 C10_3 C11_1 -6(9)
C15_1 C14_1 C10_3 C11_1 -176.4(12)
C15_3 C14_1 C10_3 C11_1 -170(2)
C12_1 C11_1 C10_3 C9_1 -118(4)
C13_1 C11_1 C10_3 C9_1 118(4)
C10_1 C11_1 C10_3 C9_1 -155(31)
C12_3 C11_1 C10_3 C9_1 -108(4)
C13_3 C11_1 C10_3 C9_1 111(4)
C12_1 C11_1 C10_3 C14_3 50(2)
C13_1 C11_1 C10_3 C14_3 -74(2)
C10_1 C11_1 C10_3 C14_3 14(26)
C12_3 C11_1 C10_3 C14_3 60(3)
C13_3 C11_1 C10_3 C14_3 -80(3)
C12_1 C11_1 C10_3 C9_3 -121(2)
C13_1 C11_1 C10_3 C9_3 115(2)
C10_1 C11_1 C10_3 C9_3 -157(29)
C12_3 C11_1 C10_3 C9_3 -111(3)
C13_3 C11_1 C10_3 C9_3 109(3)
C12_1 C11_1 C10_3 C14_1 54(3)
C13_1 C11_1 C10_3 C14_1 -70(3)
C10_1 C11_1 C10_3 C14_1 17(25)
C12_3 C11_1 C10_3 C14_1 64(4)
C13_3 C11_1 C10_3 C14_1 -77(3)
C12_1 C11_1 C10_3 C11_3 -114(69)
C13_1 C11_1 C10_3 C11_3 122(69)
C10_1 C11_1 C10_3 C11_3 -150(73)
C12_3 C11_1 C10_3 C11_3 -104(69)
C13_3 C11_1 C10_3 C11_3 116(69)
C16_1 C15_1 C14_3 C10_3 9(4)
C14_1 C15_1 C14_3 C10_3 -151(22)
C16_3 C15_1 C14_3 C10_3 15(5)
C16_1 C15_1 C14_3 C15_3 -37(12)
C14_1 C15_1 C14_3 C15_3 162(12)
C16_3 C15_1 C14_3 C15_3 -31(10)
C16_1 C15_1 C14_3 C10_1 8(8)
C14_1 C15_1 C14_3 C10_1 -153(25)
C16_3 C15_1 C14_3 C10_1 14(8)
C9_1 C10_3 C14_3 C15_1 -14(5)
C9_3 C10_3 C14_3 C15_1 -10(3)
C14_1 C10_3 C14_3 C15_1 163(14)
C11_3 C10_3 C14_3 C15_1 180(5)
C11_1 C10_3 C14_3 C15_1 179(5)
C9_1 C10_3 C14_3 C15_3 -4(3)
C9_3 C10_3 C14_3 C15_3 0.0
C14_1 C10_3 C14_3 C15_3 173(11)
C11_3 C10_3 C14_3 C15_3 -171(4)
C11_1 C10_3 C14_3 C15_3 -171(3)
C9_1 C10_3 C14_3 C10_1 162(15)
C9_3 C10_3 C14_3 C10_1 166(12)
C14_1 C10_3 C14_3 C10_1 -21(8)
C11_3 C10_3 C14_3 C10_1 -4(10)
C11_1 C10_3 C14_3 C10_1 -5(10)
C11_3 C10_1 C14_3 C15_1 179(5)
C14_1 C10_1 C14_3 C15_1 163(16)
C9_1 C10_1 C14_3 C15_1 -8(7)
C11_1 C10_1 C14_3 C15_1 178(4)
C9_3 C10_1 C14_3 C15_1 -5(8)
C11_3 C10_1 C14_3 C10_3 174(15)
C14_1 C10_1 C14_3 C10_3 158(8)
C9_1 C10_1 C14_3 C10_3 -13(11)
C11_1 C10_1 C14_3 C10_3 173(13)
C9_3 C10_1 C14_3 C10_3 -10(9)
C11_3 C10_1 C14_3 C15_3 -171(4)
C14_1 C10_1 C14_3 C15_3 174(13)
C9_1 C10_1 C14_3 C15_3 3(4)
C11_1 C10_1 C14_3 C15_3 -171.2(16)
C9_3 C10_1 C14_3 C15_3 5(5)
C17_1 C16_1 C15_3 C16_3 -119(14)
C15_1 C16_1 C15_3 C16_3 -174(8)
C17_3 C16_1 C15_3 C16_3 -113(15)
C17_1 C16_1 C15_3 C14_3 15(4)
C15_1 C16_1 C15_3 C14_3 -40(13)
C17_3 C16_1 C15_3 C14_3 20(6)
C17_1 C16_1 C15_3 C14_1 17(5)
C15_1 C16_1 C15_3 C14_1 -38(11)
C17_3 C16_1 C15_3 C14_1 23(7)
C15_1 C14_3 C15_3 C16_1 130(15)
C10_3 C14_3 C15_3 C16_1 -8(2)
C10_1 C14_3 C15_3 C16_1 -12(4)
C15_1 C14_3 C15_3 C16_3 139(14)
C10_3 C14_3 C15_3 C16_3 0.0
C10_1 C14_3 C15_3 C16_3 -4(3)
C15_1 C14_3 C15_3 C14_1 -25(17)
C10_3 C14_3 C15_3 C14_1 -163(24)
C10_1 C14_3 C15_3 C14_1 -167(27)
C10_1 C14_1 C15_3 C16_1 -15(5)
C15_1 C14_1 C15_3 C16_1 127(15)
C10_3 C14_1 C15_3 C16_1 -11(5)
C10_1 C14_1 C15_3 C16_3 -6(3)
C15_1 C14_1 C15_3 C16_3 135(14)
C10_3 C14_1 C15_3 C16_3 -3(4)
C10_1 C14_1 C15_3 C14_3 11(23)
C15_1 C14_1 C15_3 C14_3 153(19)
C10_3 C14_1 C15_3 C14_3 15(21)
C9_3 C17_1 C16_3 C15_3 6(6)
C16_1 C17_1 C16_3 C15_3 -25(8)
C9_1 C17_1 C16_3 C15_3 8(3)
C18_1 C17_1 C16_3 C15_3 -178.0(14)
C18_3 C17_1 C16_3 C15_3 178(2)
C9_3 C17_1 C16_3 C17_3 -166(15)
C16_1 C17_1 C16_3 C17_3 163(8)
C9_1 C17_1 C16_3 C17_3 -164(12)
C18_1 C17_1 C16_3 C17_3 10(10)
C18_3 C17_1 C16_3 C17_3 6(10)
C9_3 C17_1 C16_3 C15_1 11(7)
C16_1 C17_1 C16_3 C15_1 -20(6)
C9_1 C17_1 C16_3 C15_1 13(4)
C18_1 C17_1 C16_3 C15_1 -173.0(16)
C18_3 C17_1 C16_3 C15_1 -177(2)
C16_1 C15_3 C16_3 C17_1 48(11)
C14_3 C15_3 C16_3 C17_1 -2(2)
C14_1 C15_3 C16_3 C17_1 0(3)
C16_1 C15_3 C16_3 C17_3 50(12)
C14_3 C15_3 C16_3 C17_3 0.0
C14_1 C15_3 C16_3 C17_3 2(3)
C16_1 C15_3 C16_3 C15_1 8(10)
C14_3 C15_3 C16_3 C15_1 -43(14)
C14_1 C15_3 C16_3 C15_1 -41(13)
C14_3 C15_1 C16_3 C17_1 -14(5)
C16_1 C15_1 C16_3 C17_1 49(11)
C14_1 C15_1 C16_3 C17_1 -12(4)
C14_3 C15_1 C16_3 C15_3 127(17)
C16_1 C15_1 C16_3 C15_3 -170(13)
C14_1 C15_1 C16_3 C15_3 129(16)
C14_3 C15_1 C16_3 C17_3 -13(5)
C16_1 C15_1 C16_3 C17_3 50(12)
C14_1 C15_1 C16_3 C17_3 -11(3)
C17_1 C18_1 C17_3 C16_3 146(29)
C19_1 C18_1 C17_3 C16_3 51(3)
C20_1 C18_1 C17_3 C16_3 -70(3)
C19_3 C18_1 C17_3 C16_3 51(5)
C20_3 C18_1 C17_3 C16_3 -58(3)
C17_1 C18_1 C17_3 C9_3 -29(26)
C19_1 C18_1 C17_3 C9_3 -124(2)
C20_1 C18_1 C17_3 C9_3 115(2)
C19_3 C18_1 C17_3 C9_3 -124(4)
C20_3 C18_1 C17_3 C9_3 127(3)
C17_1 C18_1 C17_3 C16_1 137(31)
C19_1 C18_1 C17_3 C16_1 42(5)
C20_1 C18_1 C17_3 C16_1 -79(4)
C19_3 C18_1 C17_3 C16_1 42(6)
C20_3 C18_1 C17_3 C16_1 -67(5)
C17_1 C18_1 C17_3 C18_3 -176(30)
C19_1 C18_1 C17_3 C18_3 89(21)
C20_1 C18_1 C17_3 C18_3 -32(20)
C19_3 C18_1 C17_3 C18_3 89(21)
C20_3 C18_1 C17_3 C18_3 -20(20)
C17_1 C18_1 C17_3 C9_1 -31(24)
C19_1 C18_1 C17_3 C9_1 -126(3)
C20_1 C18_1 C17_3 C9_1 112(3)
C19_3 C18_1 C17_3 C9_1 -126(4)
C20_3 C18_1 C17_3 C9_1 124(4)
C17_1 C16_3 C17_3 C18_1 -166(13)
C15_3 C16_3 C17_3 C18_1 -175(3)
C15_1 C16_3 C17_3 C18_1 -170(4)
C17_1 C16_3 C17_3 C9_3 9(10)
C15_3 C16_3 C17_3 C9_3 0.0
C15_1 C16_3 C17_3 C9_3 6(2)
C17_1 C16_3 C17_3 C16_1 -17(8)
C15_3 C16_3 C17_3 C16_1 -26(8)
C15_1 C16_3 C17_3 C16_1 -20(7)
C17_1 C16_3 C17_3 C18_3 -172(12)
C15_3 C16_3 C17_3 C18_3 179(4)
C15_1 C16_3 C17_3 C18_3 -175(4)
C17_1 C16_3 C17_3 C9_1 11(8)
C15_3 C16_3 C17_3 C9_1 3(2)
C15_1 C16_3 C17_3 C9_1 8(3)
C17_1 C9_3 C17_3 C18_1 161(18)
C10_3 C9_3 C17_3 C18_1 175(3)
N1_1 C9_3 C17_3 C18_1 -12(3)
N1_3 C9_3 C17_3 C18_1 -13(5)
C10_1 C9_3 C17_3 C18_1 178(4)
C17_1 C9_3 C17_3 C16_3 -14(15)
C10_3 C9_3 C17_3 C16_3 0.0
N1_1 C9_3 C17_3 C16_3 172(4)
N1_3 C9_3 C17_3 C16_3 171(5)
C10_1 C9_3 C17_3 C16_3 3(3)
C17_1 C9_3 C17_3 C16_1 -8(14)
C10_3 C9_3 C17_3 C16_1 6.1(19)
N1_1 C9_3 C17_3 C16_1 179(4)
N1_3 C9_3 C17_3 C16_1 178(5)
C10_1 C9_3 C17_3 C16_1 9(3)
C17_1 C9_3 C17_3 C18_3 167(18)
C10_3 C9_3 C17_3 C18_3 -179(4)
N1_1 C9_3 C17_3 C18_3 -7(4)
N1_3 C9_3 C17_3 C18_3 -8(6)
C10_1 C9_3 C17_3 C18_3 -176(4)
C17_1 C9_3 C17_3 C9_1 -39(17)
C10_3 C9_3 C17_3 C9_1 -25(19)
N1_1 C9_3 C17_3 C9_1 147(22)
N1_3 C9_3 C17_3 C9_1 146(22)
C10_1 C9_3 C17_3 C9_1 -22(17)
C15_3 C16_1 C17_3 C18_1 173(4)
C17_1 C16_1 C17_3 C18_1 -162(14)
C15_1 C16_1 C17_3 C18_1 -174(2)
C15_3 C16_1 C17_3 C16_3 137(12)
C17_1 C16_1 C17_3 C16_3 162(8)
C15_1 C16_1 C17_3 C16_3 150(10)
C15_3 C16_1 C17_3 C9_3 -20(5)
C17_1 C16_1 C17_3 C9_3 5(9)
C15_1 C16_1 C17_3 C9_3 -7(3)
C15_3 C16_1 C17_3 C18_3 165(4)
C17_1 C16_1 C17_3 C18_3 -170(13)
C15_1 C16_1 C17_3 C18_3 178(3)
C15_3 C16_1 C17_3 C9_1 -17(6)
C17_1 C16_1 C17_3 C9_1 8(8)
C15_1 C16_1 C17_3 C9_1 -4(4)
C10_3 C9_1 C17_3 C18_1 172(3)
C10_1 C9_1 C17_3 C18_1 175(2)
C17_1 C9_1 C17_3 C18_1 158(19)
N1_3 C9_1 C17_3 C18_1 -6(5)
N1_1 C9_1 C17_3 C18_1 -6(5)
C10_3 C9_1 C17_3 C16_3 -6(5)
C10_1 C9_1 C17_3 C16_3 -3(3)
C17_1 C9_1 C17_3 C16_3 -20(14)
N1_3 C9_1 C17_3 C16_3 176(3)
N1_1 C9_1 C17_3 C16_3 176.0(14)
C10_3 C9_1 C17_3 C9_3 150(23)
C10_1 C9_1 C17_3 C9_3 153(21)
C17_1 C9_1 C17_3 C9_3 136(18)
N1_3 C9_1 C17_3 C9_3 -28(19)
N1_1 C9_1 C17_3 C9_3 -28(19)
C10_3 C9_1 C17_3 C16_1 1(5)
C10_1 C9_1 C17_3 C16_1 4(4)
C17_1 C9_1 C17_3 C16_1 -13(13)
N1_3 C9_1 C17_3 C16_1 -178(3)
N1_1 C9_1 C17_3 C16_1 -177.5(16)
C10_3 C9_1 C17_3 C18_3 178(4)
C10_1 C9_1 C17_3 C18_3 -178(3)
C17_1 C9_1 C17_3 C18_3 164(19)
N1_3 C9_1 C17_3 C18_3 0(6)
N1_1 C9_1 C17_3 C18_3 0(5)
C14_1 C10_1 C11_3 C10_3 -163(27)
C9_1 C10_1 C11_3 C10_3 20(25)
C14_3 C10_1 C11_3 C10_3 -167(30)
C11_1 C10_1 C11_3 C10_3 -160(50)
C9_3 C10_1 C11_3 C10_3 18(23)
C14_1 C10_1 C11_3 C12_1 50(6)
C9_1 C10_1 C11_3 C12_1 -127(4)
C14_3 C10_1 C11_3 C12_1 47(8)
C11_1 C10_1 C11_3 C12_1 54(51)
C9_3 C10_1 C11_3 C12_1 -129(4)
C14_1 C10_1 C11_3 C13_1 -62(5)
C9_1 C10_1 C11_3 C13_1 121(4)
C14_3 C10_1 C11_3 C13_1 -66(7)
C11_1 C10_1 C11_3 C13_1 -59(51)
C9_3 C10_1 C11_3 C13_1 118(5)
C14_1 C10_1 C11_3 C12_3 61(5)
C9_1 C10_1 C11_3 C12_3 -117(4)
C14_3 C10_1 C11_3 C12_3 57(7)
C11_1 C10_1 C11_3 C12_3 64(52)
C9_3 C10_1 C11_3 C12_3 -119(5)
C14_1 C10_1 C11_3 C13_3 -70(4)
C9_1 C10_1 C11_3 C13_3 113(3)
C14_3 C10_1 C11_3 C13_3 -74(6)
C11_1 C10_1 C11_3 C13_3 -67(52)
C9_3 C10_1 C11_3 C13_3 110(4)
C9_1 C10_3 C11_3 C10_1 -157(29)
C14_3 C10_3 C11_3 C10_1 11(25)
C9_3 C10_3 C11_3 C10_1 -160(27)
C14_1 C10_3 C11_3 C10_1 15(24)
C11_1 C10_3 C11_3 C10_1 27(68)
C9_1 C10_3 C11_3 C12_1 -122(5)
C14_3 C10_3 C11_3 C12_1 46(6)
C9_3 C10_3 C11_3 C12_1 -124(4)
C14_1 C10_3 C11_3 C12_1 50(6)
C11_1 C10_3 C11_3 C12_1 63(67)
C9_1 C10_3 C11_3 C13_1 121(5)
C14_3 C10_3 C11_3 C13_1 -71(5)
C9_3 C10_3 C11_3 C13_1 118(4)
C14_1 C10_3 C11_3 C13_1 -67(5)
C11_1 C10_3 C11_3 C13_1 -55(67)
C9_1 C10_3 C11_3 C12_3 -112(6)
C14_3 C10_3 C11_3 C12_3 56(6)
C9_3 C10_3 C11_3 C12_3 -114(5)
C14_1 C10_3 C11_3 C12_3 60(6)
C11_1 C10_3 C11_3 C12_3 73(68)
C9_1 C10_3 C11_3 C13_3 114(5)
C14_3 C10_3 C11_3 C13_3 -78(4)
C9_3 C10_3 C11_3 C13_3 112(4)
C14_1 C10_3 C11_3 C13_3 -74(4)
C11_1 C10_3 C11_3 C13_3 -62(67)
C11_1 C12_1 C11_3 C10_1 -161(23)
C11_1 C12_1 C11_3 C10_3 -165(23)
C11_1 C12_1 C11_3 C13_1 -35(16)
C11_1 C12_1 C11_3 C12_3 125(28)
C11_1 C12_1 C11_3 C13_3 -40(16)
C11_1 C13_1 C11_3 C10_1 160(23)
C11_1 C13_1 C11_3 C10_3 166(23)
C11_1 C13_1 C11_3 C12_1 35(16)
C11_1 C13_1 C11_3 C12_3 32(16)
C11_1 C13_1 C11_3 C13_3 -164(19)
C12_1 C11_1 C12_3 C11_3 127(27)
C13_1 C11_1 C12_3 C11_3 143(19)
C10_1 C11_1 C12_3 C11_3 15(17)
C13_3 C11_1 C12_3 C11_3 136(19)
C10_3 C11_1 C12_3 C11_3 12(17)
C10_1 C11_3 C12_3 C11_1 -161(22)
C10_3 C11_3 C12_3 C11_1 -165(22)
C12_1 C11_3 C12_3 C11_1 -50(26)
C13_1 C11_3 C12_3 C11_1 -29(15)
C13_3 C11_3 C12_3 C11_1 -33(15)
C12_1 C11_1 C13_3 C11_3 -136(18)
C13_1 C11_1 C13_3 C11_3 -165(18)
C10_1 C11_1 C13_3 C11_3 -15(16)
C12_3 C11_1 C13_3 C11_3 -138(18)
C10_3 C11_1 C13_3 C11_3 -11(16)
C10_1 C11_3 C13_3 C11_1 161(21)
C10_3 C11_3 C13_3 C11_1 167(20)
C12_1 C11_3 C13_3 C11_1 34(14)
C13_1 C11_3 C13_3 C11_1 14(17)
C12_3 C11_3 C13_3 C11_1 31(14)
C18_1 C20_1 C18_3 C20_3 -134(30)
C18_1 C20_1 C18_3 C19_3 -176(31)
C18_1 C20_1 C18_3 C17_3 -37(23)
C18_1 C20_1 C18_3 C19_1 -162(31)
C18_1 C20_1 C18_3 C17_1 -35(23)
C18_1 C17_3 C18_3 C20_1 141(24)
C16_3 C17_3 C18_3 C20_1 -75(5)
C9_3 C17_3 C18_3 C20_1 104(4)
C16_1 C17_3 C18_3 C20_1 -81(6)
C9_1 C17_3 C18_3 C20_1 101(5)
C18_1 C17_3 C18_3 C20_3 155(24)
C16_3 C17_3 C18_3 C20_3 -60(5)
C9_3 C17_3 C18_3 C20_3 119(4)
C16_1 C17_3 C18_3 C20_3 -67(6)
C9_1 C17_3 C18_3 C20_3 116(5)
C18_1 C17_3 C18_3 C19_3 -77(20)
C16_3 C17_3 C18_3 C19_3 68(5)
C9_3 C17_3 C18_3 C19_3 -113(5)
C16_1 C17_3 C18_3 C19_3 61(6)
C9_1 C17_3 C18_3 C19_3 -117(6)
C18_1 C17_3 C18_3 C19_1 -80(20)
C16_3 C17_3 C18_3 C19_1 65(4)
C9_3 C17_3 C18_3 C19_1 -116(3)
C16_1 C17_3 C18_3 C19_1 58(5)
C9_1 C17_3 C18_3 C19_1 -120(4)
C18_1 C17_3 C18_3 C17_1 6(46)
C16_3 C17_3 C18_3 C17_1 151(42)
C9_3 C17_3 C18_3 C17_1 -30(39)
C16_1 C17_3 C18_3 C17_1 144(43)
C9_1 C17_3 C18_3 C17_1 -34(38)
C18_1 C19_1 C18_3 C20_1 168(21)
C18_1 C19_1 C18_3 C20_3 161(20)
C18_1 C19_1 C18_3 C19_3 -129(22)
C18_1 C19_1 C18_3 C17_3 39(13)
C18_1 C19_1 C18_3 C17_1 37(13)
C9_3 C17_1 C18_3 C20_1 101(5)
C16_3 C17_1 C18_3 C20_1 -73(5)
C16_1 C17_1 C18_3 C20_1 -79(4)
C9_1 C17_1 C18_3 C20_1 97(4)
C18_1 C17_1 C18_3 C20_1 140(25)
C9_3 C17_1 C18_3 C20_3 115(5)
C16_3 C17_1 C18_3 C20_3 -59(5)
C16_1 C17_1 C18_3 C20_3 -65(5)
C9_1 C17_1 C18_3 C20_3 112(4)
C18_1 C17_1 C18_3 C20_3 155(25)
C9_3 C17_1 C18_3 C19_3 -115(5)
C16_3 C17_1 C18_3 C19_3 71(5)
C16_1 C17_1 C18_3 C19_3 65(5)
C9_1 C17_1 C18_3 C19_3 -119(4)
C18_1 C17_1 C18_3 C19_3 -76(21)
C9_3 C17_1 C18_3 C17_3 147(43)
C16_3 C17_1 C18_3 C17_3 -27(39)
C16_1 C17_1 C18_3 C17_3 -34(41)
C9_1 C17_1 C18_3 C17_3 143(41)
C18_1 C17_1 C18_3 C17_3 -174(48)
C9_3 C17_1 C18_3 C19_1 -119(4)
C16_3 C17_1 C18_3 C19_1 67(4)
C16_1 C17_1 C18_3 C19_1 61(3)
C9_1 C17_1 C18_3 C19_1 -122(3)
C18_1 C17_1 C18_3 C19_1 -79(21)
C20_1 C18_3 C19_3 C18_1 177(21)
C20_3 C18_3 C19_3 C18_1 168(20)
C17_3 C18_3 C19_3 C18_1 40(13)
C19_1 C18_3 C19_3 C18_1 53(22)
C17_1 C18_3 C19_3 C18_1 37(13)
C17_3 C18_1 C19_3 C18_3 -126(17)
C17_1 C18_1 C19_3 C18_3 -131(17)
C19_1 C18_1 C19_3 C18_3 -126(22)
C20_1 C18_1 C19_3 C18_3 -2(16)
C20_3 C18_1 C19_3 C18_3 -10(16)
C20_1 C18_3 C20_3 C18_1 60(37)
C19_3 C18_3 C20_3 C18_1 -158(35)
C17_3 C18_3 C20_3 C18_1 -28(28)
C19_1 C18_3 C20_3 C18_1 -145(35)
C17_1 C18_3 C20_3 C18_1 -27(28)
C17_3 C18_1 C20_3 C18_3 147(32)
C17_1 C18_1 C20_3 C18_3 149(32)
C19_1 C18_1 C20_3 C18_3 31(31)
C20_1 C18_1 C20_3 C18_3 -119(37)
C19_3 C18_1 C20_3 C18_3 19(31)
Cl1_3 K1_1 K1_3 O3_2 -28.5(19)
O6_2 K1_1 K1_3 O3_2 178.5(4)
O3_4 K1_1 K1_3 O3_2 -3.2(15)
O5_2 K1_1 K1_3 O3_2 -118.8(5)
O2_4 K1_1 K1_3 O3_2 57.7(12)
O1_2 K1_1 K1_3 O3_2 122.5(4)
O2_2 K1_1 K1_3 O3_2 62.0(5)
O4_2 K1_1 K1_3 O3_2 -59.4(5)
O6_4 K1_1 K1_3 O3_2 174.5(11)
O1_4 K1_1 K1_3 O3_2 116.7(9)
Cl1_3 K1_1 K1_3 O3_4 -25(2)
O6_2 K1_1 K1_3 O3_4 -178.3(13)
O5_2 K1_1 K1_3 O3_4 -115.6(13)
O2_4 K1_1 K1_3 O3_4 61.0(17)
O1_2 K1_1 K1_3 O3_4 125.8(13)
O2_2 K1_1 K1_3 O3_4 65.2(13)
O4_2 K1_1 K1_3 O3_4 -56.1(13)
O3_2 K1_1 K1_3 O3_4 3.2(15)
O6_4 K1_1 K1_3 O3_4 177.7(17)
O1_4 K1_1 K1_3 O3_4 119.9(15)
Cl1_3 K1_1 K1_3 O4_2 30.9(17)
O6_2 K1_1 K1_3 O4_2 -122.1(4)
O3_4 K1_1 K1_3 O4_2 56.1(13)
O5_2 K1_1 K1_3 O4_2 -59.4(4)
O2_4 K1_1 K1_3 O4_2 117.1(12)
O1_2 K1_1 K1_3 O4_2 -178.1(3)
O2_2 K1_1 K1_3 O4_2 121.4(4)
O3_2 K1_1 K1_3 O4_2 59.4(5)
O6_4 K1_1 K1_3 O4_2 -126.1(11)
O1_4 K1_1 K1_3 O4_2 176.1(9)
Cl1_3 K1_1 K1_3 O4_4 27(2)
O6_2 K1_1 K1_3 O4_4 -125.9(12)
O3_4 K1_1 K1_3 O4_4 52.4(18)
O5_2 K1_1 K1_3 O4_4 -63.2(13)
O2_4 K1_1 K1_3 O4_4 113.3(17)
O1_2 K1_1 K1_3 O4_4 178.1(12)
O2_2 K1_1 K1_3 O4_4 117.6(13)
O4_2 K1_1 K1_3 O4_4 -3.8(15)
O3_2 K1_1 K1_3 O4_4 55.6(13)
O6_4 K1_1 K1_3 O4_4 -129.9(16)
O1_4 K1_1 K1_3 O4_4 172.3(15)
Cl1_3 K1_1 K1_3 O2_2 -90.5(16)
O6_2 K1_1 K1_3 O2_2 116.5(4)
O3_4 K1_1 K1_3 O2_2 -65.2(13)
O5_2 K1_1 K1_3 O2_2 179.2(4)
O2_4 K1_1 K1_3 O2_2 -4.2(13)
O1_2 K1_1 K1_3 O2_2 60.5(3)
O4_2 K1_1 K1_3 O2_2 -121.4(4)
O3_2 K1_1 K1_3 O2_2 -62.0(5)
O6_4 K1_1 K1_3 O2_2 112.5(11)
O1_4 K1_1 K1_3 O2_2 54.7(9)
Cl1_3 K1_1 K1_3 O2_4 -86.2(19)
O6_2 K1_1 K1_3 O2_4 120.8(12)
O3_4 K1_1 K1_3 O2_4 -61.0(17)
O5_2 K1_1 K1_3 O2_4 -176.5(12)
O1_2 K1_1 K1_3 O2_4 64.8(11)
O2_2 K1_1 K1_3 O2_4 4.2(13)
O4_2 K1_1 K1_3 O2_4 -117.1(12)
O3_2 K1_1 K1_3 O2_4 -57.7(12)
O6_4 K1_1 K1_3 O2_4 116.7(15)
O1_4 K1_1 K1_3 O2_4 59.0(14)
Cl1_3 K1_1 K1_3 O5_2 90.3(16)
O6_2 K1_1 K1_3 O5_2 -62.7(4)
O3_4 K1_1 K1_3 O5_2 115.6(13)
O2_4 K1_1 K1_3 O5_2 176.5(12)
O1_2 K1_1 K1_3 O5_2 -118.7(3)
O2_2 K1_1 K1_3 O5_2 -179.2(4)
O4_2 K1_1 K1_3 O5_2 59.4(4)
O3_2 K1_1 K1_3 O5_2 118.8(5)
O6_4 K1_1 K1_3 O5_2 -66.7(11)
O1_4 K1_1 K1_3 O5_2 -124.5(9)
Cl1_3 K1_1 K1_3 O6_2 153.0(17)
O3_4 K1_1 K1_3 O6_2 178.3(13)
O5_2 K1_1 K1_3 O6_2 62.7(4)
O2_4 K1_1 K1_3 O6_2 -120.8(11)
O1_2 K1_1 K1_3 O6_2 -56.0(3)
O2_2 K1_1 K1_3 O6_2 -116.5(4)
O4_2 K1_1 K1_3 O6_2 122.1(4)
O3_2 K1_1 K1_3 O6_2 -178.5(4)
O6_4 K1_1 K1_3 O6_2 -4.0(13)
O1_4 K1_1 K1_3 O6_2 -61.8(9)
Cl1_3 K1_1 K1_3 C46_5 135.4(14)
O6_2 K1_1 K1_3 C46_5 -18(2)
O3_4 K1_1 K1_3 C46_5 161(2)
O5_2 K1_1 K1_3 C46_5 45.1(19)
O2_4 K1_1 K1_3 C46_5 -138(2)
O1_2 K1_1 K1_3 C46_5 -73.5(19)
O2_2 K1_1 K1_3 C46_5 -134.1(19)
O4_2 K1_1 K1_3 C46_5 104.6(19)
O3_2 K1_1 K1_3 C46_5 164(2)
O6_4 K1_1 K1_3 C46_5 -22(2)
O1_4 K1_1 K1_3 C46_5 -79(2)
Cl1_3 K1_1 K1_3 O1_2 -151.0(16)
O6_2 K1_1 K1_3 O1_2 56.0(3)
O3_4 K1_1 K1_3 O1_2 -125.8(13)
O5_2 K1_1 K1_3 O1_2 118.7(3)
O2_4 K1_1 K1_3 O1_2 -64.8(11)
O2_2 K1_1 K1_3 O1_2 -60.5(3)
O4_2 K1_1 K1_3 O1_2 178.1(3)
O3_2 K1_1 K1_3 O1_2 -122.5(4)
O6_4 K1_1 K1_3 O1_2 51.9(11)
O1_4 K1_1 K1_3 O1_2 -5.8(10)
Cl1_3 K1_1 K1_3 O1_4 -145.2(18)
O6_2 K1_1 K1_3 O1_4 61.8(9)
O3_4 K1_1 K1_3 O1_4 -119.9(15)
O5_2 K1_1 K1_3 O1_4 124.5(9)
O2_4 K1_1 K1_3 O1_4 -59.0(14)
O1_2 K1_1 K1_3 O1_4 5.8(10)
O2_2 K1_1 K1_3 O1_4 -54.7(9)
O4_2 K1_1 K1_3 O1_4 -176.1(9)
O3_2 K1_1 K1_3 O1_4 -116.7(9)
O6_4 K1_1 K1_3 O1_4 57.8(13)
O1_2 C21_2 O1_4 C21_4 -107(27)
C22_2 C21_2 O1_4 C21_4 1(10)
C22_4 C21_2 O1_4 C21_4 -3(10)
O1_2 C21_2 O1_4 C40_4 68(23)
C22_2 C21_2 O1_4 C40_4 176(3)
C22_4 C21_2 O1_4 C40_4 172(4)
O1_2 C21_2 O1_4 C40_2 63(23)
C22_2 C21_2 O1_4 C40_2 171(3)
C22_4 C21_2 O1_4 C40_2 167(4)
O1_2 C21_2 O1_4 K1_1 -131(26)
C22_2 C21_2 O1_4 K1_1 -23(4)
C22_4 C21_2 O1_4 K1_1 -27(4)
O1_2 C21_2 O1_4 K1_3 -147(26)
C22_2 C21_2 O1_4 K1_3 -39(3)
C22_4 C21_2 O1_4 K1_3 -43(4)
C35_4 C40_2 O1_4 C21_2 178(4)
O1_2 C40_2 O1_4 C21_2 -145(17)
C39_2 C40_2 O1_4 C21_2 9(5)
C35_2 C40_2 O1_4 C21_2 -177(3)
C39_4 C40_2 O1_4 C21_2 9(6)
C35_4 C40_2 O1_4 C21_4 -178(6)
O1_2 C40_2 O1_4 C21_4 -141(18)
C39_2 C40_2 O1_4 C21_4 12(7)
C35_2 C40_2 O1_4 C21_4 -174(5)
C39_4 C40_2 O1_4 C21_4 13(8)
C35_4 C40_2 O1_4 C40_4 156(18)
O1_2 C40_2 O1_4 C40_4 -167(20)
C39_2 C40_2 O1_4 C40_4 -13(15)
C35_2 C40_2 O1_4 C40_4 161(18)
C39_4 C40_2 O1_4 C40_4 -13(15)
C35_4 C40_2 O1_4 K1_1 10(5)
O1_2 C40_2 O1_4 K1_1 47(12)
C39_2 C40_2 O1_4 K1_1 -159.3(12)
C35_2 C40_2 O1_4 K1_1 15(3)
C39_4 C40_2 O1_4 K1_1 -159(3)
C35_4 C40_2 O1_4 K1_3 24(5)
O1_2 C40_2 O1_4 K1_3 61(13)
C39_2 C40_2 O1_4 K1_3 -145.8(13)
C35_2 C40_2 O1_4 K1_3 28(3)
C39_4 C40_2 O1_4 K1_3 -145(3)
O2_2 C22_2 C21_4 O1_4 60(6)
O2_4 C22_2 C21_4 O1_4 55(7)
C21_2 C22_2 C21_4 O1_4 174(73)
K1_1 C22_2 C21_4 O1_4 15(5)
O2_2 C22_2 C21_4 C22_4 106(35)
O2_4 C22_2 C21_4 C22_4 101(35)
C21_2 C22_2 C21_4 C22_4 -140(69)
K1_1 C22_2 C21_4 C22_4 61(34)
O2_2 C22_2 C21_4 O1_2 67(4)
O2_4 C22_2 C21_4 O1_2 62(6)
C21_2 C22_2 C21_4 O1_2 -179(100)
K1_1 C22_2 C21_4 O1_2 21(4)
O2_2 C22_2 C21_4 K1_1 45.5(14)
O2_4 C22_2 C21_4 K1_1 41(4)
C21_2 C22_2 C21_4 K1_1 160(69)
C21_2 O1_4 C21_4 C22_2 -179(15)
C40_4 O1_4 C21_4 C22_2 175(5)
C40_2 O1_4 C21_4 C22_2 169(4)
K1_1 O1_4 C21_4 C22_2 -19(7)
K1_3 O1_4 C21_4 C22_2 -34(7)
C21_2 O1_4 C21_4 C22_4 176(14)
C40_4 O1_4 C21_4 C22_4 170(5)
C40_2 O1_4 C21_4 C22_4 164(5)
K1_1 O1_4 C21_4 C22_4 -25(6)
K1_3 O1_4 C21_4 C22_4 -39(6)
C21_2 O1_4 C21_4 O1_2 102(29)
C40_4 O1_4 C21_4 O1_2 96(28)
C40_2 O1_4 C21_4 O1_2 90(27)
K1_1 O1_4 C21_4 O1_2 -99(27)
K1_3 O1_4 C21_4 O1_2 -113(27)
C21_2 O1_4 C21_4 K1_1 -160(10)
C40_4 O1_4 C21_4 K1_1 -166(7)
C40_2 O1_4 C21_4 K1_1 -171(8)
K1_3 O1_4 C21_4 K1_1 -14.3(6)
C40_2 O1_2 C21_4 C22_2 179(3)
C40_4 O1_2 C21_4 C22_2 -178(5)
C21_2 O1_2 C21_4 C22_2 180(15)
K1_1 O1_2 C21_4 C22_2 -28(5)
K1_3 O1_2 C21_4 C22_2 -41(5)
C40_2 O1_2 C21_4 O1_4 -77(26)
C40_4 O1_2 C21_4 O1_4 -75(26)
C21_2 O1_2 C21_4 O1_4 -76(29)
K1_1 O1_2 C21_4 O1_4 76(27)
K1_3 O1_2 C21_4 O1_4 62(26)
C40_2 O1_2 C21_4 C22_4 174(4)
C40_4 O1_2 C21_4 C22_4 177(5)
C21_2 O1_2 C21_4 C22_4 175(13)
K1_1 O1_2 C21_4 C22_4 -33(5)
K1_3 O1_2 C21_4 C22_4 -46(4)
C40_2 O1_2 C21_4 K1_1 -154(2)
C40_4 O1_2 C21_4 K1_1 -151(4)
C21_2 O1_2 C21_4 K1_1 -153(10)
K1_3 O1_2 C21_4 K1_1 -13.8(2)
C22_2 C21_4 C22_4 O2_2 -66(33)
O1_4 C21_4 C22_4 O2_2 70(6)
O1_2 C21_4 C22_4 O2_2 76(5)
K1_1 C21_4 C22_4 O2_2 51(3)
C22_2 C21_4 C22_4 O2_4 -70(33)
O1_4 C21_4 C22_4 O2_4 67(6)
O1_2 C21_4 C22_4 O2_4 73(5)
K1_1 C21_4 C22_4 O2_4 48(4)
C22_2 C21_4 C22_4 C21_2 77(100)
O1_4 C21_4 C22_4 C21_2 -147(100)
O1_2 C21_4 C22_4 C21_2 -141(100)
K1_1 C21_4 C22_4 C21_2 -166(98)
C22_2 C21_4 C22_4 K1_1 -118(35)
O1_4 C21_4 C22_4 K1_1 19(5)
O1_2 C21_4 C22_4 K1_1 25(3)
C22_2 O2_2 C22_4 C21_4 30(19)
C23_2 O2_2 C22_4 C21_4 176(3)
C23_4 O2_2 C22_4 C21_4 -172(4)
K1_3 O2_2 C22_4 C21_4 -68(4)
K1_1 O2_2 C22_4 C21_4 -77(4)
C22_2 O2_2 C22_4 O2_4 -170(24)
C23_2 O2_2 C22_4 O2_4 -24(18)
C23_4 O2_2 C22_4 O2_4 -13(18)
K1_3 O2_2 C22_4 O2_4 91(19)
K1_1 O2_2 C22_4 O2_4 82(18)
C22_2 O2_2 C22_4 C21_2 30(19)
C23_2 O2_2 C22_4 C21_2 175(2)
C23_4 O2_2 C22_4 C21_2 -173(3)
K1_3 O2_2 C22_4 C21_2 -69(4)
K1_1 O2_2 C22_4 C21_2 -78(3)
C22_2 O2_2 C22_4 K1_1 108(22)
C23_2 O2_2 C22_4 K1_1 -106.3(13)
C23_4 O2_2 C22_4 K1_1 -95(2)
K1_3 O2_2 C22_4 K1_1 9.1(5)
O1_4 C21_2 C22_4 C21_4 32(97)
O1_2 C21_2 C22_4 C21_4 38(97)
C22_2 C21_2 C22_4 C21_4 -101(100)
O1_4 C21_2 C22_4 O2_2 69(5)
O1_2 C21_2 C22_4 O2_2 75(4)
C22_2 C21_2 C22_4 O2_2 -64(33)
O1_4 C21_2 C22_4 O2_4 65(5)
O1_2 C21_2 C22_4 O2_4 72(4)
C22_2 C21_2 C22_4 O2_4 -68(33)
O1_4 C21_2 C22_4 K1_1 18(3)
O1_2 C21_2 C22_4 K1_1 23.7(17)
C22_2 C21_2 C22_4 K1_1 -115(35)
O2_2 C23_2 O2_4 C23_4 171(38)
C24_2 C23_2 O2_4 C23_4 98(13)
C24_4 C23_2 O2_4 C23_4 86(13)
K1_1 C23_2 O2_4 C23_4 29(14)
K1_3 C23_2 O2_4 C23_4 43(14)
O2_2 C23_2 O2_4 C22_4 -102(41)
C24_2 C23_2 O2_4 C22_4 -176(4)
C24_4 C23_2 O2_4 C22_4 173(4)
K1_1 C23_2 O2_4 C22_4 116(6)
K1_3 C23_2 O2_4 C22_4 130(6)
O2_2 C23_2 O2_4 C22_2 -95(41)
C24_2 C23_2 O2_4 C22_2 -168(4)
C24_4 C23_2 O2_4 C22_2 -179(4)
K1_1 C23_2 O2_4 C22_2 123(7)
K1_3 C23_2 O2_4 C22_2 138(7)
O2_2 C23_2 O2_4 K1_1 142(42)
C24_2 C23_2 O2_4 K1_1 69(3)
C24_4 C23_2 O2_4 K1_1 58(5)
K1_3 C23_2 O2_4 K1_1 14.5(7)
O2_2 C23_2 O2_4 K1_3 128(42)
C24_2 C23_2 O2_4 K1_3 54(4)
C24_4 C23_2 O2_4 K1_3 43(5)
K1_1 C23_2 O2_4 K1_3 -14.5(7)
C21_4 C22_4 O2_4 C23_2 170(5)
O2_2 C22_4 O2_4 C23_2 149(22)
C21_2 C22_4 O2_4 C23_2 169(5)
K1_1 C22_4 O2_4 C23_2 -121(5)
C21_4 C22_4 O2_4 C23_4 -174(5)
O2_2 C22_4 O2_4 C23_4 164(22)
C21_2 C22_4 O2_4 C23_4 -175(5)
K1_1 C22_4 O2_4 C23_4 -105(5)
C21_4 C22_4 O2_4 C22_2 31(19)
O2_2 C22_4 O2_4 C22_2 10(24)
C21_2 C22_4 O2_4 C22_2 30(19)
K1_1 C22_4 O2_4 C22_2 100(22)
C21_4 C22_4 O2_4 K1_1 -69(4)
O2_2 C22_4 O2_4 K1_1 -90(18)
C21_2 C22_4 O2_4 K1_1 -70(4)
C21_4 C22_4 O2_4 K1_3 -58(5)
O2_2 C22_4 O2_4 K1_3 -79(18)
C21_2 C22_4 O2_4 K1_3 -59(4)
K1_1 C22_4 O2_4 K1_3 11.2(6)
C21_4 C22_2 O2_4 C23_2 176(4)
O2_2 C22_2 O2_4 C23_2 146(23)
C21_2 C22_2 O2_4 C23_2 174(4)
K1_1 C22_2 O2_4 C23_2 -126(6)
C21_4 C22_2 O2_4 C23_4 -167(5)
O2_2 C22_2 O2_4 C23_4 163(23)
C21_2 C22_2 O2_4 C23_4 -170(4)
K1_1 C22_2 O2_4 C23_4 -110(6)
C21_4 C22_2 O2_4 C22_4 -140(24)
O2_2 C22_2 O2_4 C22_4 -170(25)
C21_2 C22_2 O2_4 C22_4 -142(23)
K1_1 C22_2 O2_4 C22_4 -82(22)
C21_4 C22_2 O2_4 K1_1 -57(4)
O2_2 C22_2 O2_4 K1_1 -87(19)
C21_2 C22_2 O2_4 K1_1 -60(3)
C21_4 C22_2 O2_4 K1_3 -45(5)
O2_2 C22_2 O2_4 K1_3 -75(18)
C21_2 C22_2 O2_4 K1_3 -47(3)
K1_1 C22_2 O2_4 K1_3 12.7(7)
C23_2 O2_4 C23_4 C24_2 -67(12)
C22_4 O2_4 C23_4 C24_2 -166(4)
C22_2 O2_4 C23_4 C24_2 -161(5)
K1_1 O2_4 C23_4 C24_2 86(3)
K1_3 O2_4 C23_4 C24_2 73(3)
C23_2 O2_4 C23_4 C24_4 -74(12)
C22_4 O2_4 C23_4 C24_4 -173(5)
C22_2 O2_4 C23_4 C24_4 -168(4)
K1_1 O2_4 C23_4 C24_4 79(4)
K1_3 O2_4 C23_4 C24_4 66(4)
C23_2 O2_4 C23_4 O2_2 -16(67)
C22_4 O2_4 C23_4 O2_2 -115(70)
C22_2 O2_4 C23_4 O2_2 -110(71)
K1_1 O2_4 C23_4 O2_2 137(70)
K1_3 O2_4 C23_4 O2_2 124(70)
C23_2 O2_4 C23_4 K1_1 -153(13)
C22_4 O2_4 C23_4 K1_1 108(5)
C22_2 O2_4 C23_4 K1_1 113(6)
K1_3 O2_4 C23_4 K1_1 -12.9(6)
C23_2 O2_4 C23_4 K1_3 -140(13)
C22_4 O2_4 C23_4 K1_3 121(5)
C22_2 O2_4 C23_4 K1_3 126(6)
K1_1 O2_4 C23_4 K1_3 12.9(6)
O3_2 C24_2 C23_4 O2_4 -81(4)
C23_2 C24_2 C23_4 O2_4 59(10)
O3_4 C24_2 C23_4 O2_4 -88(4)
K1_3 C24_2 C23_4 O2_4 -50(4)
O3_2 C24_2 C23_4 C24_4 67(10)
C23_2 C24_2 C23_4 C24_4 -154(15)
O3_4 C24_2 C23_4 C24_4 59(10)
K1_3 C24_2 C23_4 C24_4 97(10)
O3_2 C24_2 C23_4 O2_2 -83(3)
C23_2 C24_2 C23_4 O2_2 57(10)
O3_4 C24_2 C23_4 O2_2 -90(3)
K1_3 C24_2 C23_4 O2_2 -52(2)
O3_2 C24_2 C23_4 K1_1 -23.9(12)
C23_2 C24_2 C23_4 K1_1 116(12)
O3_4 C24_2 C23_4 K1_1 -32(2)
K1_3 C24_2 C23_4 K1_1 6.6(4)
O3_2 C24_2 C23_4 K1_3 -30.5(9)
C23_2 C24_2 C23_4 K1_3 109(12)
O3_4 C24_2 C23_4 K1_3 -38(2)
C22_2 O2_2 C23_4 O2_4 66(69)
C22_4 O2_2 C23_4 O2_4 62(68)
C23_2 O2_2 C23_4 O2_4 164(68)
K1_3 O2_2 C23_4 O2_4 -54(69)
K1_1 O2_2 C23_4 O2_4 -42(69)
C22_2 O2_2 C23_4 C24_2 -164(2)
C22_4 O2_2 C23_4 C24_2 -169(4)
C23_2 O2_2 C23_4 C24_2 -67(12)
K1_3 O2_2 C23_4 C24_2 75(3)
K1_1 O2_2 C23_4 C24_2 88(3)
C22_2 O2_2 C23_4 C24_4 -171(3)
C22_4 O2_2 C23_4 C24_4 -176(5)
C23_2 O2_2 C23_4 C24_4 -74(12)
K1_3 O2_2 C23_4 C24_4 68(3)
K1_1 O2_2 C23_4 C24_4 81(3)
C22_2 O2_2 C23_4 K1_1 108.0(14)
C22_4 O2_2 C23_4 K1_1 104(4)
C23_2 O2_2 C23_4 K1_1 -154(12)
K1_3 O2_2 C23_4 K1_1 -12.4(3)
C22_2 O2_2 C23_4 K1_3 120.4(16)
C22_4 O2_2 C23_4 K1_3 116(4)
C23_2 O2_2 C23_4 K1_3 -142(12)
K1_1 O2_2 C23_4 K1_3 12.4(3)
C25_2 O3_2 C24_4 O3_4 -94(15)
C24_2 O3_2 C24_4 O3_4 157(16)
C25_4 O3_2 C24_4 O3_4 -100(16)
K1_3 O3_2 C24_4 O3_4 96(15)
K1_1 O3_2 C24_4 O3_4 81(15)
C25_2 O3_2 C24_4 C23_4 -166.5(19)
C24_2 O3_2 C24_4 C23_4 85(11)
C25_4 O3_2 C24_4 C23_4 -172(3)
K1_3 O3_2 C24_4 C23_4 24(3)
K1_1 O3_2 C24_4 C23_4 9(3)
C25_2 O3_2 C24_4 C23_2 -177.6(14)
C24_2 O3_2 C24_4 C23_2 74(10)
C25_4 O3_2 C24_4 C23_2 177(3)
K1_3 O3_2 C24_4 C23_2 12(4)
K1_1 O3_2 C24_4 C23_2 -3(3)
O2_4 C23_4 C24_4 O3_2 -62(5)
C24_2 C23_4 C24_4 O3_2 -96(10)
O2_2 C23_4 C24_4 O3_2 -64(4)
K1_1 C23_4 C24_4 O3_2 -6(2)
K1_3 C23_4 C24_4 O3_2 -15(2)
O2_4 C23_4 C24_4 O3_4 -72(5)
C24_2 C23_4 C24_4 O3_4 -107(11)
O2_2 C23_4 C24_4 O3_4 -75(4)
K1_1 C23_4 C24_4 O3_4 -17(2)
K1_3 C23_4 C24_4 O3_4 -26(2)
O2_4 C23_4 C24_4 C23_2 60(10)
C24_2 C23_4 C24_4 C23_2 25(14)
O2_2 C23_4 C24_4 C23_2 58(10)
K1_1 C23_4 C24_4 C23_2 115(12)
K1_3 C23_4 C24_4 C23_2 107(12)
O2_4 C23_2 C24_4 O3_2 -38(5)
O2_2 C23_2 C24_4 O3_2 -43(3)
C24_2 C23_2 C24_4 O3_2 -92(10)
K1_1 C23_2 C24_4 O3_2 2(2)
K1_3 C23_2 C24_4 O3_2 -8(2)
O2_4 C23_2 C24_4 O3_4 -49(5)
O2_2 C23_2 C24_4 O3_4 -55(3)
C24_2 C23_2 C24_4 O3_4 -104(11)
K1_1 C23_2 C24_4 O3_4 -10(2)
K1_3 C23_2 C24_4 O3_4 -20(2)
O2_4 C23_2 C24_4 C23_4 -99(13)
O2_2 C23_2 C24_4 C23_4 -105(12)
C24_2 C23_2 C24_4 C23_4 -153(15)
K1_1 C23_2 C24_4 C23_4 -59(12)
K1_3 C23_2 C24_4 C23_4 -69(12)
C30_4 C25_2 O3_4 C24_4 173(4)
O3_2 C25_2 O3_4 C24_4 -60(14)
C26_4 C25_2 O3_4 C24_4 12(5)
C30_2 C25_2 O3_4 C24_4 171(2)
C26_2 C25_2 O3_4 C24_4 -1(4)
K1_3 C25_2 O3_4 C24_4 -141(4)
C30_4 C25_2 O3_4 C25_4 -178(18)
O3_2 C25_2 O3_4 C25_4 -52(23)
C26_4 C25_2 O3_4 C25_4 21(15)
C30_2 C25_2 O3_4 C25_4 180(17)
C26_2 C25_2 O3_4 C25_4 7(15)
K1_3 C25_2 O3_4 C25_4 -132(16)
C30_4 C25_2 O3_4 C24_2 -174(4)
O3_2 C25_2 O3_4 C24_2 -47(13)
C26_4 C25_2 O3_4 C24_2 25(5)
C30_2 C25_2 O3_4 C24_2 -175.7(19)
C26_2 C25_2 O3_4 C24_2 12(4)
K1_3 C25_2 O3_4 C24_2 -128(3)
C30_4 C25_2 O3_4 K1_3 -46(4)
O3_2 C25_2 O3_4 K1_3 81(14)
C26_4 C25_2 O3_4 K1_3 153(3)
C30_2 C25_2 O3_4 K1_3 -48(2)
C26_2 C25_2 O3_4 K1_3 140(2)
C30_4 C25_2 O3_4 K1_1 -34(4)
O3_2 C25_2 O3_4 K1_1 93(15)
C26_4 C25_2 O3_4 K1_1 165(3)
C30_2 C25_2 O3_4 K1_1 -36(3)
C26_2 C25_2 O3_4 K1_1 151.7(19)
K1_3 C25_2 O3_4 K1_1 12.2(7)
O3_2 C24_4 O3_4 C25_2 69(14)
C23_4 C24_4 O3_4 C25_2 179(3)
C23_2 C24_4 O3_4 C25_2 169(3)
O3_2 C24_4 O3_4 C25_4 67(15)
C23_4 C24_4 O3_4 C25_4 177(4)
C23_2 C24_4 O3_4 C25_4 167(4)
O3_2 C24_4 O3_4 C24_2 -24(17)
C23_4 C24_4 O3_4 C24_2 86(12)
C23_2 C24_4 O3_4 C24_2 76(11)
O3_2 C24_4 O3_4 K1_3 -70(14)
C23_4 C24_4 O3_4 K1_3 40(3)
C23_2 C24_4 O3_4 K1_3 30(3)
O3_2 C24_4 O3_4 K1_1 -86(15)
C23_4 C24_4 O3_4 K1_1 24(3)
C23_2 C24_4 O3_4 K1_1 14(3)
O3_2 C24_2 O3_4 C25_2 61(15)
C23_2 C24_2 O3_4 C25_2 -179(2)
C23_4 C24_2 O3_4 C25_2 -173(3)
K1_3 C24_2 O3_4 C25_2 130(4)
O3_2 C24_2 O3_4 C24_4 153(19)
C23_2 C24_2 O3_4 C24_4 -88(12)
C23_4 C24_2 O3_4 C24_4 -81(12)
K1_3 C24_2 O3_4 C24_4 -138(11)
O3_2 C24_2 O3_4 C25_4 62(16)
C23_2 C24_2 O3_4 C25_4 -179(3)
C23_4 C24_2 O3_4 C25_4 -172(3)
K1_3 C24_2 O3_4 C25_4 131(4)
O3_2 C24_2 O3_4 K1_3 -69(15)
C23_2 C24_2 O3_4 K1_3 51(2)
C23_4 C24_2 O3_4 K1_3 58(3)
O3_2 C24_2 O3_4 K1_1 -84(16)
C23_2 C24_2 O3_4 K1_1 36(2)
C23_4 C24_2 O3_4 K1_1 42(3)
K1_3 C24_2 O3_4 K1_1 -15.1(6)
C27_4 C26_2 C25_4 C26_4 41(17)
C27_2 C26_2 C25_4 C26_4 57(18)
C25_2 C26_2 C25_4 C26_4 35(61)
C27_4 C26_2 C25_4 C30_4 -15(8)
C27_2 C26_2 C25_4 C30_4 0(8)
C25_2 C26_2 C25_4 C30_4 -21(54)
C27_4 C26_2 C25_4 O3_2 166(5)
C27_2 C26_2 C25_4 O3_2 -178(5)
C25_2 C26_2 C25_4 O3_2 160(64)
C27_4 C26_2 C25_4 O3_4 152(7)
C27_2 C26_2 C25_4 O3_4 168(6)
C25_2 C26_2 C25_4 O3_4 147(64)
C27_4 C26_2 C25_4 C30_2 -14(7)
C27_2 C26_2 C25_4 C30_2 2(7)
C25_2 C26_2 C25_4 C30_2 -19(54)
C24_4 O3_2 C25_4 C26_2 -21(7)
C25_2 O3_2 C25_4 C26_2 -174(21)
C24_2 O3_2 C25_4 C26_2 -6(8)
K1_3 O3_2 C25_4 C26_2 144(6)
K1_1 O3_2 C25_4 C26_2 158(5)
C24_4 O3_2 C25_4 C26_4 -3(10)
C25_2 O3_2 C25_4 C26_4 -155(23)
C24_2 O3_2 C25_4 C26_4 12(10)
K1_3 O3_2 C25_4 C26_4 162(8)
K1_1 O3_2 C25_4 C26_4 177(7)
C24_4 O3_2 C25_4 C30_4 160(4)
C25_2 O3_2 C25_4 C30_4 8(12)
C24_2 O3_2 C25_4 C30_4 175(3)
K1_3 O3_2 C25_4 C30_4 -35(5)
K1_1 O3_2 C25_4 C30_4 -21(5)
C24_4 O3_2 C25_4 O3_4 104(16)
C25_2 O3_2 C25_4 O3_4 -48(22)
C24_2 O3_2 C25_4 O3_4 119(16)
K1_3 O3_2 C25_4 O3_4 -91(15)
K1_1 O3_2 C25_4 O3_4 -76(15)
C24_4 O3_2 C25_4 C30_2 159(3)
C25_2 O3_2 C25_4 C30_2 6(12)
C24_2 O3_2 C25_4 C30_2 173.8(19)
K1_3 O3_2 C25_4 C30_2 -37(4)
K1_1 O3_2 C25_4 C30_2 -22(5)
C25_2 O3_4 C25_4 C26_2 -169(23)
C24_4 O3_4 C25_4 C26_2 3(9)
C24_2 O3_4 C25_4 C26_2 16(9)
K1_3 O3_4 C25_4 C26_2 139(7)
K1_1 O3_4 C25_4 C26_2 151(6)
C25_2 O3_4 C25_4 C26_4 -147(24)
C24_4 O3_4 C25_4 C26_4 25(11)
C24_2 O3_4 C25_4 C26_4 37(11)
K1_3 O3_4 C25_4 C26_4 161(9)
K1_1 O3_4 C25_4 C26_4 173(8)
C25_2 O3_4 C25_4 C30_4 1(14)
C24_4 O3_4 C25_4 C30_4 173(4)
C24_2 O3_4 C25_4 C30_4 -174(4)
K1_3 O3_4 C25_4 C30_4 -51(5)
K1_1 O3_4 C25_4 C30_4 -39(6)
C25_2 O3_4 C25_4 O3_2 127(24)
C24_4 O3_4 C25_4 O3_2 -62(14)
C24_2 O3_4 C25_4 O3_2 -49(14)
K1_3 O3_4 C25_4 O3_2 75(14)
K1_1 O3_4 C25_4 O3_2 86(14)
C25_2 O3_4 C25_4 C30_2 0(13)
C24_4 O3_4 C25_4 C30_2 172(3)
C24_2 O3_4 C25_4 C30_2 -176(3)
K1_3 O3_4 C25_4 C30_2 -52(5)
K1_1 O3_4 C25_4 C30_2 -41(6)
O4_4 C30_2 C25_4 C26_2 -172(5)
C29_2 C30_2 C25_4 C26_2 -2(6)
O4_2 C30_2 C25_4 C26_2 -180(4)
C25_2 C30_2 C25_4 C26_2 171(25)
C29_4 C30_2 C25_4 C26_2 4(6)
K1_3 C30_2 C25_4 C26_2 -159(5)
O4_4 C30_2 C25_4 C26_4 176(5)
C29_2 C30_2 C25_4 C26_4 -14(6)
O4_2 C30_2 C25_4 C26_4 168(5)
C25_2 C30_2 C25_4 C26_4 159(24)
C29_4 C30_2 C25_4 C26_4 -8(6)
K1_3 C30_2 C25_4 C26_4 -171(6)
O4_4 C30_2 C25_4 C30_4 -21(75)
C29_2 C30_2 C25_4 C30_4 149(77)
O4_2 C30_2 C25_4 C30_4 -29(76)
C25_2 C30_2 C25_4 C30_4 -38(79)
C29_4 C30_2 C25_4 C30_4 155(77)
K1_3 C30_2 C25_4 C30_4 -8(76)
O4_4 C30_2 C25_4 O3_2 8(5)
C29_2 C30_2 C25_4 O3_2 178(2)
O4_2 C30_2 C25_4 O3_2 0(4)
C25_2 C30_2 C25_4 O3_2 -9(17)
C29_4 C30_2 C25_4 O3_2 -175(3)
K1_3 C30_2 C25_4 O3_2 21(3)
O4_4 C30_2 C25_4 O3_4 17(5)
C29_2 C30_2 C25_4 O3_4 -173(2)
O4_2 C30_2 C25_4 O3_4 9(4)
C25_2 C30_2 C25_4 O3_4 0(17)
C29_4 C30_2 C25_4 O3_4 -167(3)
K1_3 C30_2 C25_4 O3_4 30(3)
C26_2 C25_4 C26_4 C27_4 -116(21)
C30_4 C25_4 C26_4 C27_4 15(12)
O3_2 C25_4 C26_4 C27_4 176(6)
O3_4 C25_4 C26_4 C27_4 159(8)
C30_2 C25_4 C26_4 C27_4 16(11)
C26_2 C25_4 C26_4 C27_2 -102(19)
C30_4 C25_4 C26_4 C27_2 29(10)
O3_2 C25_4 C26_4 C27_2 -171(5)
O3_4 C25_4 C26_4 C27_2 172(7)
C30_2 C25_4 C26_4 C27_2 29(9)
C26_2 C25_4 C26_4 C25_2 -160(39)
C30_4 C25_4 C26_4 C25_2 -29(34)
O3_2 C25_4 C26_4 C25_2 132(42)
O3_4 C25_4 C26_4 C25_2 114(41)
C30_2 C25_4 C26_4 C25_2 -28(34)
C28_4 C27_2 C26_4 C25_4 -48(7)
C28_2 C27_2 C26_4 C25_4 -30(7)
C26_2 C27_2 C26_4 C25_4 90(21)
C28_4 C27_2 C26_4 C27_4 98(13)
C28_2 C27_2 C26_4 C27_4 116(13)
C26_2 C27_2 C26_4 C27_4 -124(25)
C28_4 C27_2 C26_4 C25_2 -42(5)
C28_2 C27_2 C26_4 C25_2 -24(5)
C26_2 C27_2 C26_4 C25_2 96(22)
C30_4 C25_2 C26_4 C25_4 146(38)
O3_2 C25_2 C26_4 C25_4 -39(37)
O3_4 C25_2 C26_4 C25_4 -53(37)
C30_2 C25_2 C26_4 C25_4 148(38)
C26_2 C25_2 C26_4 C25_4 20(38)
K1_3 C25_2 C26_4 C25_4 12(38)
C30_4 C25_2 C26_4 C27_4 6(7)
O3_2 C25_2 C26_4 C27_4 -179(4)
O3_4 C25_2 C26_4 C27_4 167(5)
C30_2 C25_2 C26_4 C27_4 7(6)
C26_2 C25_2 C26_4 C27_4 -120(21)
K1_3 C25_2 C26_4 C27_4 -128(7)
C30_4 C25_2 C26_4 C27_2 20(6)
O3_2 C25_2 C26_4 C27_2 -165(3)
O3_4 C25_2 C26_4 C27_2 -179(3)
C30_2 C25_2 C26_4 C27_2 22(5)
C26_2 C25_2 C26_4 C27_2 -106(19)
K1_3 C25_2 C26_4 C27_2 -114(8)
C25_4 C26_4 C27_4 C28_4 -15(10)
C27_2 C26_4 C27_4 C28_4 -58(11)
C25_2 C26_4 C27_4 C28_4 -9(7)
C25_4 C26_4 C27_4 C26_2 104(24)
C27_2 C26_4 C27_4 C26_2 60(26)
C25_2 C26_4 C27_4 C26_2 110(25)
C25_4 C26_4 C27_4 C28_2 -3(10)
C27_2 C26_4 C27_4 C28_2 -46(11)
C25_2 C26_4 C27_4 C28_2 3(7)
C25_4 C26_2 C27_4 C26_4 -52(22)
C27_2 C26_2 C27_4 C26_4 -119(27)
C25_2 C26_2 C27_4 C26_4 -52(22)
C25_4 C26_2 C27_4 C28_4 13(6)
C27_2 C26_2 C27_4 C28_4 -54(11)
C25_2 C26_2 C27_4 C28_4 14(5)
C25_4 C26_2 C27_4 C28_2 25(6)
C27_2 C26_2 C27_4 C28_2 -43(10)
C25_2 C26_2 C27_4 C28_2 25(4)
C29_4 C28_2 C27_4 C26_4 -22(5)
C27_2 C28_2 C27_4 C26_4 74(14)
C29_2 C28_2 C27_4 C26_4 -13(4)
C29_4 C28_2 C27_4 C28_4 92(14)
C27_2 C28_2 C27_4 C28_4 -172(19)
C29_2 C28_2 C27_4 C28_4 101(13)
C29_4 C28_2 C27_4 C26_2 -33(5)
C27_2 C28_2 C27_4 C26_2 63(13)
C29_2 C28_2 C27_4 C26_2 -23(4)
C26_4 C27_2 C28_4 C29_4 39(5)
C28_2 C27_2 C28_4 C29_4 -55(9)
C26_2 C27_2 C28_4 C29_4 30(5)
C26_4 C27_2 C28_4 C27_4 -80(13)
C28_2 C27_2 C28_4 C27_4 -174(14)
C26_2 C27_2 C28_4 C27_4 -89(13)
C26_4 C27_2 C28_4 C29_2 42(5)
C28_2 C27_2 C28_4 C29_2 -52(9)
C26_2 C27_2 C28_4 C29_2 34(4)
C26_4 C27_4 C28_4 C27_2 77(13)
C26_2 C27_4 C28_4 C27_2 66(12)
C28_2 C27_4 C28_4 C27_2 6(17)
C26_4 C27_4 C28_4 C29_4 7(6)
C26_2 C27_4 C28_4 C29_4 -3(6)
C28_2 C27_4 C28_4 C29_4 -63(12)
C26_4 C27_4 C28_4 C29_2 11(5)
C26_2 C27_4 C28_4 C29_2 1(5)
C28_2 C27_4 C28_4 C29_2 -59(11)
C30_2 C29_2 C28_4 C27_2 -30(4)
C28_2 C29_2 C28_4 C27_2 95(11)
C30_4 C29_2 C28_4 C27_2 -26(4)
C30_2 C29_2 C28_4 C29_4 107(38)
C28_2 C29_2 C28_4 C29_4 -128(40)
C30_4 C29_2 C28_4 C29_4 110(39)
C30_2 C29_2 C28_4 C27_4 -14(4)
C28_2 C29_2 C28_4 C27_4 111(12)
C30_4 C29_2 C28_4 C27_4 -11(5)
C27_2 C28_2 C29_4 C28_4 -59(10)
C29_2 C28_2 C29_4 C28_4 -154(22)
C27_4 C28_2 C29_4 C28_4 -46(10)
C27_2 C28_2 C29_4 C30_2 19(6)
C29_2 C28_2 C29_4 C30_2 -77(21)
C27_4 C28_2 C29_4 C30_2 32(6)
C27_2 C28_2 C29_4 C30_4 16(5)
C29_2 C28_2 C29_4 C30_4 -79(22)
C27_4 C28_2 C29_4 C30_4 29(6)
C27_2 C28_4 C29_4 C28_2 94(11)
C27_4 C28_4 C29_4 C28_2 111(12)
C29_2 C28_4 C29_4 C28_2 49(39)
C27_2 C28_4 C29_4 C30_2 -21(6)
C27_4 C28_4 C29_4 C30_2 -5(7)
C29_2 C28_4 C29_4 C30_2 -67(37)
C27_2 C28_4 C29_4 C30_4 -20(6)
C27_4 C28_4 C29_4 C30_4 -3(6)
C29_2 C28_4 C29_4 C30_4 -65(37)
O4_4 C30_2 C29_4 C28_2 159(5)
C29_2 C30_2 C29_4 C28_2 138(14)
O4_2 C30_2 C29_4 C28_2 169(3)
C25_2 C30_2 C29_4 C28_2 -18(5)
C25_4 C30_2 C29_4 C28_2 -16(6)
K1_3 C30_2 C29_4 C28_2 84(8)
O4_4 C30_2 C29_4 C28_4 179(5)
C29_2 C30_2 C29_4 C28_4 159(13)
O4_2 C30_2 C29_4 C28_4 -170(3)
C25_2 C30_2 C29_4 C28_4 3(5)
C25_4 C30_2 C29_4 C28_4 5(5)
K1_3 C30_2 C29_4 C28_4 105(7)
O4_4 C30_2 C29_4 C30_4 170(19)
C29_2 C30_2 C29_4 C30_4 149(19)
O4_2 C30_2 C29_4 C30_4 -180(18)
C25_2 C30_2 C29_4 C30_4 -7(15)
C25_4 C30_2 C29_4 C30_4 -5(15)
K1_3 C30_2 C29_4 C30_4 96(17)
O3_2 C25_2 C30_4 O4_4 1(8)
O3_4 C25_2 C30_4 O4_4 12(7)
C26_4 C25_2 C30_4 O4_4 177(5)
C30_2 C25_2 C30_4 O4_4 112(100)
C26_2 C25_2 C30_4 O4_4 -173(4)
K1_3 C25_2 C30_4 O4_4 -18(5)
O3_2 C25_2 C30_4 C25_4 167(22)
O3_4 C25_2 C30_4 C25_4 178(22)
C26_4 C25_2 C30_4 C25_4 -18(20)
C30_2 C25_2 C30_4 C25_4 -83(100)
C26_2 C25_2 C30_4 C25_4 -7(19)
K1_3 C25_2 C30_4 C25_4 148(21)
O3_2 C25_2 C30_4 C29_2 179(4)
O3_4 C25_2 C30_4 C29_2 -170(5)
C26_4 C25_2 C30_4 C29_2 -6(8)
C30_2 C25_2 C30_4 C29_2 -70(100)
C26_2 C25_2 C30_4 C29_2 5(8)
K1_3 C25_2 C30_4 C29_2 160(6)
O3_2 C25_2 C30_4 O4_2 -6(7)
O3_4 C25_2 C30_4 O4_2 5(7)
C26_4 C25_2 C30_4 O4_2 170(4)
C30_2 C25_2 C30_4 O4_2 105(100)
C26_2 C25_2 C30_4 O4_2 -180(3)
K1_3 C25_2 C30_4 O4_2 -25(4)
O3_2 C25_2 C30_4 C29_4 -176(3)
O3_4 C25_2 C30_4 C29_4 -165(4)
C26_4 C25_2 C30_4 C29_4 0(6)
C30_2 C25_2 C30_4 C29_4 -65(100)
C26_2 C25_2 C30_4 C29_4 10(6)
K1_3 C25_2 C30_4 C29_4 165(5)
O3_2 C25_2 C30_4 K1_3 19(3)
O3_4 C25_2 C30_4 K1_3 30(3)
C26_4 C25_2 C30_4 K1_3 -165(3)
C30_2 C25_2 C30_4 K1_3 130(100)
C26_2 C25_2 C30_4 K1_3 -154.9(19)
C26_2 C25_4 C30_4 C25_2 170(26)
C26_4 C25_4 C30_4 C25_2 157(25)
O3_2 C25_4 C30_4 C25_2 -11(18)
O3_4 C25_4 C30_4 C25_2 -2(18)
C30_2 C25_4 C30_4 C25_2 140(82)
C26_2 C25_4 C30_4 O4_4 -173(6)
C26_4 C25_4 C30_4 O4_4 174(7)
O3_2 C25_4 C30_4 O4_4 6(8)
O3_4 C25_4 C30_4 O4_4 15(8)
C30_2 C25_4 C30_4 O4_4 157(82)
C26_2 C25_4 C30_4 C29_2 1(9)
C26_4 C25_4 C30_4 C29_2 -12(9)
O3_2 C25_4 C30_4 C29_2 -180(4)
O3_4 C25_4 C30_4 C29_2 -171(5)
C30_2 C25_4 C30_4 C29_2 -29(73)
C26_2 C25_4 C30_4 O4_2 179(5)
C26_4 C25_4 C30_4 O4_2 166(6)
O3_2 C25_4 C30_4 O4_2 -2(7)
O3_4 C25_4 C30_4 O4_2 7(7)
C30_2 C25_4 C30_4 O4_2 149(81)
C26_2 C25_4 C30_4 C29_4 6(8)
C26_4 C25_4 C30_4 C29_4 -6(8)
O3_2 C25_4 C30_4 C29_4 -174(4)
O3_4 C25_4 C30_4 C29_4 -166(4)
C30_2 C25_4 C30_4 C29_4 -23(74)
C26_2 C25_4 C30_4 K1_3 -158(6)
C26_4 C25_4 C30_4 K1_3 -171(6)
O3_2 C25_4 C30_4 K1_3 21(3)
O3_4 C25_4 C30_4 K1_3 30(3)
C30_2 C25_4 C30_4 K1_3 172(77)
C30_2 C29_2 C30_4 C25_2 169(24)
C28_2 C29_2 C30_4 C25_2 -3(7)
C28_4 C29_2 C30_4 C25_2 8(7)
C30_2 C29_2 C30_4 O4_4 -13(15)
C28_2 C29_2 C30_4 O4_4 174(3)
C28_4 C29_2 C30_4 O4_4 -174(4)
C30_2 C29_2 C30_4 C25_4 171(22)
C28_2 C29_2 C30_4 C25_4 -1(6)
C28_4 C29_2 C30_4 C25_4 10(6)
C30_2 C29_2 C30_4 O4_2 -7(15)
C28_2 C29_2 C30_4 O4_2 -179(2)
C28_4 C29_2 C30_4 O4_2 -168(3)
C30_2 C29_2 C30_4 C29_4 148(20)
C28_2 C29_2 C30_4 C29_4 -24(9)
C28_4 C29_2 C30_4 C29_4 -13(9)
C30_2 C29_2 C30_4 K1_3 -47(15)
C28_2 C29_2 C30_4 K1_3 141(4)
C28_4 C29_2 C30_4 K1_3 152(5)
C31_2 O4_2 C30_4 C25_2 179(4)
C30_2 O4_2 C30_4 C25_2 -170(21)
C31_4 O4_2 C30_4 C25_2 173(4)
K1_3 O4_2 C30_4 C25_2 33(6)
K1_1 O4_2 C30_4 C25_2 21(6)
C31_2 O4_2 C30_4 O4_4 94(30)
C30_2 O4_2 C30_4 O4_4 104(35)
C31_4 O4_2 C30_4 O4_4 88(31)
K1_3 O4_2 C30_4 O4_4 -52(30)
K1_1 O4_2 C30_4 O4_4 -64(30)
C31_2 O4_2 C30_4 C25_4 178(5)
C30_2 O4_2 C30_4 C25_4 -172(21)
C31_4 O4_2 C30_4 C25_4 172(6)
K1_3 O4_2 C30_4 C25_4 32(7)
K1_1 O4_2 C30_4 C25_4 20(7)
C31_2 O4_2 C30_4 C29_2 -4(5)
C30_2 O4_2 C30_4 C29_2 6(13)
C31_4 O4_2 C30_4 C29_2 -10(5)
K1_3 O4_2 C30_4 C29_2 -150(3)
K1_1 O4_2 C30_4 C29_2 -162(2)
C31_2 O4_2 C30_4 C29_4 -11(6)
C30_2 O4_2 C30_4 C29_4 0(12)
C31_4 O4_2 C30_4 C29_4 -17(6)
K1_3 O4_2 C30_4 C29_4 -157(3)
K1_1 O4_2 C30_4 C29_4 -169(3)
C31_2 O4_2 C30_4 K1_3 146(3)
C30_2 O4_2 C30_4 K1_3 156(15)
C31_4 O4_2 C30_4 K1_3 140(4)
K1_1 O4_2 C30_4 K1_3 -12.0(5)
C28_2 C29_4 C30_4 C25_2 -19(7)
C28_4 C29_4 C30_4 C25_2 -1(7)
C30_2 C29_4 C30_4 C25_2 171(21)
C28_2 C29_4 C30_4 O4_4 163(5)
C28_4 C29_4 C30_4 O4_4 -178(5)
C30_2 C29_4 C30_4 O4_4 -7(12)
C28_2 C29_4 C30_4 C25_4 -16(7)
C28_4 C29_4 C30_4 C25_4 2(6)
C30_2 C29_4 C30_4 C25_4 174(19)
C28_2 C29_4 C30_4 C29_2 143(12)
C28_4 C29_4 C30_4 C29_2 161(12)
C30_2 C29_4 C30_4 C29_2 -27(17)
C28_2 C29_4 C30_4 O4_2 170(4)
C28_4 C29_4 C30_4 O4_2 -171(4)
C30_2 C29_4 C30_4 O4_2 0(12)
C28_2 C29_4 C30_4 K1_3 121(8)
C28_4 C29_4 C30_4 K1_3 140(7)
C30_2 C29_4 C30_4 K1_3 -49(14)
C29_2 C30_2 O4_4 C30_4 -164(17)
O4_2 C30_2 O4_4 C30_4 125(29)
C25_2 C30_2 O4_4 C30_4 6(15)
C29_4 C30_2 O4_4 C30_4 -170(18)
C25_4 C30_2 O4_4 C30_4 4(15)
K1_3 C30_2 O4_4 C30_4 -18(17)
C29_2 C30_2 O4_4 C31_2 14(5)
O4_2 C30_2 O4_4 C31_2 -56(24)
C25_2 C30_2 O4_4 C31_2 -175(3)
C29_4 C30_2 O4_4 C31_2 8(7)
C25_4 C30_2 O4_4 C31_2 -177(3)
K1_3 C30_2 O4_4 C31_2 160(7)
C29_2 C30_2 O4_4 C31_4 9(6)
O4_2 C30_2 O4_4 C31_4 -62(25)
C25_2 C30_2 O4_4 C31_4 179(3)
C29_4 C30_2 O4_4 C31_4 3(7)
C25_4 C30_2 O4_4 C31_4 177(4)
K1_3 C30_2 O4_4 C31_4 155(6)
C29_2 C30_2 O4_4 K1_3 -146(2)
O4_2 C30_2 O4_4 K1_3 143(28)
C25_2 C30_2 O4_4 K1_3 24(4)
C29_4 C30_2 O4_4 K1_3 -152(4)
C25_4 C30_2 O4_4 K1_3 22(5)
C29_2 C30_2 O4_4 K1_1 -162(2)
O4_2 C30_2 O4_4 K1_1 128(28)
C25_2 C30_2 O4_4 K1_1 9(5)
C29_4 C30_2 O4_4 K1_1 -168(3)
C25_4 C30_2 O4_4 K1_1 7(6)
K1_3 C30_2 O4_4 K1_1 -15.4(11)
C25_2 C30_4 O4_4 C30_2 -171(21)
C25_4 C30_4 O4_4 C30_2 -174(21)
C29_2 C30_4 O4_4 C30_2 11(12)
O4_2 C30_4 O4_4 C30_2 -72(35)
C29_4 C30_4 O4_4 C30_2 6(12)
K1_3 C30_4 O4_4 C30_2 164(15)
C25_2 C30_4 O4_4 C31_2 -173(5)
C25_4 C30_4 O4_4 C31_2 -176(5)
C29_2 C30_4 O4_4 C31_2 9(7)
O4_2 C30_4 O4_4 C31_2 -74(29)
C29_4 C30_4 O4_4 C31_2 5(8)
K1_3 C30_4 O4_4 C31_2 162(7)
C25_2 C30_4 O4_4 C31_4 -179(5)
C25_4 C30_4 O4_4 C31_4 178(6)
C29_2 C30_4 O4_4 C31_4 3(7)
O4_2 C30_4 O4_4 C31_4 -81(30)
C29_4 C30_4 O4_4 C31_4 -2(8)
K1_3 C30_4 O4_4 C31_4 156(7)
C25_2 C30_4 O4_4 K1_3 25(7)
C25_4 C30_4 O4_4 K1_3 22(8)
C29_2 C30_4 O4_4 K1_3 -153(3)
O4_2 C30_4 O4_4 K1_3 123(32)
C29_4 C30_4 O4_4 K1_3 -158(3)
C25_2 C30_4 O4_4 K1_1 11(8)
C25_4 C30_4 O4_4 K1_1 8(9)
C29_2 C30_4 O4_4 K1_1 -167(3)
O4_2 C30_4 O4_4 K1_1 110(31)
C29_4 C30_4 O4_4 K1_1 -171(3)
K1_3 C30_4 O4_4 K1_1 -13.5(8)
O4_2 C31_2 O4_4 C30_2 138(18)
C32_2 C31_2 O4_4 C30_2 164(3)
C32_4 C31_2 O4_4 C30_2 176(3)
O4_2 C31_2 O4_4 C30_4 139(18)
C32_2 C31_2 O4_4 C30_4 165(5)
C32_4 C31_2 O4_4 C30_4 177(5)
O4_2 C31_2 O4_4 C31_4 -106(32)
C32_2 C31_2 O4_4 C31_4 -80(27)
C32_4 C31_2 O4_4 C31_4 -67(27)
O4_2 C31_2 O4_4 K1_3 -58(14)
C32_2 C31_2 O4_4 K1_3 -32(3)
C32_4 C31_2 O4_4 K1_3 -20(3)
O4_2 C31_2 O4_4 K1_1 -45(14)
C32_2 C31_2 O4_4 K1_1 -19(3)
C32_4 C31_2 O4_4 K1_1 -7(3)
O5_2 C32_2 C31_4 C32_4 -16(11)
C31_2 C32_2 C31_4 C32_4 -116(17)
O5_4 C32_2 C31_4 C32_4 -10(10)
K1_1 C32_2 C31_4 C32_4 -67(11)
O5_2 C32_2 C31_4 O4_2 77(3)
C31_2 C32_2 C31_4 O4_2 -23(11)
O5_4 C32_2 C31_4 O4_2 82(4)
K1_1 C32_2 C31_4 O4_2 26(2)
O5_2 C32_2 C31_4 O4_4 74(3)
C31_2 C32_2 C31_4 O4_4 -26(11)
O5_4 C32_2 C31_4 O4_4 79(4)
K1_1 C32_2 C31_4 O4_4 23(3)
C31_2 O4_2 C31_4 C32_2 109(29)
C30_2 O4_2 C31_4 C32_2 168.5(19)
C30_4 O4_2 C31_4 C32_2 172(3)
K1_3 O4_2 C31_4 C32_2 -51(3)
K1_1 O4_2 C31_4 C32_2 -36(3)
C31_2 O4_2 C31_4 C32_4 123(29)
C30_2 O4_2 C31_4 C32_4 -178(2)
C30_4 O4_2 C31_4 C32_4 -175(3)
K1_3 O4_2 C31_4 C32_4 -38(4)
K1_1 O4_2 C31_4 C32_4 -23(4)
C31_2 O4_2 C31_4 O4_4 -92(33)
C30_2 O4_2 C31_4 O4_4 -33(15)
C30_4 O4_2 C31_4 O4_4 -29(14)
K1_3 O4_2 C31_4 O4_4 107(15)
K1_1 O4_2 C31_4 O4_4 122(15)
C30_2 O4_4 C31_4 C32_2 158(4)
C30_4 O4_4 C31_4 C32_2 160(5)
C31_2 O4_4 C31_4 C32_2 92(27)
K1_3 O4_4 C31_4 C32_2 -42(4)
K1_1 O4_4 C31_4 C32_2 -29(4)
C30_2 O4_4 C31_4 C32_4 172(4)
C30_4 O4_4 C31_4 C32_4 174(5)
C31_2 O4_4 C31_4 C32_4 105(28)
K1_3 O4_4 C31_4 C32_4 -29(4)
K1_1 O4_4 C31_4 C32_4 -15(4)
C30_2 O4_4 C31_4 O4_2 136(18)
C30_4 O4_4 C31_4 O4_2 139(18)
C31_2 O4_4 C31_4 O4_2 70(31)
K1_3 O4_4 C31_4 O4_2 -64(15)
K1_1 O4_4 C31_4 O4_2 -51(14)
C33_2 O5_2 C32_4 O5_4 43(34)
C32_2 O5_2 C32_4 O5_4 156(44)
C33_4 O5_2 C32_4 O5_4 41(33)
K1_1 O5_2 C32_4 O5_4 153(35)
K1_3 O5_2 C32_4 O5_4 166(36)
C33_2 O5_2 C32_4 C31_4 174(3)
C32_2 O5_2 C32_4 C31_4 -73(37)
C33_4 O5_2 C32_4 C31_4 172(3)
K1_1 O5_2 C32_4 C31_4 -76(4)
K1_3 O5_2 C32_4 C31_4 -63(5)
C33_2 O5_2 C32_4 C31_2 -174(2)
C32_2 O5_2 C32_4 C31_2 -61(36)
C33_4 O5_2 C32_4 C31_2 -176(3)
K1_1 O5_2 C32_4 C31_2 -64(4)
K1_3 O5_2 C32_4 C31_2 -51(4)
C33_2 O5_2 C32_4 K1_1 -109(2)
C32_2 O5_2 C32_4 K1_1 4(39)
C33_4 O5_2 C32_4 K1_1 -111(4)
K1_3 O5_2 C32_4 K1_1 13.8(5)
C33_2 O5_2 C32_4 K1_3 -123(3)
C32_2 O5_2 C32_4 K1_3 -10(39)
C33_4 O5_2 C32_4 K1_3 -125(4)
K1_1 O5_2 C32_4 K1_3 -13.8(5)
C32_2 C31_4 C32_4 O5_2 157(15)
O4_2 C31_4 C32_4 O5_2 68(5)
O4_4 C31_4 C32_4 O5_2 63(5)
C32_2 C31_4 C32_4 O5_4 165(14)
O4_2 C31_4 C32_4 O5_4 76(6)
O4_4 C31_4 C32_4 O5_4 71(6)
C32_2 C31_4 C32_4 C31_2 68(18)
O4_2 C31_4 C32_4 C31_2 -21(11)
O4_4 C31_4 C32_4 C31_2 -26(12)
C32_2 C31_4 C32_4 K1_1 107(11)
O4_2 C31_4 C32_4 K1_1 18(3)
O4_4 C31_4 C32_4 K1_1 13(3)
C32_2 C31_4 C32_4 K1_3 115(11)
O4_2 C31_4 C32_4 K1_3 26(2)
O4_4 C31_4 C32_4 K1_3 21(3)
O4_2 C31_2 C32_4 O5_2 57(4)
C32_2 C31_2 C32_4 O5_2 158(15)
O4_4 C31_2 C32_4 O5_2 51(5)
O4_2 C31_2 C32_4 O5_4 63(5)
C32_2 C31_2 C32_4 O5_4 165(14)
O4_4 C31_2 C32_4 O5_4 57(6)
O4_2 C31_2 C32_4 C31_4 153(14)
C32_2 C31_2 C32_4 C31_4 -105(19)
O4_4 C31_2 C32_4 C31_4 147(14)
O4_2 C31_2 C32_4 K1_1 11.9(14)
C32_2 C31_2 C32_4 K1_1 113(11)
O4_4 C31_2 C32_4 K1_1 6(3)
O4_2 C31_2 C32_4 K1_3 21.3(12)
C32_2 C31_2 C32_4 K1_3 123(11)
O4_4 C31_2 C32_4 K1_3 15(2)
O5_2 C32_4 O5_4 C33_2 -129(38)
C31_4 C32_4 O5_4 C33_2 179(5)
C31_2 C32_4 O5_4 C33_2 -169(4)
K1_1 C32_4 O5_4 C33_2 -104(6)
K1_3 C32_4 O5_4 C33_2 -117(7)
O5_2 C32_4 O5_4 C33_4 -129(38)
C31_4 C32_4 O5_4 C33_4 178(5)
C31_2 C32_4 O5_4 C33_4 -169(5)
K1_1 C32_4 O5_4 C33_4 -104(7)
K1_3 C32_4 O5_4 C33_4 -117(8)
O5_2 C32_4 O5_4 C32_2 -39(71)
C31_4 C32_4 O5_4 C32_2 -92(59)
C31_2 C32_4 O5_4 C32_2 -79(58)
K1_1 C32_4 O5_4 C32_2 -14(59)
K1_3 C32_4 O5_4 C32_2 -27(59)
O5_2 C32_4 O5_4 K1_1 -25(32)
C31_4 C32_4 O5_4 K1_1 -78(5)
C31_2 C32_4 O5_4 K1_1 -65(5)
K1_3 C32_4 O5_4 K1_1 -12.7(6)
O5_2 C32_4 O5_4 K1_3 -12(32)
C31_4 C32_4 O5_4 K1_3 -65(6)
C31_2 C32_4 O5_4 K1_3 -52(5)
K1_1 C32_4 O5_4 K1_3 12.7(6)
O5_2 C33_2 O5_4 C32_4 51(36)
C34_2 C33_2 O5_4 C32_4 179(4)
C34_4 C33_2 O5_4 C32_4 176(5)
K1_1 C33_2 O5_4 C32_4 102(5)
O5_2 C33_2 O5_4 C33_4 -130(39)
C34_2 C33_2 O5_4 C33_4 -2(9)
C34_4 C33_2 O5_4 C33_4 -5(9)
K1_1 C33_2 O5_4 C33_4 -78(10)
O5_2 C33_2 O5_4 C32_2 48(36)
C34_2 C33_2 O5_4 C32_2 176(4)
C34_4 C33_2 O5_4 C32_2 173(4)
K1_1 C33_2 O5_4 C32_2 99(5)
O5_2 C33_2 O5_4 K1_1 -52(38)
C34_2 C33_2 O5_4 K1_1 77(2)
C34_4 C33_2 O5_4 K1_1 73(3)
O5_2 C33_2 O5_4 K1_3 -60(38)
C34_2 C33_2 O5_4 K1_3 68(3)
C34_4 C33_2 O5_4 K1_3 65(4)
K1_1 C33_2 O5_4 K1_3 -8.6(7)
C31_4 C32_2 O5_4 C32_4 84(59)
O5_2 C32_2 O5_4 C32_4 139(73)
C31_2 C32_2 O5_4 C32_4 97(59)
K1_1 C32_2 O5_4 C32_4 166(59)
C31_4 C32_2 O5_4 C33_2 175(4)
O5_2 C32_2 O5_4 C33_2 -129(39)
C31_2 C32_2 O5_4 C33_2 -172(4)
K1_1 C32_2 O5_4 C33_2 -103(6)
C31_4 C32_2 O5_4 C33_4 176(5)
O5_2 C32_2 O5_4 C33_4 -129(40)
C31_2 C32_2 O5_4 C33_4 -171(5)
K1_1 C32_2 O5_4 C33_4 -102(7)
C31_4 C32_2 O5_4 K1_1 -82(3)
O5_2 C32_2 O5_4 K1_1 -27(34)
C31_2 C32_2 O5_4 K1_1 -69(3)
C31_4 C32_2 O5_4 K1_3 -70(4)
O5_2 C32_2 O5_4 K1_3 -14(34)
C31_2 C32_2 O5_4 K1_3 -57(3)
K1_1 C32_2 O5_4 K1_3 12.5(5)
O6_2 C34_2 C33_4 O5_4 -75(5)
C33_2 C34_2 C33_4 O5_4 -32(100)
O6_4 C34_2 C33_4 O5_4 -72(6)
O6_2 C34_2 C33_4 C34_4 0(46)
C33_2 C34_2 C33_4 C34_4 42(100)
O6_4 C34_2 C33_4 C34_4 2(45)
O6_2 C34_2 C33_4 O5_2 -69(4)
C33_2 C34_2 C33_4 O5_2 -26(100)
O6_4 C34_2 C33_4 O5_2 -67(5)
O6_2 C34_2 C33_4 K1_1 -20(2)
C33_2 C34_2 C33_4 K1_1 23(100)
O6_4 C34_2 C33_4 K1_1 -18(4)
C32_4 O5_4 C33_4 C34_2 178(6)
C33_2 O5_4 C33_4 C34_2 178(13)
C32_2 O5_4 C33_4 C34_2 175(5)
K1_1 O5_4 C33_4 C34_2 74(4)
K1_3 O5_4 C33_4 C34_2 63(5)
C32_4 O5_4 C33_4 C34_4 174(6)
C33_2 O5_4 C33_4 C34_4 173(12)
C32_2 O5_4 C33_4 C34_4 171(5)
K1_1 O5_4 C33_4 C34_4 70(4)
K1_3 O5_4 C33_4 C34_4 59(5)
C32_4 O5_4 C33_4 O5_2 63(41)
C33_2 O5_4 C33_4 O5_2 62(45)
C32_2 O5_4 C33_4 O5_2 60(41)
K1_1 O5_4 C33_4 O5_2 -42(43)
K1_3 O5_4 C33_4 O5_2 -52(43)
C32_4 O5_4 C33_4 K1_1 104(7)
C33_2 O5_4 C33_4 K1_1 104(10)
C32_2 O5_4 C33_4 K1_1 101(6)
K1_3 O5_4 C33_4 K1_1 -10.7(6)
C32_4 O5_2 C33_4 C34_2 -174(4)
C33_2 O5_2 C33_4 C34_2 178(14)
C32_2 O5_2 C33_4 C34_2 -179(3)
K1_1 O5_2 C33_4 C34_2 69(4)
K1_3 O5_2 C33_4 C34_2 57(4)
C32_4 O5_2 C33_4 O5_4 -107(46)
C33_2 O5_2 C33_4 O5_4 -115(46)
C32_2 O5_2 C33_4 O5_4 -112(45)
K1_1 O5_2 C33_4 O5_4 136(45)
K1_3 O5_2 C33_4 O5_4 124(45)
C32_4 O5_2 C33_4 C34_4 -178(4)
C33_2 O5_2 C33_4 C34_4 174(12)
C32_2 O5_2 C33_4 C34_4 177(3)
K1_1 O5_2 C33_4 C34_4 65(4)
K1_3 O5_2 C33_4 C34_4 53(4)
C32_4 O5_2 C33_4 K1_1 117(4)
C33_2 O5_2 C33_4 K1_1 109(10)
C32_2 O5_2 C33_4 K1_1 112.2(19)
K1_3 O5_2 C33_4 K1_1 -11.8(3)
C35_2 O6_2 C34_4 O6_4 14(14)
C34_2 O6_2 C34_4 O6_4 -168(18)
C35_4 O6_2 C34_4 O6_4 11(14)
K1_1 O6_2 C34_4 O6_4 -136(16)
K1_3 O6_2 C34_4 O6_4 -120(16)
C35_2 O6_2 C34_4 C33_4 -178(3)
C34_2 O6_2 C34_4 C33_4 0(13)
C35_4 O6_2 C34_4 C33_4 179(3)
K1_1 O6_2 C34_4 C33_4 32(5)
K1_3 O6_2 C34_4 C33_4 48(5)
C35_2 O6_2 C34_4 C33_2 -178.4(19)
C34_2 O6_2 C34_4 C33_2 -1(13)
C35_4 O6_2 C34_4 C33_2 179(2)
K1_1 O6_2 C34_4 C33_2 32(5)
K1_3 O6_2 C34_4 C33_2 48(4)
C34_2 C33_4 C34_4 O6_2 180(100)
O5_4 C33_4 C34_4 O6_2 -73(6)
O5_2 C33_4 C34_4 O6_2 -67(5)
K1_1 C33_4 C34_4 O6_2 -20(3)
C34_2 C33_4 C34_4 O6_4 -178(100)
O5_4 C33_4 C34_4 O6_4 -70(6)
O5_2 C33_4 C34_4 O6_4 -65(5)
K1_1 C33_4 C34_4 O6_4 -18(4)
C34_2 C33_4 C34_4 C33_2 -160(100)
O5_4 C33_4 C34_4 C33_2 -53(93)
O5_2 C33_4 C34_4 C33_2 -47(93)
K1_1 C33_4 C34_4 C33_2 0(94)
O5_4 C33_2 C34_4 O6_2 -75(5)
O5_2 C33_2 C34_4 O6_2 -69(4)
C34_2 C33_2 C34_4 O6_2 178(45)
K1_1 C33_2 C34_4 O6_2 -20(3)
O5_4 C33_2 C34_4 O6_4 -72(5)
O5_2 C33_2 C34_4 O6_4 -66(4)
C34_2 C33_2 C34_4 O6_4 -180(100)
K1_1 C33_2 C34_4 O6_4 -17(3)
O5_4 C33_2 C34_4 C33_4 125(95)
O5_2 C33_2 C34_4 C33_4 131(95)
C34_2 C33_2 C34_4 C33_4 18(100)
K1_1 C33_2 C34_4 C33_4 -180(100)
C36_2 C35_2 O6_4 C35_4 168(9)
O6_2 C35_2 O6_4 C35_4 -118(54)
C40_2 C35_2 O6_4 C35_4 -8(7)
C36_4 C35_2 O6_4 C35_4 167(11)
C40_4 C35_2 O6_4 C35_4 -5(7)
C36_2 C35_2 O6_4 C34_4 -5(6)
O6_2 C35_2 O6_4 C34_4 70(53)
C40_2 C35_2 O6_4 C34_4 179(3)
C36_4 C35_2 O6_4 C34_4 -6(8)
C40_4 C35_2 O6_4 C34_4 -178(4)
C36_2 C35_2 O6_4 C34_2 -6(6)
O6_2 C35_2 O6_4 C34_2 69(53)
C40_2 C35_2 O6_4 C34_2 178(3)
C36_4 C35_2 O6_4 C34_2 -7(9)
C40_4 C35_2 O6_4 C34_2 -179(4)
C36_2 C35_2 O6_4 K1_1 154(2)
O6_2 C35_2 O6_4 K1_1 -132(56)
C40_2 C35_2 O6_4 K1_1 -22(5)
C36_4 C35_2 O6_4 K1_1 153(4)
C40_4 C35_2 O6_4 K1_1 -19(6)
C36_2 C35_2 O6_4 K1_3 139(2)
O6_2 C35_2 O6_4 K1_3 -146(56)
C40_2 C35_2 O6_4 K1_3 -37(4)
C36_4 C35_2 O6_4 K1_3 138(4)
C40_4 C35_2 O6_4 K1_3 -33(5)
O6_2 C34_4 O6_4 C35_2 -162(19)
C33_4 C34_4 O6_4 C35_2 -174(5)
C33_2 C34_4 O6_4 C35_2 -175(4)
O6_2 C34_4 O6_4 C35_4 -165(19)
C33_4 C34_4 O6_4 C35_4 -177(5)
C33_2 C34_4 O6_4 C35_4 -178(5)
O6_2 C34_4 O6_4 C34_2 13(20)
C33_4 C34_4 O6_4 C34_2 1(14)
C33_2 C34_4 O6_4 C34_2 0(14)
O6_2 C34_4 O6_4 K1_1 35(14)
C33_4 C34_4 O6_4 K1_1 23(5)
C33_2 C34_4 O6_4 K1_1 23(4)
O6_2 C34_4 O6_4 K1_3 50(14)
C33_4 C34_4 O6_4 K1_3 37(5)
C33_2 C34_4 O6_4 K1_3 37(4)
C33_4 C34_2 O6_4 C35_2 -174(4)
O6_2 C34_2 O6_4 C35_2 -160(20)
C33_2 C34_2 O6_4 C35_2 -174(4)
C33_4 C34_2 O6_4 C35_4 -177(6)
O6_2 C34_2 O6_4 C35_4 -163(22)
C33_2 C34_2 O6_4 C35_4 -177(5)
C33_4 C34_2 O6_4 C34_4 -179(19)
O6_2 C34_2 O6_4 C34_4 -166(22)
C33_2 C34_2 O6_4 C34_4 -180(18)
C33_4 C34_2 O6_4 K1_1 22(5)
O6_2 C34_2 O6_4 K1_1 36(15)
C33_2 C34_2 O6_4 K1_1 21(3)
C33_4 C34_2 O6_4 K1_3 36(4)
O6_2 C34_2 O6_4 K1_3 49(15)
C33_2 C34_2 O6_4 K1_3 35(3)
O1_2 C40_2 C35_4 C40_4 -142(35)
C39_2 C40_2 C35_4 C40_4 34(33)
C35_2 C40_2 C35_4 C40_4 117(50)
O1_4 C40_2 C35_4 C40_4 -135(35)
C39_4 C40_2 C35_4 C40_4 31(32)
O1_2 C40_2 C35_4 O6_4 4(6)
C39_2 C40_2 C35_4 O6_4 -180(4)
C35_2 C40_2 C35_4 O6_4 -97(42)
O1_4 C40_2 C35_4 O6_4 11(7)
C39_4 C40_2 C35_4 O6_4 177(5)
O1_2 C40_2 C35_4 C36_2 175(3)
C39_2 C40_2 C35_4 C36_2 -9(6)
C35_2 C40_2 C35_4 C36_2 74(41)
O1_4 C40_2 C35_4 C36_2 -178(3)
C39_4 C40_2 C35_4 C36_2 -12(8)
O1_2 C40_2 C35_4 O6_2 6(6)
C39_2 C40_2 C35_4 O6_2 -177(3)
C35_2 C40_2 C35_4 O6_2 -94(42)
O1_4 C40_2 C35_4 O6_2 13(7)
C39_4 C40_2 C35_4 O6_2 179(4)
O1_2 C40_2 C35_4 C36_4 176(3)
C39_2 C40_2 C35_4 C36_4 -7(5)
C35_2 C40_2 C35_4 C36_4 76(41)
O1_4 C40_2 C35_4 C36_4 -177(3)
C39_4 C40_2 C35_4 C36_4 -11(7)
C35_2 O6_4 C35_4 C40_2 165(12)
C34_4 O6_4 C35_4 C40_2 174(5)
C34_2 O6_4 C35_4 C40_2 174(5)
K1_1 O6_4 C35_4 C40_2 -26(7)
K1_3 O6_4 C35_4 C40_2 -39(6)
C35_2 O6_4 C35_4 C40_4 171(12)
C34_4 O6_4 C35_4 C40_4 -180(6)
C34_2 O6_4 C35_4 C40_4 179(6)
K1_1 O6_4 C35_4 C40_4 -20(8)
K1_3 O6_4 C35_4 C40_4 -33(7)
C35_2 O6_4 C35_4 C36_2 -8(6)
C34_4 O6_4 C35_4 C36_2 1(6)
C34_2 O6_4 C35_4 C36_2 0(7)
K1_1 O6_4 C35_4 C36_2 160(2)
K1_3 O6_4 C35_4 C36_2 148(2)
C35_2 O6_4 C35_4 O6_2 122(57)
C34_4 O6_4 C35_4 O6_2 131(58)
C34_2 O6_4 C35_4 O6_2 131(59)
K1_1 O6_4 C35_4 O6_2 -69(54)
K1_3 O6_4 C35_4 O6_2 -82(55)
C35_2 O6_4 C35_4 C36_4 -8(6)
C34_4 O6_4 C35_4 C36_4 1(7)
C34_2 O6_4 C35_4 C36_4 1(8)
K1_1 O6_4 C35_4 C36_4 161(3)
K1_3 O6_4 C35_4 C36_4 148(3)
C35_2 C36_2 C35_4 C40_2 -164(13)
C37_2 C36_2 C35_4 C40_2 7(6)
C37_4 C36_2 C35_4 C40_2 11(6)
C35_2 C36_2 C35_4 C40_4 -170(12)
C37_2 C36_2 C35_4 C40_4 1(6)
C37_4 C36_2 C35_4 C40_4 4(5)
C35_2 C36_2 C35_4 O6_4 9(7)
C37_2 C36_2 C35_4 O6_4 -180(3)
C37_4 C36_2 C35_4 O6_4 -176(3)
C35_2 C36_2 C35_4 O6_2 7(6)
C37_2 C36_2 C35_4 O6_2 178.0(15)
C37_4 C36_2 C35_4 O6_2 -179(2)
C35_2 C36_2 C35_4 C36_4 -169(10)
C37_2 C36_2 C35_4 C36_4 2(7)
C37_4 C36_2 C35_4 C36_4 6(7)
C34_4 O6_2 C35_4 C40_2 177(5)
C35_2 O6_2 C35_4 C40_2 166(11)
C34_2 O6_2 C35_4 C40_2 177(3)
K1_1 O6_2 C35_4 C40_2 -31(5)
K1_3 O6_2 C35_4 C40_2 -43(5)
C34_4 O6_2 C35_4 C40_4 -178(6)
C35_2 O6_2 C35_4 C40_4 171(12)
C34_2 O6_2 C35_4 C40_4 -177(5)
K1_1 O6_2 C35_4 C40_4 -25(6)
K1_3 O6_2 C35_4 C40_4 -38(6)
C34_4 O6_2 C35_4 O6_4 -44(54)
C35_2 O6_2 C35_4 O6_4 -56(56)
C34_2 O6_2 C35_4 O6_4 -44(54)
K1_1 O6_2 C35_4 O6_4 108(55)
K1_3 O6_2 C35_4 O6_4 96(55)
C34_4 O6_2 C35_4 C36_2 6(5)
C35_2 O6_2 C35_4 C36_2 -6(5)
C34_2 O6_2 C35_4 C36_2 6(3)
K1_1 O6_2 C35_4 C36_2 158.0(14)
K1_3 O6_2 C35_4 C36_2 145.5(16)
C34_4 O6_2 C35_4 C36_4 7(5)
C35_2 O6_2 C35_4 C36_4 -5(5)
C34_2 O6_2 C35_4 C36_4 7(4)
K1_1 O6_2 C35_4 C36_4 159(2)
K1_3 O6_2 C35_4 C36_4 147(2)
C38_2 C37_2 C36_4 C37_4 -16(7)
C36_2 C37_2 C36_4 C37_4 157(30)
C38_4 C37_2 C36_4 C37_4 -11(6)
C37_4 C37_2 C36_4 C35_2 14(11)
C38_2 C37_2 C36_4 C35_2 -2(8)
C36_2 C37_2 C36_4 C35_2 171(38)
C38_4 C37_2 C36_4 C35_2 3(8)
C37_4 C37_2 C36_4 C35_4 12(10)
C38_2 C37_2 C36_4 C35_4 -4(6)
C36_2 C37_2 C36_4 C35_4 169(36)
C38_4 C37_2 C36_4 C35_4 1(6)
C37_4 C37_2 C36_4 C38_2 16(6)
C36_2 C37_2 C36_4 C38_2 172(31)
C38_4 C37_2 C36_4 C38_2 5(3)
O6_4 C35_2 C36_4 C37_2 -174(6)
C36_2 C35_2 C36_4 C37_2 -177(14)
O6_2 C35_2 C36_4 C37_2 -179(5)
C40_2 C35_2 C36_4 C37_2 2(7)
C40_4 C35_2 C36_4 C37_2 -1(8)
O6_4 C35_2 C36_4 C37_4 -168(5)
C36_2 C35_2 C36_4 C37_4 -171(11)
O6_2 C35_2 C36_4 C37_4 -174(3)
C40_2 C35_2 C36_4 C37_4 7(4)
C40_4 C35_2 C36_4 C37_4 4(5)
O6_4 C35_2 C36_4 C35_4 -167(10)
C36_2 C35_2 C36_4 C35_4 -170(10)
O6_2 C35_2 C36_4 C35_4 -172(8)
C40_2 C35_2 C36_4 C35_4 8(7)
C40_4 C35_2 C36_4 C35_4 6(7)
O6_4 C35_2 C36_4 C38_2 -175(5)
C36_2 C35_2 C36_4 C38_2 -178(9)
O6_2 C35_2 C36_4 C38_2 180.0(14)
C40_2 C35_2 C36_4 C38_2 1(2)
C40_4 C35_2 C36_4 C38_2 -2(3)
C40_2 C35_4 C36_4 C37_2 8(7)
C40_4 C35_4 C36_4 C37_2 3(7)
O6_4 C35_4 C36_4 C37_2 -178(5)
C36_2 C35_4 C36_4 C37_2 -176(12)
O6_2 C35_4 C36_4 C37_2 179(4)
C40_2 C35_4 C36_4 C37_4 12(6)
C40_4 C35_4 C36_4 C37_4 7(6)
O6_4 C35_4 C36_4 C37_4 -174(4)
C36_2 C35_4 C36_4 C37_4 -172(9)
O6_2 C35_4 C36_4 C37_4 -177(3)
C40_2 C35_4 C36_4 C35_2 -167(11)
C40_4 C35_4 C36_4 C35_2 -172(10)
O6_4 C35_4 C36_4 C35_2 7(6)
C36_2 C35_4 C36_4 C35_2 9(8)
O6_2 C35_4 C36_4 C35_2 4(5)
C40_2 C35_4 C36_4 C38_2 6(4)
C40_4 C35_4 C36_4 C38_2 0(5)
O6_4 C35_4 C36_4 C38_2 179(3)
C36_2 C35_4 C36_4 C38_2 -179(8)
O6_2 C35_4 C36_4 C38_2 177(3)
C36_4 C37_2 C37_4 C38_2 -59(19)
C36_2 C37_2 C37_4 C38_2 -61(19)
C38_4 C37_2 C37_4 C38_2 -5(12)
C36_4 C37_2 C37_4 C38_4 -54(26)
C38_2 C37_2 C37_4 C38_4 5(12)
C36_2 C37_2 C37_4 C38_4 -57(26)
C38_2 C37_2 C37_4 C36_4 59(19)
C36_2 C37_2 C37_4 C36_4 -3(3)
C38_4 C37_2 C37_4 C36_4 54(26)
C36_4 C37_2 C37_4 C36_2 3(3)
C38_2 C37_2 C37_4 C36_2 61(19)
C38_4 C37_2 C37_4 C36_2 57(26)
C36_4 C37_2 C37_4 C39_2 -23(10)
C38_2 C37_2 C37_4 C39_2 36(12)
C36_2 C37_2 C37_4 C39_2 -26(10)
C38_4 C37_2 C37_4 C39_2 31(19)
C39_2 C38_2 C37_4 C37_2 57(18)
C39_4 C38_2 C37_4 C37_2 62(19)
C36_4 C38_2 C37_4 C37_2 39(14)
C39_2 C38_2 C37_4 C38_4 -114(24)
C37_2 C38_2 C37_4 C38_4 -171(22)
C39_4 C38_2 C37_4 C38_4 -109(25)
C36_4 C38_2 C37_4 C38_4 -132(23)
C39_2 C38_2 C37_4 C36_4 18(7)
C37_2 C38_2 C37_4 C36_4 -39(14)
C39_4 C38_2 C37_4 C36_4 23(8)
C39_2 C38_2 C37_4 C36_2 16(6)
C37_2 C38_2 C37_4 C36_2 -41(14)
C39_4 C38_2 C37_4 C36_2 20(8)
C36_4 C38_2 C37_4 C36_2 -2(3)
C37_2 C38_2 C37_4 C39_2 -57(18)
C39_4 C38_2 C37_4 C39_2 4(4)
C36_4 C38_2 C37_4 C39_2 -18(7)
C35_2 C36_4 C37_4 C37_2 -170(8)
C35_4 C36_4 C37_4 C37_2 -170(8)
C38_2 C36_4 C37_4 C37_2 -152(11)
C37_2 C36_4 C37_4 C38_2 152(11)
C35_2 C36_4 C37_4 C38_2 -17(7)
C35_4 C36_4 C37_4 C38_2 -18(6)
C37_2 C36_4 C37_4 C38_4 162(11)
C35_2 C36_4 C37_4 C38_4 -8(7)
C35_4 C36_4 C37_4 C38_4 -8(7)
C38_2 C36_4 C37_4 C38_4 9(5)
C37_2 C36_4 C37_4 C36_2 -109(69)
C35_2 C36_4 C37_4 C36_2 82(68)
C35_4 C36_4 C37_4 C36_2 81(68)
C38_2 C36_4 C37_4 C36_2 99(68)
C37_2 C36_4 C37_4 C39_2 162(8)
C35_2 C36_4 C37_4 C39_2 -8(4)
C35_4 C36_4 C37_4 C39_2 -8(3)
C38_2 C36_4 C37_4 C39_2 10(4)
C35_2 C36_2 C37_4 C37_2 -164(6)
C35_4 C36_2 C37_4 C37_2 -166(7)
C35_2 C36_2 C37_4 C38_2 -13(5)
C37_2 C36_2 C37_4 C38_2 151(11)
C35_4 C36_2 C37_4 C38_2 -14(5)
C35_2 C36_2 C37_4 C38_4 -3(5)
C37_2 C36_2 C37_4 C38_4 161(11)
C35_4 C36_2 C37_4 C38_4 -5(5)
C35_2 C36_2 C37_4 C36_4 -95(68)
C37_2 C36_2 C37_4 C36_4 69(68)
C35_4 C36_2 C37_4 C36_4 -96(68)
C35_2 C36_2 C37_4 C39_2 -4.4(19)
C37_2 C36_2 C37_4 C39_2 160(8)
C35_4 C36_2 C37_4 C39_2 -6(2)
C37_2 C37_4 C38_4 C39_2 41(25)
C38_2 C37_4 C38_4 C39_2 54(21)
C36_4 C37_4 C38_4 C39_2 1(7)
C36_2 C37_4 C38_4 C39_2 -2(7)
C37_2 C37_4 C38_4 C39_4 43(25)
C38_2 C37_4 C38_4 C39_4 57(22)
C36_4 C37_4 C38_4 C39_4 3(8)
C36_2 C37_4 C38_4 C39_4 1(7)
C39_2 C37_4 C38_4 C39_4 2(4)
C38_2 C37_4 C38_4 C37_2 13(33)
C36_4 C37_4 C38_4 C37_2 -40(21)
C36_2 C37_4 C38_4 C37_2 -43(21)
C39_2 C37_4 C38_4 C37_2 -41(25)
C40_4 C39_2 C38_4 C37_4 15(10)
C38_2 C39_2 C38_4 C37_4 -19(9)
C40_2 C39_2 C38_4 C37_4 7(7)
C40_4 C39_2 C38_4 C39_4 -155(20)
C38_2 C39_2 C38_4 C39_4 171(16)
C40_2 C39_2 C38_4 C39_4 -163(18)
C37_4 C39_2 C38_4 C39_4 -170(15)
C40_4 C39_2 C38_4 C37_2 19(9)
C38_2 C39_2 C38_4 C37_2 -15(9)
C40_2 C39_2 C38_4 C37_2 11(6)
C37_4 C39_2 C38_4 C37_2 4(2)
C36_4 C37_2 C38_4 C37_4 131(24)
C38_2 C37_2 C38_4 C37_4 -163(42)
C36_2 C37_2 C38_4 C37_4 130(24)
C37_4 C37_2 C38_4 C39_2 -140(25)
C36_4 C37_2 C38_4 C39_2 -8(6)
C38_2 C37_2 C38_4 C39_2 57(28)
C36_2 C37_2 C38_4 C39_2 -10(5)
C37_4 C37_2 C38_4 C39_4 -138(24)
C36_4 C37_2 C38_4 C39_4 -7(6)
C38_2 C37_2 C38_4 C39_4 59(28)
C36_2 C37_2 C38_4 C39_4 -8(5)
C37_4 C38_4 C39_4 C40_4 5(8)
C39_2 C38_4 C39_4 C40_4 15(13)
C37_2 C38_4 C39_4 C40_4 9(7)
C37_4 C38_4 C39_4 C40_2 1(7)
C39_2 C38_4 C39_4 C40_2 12(12)
C37_2 C38_4 C39_4 C40_2 5(6)
C37_4 C38_4 C39_4 C38_2 -20(9)
C39_2 C38_4 C39_4 C38_2 -9(17)
C37_2 C38_4 C39_4 C38_2 -16(9)
C35_4 C40_2 C39_4 C40_4 -137(38)
O1_2 C40_2 C39_4 C40_4 36(36)
C39_2 C40_2 C39_4 C40_4 -152(39)
C35_2 C40_2 C39_4 C40_4 -142(38)
O1_4 C40_2 C39_4 C40_4 31(36)
C35_4 C40_2 C39_4 C38_4 4(7)
O1_2 C40_2 C39_4 C38_4 178(3)
C39_2 C40_2 C39_4 C38_4 -10(10)
C35_2 C40_2 C39_4 C38_4 0(6)
O1_4 C40_2 C39_4 C38_4 173(4)
C35_4 C40_2 C39_4 C38_2 9(7)
O1_2 C40_2 C39_4 C38_2 -178(2)
C39_2 C40_2 C39_4 C38_2 -5(10)
C35_2 C40_2 C39_4 C38_2 4(5)
O1_4 C40_2 C39_4 C38_2 177(3)
C37_4 C38_2 C39_4 C40_4 -12(8)
C39_2 C38_2 C39_4 C40_4 11(15)
C37_2 C38_2 C39_4 C40_4 -1(6)
C36_4 C38_2 C39_4 C40_4 0(5)
C37_4 C38_2 C39_4 C38_4 145(15)
C39_2 C38_2 C39_4 C38_4 168(21)
C37_2 C38_2 C39_4 C38_4 156(14)
C36_4 C38_2 C39_4 C38_4 157(13)
C37_4 C38_2 C39_4 C40_2 -15(7)
C39_2 C38_2 C39_4 C40_2 8(15)
C37_2 C38_2 C39_4 C40_2 -4(5)
C36_4 C38_2 C39_4 C40_2 -3(4)
C38_4 C39_2 C40_4 C35_4 -16(11)
C38_2 C39_2 C40_4 C35_4 -5(8)
C40_2 C39_2 C40_4 C35_4 25(22)
C37_4 C39_2 C40_4 C35_4 -7(7)
C38_4 C39_2 C40_4 C39_4 158(18)
C38_2 C39_2 C40_4 C39_4 169(15)
C40_2 C39_2 C40_4 C39_4 -161(26)
C37_4 C39_2 C40_4 C39_4 167(14)
C38_4 C39_2 C40_4 O1_2 178(6)
C38_2 C39_2 C40_4 O1_2 -171(7)
C40_2 C39_2 C40_4 O1_2 -141(33)
C37_4 C39_2 C40_4 O1_2 -173(8)
C38_4 C39_2 C40_4 O1_4 168(5)
C38_2 C39_2 C40_4 O1_4 179(4)
C40_2 C39_2 C40_4 O1_4 -151(31)
C37_4 C39_2 C40_4 O1_4 177(6)
C38_4 C39_2 C40_4 C35_2 -18(10)
C38_2 C39_2 C40_4 C35_2 -7(7)
C40_2 C39_2 C40_4 C35_2 23(22)
C37_4 C39_2 C40_4 C35_2 -9(5)
C40_2 C35_4 C40_4 C39_2 -139(38)
O6_4 C35_4 C40_4 C39_2 -177(5)
C36_2 C35_4 C40_4 C39_2 2(9)
O6_2 C35_4 C40_4 C39_2 -174(4)
C36_4 C35_4 C40_4 C39_2 2(7)
C40_2 C35_4 C40_4 C39_4 -141(39)
O6_4 C35_4 C40_4 C39_4 -179(6)
C36_2 C35_4 C40_4 C39_4 0(10)
O6_2 C35_4 C40_4 C39_4 -176(6)
C36_4 C35_4 C40_4 C39_4 0(9)
C40_2 C35_4 C40_4 O1_2 33(31)
O6_4 C35_4 C40_4 O1_2 -5(8)
C36_2 C35_4 C40_4 O1_2 174(4)
O6_2 C35_4 C40_4 O1_2 -2(7)
C36_4 C35_4 C40_4 O1_2 174(3)
C40_2 C35_4 C40_4 O1_4 38(31)
O6_4 C35_4 C40_4 O1_4 0(9)
C36_2 C35_4 C40_4 O1_4 179(4)
O6_2 C35_4 C40_4 O1_4 3(8)
C36_4 C35_4 C40_4 O1_4 179(4)
C40_2 C35_4 C40_4 C35_2 -101(57)
O6_4 C35_4 C40_4 C35_2 -139(50)
C36_2 C35_4 C40_4 C35_2 41(43)
O6_2 C35_4 C40_4 C35_2 -135(49)
C36_4 C35_4 C40_4 C35_2 40(44)
C38_4 C39_4 C40_4 C39_2 -13(10)
C40_2 C39_4 C40_4 C39_2 27(38)
C38_2 C39_4 C40_4 C39_2 -7(10)
C38_4 C39_4 C40_4 C35_4 -6(10)
C40_2 C39_4 C40_4 C35_4 34(32)
C38_2 C39_4 C40_4 C35_4 0(9)
C38_4 C39_4 C40_4 O1_2 -178(6)
C40_2 C39_4 C40_4 O1_2 -138(41)
C38_2 C39_4 C40_4 O1_2 -172(6)
C38_4 C39_4 C40_4 O1_4 175(5)
C40_2 C39_4 C40_4 O1_4 -145(40)
C38_2 C39_4 C40_4 O1_4 -179(5)
C38_4 C39_4 C40_4 C35_2 -8(9)
C40_2 C39_4 C40_4 C35_2 32(33)
C38_2 C39_4 C40_4 C35_2 -3(8)
C40_2 O1_2 C40_4 C39_2 153(25)
C21_2 O1_2 C40_4 C39_2 -15(11)
C21_4 O1_2 C40_4 C39_2 -16(11)
K1_1 O1_2 C40_4 C39_2 -158(8)
K1_3 O1_2 C40_4 C39_2 -145(8)
C40_2 O1_2 C40_4 C35_4 -15(13)
C21_2 O1_2 C40_4 C35_4 177(3)
C21_4 O1_2 C40_4 C35_4 177(4)
K1_1 O1_2 C40_4 C35_4 34(6)
K1_3 O1_2 C40_4 C35_4 47(5)
C40_2 O1_2 C40_4 C39_4 160(22)
C21_2 O1_2 C40_4 C39_4 -9(7)
C21_4 O1_2 C40_4 C39_4 -9(8)
K1_1 O1_2 C40_4 C39_4 -152(5)
K1_3 O1_2 C40_4 C39_4 -138(6)
C40_2 O1_2 C40_4 O1_4 -168(18)
C21_2 O1_2 C40_4 O1_4 24(12)
C21_4 O1_2 C40_4 O1_4 23(12)
K1_1 O1_2 C40_4 O1_4 -119(13)
K1_3 O1_2 C40_4 O1_4 -106(13)
C40_2 O1_2 C40_4 C35_2 -12(13)
C21_2 O1_2 C40_4 C35_2 179(2)
C21_4 O1_2 C40_4 C35_2 179(3)
K1_1 O1_2 C40_4 C35_2 36(5)
K1_3 O1_2 C40_4 C35_2 49(4)
C21_2 O1_4 C40_4 C39_2 0(9)
C21_4 O1_4 C40_4 C39_2 2(10)
C40_2 O1_4 C40_4 C39_2 160(23)
K1_1 O1_4 C40_4 C39_2 -163(6)
K1_3 O1_4 C40_4 C39_2 -149(6)
C21_2 O1_4 C40_4 C35_4 -176(5)
C21_4 O1_4 C40_4 C35_4 -174(6)
C40_2 O1_4 C40_4 C35_4 -16(13)
K1_1 O1_4 C40_4 C35_4 21(6)
K1_3 O1_4 C40_4 C35_4 34(5)
C21_2 O1_4 C40_4 C39_4 3(7)
C21_4 O1_4 C40_4 C39_4 5(8)
C40_2 O1_4 C40_4 C39_4 163(20)
K1_1 O1_4 C40_4 C39_4 -160(5)
K1_3 O1_4 C40_4 C39_4 -146(5)
C21_2 O1_4 C40_4 O1_2 -148(15)
C21_4 O1_4 C40_4 O1_2 -147(16)
C40_2 O1_4 C40_4 O1_2 12(17)
K1_1 O1_4 C40_4 O1_2 48(12)
K1_3 O1_4 C40_4 O1_2 62(12)
C21_2 O1_4 C40_4 C35_2 -174(4)
C21_4 O1_4 C40_4 C35_2 -173(5)
C40_2 O1_4 C40_4 C35_2 -14(13)
K1_1 O1_4 C40_4 C35_2 23(5)
K1_3 O1_4 C40_4 C35_2 36(4)
O6_4 C35_2 C40_4 C39_2 -180(5)
C36_2 C35_2 C40_4 C39_2 6(6)
O6_2 C35_2 C40_4 C39_2 -176(4)
C40_2 C35_2 C40_4 C39_2 -143(38)
C36_4 C35_2 C40_4 C39_2 5(6)
O6_4 C35_2 C40_4 C35_4 38(45)
C36_2 C35_2 C40_4 C35_4 -136(46)
O6_2 C35_2 C40_4 C35_4 41(46)
C40_2 C35_2 C40_4 C35_4 74(55)
C36_4 C35_2 C40_4 C35_4 -137(46)
O6_4 C35_2 C40_4 C39_4 179(6)
C36_2 C35_2 C40_4 C39_4 5(7)
O6_2 C35_2 C40_4 C39_4 -178(6)
C40_2 C35_2 C40_4 C39_4 -145(38)
C36_4 C35_2 C40_4 C39_4 4(7)
O6_4 C35_2 C40_4 O1_2 -9(6)
C36_2 C35_2 C40_4 O1_2 177(2)
O6_2 C35_2 C40_4 O1_2 -6(5)
C40_2 C35_2 C40_4 O1_2 27(31)
C36_4 C35_2 C40_4 O1_2 176(3)
O6_4 C35_2 C40_4 O1_4 -4(6)
C36_2 C35_2 C40_4 O1_4 -178(3)
O6_2 C35_2 C40_4 O1_4 -1(5)
C40_2 C35_2 C40_4 O1_4 32(31)
C36_4 C35_2 C40_4 O1_4 -179(4)
C42_6 C41_5 C42_5 C41_6 68(47)
C42_6 C41_5 C42_5 C47_6 -152(48)
C42_6 C41_5 C42_5 C43_5 17(46)
C42_6 C41_5 C42_5 C47_5 -157(47)
C42_6 C41_5 C42_5 C43_6 20(44)
C42_6 C41_5 C42_5 K1_3 126(47)
C41_6 C42_5 C43_5 C42_6 -174(42)
C47_6 C42_5 C43_5 C42_6 3(39)
C47_5 C42_5 C43_5 C42_6 10(41)
C43_6 C42_5 C43_5 C42_6 25(36)
C41_5 C42_5 C43_5 C42_6 -164(42)
K1_3 C42_5 C43_5 C42_6 66(41)
C41_6 C42_5 C43_5 C44_5 175.4(17)
C47_6 C42_5 C43_5 C44_5 -7.3(19)
C47_5 C42_5 C43_5 C44_5 0.0
C43_6 C42_5 C43_5 C44_5 15(5)
C41_5 C42_5 C43_5 C44_5 -174.5(16)
K1_3 C42_5 C43_5 C44_5 55.9(5)
C41_6 C42_5 C43_5 C44_6 173(2)
C47_6 C42_5 C43_5 C44_6 -9(2)
C47_5 C42_5 C43_5 C44_6 -2.2(9)
C43_6 C42_5 C43_5 C44_6 13(5)
C41_5 C42_5 C43_5 C44_6 -176.6(18)
K1_3 C42_5 C43_5 C44_6 53.7(10)
C42_6 C43_5 C44_5 C43_6 -37(10)
C42_5 C43_5 C44_5 C43_6 -36(11)
C44_6 C43_5 C44_5 C43_6 -27(9)
C42_6 C43_5 C44_5 C45_5 -0.5(19)
C42_5 C43_5 C44_5 C45_5 0.0
C44_6 C43_5 C44_5 C45_5 9(3)
C42_6 C43_5 C44_5 C45_6 2(2)
C42_5 C43_5 C44_5 C45_6 2.3(8)
C44_6 C43_5 C44_5 C45_6 11(3)
C42_6 C43_5 C44_5 K1_3 -54(2)
C42_5 C43_5 C44_5 K1_3 -53.6(5)
C44_6 C43_5 C44_5 K1_3 -45(4)
C43_6 C44_5 C45_5 C45_6 22(7)
C43_5 C44_5 C45_5 C45_6 17(6)
K1_3 C44_5 C45_5 C45_6 81(7)
C43_6 C44_5 C45_5 C44_6 -123(19)
C43_5 C44_5 C45_5 C44_6 -128(18)
C45_6 C44_5 C45_5 C44_6 -145(22)
K1_3 C44_5 C45_5 C44_6 -64(18)
C43_6 C44_5 C45_5 C46_5 5.2(18)
C43_5 C44_5 C45_5 C46_5 0.0
C45_6 C44_5 C45_5 C46_5 -17(6)
K1_3 C44_5 C45_5 C46_5 63.8(6)
C43_6 C44_5 C45_5 C46_6 12(2)
C43_5 C44_5 C45_5 C46_6 6.3(12)
C45_6 C44_5 C45_5 C46_6 -11(6)
K1_3 C44_5 C45_5 C46_6 70.1(11)
C43_6 C44_5 C45_5 K1_3 -58.6(18)
C43_5 C44_5 C45_5 K1_3 -63.8(6)
C45_6 C44_5 C45_5 K1_3 -81(7)
C44_6 C45_5 C46_5 C45_6 171(6)
C44_5 C45_5 C46_5 C45_6 166(5)
C46_6 C45_5 C46_5 C45_6 75(11)
K1_3 C45_5 C46_5 C45_6 -114(5)
C45_6 C45_5 C46_5 C47_5 -166(5)
C44_6 C45_5 C46_5 C47_5 4.7(18)
C44_5 C45_5 C46_5 C47_5 0.0
C46_6 C45_5 C46_5 C47_5 -91(10)
K1_3 C45_5 C46_5 C47_5 79.6(6)
C45_6 C45_5 C46_5 C47_6 -160(5)
C44_6 C45_5 C46_5 C47_6 11(3)
C44_5 C45_5 C46_5 C47_6 6.1(16)
C46_6 C45_5 C46_5 C47_6 -85(10)
K1_3 C45_5 C46_5 C47_6 85.7(16)
C45_6 C45_5 C46_5 C44_6 -171(6)
C44_5 C45_5 C46_5 C44_6 -4.7(18)
C46_6 C45_5 C46_5 C44_6 -96(10)
K1_3 C45_5 C46_5 C44_6 74.9(19)
C45_6 C45_5 C46_5 K1_3 114(5)
C44_6 C45_5 C46_5 K1_3 -74.9(19)
C44_5 C45_5 C46_5 K1_3 -79.6(6)
C46_6 C45_5 C46_5 K1_3 -171(11)
C45_6 C45_5 C46_5 K1_1 109(5)
C44_6 C45_5 C46_5 K1_1 -79.9(19)
C44_5 C45_5 C46_5 K1_1 -84.6(6)
C46_6 C45_5 C46_5 K1_1 -176(10)
K1_3 C45_5 C46_5 K1_1 -4.96(19)
C45_6 C46_5 C47_5 C46_6 148(6)
C45_5 C46_5 C47_5 C46_6 154(5)
C47_6 C46_5 C47_5 C46_6 39(10)
C44_6 C46_5 C47_5 C46_6 155(5)
K1_3 C46_5 C47_5 C46_6 -123(4)
K1_1 C46_5 C47_5 C46_6 -118(4)
C45_6 C46_5 C47_5 C42_6 -5(3)
C45_5 C46_5 C47_5 C42_6 0.5(18)
C47_6 C46_5 C47_5 C42_6 -114(13)
C44_6 C46_5 C47_5 C42_6 2.2(18)
K1_3 C46_5 C47_5 C42_6 83.5(19)
K1_1 C46_5 C47_5 C42_6 89.0(19)
C45_6 C46_5 C47_5 C42_5 -6(2)
C45_5 C46_5 C47_5 C42_5 0.0
C47_6 C46_5 C47_5 C42_5 -115(12)
C44_6 C46_5 C47_5 C42_5 1.8(7)
K1_3 C46_5 C47_5 C42_5 83.1(7)
K1_1 C46_5 C47_5 C42_5 88.6(6)
C45_6 C46_5 C47_5 K1_3 -89(2)
C45_5 C46_5 C47_5 K1_3 -83.1(7)
C47_6 C46_5 C47_5 K1_3 162(12)
C44_6 C46_5 C47_5 K1_3 -81.3(8)
K1_1 C46_5 C47_5 K1_3 5.50(19)
C41_6 C42_5 C47_5 C46_6 175(3)
C47_6 C42_5 C47_5 C46_6 130(10)
C43_5 C42_5 C47_5 C46_6 -11.0(19)
C43_6 C42_5 C47_5 C46_6 -15(2)
C41_5 C42_5 C47_5 C46_6 163(3)
K1_3 C42_5 C47_5 C46_6 -81(2)
C41_6 C42_5 C47_5 C42_6 -180(100)
C47_6 C42_5 C47_5 C42_6 136(30)
C43_5 C42_5 C47_5 C42_6 -6(23)
C43_6 C42_5 C47_5 C42_6 -9(22)
C41_5 C42_5 C47_5 C42_6 168(24)
K1_3 C42_5 C47_5 C42_6 -76(23)
C41_6 C42_5 C47_5 C46_5 -174(2)
C47_6 C42_5 C47_5 C46_5 141(9)
C43_5 C42_5 C47_5 C46_5 0.0
C43_6 C42_5 C47_5 C46_5 -3.7(13)
C41_5 C42_5 C47_5 C46_5 174.0(17)
K1_3 C42_5 C47_5 C46_5 -69.8(5)
C41_6 C42_5 C47_5 K1_3 -104.3(19)
C47_6 C42_5 C47_5 K1_3 -149(9)
C43_5 C42_5 C47_5 K1_3 69.8(5)
C43_6 C42_5 C47_5 K1_3 66.1(15)
C41_5 C42_5 C47_5 K1_3 -116.2(15)
C47_6 C42_5 C41_6 C42_6 -172(42)
C43_5 C42_5 C41_6 C42_6 5(39)
C47_5 C42_5 C41_6 C42_6 180(100)
C43_6 C42_5 C41_6 C42_6 10(38)
C41_5 C42_5 C41_6 C42_6 -128(40)
K1_3 C42_5 C41_6 C42_6 103(40)
C44_5 C43_5 C42_6 C47_5 1(4)
C42_5 C43_5 C42_6 C47_5 -169(44)
C44_6 C43_5 C42_6 C47_5 -1(4)
C44_5 C43_5 C42_6 C43_6 15(5)
C42_5 C43_5 C42_6 C43_6 -155(36)
C44_6 C43_5 C42_6 C43_6 13(5)
C44_5 C43_5 C42_6 C47_6 -7(3)
C42_5 C43_5 C42_6 C47_6 -177(43)
C44_6 C43_5 C42_6 C47_6 -9(3)
C44_5 C43_5 C42_6 C41_6 175.3(9)
C42_5 C43_5 C42_6 C41_6 5(40)
C44_6 C43_5 C42_6 C41_6 173.0(12)
C44_5 C43_5 C42_6 C41_5 -175.1(9)
C42_5 C43_5 C42_6 C41_5 15(40)
C44_6 C43_5 C42_6 C41_5 -177.4(12)
C44_5 C43_5 C42_6 K1_3 57.0(16)
C42_5 C43_5 C42_6 K1_3 -113(41)
C44_6 C43_5 C42_6 K1_3 54.8(15)
C46_6 C47_5 C42_6 C43_5 -11(5)
C46_5 C47_5 C42_6 C43_5 -1(4)
C42_5 C47_5 C42_6 C43_5 173(26)
K1_3 C47_5 C42_6 C43_5 69(3)
C46_6 C47_5 C42_6 C43_6 -15(4)
C46_5 C47_5 C42_6 C43_6 -5(2)
C42_5 C47_5 C42_6 C43_6 170(24)
K1_3 C47_5 C42_6 C43_6 64.9(13)
C46_6 C47_5 C42_6 C47_6 131(11)
C46_5 C47_5 C42_6 C47_6 141(10)
C42_5 C47_5 C42_6 C47_6 -44(30)
K1_3 C47_5 C42_6 C47_6 -149(9)
C46_6 C47_5 C42_6 C41_6 175.2(18)
C46_5 C47_5 C42_6 C41_6 -174.3(13)
C42_5 C47_5 C42_6 C41_6 0(21)
K1_3 C47_5 C42_6 C41_6 -105(2)
C46_6 C47_5 C42_6 C41_5 164.6(19)
C46_5 C47_5 C42_6 C41_5 175.1(10)
C42_5 C47_5 C42_6 C41_5 -10(21)
K1_3 C47_5 C42_6 C41_5 -115.2(16)
C46_6 C47_5 C42_6 K1_3 -80(3)
C46_5 C47_5 C42_6 K1_3 -69.7(11)
C42_5 C47_5 C42_6 K1_3 105(23)
C42_5 C41_6 C42_6 C43_5 -175(41)
C42_5 C41_6 C42_6 C47_5 0(37)
C42_5 C41_6 C42_6 C43_6 -169(40)
C42_5 C41_6 C42_6 C47_6 7(39)
C42_5 C41_6 C42_6 C41_5 53(40)
C42_5 C41_6 C42_6 K1_3 -74(39)
C42_5 C41_5 C42_6 C43_5 -162(49)
C42_5 C41_5 C42_6 C47_5 22(45)
C42_5 C41_5 C42_6 C43_6 -159(47)
C42_5 C41_5 C42_6 C47_6 27(46)
C42_5 C41_5 C42_6 C41_6 -110(48)
C42_5 C41_5 C42_6 K1_3 -53(46)
C43_5 C44_5 C43_6 C44_6 155(9)
C45_5 C44_5 C43_6 C44_6 9(3)
C45_6 C44_5 C43_6 C44_6 12(3)
K1_3 C44_5 C43_6 C44_6 -43(4)
C43_5 C44_5 C43_6 C42_6 132(12)
C45_5 C44_5 C43_6 C42_6 -14(3)
C45_6 C44_5 C43_6 C42_6 -11(3)
K1_3 C44_5 C43_6 C42_6 -65.2(19)
C43_5 C44_5 C43_6 C42_5 133(14)
C45_5 C44_5 C43_6 C42_5 -13(4)
C45_6 C44_5 C43_6 C42_5 -10(4)
K1_3 C44_5 C43_6 C42_5 -65(3)
C43_5 C44_5 C43_6 K1_3 -162(11)
C45_5 C44_5 C43_6 K1_3 51.6(13)
C45_6 C44_5 C43_6 K1_3 54.5(12)
C43_5 C42_6 C43_6 C44_5 -154(8)
C47_5 C42_6 C43_6 C44_5 14(3)
C47_6 C42_6 C43_6 C44_5 8(2)
C41_6 C42_6 C43_6 C44_5 -176(3)
C41_5 C42_6 C43_6 C44_5 -166(3)
K1_3 C42_6 C43_6 C44_5 69(2)
C43_5 C42_6 C43_6 C44_6 -162(7)
C47_5 C42_6 C43_6 C44_6 6.0(16)
C47_6 C42_6 C43_6 C44_6 0.0
C41_6 C42_6 C43_6 C44_6 175.9(18)
C41_5 C42_6 C43_6 C44_6 -174.0(18)
K1_3 C42_6 C43_6 C44_6 60.8(5)
C43_5 C42_6 C43_6 C42_5 38(51)
C47_5 C42_6 C43_6 C42_5 -154(57)
C47_6 C42_6 C43_6 C42_5 -160(56)
C41_6 C42_6 C43_6 C42_5 16(54)
C41_5 C42_6 C43_6 C42_5 26(54)
K1_3 C42_6 C43_6 C42_5 -99(55)
C43_5 C42_6 C43_6 K1_3 138(6)
C47_5 C42_6 C43_6 K1_3 -54.9(16)
C47_6 C42_6 C43_6 K1_3 -60.8(5)
C41_6 C42_6 C43_6 K1_3 115.0(17)
C41_5 C42_6 C43_6 K1_3 125.2(17)
C41_6 C42_5 C43_6 C44_5 -176(2)
C47_6 C42_5 C43_6 C44_5 7(5)
C43_5 C42_5 C43_6 C44_5 -154(9)
C47_5 C42_5 C43_6 C44_5 13(4)
C41_5 C42_5 C43_6 C44_5 -165(2)
K1_3 C42_5 C43_6 C44_5 68(4)
C41_6 C42_5 C43_6 C44_6 176.3(12)
C47_6 C42_5 C43_6 C44_6 -1(4)
C43_5 C42_5 C43_6 C44_6 -162(7)
C47_5 C42_5 C43_6 C44_6 5(2)
C41_5 C42_5 C43_6 C44_6 -172.9(13)
K1_3 C42_5 C43_6 C44_6 60.1(14)
C41_6 C42_5 C43_6 C42_6 -163(57)
C47_6 C42_5 C43_6 C42_6 19(53)
C43_5 C42_5 C43_6 C42_6 -141(51)
C47_5 C42_5 C43_6 C42_6 25(55)
C41_5 C42_5 C43_6 C42_6 -153(57)
K1_3 C42_5 C43_6 C42_6 80(55)
C41_6 C42_5 C43_6 K1_3 116(2)
C47_6 C42_5 C43_6 K1_3 -61(2)
C43_5 C42_5 C43_6 K1_3 138(6)
C47_5 C42_5 C43_6 K1_3 -55.5(9)
C41_5 C42_5 C43_6 K1_3 127(2)
C45_6 C45_5 C44_6 C43_6 8(12)
C46_5 C45_5 C44_6 C43_6 -4(3)
C44_5 C45_5 C44_6 C43_6 50(17)
C46_6 C45_5 C44_6 C43_6 2(3)
K1_3 C45_5 C44_6 C43_6 -65.8(16)
C46_5 C45_5 C44_6 C45_6 -13(9)
C44_5 C45_5 C44_6 C45_6 42(26)
C46_6 C45_5 C44_6 C45_6 -6(9)
K1_3 C45_5 C44_6 C45_6 -74(10)
C45_6 C45_5 C44_6 C43_5 4(12)
C46_5 C45_5 C44_6 C43_5 -9(3)
C44_5 C45_5 C44_6 C43_5 46(16)
C46_6 C45_5 C44_6 C43_5 -2(4)
K1_3 C45_5 C44_6 C43_5 -70(2)
C45_6 C45_5 C44_6 C46_5 13(9)
C44_5 C45_5 C44_6 C46_5 55(19)
C46_6 C45_5 C44_6 C46_5 6.5(12)
K1_3 C45_5 C44_6 C46_5 -61.6(13)
C45_6 C45_5 C44_6 K1_3 74(10)
C46_5 C45_5 C44_6 K1_3 61.6(13)
C44_5 C45_5 C44_6 K1_3 116(18)
C46_6 C45_5 C44_6 K1_3 68.0(17)
C44_5 C43_6 C44_6 C45_5 -164(6)
C42_6 C43_6 C44_6 C45_5 -1.4(19)
C42_5 C43_6 C44_6 C45_5 -1(3)
K1_3 C43_6 C44_6 C45_5 61(2)
C44_5 C43_6 C44_6 C45_6 -163(5)
C42_6 C43_6 C44_6 C45_6 0.0
C42_5 C43_6 C44_6 C45_6 0.6(18)
K1_3 C43_6 C44_6 C45_6 62.6(6)
C44_5 C43_6 C44_6 C43_5 -47(14)
C42_6 C43_6 C44_6 C43_5 116(16)
C42_5 C43_6 C44_6 C43_5 116(16)
K1_3 C43_6 C44_6 C43_5 178(100)
C44_5 C43_6 C44_6 C46_5 -166(5)
C42_6 C43_6 C44_6 C46_5 -3.8(8)
C42_5 C43_6 C44_6 C46_5 -3.2(18)
K1_3 C43_6 C44_6 C46_5 58.7(7)
C44_5 C43_6 C44_6 K1_3 135(4)
C42_6 C43_6 C44_6 K1_3 -62.6(6)
C42_5 C43_6 C44_6 K1_3 -61.9(18)
C42_6 C43_5 C44_6 C45_5 7(4)
C44_5 C43_5 C44_6 C45_5 -164(6)
C42_5 C43_5 C44_6 C45_5 8(3)
C42_6 C43_5 C44_6 C43_6 -59(15)
C44_5 C43_5 C44_6 C43_6 130(15)
C42_5 C43_5 C44_6 C43_6 -58(15)
C42_6 C43_5 C44_6 C45_6 8(3)
C44_5 C43_5 C44_6 C45_6 -164(4)
C42_5 C43_5 C44_6 C45_6 8.2(16)
C42_6 C43_5 C44_6 C46_5 2(2)
C44_5 C43_5 C44_6 C46_5 -169(4)
C42_5 C43_5 C44_6 C46_5 2.6(10)
C42_6 C43_5 C44_6 K1_3 -57.0(19)
C44_5 C43_5 C44_6 K1_3 132(4)
C42_5 C43_5 C44_6 K1_3 -56.4(8)
C44_6 C45_5 C45_6 C46_5 -19(13)
C44_5 C45_5 C45_6 C46_5 -26(10)
C46_6 C45_5 C45_6 C46_5 -9.5(16)
K1_3 C45_5 C45_6 C46_5 57(4)
C44_6 C45_5 C45_6 C46_6 -9(13)
C46_5 C45_5 C45_6 C46_6 9.5(16)
C44_5 C45_5 C45_6 C46_6 -17(9)
K1_3 C45_5 C45_6 C46_6 67(3)
C46_5 C45_5 C45_6 C44_6 19(13)
C44_5 C45_5 C45_6 C44_6 -7(5)
C46_6 C45_5 C45_6 C44_6 9(13)
K1_3 C45_5 C45_6 C44_6 76(10)
C44_6 C45_5 C45_6 C44_5 7(5)
C46_5 C45_5 C45_6 C44_5 26(10)
C46_6 C45_5 C45_6 C44_5 17(9)
K1_3 C45_5 C45_6 C44_5 83(6)
C44_6 C45_5 C45_6 K1_3 -76(10)
C46_5 C45_5 C45_6 K1_3 -57(4)
C44_5 C45_5 C45_6 K1_3 -83(6)
C46_6 C45_5 C45_6 K1_3 -67(3)
C47_5 C46_5 C45_6 C45_5 17(6)
C47_6 C46_5 C45_6 C45_5 25(7)
C44_6 C46_5 C45_6 C45_5 5(4)
K1_3 C46_5 C45_6 C45_5 -66(4)
K1_1 C46_5 C45_6 C45_5 -72(4)
C45_5 C46_5 C45_6 C46_6 -133(7)
C47_5 C46_5 C45_6 C46_6 -116(10)
C47_6 C46_5 C45_6 C46_6 -108(10)
C44_6 C46_5 C45_6 C46_6 -128(8)
K1_3 C46_5 C45_6 C46_6 161(9)
K1_1 C46_5 C45_6 C46_6 155(9)
C45_5 C46_5 C45_6 C44_6 -5(4)
C47_5 C46_5 C45_6 C44_6 12(3)
C47_6 C46_5 C45_6 C44_6 20(4)
K1_3 C46_5 C45_6 C44_6 -71.8(12)
K1_1 C46_5 C45_6 C44_6 -77.5(11)
C45_5 C46_5 C45_6 C44_5 -9(3)
C47_5 C46_5 C45_6 C44_5 8(3)
C47_6 C46_5 C45_6 C44_5 16(4)
C44_6 C46_5 C45_6 C44_5 -4.0(9)
K1_3 C46_5 C45_6 C44_5 -75.8(12)
K1_1 C46_5 C45_6 C44_5 -81.5(12)
C45_5 C46_5 C45_6 K1_3 66(5)
C47_5 C46_5 C45_6 K1_3 83.5(18)
C47_6 C46_5 C45_6 K1_3 91(3)
C44_6 C46_5 C45_6 K1_3 71.8(12)
K1_1 C46_5 C45_6 K1_3 -5.73(19)
C43_6 C44_6 C45_6 C45_5 -172(11)
C43_5 C44_6 C45_6 C45_5 -176(11)
C46_5 C44_6 C45_6 C45_5 -164(12)
K1_3 C44_6 C45_6 C45_5 -103(10)
C45_5 C44_6 C45_6 C46_5 164(12)
C43_6 C44_6 C45_6 C46_5 -8.4(16)
C43_5 C44_6 C45_6 C46_5 -12(2)
K1_3 C44_6 C45_6 C46_5 60.8(16)
C45_5 C44_6 C45_6 C46_6 172(11)
C43_6 C44_6 C45_6 C46_6 0.0
C43_5 C44_6 C45_6 C46_6 -4.0(15)
C46_5 C44_6 C45_6 C46_6 8.4(16)
K1_3 C44_6 C45_6 C46_6 69.3(6)
C45_5 C44_6 C45_6 C44_5 -153(18)
C43_6 C44_6 C45_6 C44_5 35(9)
C43_5 C44_6 C45_6 C44_5 31(8)
C46_5 C44_6 C45_6 C44_5 43(9)
K1_3 C44_6 C45_6 C44_5 104(9)
C45_5 C44_6 C45_6 K1_3 103(10)
C43_6 C44_6 C45_6 K1_3 -69.3(6)
C43_5 C44_6 C45_6 K1_3 -73.3(14)
C46_5 C44_6 C45_6 K1_3 -60.8(16)
C43_6 C44_5 C45_6 C45_5 -159(6)
C43_5 C44_5 C45_6 C45_5 -164(6)
K1_3 C44_5 C45_6 C45_5 -96(7)
C43_6 C44_5 C45_6 C46_5 0(3)
C43_5 C44_5 C45_6 C46_5 -6(2)
C45_5 C44_5 C45_6 C46_5 158(8)
K1_3 C44_5 C45_6 C46_5 62.8(16)
C43_6 C44_5 C45_6 C46_6 8(2)
C43_5 C44_5 C45_6 C46_6 2.7(14)
C45_5 C44_5 C45_6 C46_6 167(7)
K1_3 C44_5 C45_6 C46_6 71.3(8)
C43_6 C44_5 C45_6 C44_6 -139(11)
C43_5 C44_5 C45_6 C44_6 -144(10)
C45_5 C44_5 C45_6 C44_6 20(13)
K1_3 C44_5 C45_6 C44_6 -76(9)
C43_6 C44_5 C45_6 K1_3 -63.3(17)
C43_5 C44_5 C45_6 K1_3 -68.6(8)
C45_5 C44_5 C45_6 K1_3 96(7)
C42_6 C47_5 C46_6 C47_6 -117(12)
C46_5 C47_5 C46_6 C47_6 -150(8)
C42_5 C47_5 C46_6 C47_6 -116(11)
K1_3 C47_5 C46_6 C47_6 158(10)
C42_6 C47_5 C46_6 C45_6 16(4)
C46_5 C47_5 C46_6 C45_6 -17(3)
C42_5 C47_5 C46_6 C45_6 16(3)
K1_3 C47_5 C46_6 C45_6 -70.0(12)
C42_6 C47_5 C46_6 C45_5 15(4)
C46_5 C47_5 C46_6 C45_5 -18(3)
C42_5 C47_5 C46_6 C45_5 15(3)
K1_3 C47_5 C46_6 C45_5 -70.9(11)
C42_6 C47_5 C46_6 K1_3 86(3)
C46_5 C47_5 C46_6 K1_3 53(4)
C42_5 C47_5 C46_6 K1_3 86.2(18)
C45_5 C45_6 C46_6 C47_5 -4(4)
C46_5 C45_6 C46_6 C47_5 49(8)
C44_6 C45_6 C46_6 C47_5 -6.7(17)
C44_5 C45_6 C46_6 C47_5 -10(2)
K1_3 C45_6 C46_6 C47_5 67.9(17)
C45_5 C45_6 C46_6 C47_6 3(4)
C46_5 C45_6 C46_6 C47_6 56(9)
C44_6 C45_6 C46_6 C47_6 0.0
C44_5 C45_6 C46_6 C47_6 -3.5(10)
K1_3 C45_6 C46_6 C47_6 74.6(6)
C46_5 C45_6 C46_6 C45_5 53(8)
C44_6 C45_6 C46_6 C45_5 -3(4)
C44_5 C45_6 C46_6 C45_5 -6(3)
K1_3 C45_6 C46_6 C45_5 72(4)
C45_5 C45_6 C46_6 K1_3 -72(4)
C46_5 C45_6 C46_6 K1_3 -18(9)
C44_6 C45_6 C46_6 K1_3 -74.6(6)
C44_5 C45_6 C46_6 K1_3 -78.1(10)
C45_6 C45_5 C46_6 C47_5 176(4)
C44_6 C45_5 C46_6 C47_5 -8(3)
C46_5 C45_5 C46_6 C47_5 80(10)
C44_5 C45_5 C46_6 C47_5 -12(2)
K1_3 C45_5 C46_6 C47_5 70.7(16)
C45_6 C45_5 C46_6 C47_6 -177(3)
C44_6 C45_5 C46_6 C47_6 -2(3)
C46_5 C45_5 C46_6 C47_6 86(10)
C44_5 C45_5 C46_6 C47_6 -6.2(15)
K1_3 C45_5 C46_6 C47_6 76.9(7)
C44_6 C45_5 C46_6 C45_6 176(6)
C46_5 C45_5 C46_6 C45_6 -97(11)
C44_5 C45_5 C46_6 C45_6 171(5)
K1_3 C45_5 C46_6 C45_6 -106(4)
C45_6 C45_5 C46_6 K1_3 106(4)
C44_6 C45_5 C46_6 K1_3 -79(2)
C46_5 C45_5 C46_6 K1_3 9(10)
C44_5 C45_5 C46_6 K1_3 -83.1(10)
C41_6 C42_5 C47_6 C46_6 -176.2(13)
C43_5 C42_5 C47_6 C46_6 7(3)
C47_5 C42_5 C47_6 C46_6 -36(7)
C43_6 C42_5 C47_6 C46_6 1(4)
C41_5 C42_5 C47_6 C46_6 174.2(10)
K1_3 C42_5 C47_6 C46_6 -64.8(15)
C41_6 C42_5 C47_6 C42_6 175(25)
C43_5 C42_5 C47_6 C42_6 -2(21)
C47_5 C42_5 C47_6 C42_6 -44(30)
C43_6 C42_5 C47_6 C42_6 -7(21)
C41_5 C42_5 C47_6 C42_6 166(24)
K1_3 C42_5 C47_6 C42_6 -73(23)
C41_6 C42_5 C47_6 C46_5 -171.1(16)
C43_5 C42_5 C47_6 C46_5 12(3)
C47_5 C42_5 C47_6 C46_5 -31(7)
C43_6 C42_5 C47_6 C46_5 6(4)
C41_5 C42_5 C47_6 C46_5 179.2(12)
K1_3 C42_5 C47_6 C46_5 -59.7(16)
C41_6 C42_5 C47_6 K1_3 -111(2)
C43_5 C42_5 C47_6 K1_3 71.7(17)
C47_5 C42_5 C47_6 K1_3 29(8)
C43_6 C42_5 C47_6 K1_3 66(2)
C41_5 C42_5 C47_6 K1_3 -121.0(17)
C47_5 C46_6 C47_6 C42_5 50(9)
C45_6 C46_6 C47_6 C42_5 -1(2)
C45_5 C46_6 C47_6 C42_5 0(2)
K1_3 C46_6 C47_6 C42_5 72(2)
C47_5 C46_6 C47_6 C42_6 51(10)
C45_6 C46_6 C47_6 C42_6 0.0
C45_5 C46_6 C47_6 C42_6 0.6(8)
K1_3 C46_6 C47_6 C42_6 72.6(6)
C47_5 C46_6 C47_6 C46_5 31(8)
C45_6 C46_6 C47_6 C46_5 -19(4)
C45_5 C46_6 C47_6 C46_5 -19(3)
K1_3 C46_6 C47_6 C46_5 53(4)
C47_5 C46_6 C47_6 K1_3 -22(10)
C45_6 C46_6 C47_6 K1_3 -72.6(6)
C45_5 C46_6 C47_6 K1_3 -72.0(9)
C43_5 C42_6 C47_6 C42_5 178(25)
C47_5 C42_6 C47_6 C42_5 135(30)
C43_6 C42_6 C47_6 C42_5 172(23)
C41_6 C42_6 C47_6 C42_5 -4(22)
C41_5 C42_6 C47_6 C42_5 -13(22)
K1_3 C42_6 C47_6 C42_5 106(23)
C43_5 C42_6 C47_6 C46_6 6(2)
C47_5 C42_6 C47_6 C46_6 -36(8)
C43_6 C42_6 C47_6 C46_6 0.0
C41_6 C42_6 C47_6 C46_6 -176.0(17)
C41_5 C42_6 C47_6 C46_6 175.1(15)
K1_3 C42_6 C47_6 C46_6 -65.5(5)
C43_5 C42_6 C47_6 C46_5 11(2)
C47_5 C42_6 C47_6 C46_5 -31(8)
C43_6 C42_6 C47_6 C46_5 5.1(10)
C41_6 C42_6 C47_6 C46_5 -171(2)
C41_5 C42_6 C47_6 C46_5 -179.8(19)
K1_3 C42_6 C47_6 C46_5 -60.4(11)
C43_5 C42_6 C47_6 K1_3 72(2)
C47_5 C42_6 C47_6 K1_3 29(9)
C43_6 C42_6 C47_6 K1_3 65.5(5)
C41_6 C42_6 C47_6 K1_3 -110.5(15)
C41_5 C42_6 C47_6 K1_3 -119.4(13)
C45_6 C46_5 C47_6 C42_5 -20(4)
C45_5 C46_5 C47_6 C42_5 -11(3)
C47_5 C46_5 C47_6 C42_5 57(11)
C44_6 C46_5 C47_6 C42_5 -7(3)
K1_3 C46_5 C47_6 C42_5 75(2)
K1_1 C46_5 C47_6 C42_5 80(2)
C45_6 C46_5 C47_6 C46_6 144(7)
C45_5 C46_5 C47_6 C46_6 152(5)
C47_5 C46_5 C47_6 C46_6 -139(11)
C44_6 C46_5 C47_6 C46_6 156(5)
K1_3 C46_5 C47_6 C46_6 -122(4)
K1_1 C46_5 C47_6 C46_6 -116(4)
C45_6 C46_5 C47_6 C42_6 -19(4)
C45_5 C46_5 C47_6 C42_6 -10.3(18)
C47_5 C46_5 C47_6 C42_6 58(12)
C44_6 C46_5 C47_6 C42_6 -6.2(12)
K1_3 C46_5 C47_6 C42_6 75.8(9)
K1_1 C46_5 C47_6 C42_6 81.3(9)
C45_6 C46_5 C47_6 K1_3 -94(3)
C45_5 C46_5 C47_6 K1_3 -86.1(12)
C47_5 C46_5 C47_6 K1_3 -18(12)
C44_6 C46_5 C47_6 K1_3 -82.0(9)
K1_1 C46_5 C47_6 K1_3 5.55(18)
C56_8 C50_7 C51_7 C51_8 -165(3)
C50_8 C50_7 C51_7 C51_8 2.8(18)
C51_8 C50_7 C51_7 C56_8 165(3)
C50_8 C50_7 C51_7 C56_8 167.6(18)
C56_8 C50_7 C51_7 C52_7 -165.0(19)
C51_8 C50_7 C51_7 C52_7 -0.2(18)
C50_8 C50_7 C51_7 C52_7 2.6(7)
C56_8 C50_7 C51_7 C56_7 9.5(14)
C51_8 C50_7 C51_7 C56_7 174(2)
C50_8 C50_7 C51_7 C56_7 177.1(8)
C56_8 C50_7 C51_7 C52_8 -169(3)
C51_8 C50_7 C51_7 C52_8 -4.6(10)
C50_8 C50_7 C51_7 C52_8 -1.8(17)
C56_8 C50_7 C51_7 C50_8 -167.6(18)
C51_8 C50_7 C51_7 C50_8 -2.8(18)
C56_8 C50_7 C51_7 C55_8 5.0(10)
C51_8 C50_7 C51_7 C55_8 170(2)
C50_8 C50_7 C51_7 C55_8 172.7(11)
C56_8 C51_7 C52_7 C51_8 -141(19)
C56_7 C51_7 C52_7 C51_8 -173(16)
C50_7 C51_7 C52_7 C51_8 1(16)
C52_8 C51_7 C52_7 C51_8 177(17)
C50_8 C51_7 C52_7 C51_8 4(16)
C55_8 C51_7 C52_7 C51_8 -168(16)
C51_8 C51_7 C52_7 C52_8 -177(17)
C56_8 C51_7 C52_7 C52_8 42(4)
C56_7 C51_7 C52_7 C52_8 10.0(14)
C50_7 C51_7 C52_7 C52_8 -175.5(15)
C50_8 C51_7 C52_7 C52_8 -172.4(17)
C55_8 C51_7 C52_7 C52_8 15.2(17)
C51_8 C51_7 C52_7 C53_7 173(16)
C56_8 C51_7 C52_7 C53_7 32(4)
C56_7 C51_7 C52_7 C53_7 0.0
C50_7 C51_7 C52_7 C53_7 174.5(9)
C52_8 C51_7 C52_7 C53_7 -10.0(14)
C50_8 C51_7 C52_7 C53_7 177.6(9)
C55_8 C51_7 C52_7 C53_7 5.2(10)
C51_8 C51_7 C52_7 C50_8 -4(16)
C56_8 C51_7 C52_7 C50_8 -145(4)
C56_7 C51_7 C52_7 C50_8 -177.6(9)
C50_7 C51_7 C52_7 C50_8 -3.1(9)
C52_8 C51_7 C52_7 C50_8 172.4(17)
C55_8 C51_7 C52_7 C50_8 -172.3(12)
C51_8 C52_7 C53_7 C52_8 32(3)
C51_7 C52_7 C53_7 C52_8 32(4)
C50_8 C52_7 C53_7 C52_8 -155(5)
C51_8 C52_7 C53_7 C53_8 9(2)
C52_8 C52_7 C53_7 C53_8 -23(3)
C51_7 C52_7 C53_7 C53_8 8.1(15)
C50_8 C52_7 C53_7 C53_8 -179(2)
C51_8 C52_7 C53_7 C54_7 0.8(19)
C52_8 C52_7 C53_7 C54_7 -32(4)
C51_7 C52_7 C53_7 C54_7 0.0
C50_8 C52_7 C53_7 C54_7 173(2)
C52_8 C52_7 C53_7 C51_8 -32(3)
C51_7 C52_7 C53_7 C51_8 -0.8(19)
C50_8 C52_7 C53_7 C51_8 173(4)
C52_8 C53_7 C54_7 C55_7 -17(2)
C53_8 C53_7 C54_7 C55_7 -40(6)
C52_7 C53_7 C54_7 C55_7 0.0
C51_8 C53_7 C54_7 C55_7 0.3(6)
C53_8 C53_7 C54_7 C52_8 -23(4)
C52_7 C53_7 C54_7 C52_8 17(2)
C51_8 C53_7 C54_7 C52_8 17(2)
C52_8 C53_7 C54_7 C54_8 -16(2)
C53_8 C53_7 C54_7 C54_8 -39(4)
C52_7 C53_7 C54_7 C54_8 1.3(17)
C51_8 C53_7 C54_7 C54_8 1.6(19)
C53_7 C54_7 C55_7 C53_8 52(6)
C52_8 C54_7 C55_7 C53_8 46(6)
C54_8 C54_7 C55_7 C53_8 -119(16)
C53_7 C54_7 C55_7 C55_8 -10.1(19)
C52_8 C54_7 C55_7 C55_8 -16(2)
C54_8 C54_7 C55_7 C55_8 178(13)
C53_7 C54_7 C55_7 C56_7 0.0
C52_8 C54_7 C55_7 C56_7 -6.4(9)
C54_8 C54_7 C55_7 C56_7 -172(11)
C53_8 C55_7 C56_7 C55_8 -173(4)
C54_7 C55_7 C56_7 C55_8 -164(3)
C53_8 C55_7 C56_7 C56_8 -27(3)
C55_8 C55_7 C56_7 C56_8 146(5)
C54_7 C55_7 C56_7 C56_8 -18(2)
C53_8 C55_7 C56_7 C51_7 -9.2(17)
C55_8 C55_7 C56_7 C51_7 164(3)
C54_7 C55_7 C56_7 C51_7 0.0
C53_8 C55_7 C56_7 C54_8 163(12)
C55_8 C55_7 C56_7 C54_8 -24(8)
C54_7 C55_7 C56_7 C54_8 172(10)
C53_8 C55_7 C56_7 C51_8 -9.4(18)
C55_8 C55_7 C56_7 C51_8 164(3)
C54_7 C55_7 C56_7 C51_8 -0.3(6)
C51_8 C51_7 C56_7 C55_8 130(8)
C56_8 C51_7 C56_7 C55_8 -29(7)
C52_7 C51_7 C56_7 C55_8 131(8)
C50_7 C51_7 C56_7 C55_8 -44(8)
C52_8 C51_7 C56_7 C55_8 136(8)
C51_8 C51_7 C56_7 C56_8 159(4)
C52_7 C51_7 C56_7 C56_8 160(3)
C50_7 C51_7 C56_7 C56_8 -14(2)
C52_8 C51_7 C56_7 C56_8 165(3)
C55_8 C51_7 C56_7 C56_8 29(7)
C51_8 C51_7 C56_7 C55_7 -1(2)
C56_8 C51_7 C56_7 C55_7 -160(3)
C52_7 C51_7 C56_7 C55_7 0.0
C50_7 C51_7 C56_7 C55_7 -174.4(9)
C52_8 C51_7 C56_7 C55_7 5.0(7)
C55_8 C51_7 C56_7 C55_7 -131(8)
C51_8 C51_7 C56_7 C54_8 -2(3)
C56_8 C51_7 C56_7 C54_8 -161(3)
C52_7 C51_7 C56_7 C54_8 -1.3(17)
C50_7 C51_7 C56_7 C54_8 -175.8(17)
C52_8 C51_7 C56_7 C54_8 3.7(16)
C55_8 C51_7 C56_7 C54_8 -132(9)
C56_8 C51_7 C56_7 C51_8 -159(4)
C52_7 C51_7 C56_7 C51_8 1(2)
C50_7 C51_7 C56_7 C51_8 -174(3)
C52_8 C51_7 C56_7 C51_8 5.9(18)
C55_8 C51_7 C56_7 C51_8 -130(8)
C53_7 C52_7 C50_8 C51_8 -174(3)
C51_7 C52_7 C50_8 C51_8 0.5(16)
C51_8 C52_7 C50_8 C50_7 1.6(17)
C53_7 C52_7 C50_8 C50_7 -172.1(19)
C51_7 C52_7 C50_8 C50_7 2.1(6)
C51_8 C52_7 C50_8 C51_7 -0.5(16)
C53_7 C52_7 C50_8 C51_7 -174(2)
C51_7 C50_7 C50_8 C51_8 -1.3(8)
C56_8 C50_7 C50_8 C51_8 4.5(7)
C51_7 C50_7 C50_8 C52_7 -2.1(6)
C56_8 C50_7 C50_8 C52_7 3.7(10)
C51_8 C50_7 C50_8 C52_7 -0.8(9)
C56_8 C50_7 C50_8 C51_7 5.8(8)
C51_8 C50_7 C50_8 C51_7 1.3(8)
C56_8 C51_7 C50_8 C51_8 154(5)
C52_7 C51_7 C50_8 C51_8 -1(2)
C50_7 C51_7 C50_8 C51_8 176(2)
C52_8 C51_7 C50_8 C51_8 -4.5(17)
C51_8 C51_7 C50_8 C52_7 1(2)
C56_8 C51_7 C50_8 C52_7 155(3)
C50_7 C51_7 C50_8 C52_7 177.1(8)
C52_8 C51_7 C50_8 C52_7 -3.8(9)
C51_8 C51_7 C50_8 C50_7 -176(2)
C56_8 C51_7 C50_8 C50_7 -22(3)
C52_7 C51_7 C50_8 C50_7 -177.1(8)
C52_8 C51_7 C50_8 C50_7 179.0(9)
C56_8 C51_7 C51_8 C52_7 49(22)
C56_7 C51_7 C51_8 C52_7 7(17)
C50_7 C51_7 C51_8 C52_7 -179(100)
C52_8 C51_7 C51_8 C52_7 -3(15)
C50_8 C51_7 C51_8 C52_7 -175(17)
C55_8 C51_7 C51_8 C52_7 13(18)
C56_8 C51_7 C51_8 C52_8 52(9)
C52_7 C51_7 C51_8 C52_8 3(15)
C56_7 C51_7 C51_8 C52_8 10(3)
C50_7 C51_7 C51_8 C52_8 -176.0(9)
C50_8 C51_7 C51_8 C52_8 -172(3)
C55_8 C51_7 C51_8 C52_8 16(3)
C52_7 C51_7 C51_8 C56_8 -49(22)
C56_7 C51_7 C51_8 C56_8 -42(7)
C50_7 C51_7 C51_8 C56_8 132(9)
C52_8 C51_7 C51_8 C56_8 -52(9)
C50_8 C51_7 C51_8 C56_8 135(7)
C55_8 C51_7 C51_8 C56_8 -36(6)
C56_8 C51_7 C51_8 C50_8 -135(7)
C52_7 C51_7 C51_8 C50_8 175(17)
C56_7 C51_7 C51_8 C50_8 -177.5(8)
C50_7 C51_7 C51_8 C50_8 -4(2)
C52_8 C51_7 C51_8 C50_8 172(3)
C55_8 C51_7 C51_8 C50_8 -171.8(12)
C56_8 C51_7 C51_8 C50_7 -132(9)
C52_7 C51_7 C51_8 C50_7 179(100)
C56_7 C51_7 C51_8 C50_7 -174(2)
C52_8 C51_7 C51_8 C50_7 176.0(9)
C50_8 C51_7 C51_8 C50_7 4(2)
C55_8 C51_7 C51_8 C50_7 -168(3)
C56_8 C51_7 C51_8 C56_7 42(7)
C52_7 C51_7 C51_8 C56_7 -7(17)
C50_7 C51_7 C51_8 C56_7 174(2)
C52_8 C51_7 C51_8 C56_7 -10(3)
C50_8 C51_7 C51_8 C56_7 177.5(8)
C55_8 C51_7 C51_8 C56_7 5.7(12)
C56_8 C51_7 C51_8 C53_7 44(9)
C52_7 C51_7 C51_8 C53_7 -6(14)
C56_7 C51_7 C51_8 C53_7 2(3)
C50_7 C51_7 C51_8 C53_7 175.5(14)
C52_8 C51_7 C51_8 C53_7 -8.5(12)
C50_8 C51_7 C51_8 C53_7 179(3)
C55_8 C51_7 C51_8 C53_7 7(4)
C52_8 C52_7 C51_8 C51_7 3(18)
C53_7 C52_7 C51_8 C51_7 -7(17)
C50_8 C52_7 C51_8 C51_7 175(16)
C53_7 C52_7 C51_8 C52_8 -10.5(12)
C51_7 C52_7 C51_8 C52_8 -3(18)
C50_8 C52_7 C51_8 C52_8 172.2(19)
C52_8 C52_7 C51_8 C56_8 27(7)
C53_7 C52_7 C51_8 C56_8 16(6)
C51_7 C52_7 C51_8 C56_8 24(12)
C50_8 C52_7 C51_8 C56_8 -161(5)
C52_8 C52_7 C51_8 C50_8 -172.2(19)
C53_7 C52_7 C51_8 C50_8 177.2(14)
C51_7 C52_7 C51_8 C50_8 -175(16)
C52_8 C52_7 C51_8 C50_7 -175.1(17)
C53_7 C52_7 C51_8 C50_7 174.4(18)
C51_7 C52_7 C51_8 C50_7 -178(100)
C50_8 C52_7 C51_8 C50_7 -3(3)
C52_8 C52_7 C51_8 C56_7 9(4)
C53_7 C52_7 C51_8 C56_7 -1(3)
C51_7 C52_7 C51_8 C56_7 6(14)
C50_8 C52_7 C51_8 C56_7 -179(2)
C52_8 C52_7 C51_8 C53_7 10.5(12)
C51_7 C52_7 C51_8 C53_7 7(17)
C50_8 C52_7 C51_8 C53_7 -177.2(14)
C52_7 C50_8 C51_8 C51_7 -179(3)
C50_7 C50_8 C51_8 C51_7 2.8(19)
C50_7 C50_8 C51_8 C52_7 -178.2(19)
C51_7 C50_8 C51_8 C52_7 179(3)
C52_7 C50_8 C51_8 C52_8 -5.8(14)
C50_7 C50_8 C51_8 C52_8 176.0(10)
C51_7 C50_8 C51_8 C52_8 173(3)
C52_7 C50_8 C51_8 C56_8 172(2)
C50_7 C50_8 C51_8 C56_8 -5.9(9)
C51_7 C50_8 C51_8 C56_8 -8.7(17)
C52_7 C50_8 C51_8 C50_7 178.2(19)
C51_7 C50_8 C51_8 C50_7 -2.8(19)
C52_7 C50_8 C51_8 C56_7 178(3)
C50_7 C50_8 C51_8 C56_7 0(2)
C51_7 C50_8 C51_8 C56_7 -3.1(10)
C52_7 C50_8 C51_8 C53_7 1.8(9)
C50_7 C50_8 C51_8 C53_7 -176.4(11)
C51_7 C50_8 C51_8 C53_7 -179(3)
C56_8 C50_7 C51_8 C51_7 10(2)
C50_8 C50_7 C51_8 C51_7 -177(2)
C51_7 C50_7 C51_8 C52_7 180(5)
C56_8 C50_7 C51_8 C52_7 -171(3)
C50_8 C50_7 C51_8 C52_7 3(3)
C51_7 C50_7 C51_8 C56_8 -10(2)
C50_8 C50_7 C51_8 C56_8 173.9(9)
C51_7 C50_7 C51_8 C50_8 177(2)
C56_8 C50_7 C51_8 C50_8 -173.9(9)
C51_7 C50_7 C51_8 C56_7 -3.6(15)
C56_8 C50_7 C51_8 C56_7 6.0(9)
C50_8 C50_7 C51_8 C56_7 179.8(10)
C55_8 C56_7 C51_8 C51_7 -103(10)
C56_8 C56_7 C51_8 C51_7 -14(3)
C55_7 C56_7 C51_8 C51_7 179.2(18)
C54_8 C56_7 C51_8 C51_7 178(2)
C55_8 C56_7 C51_8 C52_7 79(11)
C56_8 C56_7 C51_8 C52_7 168(3)
C55_7 C56_7 C51_8 C52_7 1(3)
C51_7 C56_7 C51_8 C52_7 -178(5)
C54_8 C56_7 C51_8 C52_7 0(3)
C55_8 C56_7 C51_8 C52_8 85(10)
C56_8 C56_7 C51_8 C52_8 173.7(12)
C55_7 C56_7 C51_8 C52_8 7.2(9)
C51_7 C56_7 C51_8 C52_8 -172(2)
C54_8 C56_7 C51_8 C52_8 6.1(12)
C55_8 C56_7 C51_8 C56_8 -89(10)
C55_7 C56_7 C51_8 C56_8 -166.5(15)
C51_7 C56_7 C51_8 C56_8 14(3)
C54_8 C56_7 C51_8 C56_8 -168(2)
C55_8 C56_7 C51_8 C50_8 -98(10)
C56_8 C56_7 C51_8 C50_8 -10(3)
C55_7 C56_7 C51_8 C50_8 -176(2)
C51_7 C56_7 C51_8 C50_8 4.7(15)
C54_8 C56_7 C51_8 C50_8 -177(2)
C55_8 C56_7 C51_8 C50_7 -99(10)
C56_8 C56_7 C51_8 C50_7 -9.8(14)
C55_7 C56_7 C51_8 C50_7 -176.3(5)
C51_7 C56_7 C51_8 C50_7 4.4(18)
C54_8 C56_7 C51_8 C50_7 -177.4(14)
C55_8 C56_7 C51_8 C53_7 78(10)
C56_8 C56_7 C51_8 C53_7 166.9(14)
C55_7 C56_7 C51_8 C53_7 0.3(8)
C51_7 C56_7 C51_8 C53_7 -179(3)
C54_8 C56_7 C51_8 C53_7 -0.7(16)
C53_8 C53_7 C52_8 C52_7 158(3)
C54_7 C53_7 C52_8 C52_7 153(3)
C51_8 C53_7 C52_8 C52_7 27(3)
C54_7 C53_7 C52_8 C53_8 -4.7(11)
C52_7 C53_7 C52_8 C53_8 -158(3)
C51_8 C53_7 C52_8 C53_8 -130(4)
C53_8 C53_7 C52_8 C51_8 130(4)
C54_7 C53_7 C52_8 C51_8 126(5)
C52_7 C53_7 C52_8 C51_8 -27(3)
C53_8 C53_7 C52_8 C54_7 4.7(11)
C52_7 C53_7 C52_8 C54_7 -153(3)
C51_8 C53_7 C52_8 C54_7 -126(5)
C53_8 C53_7 C52_8 C51_7 94(7)
C54_7 C53_7 C52_8 C51_7 90(7)
C52_7 C53_7 C52_8 C51_7 -63(7)
C51_8 C53_7 C52_8 C51_7 -36(5)
C51_8 C52_7 C52_8 C53_7 -152(3)
C51_7 C52_7 C52_8 C53_7 -152(3)
C51_8 C52_7 C52_8 C53_8 -17(4)
C53_7 C52_7 C52_8 C53_8 135(6)
C51_7 C52_7 C52_8 C53_8 -17(3)
C53_7 C52_7 C52_8 C51_8 152(3)
C51_7 C52_7 C52_8 C51_8 0.3(17)
C51_8 C52_7 C52_8 C54_7 -37(6)
C53_7 C52_7 C52_8 C54_7 115(7)
C51_7 C52_7 C52_8 C54_7 -37(4)
C51_8 C52_7 C52_8 C51_7 -0.3(17)
C53_7 C52_7 C52_8 C51_7 152(3)
C51_7 C51_8 C52_8 C53_7 -130(6)
C52_7 C51_8 C52_8 C53_7 49(5)
C56_8 C51_8 C52_8 C53_7 -121(5)
C50_8 C51_8 C52_8 C53_7 57(5)
C56_7 C51_8 C52_8 C53_7 -124(5)
C51_7 C51_8 C52_8 C52_7 -179(4)
C56_8 C51_8 C52_8 C52_7 -170(3)
C50_8 C51_8 C52_8 C52_7 9(2)
C56_7 C51_8 C52_8 C52_7 -173(3)
C53_7 C51_8 C52_8 C52_7 -49(5)
C51_7 C51_8 C52_8 C53_8 -10(2)
C52_7 C51_8 C52_8 C53_8 170(3)
C56_8 C51_8 C52_8 C53_8 0.0
C50_8 C51_8 C52_8 C53_8 178.2(12)
C56_7 C51_8 C52_8 C53_8 -3.6(7)
C53_7 C51_8 C52_8 C53_8 121(5)
C51_7 C51_8 C52_8 C54_7 -20(3)
C52_7 C51_8 C52_8 C54_7 160(3)
C56_8 C51_8 C52_8 C54_7 -10.0(17)
C50_8 C51_8 C52_8 C54_7 168.2(17)
C56_7 C51_8 C52_8 C54_7 -13.5(15)
C53_7 C51_8 C52_8 C54_7 111(6)
C52_7 C51_8 C52_8 C51_7 179(4)
C56_8 C51_8 C52_8 C51_7 10(2)
C50_8 C51_8 C52_8 C51_7 -172(3)
C56_7 C51_8 C52_8 C51_7 6.0(18)
C53_7 C51_8 C52_8 C51_7 130(6)
C55_7 C54_7 C52_8 C53_7 165(2)
C54_8 C54_7 C52_8 C53_7 167.0(18)
C55_7 C54_7 C52_8 C52_7 36(4)
C53_7 C54_7 C52_8 C52_7 -129(6)
C54_8 C54_7 C52_8 C52_7 38(5)
C55_7 C54_7 C52_8 C53_8 -41(6)
C53_7 C54_7 C52_8 C53_8 154(5)
C54_8 C54_7 C52_8 C53_8 -39(5)
C55_7 C54_7 C52_8 C51_8 14.6(16)
C53_7 C54_7 C52_8 C51_8 -150(3)
C54_8 C54_7 C52_8 C51_8 17(3)
C55_7 C54_7 C52_8 C51_7 8.7(12)
C53_7 C54_7 C52_8 C51_7 -156(3)
C54_8 C54_7 C52_8 C51_7 11(2)
C51_8 C51_7 C52_8 C53_7 82(8)
C56_8 C51_7 C52_8 C53_7 -77(8)
C52_7 C51_7 C52_8 C53_7 82(7)
C56_7 C51_7 C52_8 C53_7 -90(7)
C50_7 C51_7 C52_8 C53_7 90(7)
C50_8 C51_7 C52_8 C53_7 88(7)
C55_8 C51_7 C52_8 C53_7 -86(7)
C51_8 C51_7 C52_8 C52_7 1(3)
C56_8 C51_7 C52_8 C52_7 -159(2)
C56_7 C51_7 C52_8 C52_7 -171.4(12)
C50_7 C51_7 C52_8 C52_7 8(3)
C50_8 C51_7 C52_8 C52_7 6.0(14)
C55_8 C51_7 C52_8 C52_7 -167.3(14)
C51_8 C51_7 C52_8 C53_8 171.5(18)
C56_8 C51_7 C52_8 C53_8 12(3)
C52_7 C51_7 C52_8 C53_8 170.9(16)
C56_7 C51_7 C52_8 C53_8 -0.4(9)
C50_7 C51_7 C52_8 C53_8 178.7(16)
C50_8 C51_7 C52_8 C53_8 176.9(7)
C55_8 C51_7 C52_8 C53_8 3.6(8)
C56_8 C51_7 C52_8 C51_8 -159(4)
C52_7 C51_7 C52_8 C51_8 -1(3)
C56_7 C51_7 C52_8 C51_8 -172(2)
C50_7 C51_7 C52_8 C51_8 7.2(16)
C50_8 C51_7 C52_8 C51_8 5(2)
C55_8 C51_7 C52_8 C51_8 -168(3)
C51_8 C51_7 C52_8 C54_7 163(2)
C56_8 C51_7 C52_8 C54_7 4(3)
C52_7 C51_7 C52_8 C54_7 163(2)
C56_7 C51_7 C52_8 C54_7 -8.6(12)
C50_7 C51_7 C52_8 C54_7 170.5(15)
C50_8 C51_7 C52_8 C54_7 168.8(14)
C55_8 C51_7 C52_8 C54_7 -4.6(16)
C55_8 C55_7 C53_8 C53_7 19(6)
C54_7 C55_7 C53_8 C53_7 -110(9)
C56_7 C55_7 C53_8 C53_7 22(4)
C55_8 C55_7 C53_8 C54_8 -165(15)
C54_7 C55_7 C53_8 C54_8 67(17)
C56_7 C55_7 C53_8 C54_8 -161(13)
C55_8 C55_7 C53_8 C52_8 4(4)
C54_7 C55_7 C53_8 C52_8 -124(7)
C56_7 C55_7 C53_8 C52_8 8(2)
C52_8 C53_7 C53_8 C55_7 -35(5)
C54_7 C53_7 C53_8 C55_7 121(8)
C52_7 C53_7 C53_8 C55_7 -22(4)
C51_8 C53_7 C53_8 C55_7 -19(3)
C52_8 C53_7 C53_8 C54_8 -36(4)
C54_7 C53_7 C53_8 C54_8 120(7)
C52_7 C53_7 C53_8 C54_8 -23(2)
C51_8 C53_7 C53_8 C54_8 -20(2)
C54_7 C53_7 C53_8 C52_8 156(4)
C52_7 C53_7 C53_8 C52_8 13.1(18)
C51_8 C53_7 C53_8 C52_8 15.8(18)
C53_7 C52_8 C53_8 C55_7 153(4)
C52_7 C52_8 C53_8 C55_7 8(3)
C51_8 C52_8 C53_8 C55_7 -1.6(17)
C54_7 C52_8 C53_8 C55_7 128(8)
C51_7 C52_8 C53_8 C55_7 -4.5(18)
C52_7 C52_8 C53_8 C53_7 -145(5)
C51_8 C52_8 C53_8 C53_7 -155(3)
C54_7 C52_8 C53_8 C53_7 -25(5)
C51_7 C52_8 C53_8 C53_7 -157(3)
C53_7 C52_8 C53_8 C54_8 155(3)
C52_7 C52_8 C53_8 C54_8 10(2)
C51_8 C52_8 C53_8 C54_8 0.0
C54_7 C52_8 C53_8 C54_8 130(7)
C51_7 C52_8 C53_8 C54_8 -2.8(6)
C55_7 C53_8 C54_8 C55_8 12(12)
C53_7 C53_8 C54_8 C55_8 15.5(17)
C52_8 C53_8 C54_8 C55_8 0.0
C55_7 C53_8 C54_8 C56_7 16(11)
C53_7 C53_8 C54_8 C56_7 20.0(19)
C52_8 C53_8 C54_8 C56_7 4.5(9)
C55_7 C53_8 C54_8 C54_7 -116(17)
C53_7 C53_8 C54_8 C54_7 -112(7)
C52_8 C53_8 C54_8 C54_7 -127(6)
C55_8 C56_7 C54_8 C53_8 -169(2)
C56_8 C56_7 C54_8 C53_8 -27(5)
C55_7 C56_7 C54_8 C53_8 -14(10)
C51_7 C56_7 C54_8 C53_8 -5.5(17)
C51_8 C56_7 C54_8 C53_8 -6.2(12)
C56_8 C56_7 C54_8 C55_8 142(7)
C55_7 C56_7 C54_8 C55_8 155(9)
C51_7 C56_7 C54_8 C55_8 164(4)
C51_8 C56_7 C54_8 C55_8 163(3)
C55_8 C56_7 C54_8 C54_7 -161.6(19)
C56_8 C56_7 C54_8 C54_7 -19(6)
C55_7 C56_7 C54_8 C54_7 -7(9)
C51_7 C56_7 C54_8 C54_7 2(3)
C51_8 C56_7 C54_8 C54_7 1(2)
C55_7 C54_7 C54_8 C53_8 57(15)
C53_7 C54_7 C54_8 C53_8 47(5)
C52_8 C54_7 C54_8 C53_8 41(5)
C55_7 C54_7 C54_8 C55_8 -1(9)
C53_7 C54_7 C54_8 C55_8 -10(3)
C52_8 C54_7 C54_8 C55_8 -16(3)
C55_7 C54_7 C54_8 C56_7 7(9)
C53_7 C54_7 C54_8 C56_7 -2(3)
C52_8 C54_7 C54_8 C56_7 -8(3)
C56_8 C56_7 C55_8 C55_7 -156(3)
C51_7 C56_7 C55_8 C55_7 -137(7)
C54_8 C56_7 C55_8 C55_7 3.3(12)
C51_8 C56_7 C55_8 C55_7 -82(10)
C55_7 C56_7 C55_8 C56_8 156(3)
C51_7 C56_7 C55_8 C56_8 19(4)
C54_8 C56_7 C55_8 C56_8 159(4)
C51_8 C56_7 C55_8 C56_8 74(10)
C56_8 C56_7 C55_8 C54_8 -159(4)
C55_7 C56_7 C55_8 C54_8 -3.3(12)
C51_7 C56_7 C55_8 C54_8 -140(7)
C51_8 C56_7 C55_8 C54_8 -85(10)
C56_8 C56_7 C55_8 C51_7 -19(4)
C55_7 C56_7 C55_8 C51_7 137(7)
C54_8 C56_7 C55_8 C51_7 140(7)
C51_8 C56_7 C55_8 C51_7 55(9)
C53_8 C55_7 C55_8 C56_7 9(6)
C54_7 C55_7 C55_8 C56_7 23(4)
C53_8 C55_7 C55_8 C56_8 -4(4)
C54_7 C55_7 C55_8 C56_8 10(3)
C56_7 C55_7 C55_8 C56_8 -13.1(19)
C53_8 C55_7 C55_8 C54_8 168(12)
C54_7 C55_7 C55_8 C54_8 -179(11)
C56_7 C55_7 C55_8 C54_8 159(7)
C53_8 C55_7 C55_8 C51_7 -1(4)
C54_7 C55_7 C55_8 C51_7 13(2)
C56_7 C55_7 C55_8 C51_7 -9.9(19)
C53_8 C54_8 C55_8 C56_7 12(2)
C54_7 C54_8 C55_8 C56_7 22(2)
C53_8 C54_8 C55_8 C55_7 -9(9)
C56_7 C54_8 C55_8 C55_7 -21(7)
C54_7 C54_8 C55_8 C55_7 1(7)
C53_8 C54_8 C55_8 C56_8 0.0
C56_7 C54_8 C55_8 C56_8 -12(2)
C54_7 C54_8 C55_8 C56_8 9.8(16)
C53_8 C54_8 C55_8 C51_7 2.8(6)
C56_7 C54_8 C55_8 C51_7 -9(2)
C54_7 C54_8 C55_8 C51_7 12.5(18)
C51_8 C51_7 C56_8 C56_7 -56(9)
C52_7 C51_7 C56_8 C56_7 -45(5)
C50_7 C51_7 C56_8 C56_7 167.4(18)
C52_8 C51_7 C56_8 C56_7 -19(3)
C50_8 C51_7 C56_8 C56_7 -172.0(14)
C55_8 C51_7 C56_8 C56_7 -4.8(12)
C51_8 C51_7 C56_8 C55_8 -52(9)
C52_7 C51_7 C56_8 C55_8 -41(5)
C56_7 C51_7 C56_8 C55_8 4.8(12)
C50_7 C51_7 C56_8 C55_8 172.2(15)
C52_8 C51_7 C56_8 C55_8 -15(3)
C50_8 C51_7 C56_8 C55_8 -167.2(17)
C52_7 C51_7 C56_8 C51_8 11(5)
C56_7 C51_7 C56_8 C51_8 56(9)
C50_7 C51_7 C56_8 C51_8 -136(8)
C52_8 C51_7 C56_8 C51_8 37(6)
C50_8 C51_7 C56_8 C51_8 -116(10)
C55_8 C51_7 C56_8 C51_8 52(9)
C51_8 C51_7 C56_8 C50_7 136(8)
C52_7 C51_7 C56_8 C50_7 147(4)
C56_7 C51_7 C56_8 C50_7 -167.4(18)
C52_8 C51_7 C56_8 C50_7 173.1(19)
C50_8 C51_7 C56_8 C50_7 21(3)
C55_8 C51_7 C56_8 C50_7 -172.2(15)
C55_8 C56_7 C56_8 C51_7 167(3)
C55_7 C56_7 C56_8 C51_7 33(4)
C54_8 C56_7 C56_8 C51_7 36(6)
C51_8 C56_7 C56_8 C51_7 8.4(16)
C55_7 C56_7 C56_8 C55_8 -134(6)
C51_7 C56_7 C56_8 C55_8 -167(3)
C54_8 C56_7 C56_8 C55_8 -131(8)
C51_8 C56_7 C56_8 C55_8 -159(4)
C55_8 C56_7 C56_8 C51_8 159(4)
C55_7 C56_7 C56_8 C51_8 25(3)
C51_7 C56_7 C56_8 C51_8 -8.4(16)
C54_8 C56_7 C56_8 C51_8 28(5)
C55_8 C56_7 C56_8 C50_7 -103(8)
C55_7 C56_7 C56_8 C50_7 123(6)
C51_7 C56_7 C56_8 C50_7 90(7)
C54_8 C56_7 C56_8 C50_7 126(6)
C51_8 C56_7 C56_8 C50_7 98(7)
C56_7 C55_8 C56_8 C51_7 -15(4)
C55_7 C55_8 C56_8 C51_7 10(2)
C54_8 C55_8 C56_8 C51_7 8.8(18)
C55_7 C55_8 C56_8 C56_7 26(3)
C54_8 C55_8 C56_8 C56_7 24(4)
C51_7 C55_8 C56_8 C56_7 15(4)
C56_7 C55_8 C56_8 C51_8 -24(4)
C55_7 C55_8 C56_8 C51_8 1.5(15)
C54_8 C55_8 C56_8 C51_8 0.0
C51_7 C55_8 C56_8 C51_8 -8.8(18)
C56_7 C55_8 C56_8 C50_7 141(5)
C55_7 C55_8 C56_8 C50_7 167(3)
C54_8 C55_8 C56_8 C50_7 165(3)
C51_7 C55_8 C56_8 C50_7 156(4)
C52_7 C51_8 C56_8 C51_7 -154(12)
C52_8 C51_8 C56_8 C51_7 -133(8)
C50_8 C51_8 C56_8 C51_7 49(8)
C50_7 C51_8 C56_8 C51_7 42(7)
C56_7 C51_8 C56_8 C51_7 -126(9)
C53_7 C51_8 C56_8 C51_7 -142(8)
C51_7 C51_8 C56_8 C56_7 126(9)
C52_7 C51_8 C56_8 C56_7 -28(5)
C52_8 C51_8 C56_8 C56_7 -7.2(14)
C50_8 C51_8 C56_8 C56_7 174.7(17)
C50_7 C51_8 C56_8 C56_7 168.0(17)
C53_7 C51_8 C56_8 C56_7 -15.8(17)
C51_7 C51_8 C56_8 C55_8 133(8)
C52_7 C51_8 C56_8 C55_8 -20(5)
C52_8 C51_8 C56_8 C55_8 0.0
C50_8 C51_8 C56_8 C55_8 -178.1(13)
C50_7 C51_8 C56_8 C55_8 175.2(10)
C56_7 C51_8 C56_8 C55_8 7.2(14)
C53_7 C51_8 C56_8 C55_8 -8.6(11)
C51_7 C51_8 C56_8 C50_7 -42(7)
C52_7 C51_8 C56_8 C50_7 164(6)
C52_8 C51_8 C56_8 C50_7 -175.2(10)
C50_8 C51_8 C56_8 C50_7 6.7(10)
C56_7 C51_8 C56_8 C50_7 -168.0(17)
C53_7 C51_8 C56_8 C50_7 176.2(12)
C51_8 C50_7 C56_8 C51_7 -6.9(15)
C50_8 C50_7 C56_8 C51_7 -11.4(16)
C51_7 C50_7 C56_8 C56_7 -94(7)
C51_8 C50_7 C56_8 C56_7 -101(7)
C50_8 C50_7 C56_8 C56_7 -105(7)
C51_7 C50_7 C56_8 C55_8 -160(4)
C51_8 C50_7 C56_8 C55_8 -167(3)
C50_8 C50_7 C56_8 C55_8 -171(3)
C51_7 C50_7 C56_8 C51_8 6.9(15)
C50_8 C50_7 C56_8 C51_8 -4.5(7)
C60_10 C60_9 C61_9 C62_10 11(3)
C61_10 C60_9 C61_9 C62_10 -23(3)
C66_10 C60_9 C61_9 C62_10 -156(2)
C60_10 C60_9 C61_9 C66_10 166.3(15)
C61_10 C60_9 C61_9 C66_10 133(5)
C60_10 C60_9 C61_9 C62_9 157.9(11)
C61_10 C60_9 C61_9 C62_9 124(4)
C66_10 C60_9 C61_9 C62_9 -8.4(8)
C60_10 C60_9 C61_9 C66_9 -21.4(14)
C61_10 C60_9 C61_9 C66_9 -55(4)
C66_10 C60_9 C61_9 C66_9 172.3(9)
C61_10 C60_9 C61_9 C60_10 -34(4)
C66_10 C60_9 C61_9 C60_10 -166.3(15)
C60_10 C60_9 C61_9 C63_10 144(3)
C61_10 C60_9 C61_9 C63_10 110(6)
C66_10 C60_9 C61_9 C63_10 -22(3)
C62_10 C61_9 C62_9 C65_10 -169.1(14)
C66_10 C61_9 C62_9 C65_10 18.5(9)
C66_9 C61_9 C62_9 C65_10 -153.6(12)
C60_9 C61_9 C62_9 C65_10 27.0(13)
C60_10 C61_9 C62_9 C65_10 53.8(18)
C63_10 C61_9 C62_9 C65_10 -157.2(15)
C62_10 C61_9 C62_9 C64_10 -36.6(16)
C66_10 C61_9 C62_9 C64_10 151.0(17)
C66_9 C61_9 C62_9 C64_10 -21.1(14)
C60_9 C61_9 C62_9 C64_10 159.5(15)
C60_10 C61_9 C62_9 C64_10 -173.7(18)
C63_10 C61_9 C62_9 C64_10 -24.7(11)
C62_10 C61_9 C62_9 C66_10 172.4(13)
C66_9 C61_9 C62_9 C66_10 -172.1(9)
C60_9 C61_9 C62_9 C66_10 8.5(8)
C60_10 C61_9 C62_9 C66_10 35.2(14)
C63_10 C61_9 C62_9 C66_10 -175.8(10)
C62_10 C61_9 C62_9 C63_9 -15.4(8)
C66_10 C61_9 C62_9 C63_9 172.1(9)
C66_9 C61_9 C62_9 C63_9 0.0
C60_9 C61_9 C62_9 C63_9 -179.4(7)
C60_10 C61_9 C62_9 C63_9 -152.6(14)
C63_10 C61_9 C62_9 C63_9 -3.6(5)
C62_10 C61_9 C62_9 C63_10 -11.8(7)
C66_10 C61_9 C62_9 C63_10 175.8(10)
C66_9 C61_9 C62_9 C63_10 3.6(5)
C60_9 C61_9 C62_9 C63_10 -175.7(9)
C60_10 C61_9 C62_9 C63_10 -149.0(14)
C62_10 C61_9 C62_9 C61_10 132(4)
C66_10 C61_9 C62_9 C61_10 -41(3)
C66_9 C61_9 C62_9 C61_10 147(3)
C60_9 C61_9 C62_9 C61_10 -32(3)
C60_10 C61_9 C62_9 C61_10 -5(3)
C63_10 C61_9 C62_9 C61_10 144(3)
C66_10 C61_9 C62_9 C62_10 -172.4(13)
C66_9 C61_9 C62_9 C62_10 15.4(8)
C60_9 C61_9 C62_9 C62_10 -163.9(12)
C60_10 C61_9 C62_9 C62_10 -137.2(17)
C63_10 C61_9 C62_9 C62_10 11.8(7)
C65_10 C62_9 C63_9 C64_10 3.1(12)
C61_9 C62_9 C63_9 C64_10 -155.1(19)
C63_10 C62_9 C63_9 C64_10 -162(3)
C61_10 C62_9 C63_9 C64_10 -162.6(18)
C62_10 C62_9 C63_9 C64_10 -165.0(19)
C65_10 C62_9 C63_9 C63_10 165.1(17)
C64_10 C62_9 C63_9 C63_10 162(3)
C61_9 C62_9 C63_9 C63_10 6.8(10)
C61_10 C62_9 C63_9 C63_10 -0.6(13)
C62_10 C62_9 C63_9 C63_10 -3.1(9)
C65_10 C62_9 C63_9 C64_9 158.3(11)
C64_10 C62_9 C63_9 C64_9 155.1(19)
C61_9 C62_9 C63_9 C64_9 0.0
C63_10 C62_9 C63_9 C64_9 -6.8(10)
C61_10 C62_9 C63_9 C64_9 -7.4(8)
C62_10 C62_9 C63_9 C64_9 -9.9(5)
C64_10 C62_9 C63_9 C65_10 -3.1(12)
C61_9 C62_9 C63_9 C65_10 -158.3(11)
C63_10 C62_9 C63_9 C65_10 -165.1(17)
C61_10 C62_9 C63_9 C65_10 -165.7(14)
C62_10 C62_9 C63_9 C65_10 -168.2(11)
C64_10 C63_9 C64_9 C63_10 82(3)
C62_9 C63_9 C64_9 C63_10 11.2(16)
C65_10 C63_9 C64_9 C63_10 30.9(17)
C64_10 C63_9 C64_9 C65_9 71(3)
C63_10 C63_9 C64_9 C65_9 -11.2(16)
C62_9 C63_9 C64_9 C65_9 0.0
C65_10 C63_9 C64_9 C65_9 19.7(9)
C64_10 C63_9 C64_9 C62_10 80(3)
C63_10 C63_9 C64_9 C62_10 -1.9(15)
C62_9 C63_9 C64_9 C62_10 9.3(5)
C65_10 C63_9 C64_9 C62_10 29.0(10)
C63_10 C64_9 C65_9 C62_10 6.6(8)
C63_9 C64_9 C65_9 C62_10 12.8(6)
C63_10 C64_9 C65_9 C66_9 -6.2(9)
C63_9 C64_9 C65_9 C66_9 0.0
C62_10 C64_9 C65_9 C66_9 -12.8(6)
C63_9 C64_9 C65_9 C63_10 6.2(9)
C62_10 C64_9 C65_9 C63_10 -6.6(8)
C64_9 C65_9 C66_9 C62_10 23.5(10)
C63_10 C65_9 C66_9 C62_10 20.0(9)
C62_10 C65_9 C66_9 C61_9 -23.5(10)
C64_9 C65_9 C66_9 C61_9 0.0
C63_10 C65_9 C66_9 C61_9 -3.4(5)
C62_10 C65_9 C66_9 C61_10 -14.6(7)
C64_9 C65_9 C66_9 C61_10 8.8(9)
C63_10 C65_9 C66_9 C61_10 5.4(10)
C62_9 C61_9 C66_9 C62_10 -27.7(12)
C60_9 C61_9 C66_9 C62_10 151.7(16)
C60_10 C61_9 C66_9 C62_10 139.1(16)
C63_10 C61_9 C66_9 C62_10 -24.8(11)
C62_10 C61_9 C66_9 C65_9 27.7(12)
C62_9 C61_9 C66_9 C65_9 0.0
C60_9 C61_9 C66_9 C65_9 179.3(8)
C60_10 C61_9 C66_9 C65_9 166.7(7)
C63_10 C61_9 C66_9 C65_9 2.9(4)
C62_10 C61_9 C66_9 C61_10 -128(3)
C62_9 C61_9 C66_9 C61_10 -155(3)
C60_9 C61_9 C66_9 C61_10 24(2)
C60_10 C61_9 C66_9 C61_10 12(2)
C63_10 C61_9 C66_9 C61_10 -152(3)
C66_10 C60_9 C60_10 C61_10 14(2)
C61_9 C60_9 C60_10 C61_10 -5.6(8)
C61_10 C60_9 C60_10 C61_9 5.6(8)
C66_10 C60_9 C60_10 C61_9 20(2)
C62_10 C61_9 C60_10 C60_9 -174.1(14)
C66_10 C61_9 C60_10 C60_9 -12.0(13)
C62_9 C61_9 C60_10 C60_9 -41.7(19)
C66_9 C61_9 C60_10 C60_9 161.8(12)
C63_10 C61_9 C60_10 C60_9 -162.5(16)
C62_10 C61_9 C60_10 C61_10 -120(7)
C66_10 C61_9 C60_10 C61_10 42(6)
C62_9 C61_9 C60_10 C61_10 12(6)
C66_9 C61_9 C60_10 C61_10 -144(6)
C60_9 C61_9 C60_10 C61_10 54(6)
C63_10 C61_9 C60_10 C61_10 -109(7)
C60_10 C60_9 C61_10 C62_10 -34(6)
C66_10 C60_9 C61_10 C62_10 155(6)
C61_9 C60_9 C61_10 C62_10 112(9)
C60_10 C60_9 C61_10 C66_10 170.8(13)
C61_9 C60_9 C61_10 C66_10 -43(4)
C66_10 C60_9 C61_10 C60_10 -170.8(13)
C61_9 C60_9 C61_10 C60_10 146(4)
C60_10 C60_9 C61_10 C66_9 -40(2)
C66_10 C60_9 C61_10 C66_9 149.1(17)
C61_9 C60_9 C61_10 C66_9 106(5)
C60_10 C60_9 C61_10 C62_9 170.2(15)
C66_10 C60_9 C61_10 C62_9 -0.6(13)
C61_9 C60_9 C61_10 C62_9 -44(4)
C61_9 C60_10 C61_10 C60_9 -123(7)
C60_9 C60_10 C61_10 C62_10 173.3(14)
C61_9 C60_10 C61_10 C62_10 51(6)
C60_9 C60_10 C61_10 C66_10 -9.6(14)
C61_9 C60_10 C61_10 C66_10 -132(7)
C60_9 C60_10 C61_10 C66_9 154.7(15)
C61_9 C60_10 C61_10 C66_9 32(6)
C60_9 C60_10 C61_10 C62_9 -37(5)
C61_9 C60_10 C61_10 C62_9 -159(11)
C62_10 C66_9 C61_10 C60_9 178.0(15)
C65_9 C66_9 C61_10 C60_9 -166.7(13)
C61_9 C66_9 C61_10 C60_9 -137(4)
C65_9 C66_9 C61_10 C62_10 15.4(8)
C61_9 C66_9 C61_10 C62_10 45(3)
C62_10 C66_9 C61_10 C66_10 -54(2)
C65_9 C66_9 C61_10 C66_10 -39.1(19)
C61_9 C66_9 C61_10 C66_10 -9.0(15)
C62_10 C66_9 C61_10 C60_10 149.2(11)
C65_9 C66_9 C61_10 C60_10 164.5(8)
C61_9 C66_9 C61_10 C60_10 -165(3)
C62_10 C66_9 C61_10 C62_9 -28.0(14)
C65_9 C66_9 C61_10 C62_9 -12.7(13)
C61_9 C66_9 C61_10 C62_9 17.4(17)
C65_10 C62_9 C61_10 C60_9 8(2)
C64_10 C62_9 C61_10 C60_9 151(2)
C66_10 C62_9 C61_10 C60_9 0.7(15)
C61_9 C62_9 C61_10 C60_9 135(4)
C63_9 C62_9 C61_10 C60_9 172.3(9)
C63_10 C62_9 C61_10 C60_9 171.9(13)
C62_10 C62_9 C61_10 C60_9 175.6(13)
C65_10 C62_9 C61_10 C62_10 -167.3(12)
C64_10 C62_9 C61_10 C62_10 -24(2)
C66_10 C62_9 C61_10 C62_10 -174.9(5)
C61_9 C62_9 C61_10 C62_10 -40(3)
C63_9 C62_9 C61_10 C62_10 -3.3(7)
C63_10 C62_9 C61_10 C62_10 -3.7(4)
C65_10 C62_9 C61_10 C66_10 7.5(7)
C64_10 C62_9 C61_10 C66_10 151(3)
C61_9 C62_9 C61_10 C66_10 135(3)
C63_9 C62_9 C61_10 C66_10 171.5(10)
C63_10 C62_9 C61_10 C66_10 171.2(8)
C62_10 C62_9 C61_10 C66_10 174.9(5)
C65_10 C62_9 C61_10 C60_10 39(5)
C64_10 C62_9 C61_10 C60_10 -178(4)
C66_10 C62_9 C61_10 C60_10 32(5)
C61_9 C62_9 C61_10 C60_10 166(7)
C63_9 C62_9 C61_10 C60_10 -157(4)
C63_10 C62_9 C61_10 C60_10 -157(5)
C62_10 C62_9 C61_10 C60_10 -154(5)
C65_10 C62_9 C61_10 C66_9 -152.3(12)
C64_10 C62_9 C61_10 C66_9 -9(3)
C66_10 C62_9 C61_10 C66_9 -159.8(8)
C61_9 C62_9 C61_10 C66_9 -25(2)
C63_9 C62_9 C61_10 C66_9 11.7(13)
C63_10 C62_9 C61_10 C66_9 11.4(10)
C62_10 C62_9 C61_10 C66_9 15.1(8)
C65_9 C66_9 C62_10 C61_9 -154.8(11)
C61_10 C66_9 C62_10 C61_9 13.5(9)
C61_9 C66_9 C62_10 C65_9 154.8(11)
C61_10 C66_9 C62_10 C65_9 168.3(5)
C65_9 C66_9 C62_10 C61_10 -168.3(5)
C61_9 C66_9 C62_10 C61_10 -13.5(9)
C65_9 C66_9 C62_10 C63_10 -37.0(13)
C61_9 C66_9 C62_10 C63_10 118(2)
C61_10 C66_9 C62_10 C63_10 131.3(13)
C65_9 C66_9 C62_10 C62_9 -127(2)
C61_9 C66_9 C62_10 C62_9 27.7(11)
C61_10 C66_9 C62_10 C62_9 41.2(17)
C65_9 C66_9 C62_10 C64_9 -16.6(6)
C61_9 C66_9 C62_10 C64_9 138.2(16)
C61_10 C66_9 C62_10 C64_9 151.7(10)
C66_10 C61_9 C62_10 C66_9 168.0(14)
C62_9 C61_9 C62_10 C66_9 156.3(10)
C60_9 C61_9 C62_10 C66_9 -52(3)
C60_10 C61_9 C62_10 C66_9 -45.3(17)
C63_10 C61_9 C62_10 C66_9 142.7(16)
C66_10 C61_9 C62_10 C65_9 108(3)
C62_9 C61_9 C62_10 C65_9 96(2)
C66_9 C61_9 C62_10 C65_9 -60.1(19)
C60_9 C61_9 C62_10 C65_9 -112(2)
C60_10 C61_9 C62_10 C65_9 -105(2)
C63_10 C61_9 C62_10 C65_9 83(2)
C66_10 C61_9 C62_10 C61_10 -127(5)
C62_9 C61_9 C62_10 C61_10 -139(3)
C66_9 C61_9 C62_10 C61_10 65(4)
C60_9 C61_9 C62_10 C61_10 13(2)
C60_10 C61_9 C62_10 C61_10 20(3)
C63_10 C61_9 C62_10 C61_10 -152(3)
C66_10 C61_9 C62_10 C63_10 25(3)
C62_9 C61_9 C62_10 C63_10 13.6(8)
C66_9 C61_9 C62_10 C63_10 -142.7(16)
C60_9 C61_9 C62_10 C63_10 165.2(17)
C60_10 C61_9 C62_10 C63_10 172.0(8)
C66_10 C61_9 C62_10 C62_9 12(2)
C66_9 C61_9 C62_10 C62_9 -156.3(10)
C60_9 C61_9 C62_10 C62_9 152(2)
C60_10 C61_9 C62_10 C62_9 158.4(9)
C63_10 C61_9 C62_10 C62_9 -13.6(8)
C66_10 C61_9 C62_10 C64_9 38(3)
C62_9 C61_9 C62_10 C64_9 25.9(12)
C66_9 C61_9 C62_10 C64_9 -130(2)
C60_9 C61_9 C62_10 C64_9 177.5(13)
C60_10 C61_9 C62_10 C64_9 -175.7(10)
C63_10 C61_9 C62_10 C64_9 12.3(9)
C64_9 C65_9 C62_10 C66_9 -159.8(9)
C63_10 C65_9 C62_10 C66_9 -155.4(11)
C64_9 C65_9 C62_10 C61_9 -96(2)
C66_9 C65_9 C62_10 C61_9 64(2)
C63_10 C65_9 C62_10 C61_9 -92(2)
C64_9 C65_9 C62_10 C61_10 -128.7(16)
C66_9 C65_9 C62_10 C61_10 31.2(13)
C63_10 C65_9 C62_10 C61_10 -124.2(16)
C64_9 C65_9 C62_10 C63_10 -4.4(5)
C66_9 C65_9 C62_10 C63_10 155.4(11)
C64_9 C65_9 C62_10 C62_9 -21.8(10)
C66_9 C65_9 C62_10 C62_9 138.0(18)
C63_10 C65_9 C62_10 C62_9 -17.4(11)
C66_9 C65_9 C62_10 C64_9 159.8(9)
C63_10 C65_9 C62_10 C64_9 4.4(5)
C60_9 C61_10 C62_10 C66_9 -8(6)
C66_10 C61_10 C62_10 C66_9 145.3(14)
C60_10 C61_10 C62_10 C66_9 -37.6(13)
C62_9 C61_10 C62_10 C66_9 149.9(15)
C60_9 C61_10 C62_10 C61_9 -122(8)
C66_10 C61_10 C62_10 C61_9 31(3)
C60_10 C61_10 C62_10 C61_9 -152(4)
C66_9 C61_10 C62_10 C61_9 -114(4)
C62_9 C61_10 C62_10 C61_9 35(3)
C60_9 C61_10 C62_10 C65_9 -38(6)
C66_10 C61_10 C62_10 C65_9 115.1(19)
C60_10 C61_10 C62_10 C65_9 -68(2)
C66_9 C61_10 C62_10 C65_9 -30.2(12)
C62_9 C61_10 C62_10 C65_9 119.7(19)
C60_9 C61_10 C62_10 C63_10 -153(6)
C66_10 C61_10 C62_10 C63_10 0.0
C60_10 C61_10 C62_10 C63_10 177.1(14)
C66_9 C61_10 C62_10 C63_10 -145.3(14)
C62_9 C61_10 C62_10 C63_10 4.6(4)
C60_9 C61_10 C62_10 C62_9 -158(6)
C66_10 C61_10 C62_10 C62_9 -4.6(4)
C60_10 C61_10 C62_10 C62_9 172.4(15)
C66_9 C61_10 C62_10 C62_9 -149.9(15)
C60_9 C61_10 C62_10 C64_9 -142(6)
C66_10 C61_10 C62_10 C64_9 10.5(11)
C60_10 C61_10 C62_10 C64_9 -172.4(15)
C66_9 C61_10 C62_10 C64_9 -134.8(19)
C62_9 C61_10 C62_10 C64_9 15.2(10)
C65_10 C62_9 C62_10 C66_9 0(5)
C64_10 C62_9 C62_10 C66_9 123(2)
C66_10 C62_9 C62_10 C66_9 -43(2)
C61_9 C62_9 C62_10 C66_9 -36.2(14)
C63_9 C62_9 C62_10 C66_9 130(2)
C63_10 C62_9 C62_10 C66_9 128(2)
C61_10 C62_9 C62_10 C66_9 -47(2)
C65_10 C62_9 C62_10 C61_9 36(4)
C64_10 C62_9 C62_10 C61_9 158.8(11)
C66_10 C62_9 C62_10 C61_9 -6.7(12)
C63_9 C62_9 C62_10 C61_9 166.5(7)
C63_10 C62_9 C62_10 C61_9 164.3(9)
C61_10 C62_9 C62_10 C61_9 -10.9(10)
C65_10 C62_9 C62_10 C65_9 -109(4)
C64_10 C62_9 C62_10 C65_9 14.3(16)
C66_10 C62_9 C62_10 C65_9 -151.2(11)
C61_9 C62_9 C62_10 C65_9 -144.5(17)
C63_9 C62_9 C62_10 C65_9 22.0(10)
C63_10 C62_9 C62_10 C65_9 19.9(12)
C61_10 C62_9 C62_10 C65_9 -155.3(11)
C65_10 C62_9 C62_10 C61_10 47(4)
C64_10 C62_9 C62_10 C61_10 169.7(10)
C66_10 C62_9 C62_10 C61_10 4.2(4)
C61_9 C62_9 C62_10 C61_10 10.9(10)
C63_9 C62_9 C62_10 C61_10 177.4(6)
C63_10 C62_9 C62_10 C61_10 175.2(5)
C65_10 C62_9 C62_10 C63_10 -128(4)
C64_10 C62_9 C62_10 C63_10 -5.5(5)
C66_10 C62_9 C62_10 C63_10 -171.0(9)
C61_9 C62_9 C62_10 C63_10 -164.3(9)
C63_9 C62_9 C62_10 C63_10 2.2(6)
C61_10 C62_9 C62_10 C63_10 -175.2(5)
C65_10 C62_9 C62_10 C64_9 -124(4)
C64_10 C62_9 C62_10 C64_9 -1.5(11)
C66_10 C62_9 C62_10 C64_9 -167.0(8)
C61_9 C62_9 C62_10 C64_9 -160.3(10)
C63_9 C62_9 C62_10 C64_9 6.3(3)
C63_10 C62_9 C62_10 C64_9 4.1(7)
C61_10 C62_9 C62_10 C64_9 -171.1(6)
C64_10 C63_9 C63_10 C64_9 -149.1(19)
C62_9 C63_9 C63_10 C64_9 -170.3(14)
C65_10 C63_9 C63_10 C64_9 -162.3(9)
C64_9 C63_9 C63_10 C64_10 149.1(19)
C62_9 C63_9 C63_10 C64_10 -21(3)
C65_10 C63_9 C63_10 C64_10 -13(2)
C64_10 C63_9 C63_10 C62_10 27(4)
C64_9 C63_9 C63_10 C62_10 176(3)
C62_9 C63_9 C63_10 C62_10 5.9(16)
C65_10 C63_9 C63_10 C62_10 14(2)
C64_10 C63_9 C63_10 C62_9 21(3)
C64_9 C63_9 C63_10 C62_9 170.3(14)
C65_10 C63_9 C63_10 C62_9 8.0(9)
C64_10 C63_9 C63_10 C65_9 -114(4)
C64_9 C63_9 C63_10 C65_9 35(4)
C62_9 C63_9 C63_10 C65_9 -135(5)
C65_10 C63_9 C63_10 C65_9 -127(4)
C64_10 C63_9 C63_10 C61_9 17(4)
C64_9 C63_9 C63_10 C61_9 166(2)
C62_9 C63_9 C63_10 C61_9 -4.2(6)
C65_10 C63_9 C63_10 C61_9 3.8(14)
C65_9 C64_9 C63_10 C63_9 170.3(14)
C62_10 C64_9 C63_10 C63_9 177(2)
C63_9 C64_9 C63_10 C64_10 -12.7(9)
C65_9 C64_9 C63_10 C64_10 157.7(10)
C62_10 C64_9 C63_10 C64_10 164.6(15)
C63_9 C64_9 C63_10 C62_10 -177(2)
C65_9 C64_9 C63_10 C62_10 -6.9(8)
C63_9 C64_9 C63_10 C62_9 -52(6)
C65_9 C64_9 C63_10 C62_9 119(7)
C62_10 C64_9 C63_10 C62_9 126(8)
C63_9 C64_9 C63_10 C65_9 -170.3(14)
C62_10 C64_9 C63_10 C65_9 6.9(8)
C63_9 C64_9 C63_10 C61_9 -159(3)
C65_9 C64_9 C63_10 C61_9 11.8(16)
C62_10 C64_9 C63_10 C61_9 18.7(12)
C66_9 C62_10 C63_10 C63_9 -131(3)
C61_9 C62_10 C63_10 C63_9 -18(2)
C65_9 C62_10 C63_10 C63_9 -169(2)
C61_10 C62_10 C63_10 C63_9 -10.5(18)
C62_9 C62_10 C63_10 C63_9 -5.5(15)
C64_9 C62_10 C63_10 C63_9 -176(3)
C66_9 C62_10 C63_10 C64_9 45.4(19)
C61_9 C62_10 C63_10 C64_9 157.7(16)
C65_9 C62_10 C63_10 C64_9 7.5(9)
C61_10 C62_10 C63_10 C64_9 165.6(14)
C62_9 C62_10 C63_10 C64_9 170.5(16)
C66_9 C62_10 C63_10 C64_10 -120.2(19)
C61_9 C62_10 C63_10 C64_10 -7.9(8)
C65_9 C62_10 C63_10 C64_10 -158.1(9)
C61_10 C62_10 C63_10 C64_10 0.0
C62_9 C62_10 C63_10 C64_10 5.0(5)
C64_9 C62_10 C63_10 C64_10 -165.6(14)
C66_9 C62_10 C63_10 C62_9 -125.2(19)
C61_9 C62_10 C63_10 C62_9 -12.9(7)
C65_9 C62_10 C63_10 C62_9 -163.1(11)
C61_10 C62_10 C63_10 C62_9 -5.0(5)
C64_9 C62_10 C63_10 C62_9 -170.5(16)
C66_9 C62_10 C63_10 C65_9 37.9(13)
C61_9 C62_10 C63_10 C65_9 150.2(14)
C61_10 C62_10 C63_10 C65_9 158.1(9)
C62_9 C62_10 C63_10 C65_9 163.1(11)
C64_9 C62_10 C63_10 C65_9 -7.5(9)
C66_9 C62_10 C63_10 C61_9 -112(2)
C65_9 C62_10 C63_10 C61_9 -150.2(14)
C61_10 C62_10 C63_10 C61_9 7.9(8)
C62_9 C62_10 C63_10 C61_9 12.9(7)
C64_9 C62_10 C63_10 C61_9 -157.7(16)
C65_10 C62_9 C63_10 C63_9 -22(2)
C64_10 C62_9 C63_10 C63_9 -10.0(15)
C66_10 C62_9 C63_10 C63_9 -167.0(15)
C61_9 C62_9 C63_10 C63_9 -174.1(9)
C61_10 C62_9 C63_10 C63_9 179.5(10)
C62_10 C62_9 C63_10 C63_9 176.0(11)
C65_10 C62_9 C63_10 C64_9 34(8)
C64_10 C62_9 C63_10 C64_9 45(8)
C66_10 C62_9 C63_10 C64_9 -112(7)
C61_9 C62_9 C63_10 C64_9 -119(7)
C63_9 C62_9 C63_10 C64_9 55(7)
C61_10 C62_9 C63_10 C64_9 -125(7)
C62_10 C62_9 C63_10 C64_9 -129(7)
C65_10 C62_9 C63_10 C64_10 -11.7(12)
C66_10 C62_9 C63_10 C64_10 -157(2)
C61_9 C62_9 C63_10 C64_10 -164.1(8)
C63_9 C62_9 C63_10 C64_10 10.0(15)
C61_10 C62_9 C63_10 C64_10 -170.5(9)
C62_10 C62_9 C63_10 C64_10 -174.0(6)
C65_10 C62_9 C63_10 C62_10 162.3(17)
C64_10 C62_9 C63_10 C62_10 174.0(6)
C66_10 C62_9 C63_10 C62_10 17.0(16)
C61_9 C62_9 C63_10 C62_10 9.9(6)
C63_9 C62_9 C63_10 C62_10 -176.0(11)
C61_10 C62_9 C63_10 C62_10 3.6(3)
C65_10 C62_9 C63_10 C65_9 145.7(16)
C64_10 C62_9 C63_10 C65_9 157.4(9)
C66_10 C62_9 C63_10 C65_9 0(2)
C61_9 C62_9 C63_10 C65_9 -6.6(10)
C63_9 C62_9 C63_10 C65_9 167.5(18)
C61_10 C62_9 C63_10 C65_9 -13.0(12)
C62_10 C62_9 C63_10 C65_9 -16.6(10)
C65_10 C62_9 C63_10 C61_9 152.4(18)
C64_10 C62_9 C63_10 C61_9 164.1(8)
C66_10 C62_9 C63_10 C61_9 7.1(16)
C63_9 C62_9 C63_10 C61_9 174.1(9)
C61_10 C62_9 C63_10 C61_9 -6.4(6)
C62_10 C62_9 C63_10 C61_9 -9.9(6)
C62_10 C65_9 C63_10 C63_9 149(5)
C64_9 C65_9 C63_10 C63_9 -39(4)
C66_9 C65_9 C63_10 C63_9 135(5)
C62_10 C65_9 C63_10 C64_9 -172.0(9)
C66_9 C65_9 C63_10 C64_9 174.6(8)
C62_10 C65_9 C63_10 C64_10 76(2)
C64_9 C65_9 C63_10 C64_10 -112(2)
C66_9 C65_9 C63_10 C64_10 62.7(18)
C64_9 C65_9 C63_10 C62_10 172.0(9)
C66_9 C65_9 C63_10 C62_10 -13.4(6)
C62_10 C65_9 C63_10 C62_9 20.0(12)
C64_9 C65_9 C63_10 C62_9 -168.0(17)
C66_9 C65_9 C63_10 C62_9 6.6(10)
C62_10 C65_9 C63_10 C61_9 15.4(7)
C64_9 C65_9 C63_10 C61_9 -172.5(11)
C66_9 C65_9 C63_10 C61_9 2.1(3)
C63_10 C63_9 C64_10 C62_9 -26(4)
C64_9 C63_9 C64_10 C62_9 -84(3)
C65_10 C63_9 C64_10 C62_9 3.7(14)
C63_10 C63_9 C64_10 C65_10 -30(5)
C64_9 C63_9 C64_10 C65_10 -88(4)
C62_9 C63_9 C64_10 C65_10 -3.7(14)
C64_9 C63_9 C64_10 C63_10 -59(3)
C62_9 C63_9 C64_10 C63_10 26(4)
C65_10 C63_9 C64_10 C63_10 30(5)
C65_10 C62_9 C64_10 C63_9 -176.9(12)
C66_10 C62_9 C64_10 C63_9 168.9(14)
C61_9 C62_9 C64_10 C63_9 40(3)
C63_10 C62_9 C64_10 C63_9 10.9(16)
C61_10 C62_9 C64_10 C63_9 34(3)
C62_10 C62_9 C64_10 C63_9 16(2)
C66_10 C62_9 C64_10 C65_10 -14.2(13)
C61_9 C62_9 C64_10 C65_10 -143.5(19)
C63_9 C62_9 C64_10 C65_10 176.9(12)
C63_10 C62_9 C64_10 C65_10 -172.1(8)
C61_10 C62_9 C64_10 C65_10 -149(3)
C62_10 C62_9 C64_10 C65_10 -167.3(12)
C65_10 C62_9 C64_10 C63_10 172.1(8)
C66_10 C62_9 C64_10 C63_10 158(2)
C61_9 C62_9 C64_10 C63_10 28.7(13)
C63_9 C62_9 C64_10 C63_10 -10.9(16)
C61_10 C62_9 C64_10 C63_10 23(2)
C62_10 C62_9 C64_10 C63_10 4.8(5)
C64_9 C63_10 C64_10 C63_9 37(2)
C62_10 C63_10 C64_10 C63_9 -160(3)
C62_9 C63_10 C64_10 C63_9 -153(4)
C65_9 C63_10 C64_10 C63_9 136(4)
C61_9 C63_10 C64_10 C63_9 -164(3)
C63_9 C63_10 C64_10 C62_9 153(4)
C64_9 C63_10 C64_10 C62_9 -170.2(19)
C62_10 C63_10 C64_10 C62_9 -6.7(7)
C65_9 C63_10 C64_10 C62_9 -71(2)
C61_9 C63_10 C64_10 C62_9 -10.8(6)
C63_9 C63_10 C64_10 C65_10 160(3)
C64_9 C63_10 C64_10 C65_10 -163.6(16)
C62_10 C63_10 C64_10 C65_10 0.0
C62_9 C63_10 C64_10 C65_10 6.7(7)
C65_9 C63_10 C64_10 C65_10 -63.9(19)
C61_9 C63_10 C64_10 C65_10 -4.2(4)
C66_10 C62_9 C65_10 C64_10 171.8(8)
C61_9 C62_9 C65_10 C64_10 154.6(14)
C63_9 C62_9 C65_10 C64_10 -1.6(6)
C63_10 C62_9 C65_10 C64_10 10.4(10)
C61_10 C62_9 C65_10 C64_10 165.4(14)
C62_10 C62_9 C65_10 C64_10 126(4)
C64_10 C62_9 C65_10 C66_10 -171.8(8)
C61_9 C62_9 C65_10 C66_10 -17.2(8)
C63_9 C62_9 C65_10 C66_10 -173.4(8)
C63_10 C62_9 C65_10 C66_10 -161.4(18)
C61_10 C62_9 C65_10 C66_10 -6.4(6)
C62_10 C62_9 C65_10 C66_10 -45(4)
C64_10 C62_9 C65_10 C63_9 1.6(6)
C66_10 C62_9 C65_10 C63_9 173.4(8)
C61_9 C62_9 C65_10 C63_9 156.1(11)
C63_10 C62_9 C65_10 C63_9 12.0(13)
C61_10 C62_9 C65_10 C63_9 166.9(13)
C62_10 C62_9 C65_10 C63_9 128(4)
C63_9 C64_10 C65_10 C62_9 5.0(19)
C63_10 C64_10 C65_10 C62_9 -8.7(9)
C63_9 C64_10 C65_10 C66_10 14(2)
C62_9 C64_10 C65_10 C66_10 8.7(9)
C63_10 C64_10 C65_10 C66_10 0.0
C62_9 C64_10 C65_10 C63_9 -5.0(19)
C63_10 C64_10 C65_10 C63_9 -14(2)
C65_10 C62_9 C66_10 C61_9 -164.4(8)
C64_10 C62_9 C66_10 C61_9 -150(2)
C63_10 C62_9 C66_10 C61_9 -8.1(19)
C61_10 C62_9 C66_10 C61_9 8.7(7)
C62_10 C62_9 C66_10 C61_9 4.9(9)
C64_10 C62_9 C66_10 C65_10 14.9(14)
C61_9 C62_9 C66_10 C65_10 164.4(8)
C63_10 C62_9 C66_10 C65_10 156(2)
C61_10 C62_9 C66_10 C65_10 173.1(7)
C62_10 C62_9 C66_10 C65_10 169.3(10)
C65_10 C62_9 C66_10 C61_10 -173.1(7)
C64_10 C62_9 C66_10 C61_10 -158(2)
C61_9 C62_9 C66_10 C61_10 -8.7(7)
C63_10 C62_9 C66_10 C61_10 -16.9(16)
C62_10 C62_9 C66_10 C61_10 -3.8(4)
C65_10 C62_9 C66_10 C60_9 -173.8(11)
C64_10 C62_9 C66_10 C60_9 -158.9(18)
C61_9 C62_9 C66_10 C60_9 -9.4(9)
C63_10 C62_9 C66_10 C60_9 -17(2)
C61_10 C62_9 C66_10 C60_9 -0.6(13)
C62_10 C62_9 C66_10 C60_9 -4.4(15)
C62_10 C61_9 C66_10 C62_9 -14(2)
C60_9 C61_9 C66_10 C62_9 -171.4(8)
C60_10 C61_9 C66_10 C62_9 -163.2(7)
C63_10 C61_9 C66_10 C62_9 3.3(8)
C62_10 C61_9 C66_10 C65_10 -25(2)
C62_9 C61_9 C66_10 C65_10 -11.2(6)
C60_9 C61_9 C66_10 C65_10 177.5(9)
C60_10 C61_9 C66_10 C65_10 -174.4(7)
C63_10 C61_9 C66_10 C65_10 -7.8(8)
C62_10 C61_9 C66_10 C61_10 136(4)
C62_9 C61_9 C66_10 C61_10 150(2)
C60_9 C61_9 C66_10 C61_10 -21(2)
C60_10 C61_9 C66_10 C61_10 -13(2)
C63_10 C61_9 C66_10 C61_10 154(3)
C62_10 C61_9 C66_10 C60_9 158(2)
C62_9 C61_9 C66_10 C60_9 171.4(8)
C60_10 C61_9 C66_10 C60_9 8.2(9)
C63_10 C61_9 C66_10 C60_9 174.7(8)
C64_10 C65_10 C66_10 C62_9 -7.7(7)
C63_9 C65_10 C66_10 C62_9 -4.7(6)
C62_9 C65_10 C66_10 C61_9 14.0(7)
C64_10 C65_10 C66_10 C61_9 6.3(7)
C63_9 C65_10 C66_10 C61_9 9.3(9)
C62_9 C65_10 C66_10 C61_10 7.7(7)
C64_10 C65_10 C66_10 C61_10 0.0
C63_9 C65_10 C66_10 C61_10 3.0(5)
C62_9 C65_10 C66_10 C60_9 25(4)
C64_10 C65_10 C66_10 C60_9 17(4)
C63_9 C65_10 C66_10 C60_9 20(4)
C60_9 C61_10 C66_10 C62_9 -179.3(14)
C62_10 C61_10 C66_10 C62_9 5.5(5)
C60_10 C61_10 C66_10 C62_9 -171.7(14)
C66_9 C61_10 C66_10 C62_9 34.6(12)
C60_9 C61_10 C66_10 C61_9 154(3)
C62_10 C61_10 C66_10 C61_9 -21(2)
C60_10 C61_10 C66_10 C61_9 162(3)
C66_9 C61_10 C66_10 C61_9 8.0(14)
C62_9 C61_10 C66_10 C61_9 -26.5(18)
C60_9 C61_10 C66_10 C65_10 175.1(12)
C62_10 C61_10 C66_10 C65_10 0.0
C60_10 C61_10 C66_10 C65_10 -177.3(13)
C66_9 C61_10 C66_10 C65_10 29.0(11)
C62_9 C61_10 C66_10 C65_10 -5.5(5)
C62_10 C61_10 C66_10 C60_9 -175.1(12)
C60_10 C61_10 C66_10 C60_9 7.6(11)
C66_9 C61_10 C66_10 C60_9 -146.1(19)
C62_9 C61_10 C66_10 C60_9 179.3(14)
C60_10 C60_9 C66_10 C62_9 -15(3)
C61_10 C60_9 C66_10 C62_9 0.8(17)
C61_9 C60_9 C66_10 C62_9 9.1(9)
C60_10 C60_9 C66_10 C61_9 -24(3)
C61_10 C60_9 C66_10 C61_9 -8.3(10)
C60_10 C60_9 C66_10 C65_10 -35(6)
C61_10 C60_9 C66_10 C65_10 -20(5)
C61_9 C60_9 C66_10 C65_10 -12(4)
C60_10 C60_9 C66_10 C61_10 -16(2)
C61_9 C60_9 C66_10 C61_10 8.3(10)
C75_12 C70_11 C71_11 C76_12 -54.6(13)
C74_12 C70_11 C71_11 C76_12 -116.2(12)
C74_12 C70_11 C71_11 C75_12 -61.6(10)
C75_12 C70_11 C71_11 C72_11 -102.7(12)
C74_12 C70_11 C71_11 C72_11 -164.3(6)
C75_12 C70_11 C71_11 C76_11 77.5(12)
C74_12 C70_11 C71_11 C76_11 15.9(7)
C75_12 C70_11 C71_11 C71_12 28(4)
C74_12 C70_11 C71_11 C71_12 -34(4)
C75_12 C70_11 C71_11 C74_12 61.6(10)
C75_12 C71_11 C72_11 C76_12 53.6(12)
C76_11 C71_11 C72_11 C76_12 -78.3(13)
C70_11 C71_11 C72_11 C76_12 101.9(14)
C71_12 C71_11 C72_11 C76_12 -69.2(12)
C74_12 C71_11 C72_11 C76_12 7(2)
C76_12 C71_11 C72_11 C73_11 78.3(13)
C75_12 C71_11 C72_11 C73_11 131.8(10)
C76_11 C71_11 C72_11 C73_11 0.0
C70_11 C71_11 C72_11 C73_11 -179.8(7)
C71_12 C71_11 C72_11 C73_11 9.1(5)
C74_12 C71_11 C72_11 C73_11 85(2)
C76_12 C71_11 C72_11 C71_12 69.2(12)
C75_12 C71_11 C72_11 C71_12 122.8(10)
C76_11 C71_11 C72_11 C71_12 -9.1(5)
C70_11 C71_11 C72_11 C71_12 171.1(8)
C74_12 C71_11 C72_11 C71_12 75.9(19)
C76_12 C72_11 C73_11 C70_12 25(2)
C71_11 C72_11 C73_11 C70_12 -15(2)
C71_12 C72_11 C73_11 C70_12 -6(2)
C76_12 C72_11 C73_11 C74_11 39.7(7)
C71_11 C72_11 C73_11 C74_11 0.0
C71_12 C72_11 C73_11 C74_11 9.6(6)
C76_12 C72_11 C73_11 C71_12 30.1(6)
C71_11 C72_11 C73_11 C71_12 -9.6(6)
C71_11 C72_11 C73_11 C76_12 -39.7(7)
C71_12 C72_11 C73_11 C76_12 -30.1(6)
C72_11 C73_11 C74_11 C70_12 -155(4)
C71_12 C73_11 C74_11 C70_12 -143(4)
C76_12 C73_11 C74_11 C70_12 -137(4)
C70_12 C73_11 C74_11 C71_12 143(4)
C72_11 C73_11 C74_11 C71_12 -11.8(7)
C76_12 C73_11 C74_11 C71_12 6.0(6)
C70_12 C73_11 C74_11 C75_11 155(4)
C72_11 C73_11 C74_11 C75_11 0.0
C71_12 C73_11 C74_11 C75_11 11.8(7)
C76_12 C73_11 C74_11 C75_11 17.8(4)
C70_12 C73_11 C74_11 C72_12 155(4)
C72_11 C73_11 C74_11 C72_12 0.2(6)
C71_12 C73_11 C74_11 C72_12 12.0(5)
C76_12 C73_11 C74_11 C72_12 18.0(7)
C70_12 C74_11 C75_11 C72_12 37(6)
C71_12 C74_11 C75_11 C72_12 15(3)
C73_11 C74_11 C75_11 C72_12 1(3)
C70_12 C74_11 C75_11 C71_12 22(5)
C73_11 C74_11 C75_11 C71_12 -14.0(8)
C72_12 C74_11 C75_11 C71_12 -15(3)
C70_12 C74_11 C75_11 C76_11 36(5)
C71_12 C74_11 C75_11 C76_11 14.0(8)
C73_11 C74_11 C75_11 C76_11 0.0
C72_12 C74_11 C75_11 C76_11 -1(3)
C71_12 C74_11 C75_11 C70_12 -22(5)
C73_11 C74_11 C75_11 C70_12 -36(5)
C72_12 C74_11 C75_11 C70_12 -37(6)
C70_12 C74_11 C75_11 C73_12 31(5)
C71_12 C74_11 C75_11 C73_12 9.0(12)
C73_11 C74_11 C75_11 C73_12 -5.0(11)
C72_12 C74_11 C75_11 C73_12 -6(3)
C71_12 C75_11 C76_11 C72_12 -168(4)
C74_11 C75_11 C76_11 C72_12 179(3)
C70_12 C75_11 C76_11 C72_12 -176(3)
C73_12 C75_11 C76_11 C72_12 -6(2)
C72_12 C75_11 C76_11 C73_12 6(2)
C71_12 C75_11 C76_11 C73_12 -162.1(15)
C74_11 C75_11 C76_11 C73_12 -175.0(11)
C70_12 C75_11 C76_11 C73_12 -169.6(13)
C72_12 C75_11 C76_11 C71_12 168(4)
C74_11 C75_11 C76_11 C71_12 -12.9(8)
C70_12 C75_11 C76_11 C71_12 -7.5(10)
C73_12 C75_11 C76_11 C71_12 162.1(15)
C72_12 C75_11 C76_11 C71_11 -179(3)
C71_12 C75_11 C76_11 C71_11 12.9(8)
C74_11 C75_11 C76_11 C71_11 0.0
C70_12 C75_11 C76_11 C71_11 5.3(9)
C73_12 C75_11 C76_11 C71_11 175.0(11)
C72_12 C75_11 C76_11 C74_12 54(3)
C71_12 C75_11 C76_11 C74_12 -114.0(18)
C74_11 C75_11 C76_11 C74_12 -126.9(17)
C70_12 C75_11 C76_11 C74_12 -121.6(18)
C73_12 C75_11 C76_11 C74_12 48.1(14)
C72_12 C75_11 C76_11 C76_12 163(3)
C71_12 C75_11 C76_11 C76_12 -5.5(7)
C74_11 C75_11 C76_11 C76_12 -18.3(4)
C70_12 C75_11 C76_11 C76_12 -13.0(10)
C73_12 C75_11 C76_11 C76_12 156.6(11)
C72_12 C75_11 C76_11 C75_12 149(3)
C71_12 C75_11 C76_11 C75_12 -19.6(11)
C74_11 C75_11 C76_11 C75_12 -32.4(7)
C70_12 C75_11 C76_11 C75_12 -27.1(13)
C73_12 C75_11 C76_11 C75_12 142.5(13)
C76_12 C71_11 C76_11 C72_12 -43(2)
C75_12 C71_11 C76_11 C72_12 -139.1(19)
C72_11 C71_11 C76_11 C72_12 -0.7(19)
C70_11 C71_11 C76_11 C72_12 179(2)
C71_12 C71_11 C76_11 C72_12 -11.0(15)
C74_12 C71_11 C76_11 C72_12 -165(2)
C76_12 C71_11 C76_11 C73_12 131.9(14)
C75_12 C71_11 C76_11 C73_12 35.4(14)
C72_11 C71_11 C76_11 C73_12 173.9(13)
C70_11 C71_11 C76_11 C73_12 -6.3(13)
C71_12 C71_11 C76_11 C73_12 163.6(16)
C74_12 C71_11 C76_11 C73_12 9.9(9)
C76_12 C71_11 C76_11 C71_12 -31.6(8)
C75_12 C71_11 C76_11 C71_12 -128.2(10)
C72_11 C71_11 C76_11 C71_12 10.3(6)
C70_11 C71_11 C76_11 C71_12 -169.9(9)
C74_12 C71_11 C76_11 C71_12 -153.7(8)
C76_12 C71_11 C76_11 C75_11 -41.9(9)
C75_12 C71_11 C76_11 C75_11 -138.5(9)
C72_11 C71_11 C76_11 C75_11 0.0
C70_11 C71_11 C76_11 C75_11 179.8(7)
C71_12 C71_11 C76_11 C75_11 -10.3(6)
C74_12 C71_11 C76_11 C75_11 -164.0(6)
C76_12 C71_11 C76_11 C74_12 122.1(11)
C75_12 C71_11 C76_11 C74_12 25.5(6)
C72_11 C71_11 C76_11 C74_12 164.0(6)
C70_11 C71_11 C76_11 C74_12 -16.2(7)
C71_12 C71_11 C76_11 C74_12 153.7(8)
C75_12 C71_11 C76_11 C76_12 -96.5(12)
C72_11 C71_11 C76_11 C76_12 41.9(9)
C70_11 C71_11 C76_11 C76_12 -138.2(11)
C71_12 C71_11 C76_11 C76_12 31.6(8)
C74_12 C71_11 C76_11 C76_12 -122.1(11)
C76_12 C71_11 C76_11 C75_12 96.5(12)
C72_11 C71_11 C76_11 C75_12 138.5(9)
C70_11 C71_11 C76_11 C75_12 -41.7(8)
C71_12 C71_11 C76_11 C75_12 128.2(10)
C74_12 C71_11 C76_11 C75_12 -25.5(6)
C71_12 C74_11 C70_12 C73_11 -35(4)
C75_11 C74_11 C70_12 C73_11 -53(7)
C72_12 C74_11 C70_12 C73_11 -43(6)
C73_11 C74_11 C70_12 C71_12 35(4)
C75_11 C74_11 C70_12 C71_12 -18(4)
C72_12 C74_11 C70_12 C71_12 -8(3)
C71_12 C74_11 C70_12 C75_11 18(4)
C73_11 C74_11 C70_12 C75_11 53(7)
C72_12 C74_11 C70_12 C75_11 9.3(14)
C72_11 C73_11 C70_12 C74_11 35(5)
C71_12 C73_11 C70_12 C74_11 30(3)
C76_12 C73_11 C70_12 C74_11 48(4)
C72_11 C73_11 C70_12 C71_12 6(2)
C74_11 C73_11 C70_12 C71_12 -30(3)
C76_12 C73_11 C70_12 C71_12 18.0(12)
C72_11 C73_11 C70_12 C75_11 19(3)
C74_11 C73_11 C70_12 C75_11 -16(2)
C71_12 C73_11 C70_12 C75_11 13.9(10)
C76_12 C73_11 C70_12 C75_11 31.8(19)
C72_12 C75_11 C71_12 C74_11 -172.9(14)
C76_11 C75_11 C71_12 C74_11 -166.6(8)
C70_12 C75_11 C71_12 C74_11 4.2(10)
C73_12 C75_11 C71_12 C74_11 -175.5(6)
C72_12 C75_11 C71_12 C76_11 -6.3(19)
C74_11 C75_11 C71_12 C76_11 166.6(8)
C70_12 C75_11 C71_12 C76_11 170.8(13)
C73_12 C75_11 C71_12 C76_11 -8.9(7)
C74_11 C75_11 C71_12 C72_12 172.9(14)
C76_11 C75_11 C71_12 C72_12 6.3(19)
C70_12 C75_11 C71_12 C72_12 177.0(17)
C73_12 C75_11 C71_12 C72_12 -2.6(13)
C72_12 C75_11 C71_12 C76_12 7(3)
C74_11 C75_11 C71_12 C76_12 -180(2)
C76_11 C75_11 C71_12 C76_12 13.4(16)
C70_12 C75_11 C71_12 C76_12 -176(2)
C73_12 C75_11 C71_12 C76_12 5(2)
C72_12 C75_11 C71_12 C70_12 -177.0(17)
C74_11 C75_11 C71_12 C70_12 -4.2(10)
C76_11 C75_11 C71_12 C70_12 -170.8(13)
C73_12 C75_11 C71_12 C70_12 -179.7(11)
C72_12 C75_11 C71_12 C73_11 -158.1(11)
C74_11 C75_11 C71_12 C73_11 14.8(8)
C76_11 C75_11 C71_12 C73_11 -151.8(16)
C70_12 C75_11 C71_12 C73_11 19.0(14)
C73_12 C75_11 C71_12 C73_11 -160.7(12)
C72_12 C75_11 C71_12 C71_11 -17(2)
C74_11 C75_11 C71_12 C71_11 155.7(14)
C76_11 C75_11 C71_12 C71_11 -11.0(6)
C70_12 C75_11 C71_12 C71_11 159.8(17)
C73_12 C75_11 C71_12 C71_11 -19.8(12)
C72_12 C75_11 C71_12 C72_11 -71(3)
C74_11 C75_11 C71_12 C72_11 102(2)
C76_11 C75_11 C71_12 C72_11 -65(2)
C70_12 C75_11 C71_12 C72_11 106(3)
C73_12 C75_11 C71_12 C72_11 -73(2)
C70_12 C74_11 C71_12 C75_11 -170(3)
C73_11 C74_11 C71_12 C75_11 167.1(8)
C72_12 C74_11 C71_12 C75_11 3.3(6)
C70_12 C74_11 C71_12 C76_11 173(3)
C73_11 C74_11 C71_12 C76_11 149.7(17)
C75_11 C74_11 C71_12 C76_11 -17.3(10)
C72_12 C74_11 C71_12 C76_11 -14.0(15)
C70_12 C74_11 C71_12 C72_12 -173(3)
C73_11 C74_11 C71_12 C72_12 163.7(6)
C75_11 C74_11 C71_12 C72_12 -3.3(6)
C70_12 C74_11 C71_12 C76_12 10(3)
C73_11 C74_11 C71_12 C76_12 -13.0(13)
C75_11 C74_11 C71_12 C76_12 180.0(19)
C72_12 C74_11 C71_12 C76_12 -176.7(15)
C73_11 C74_11 C71_12 C70_12 -23(3)
C75_11 C74_11 C71_12 C70_12 170(3)
C72_12 C74_11 C71_12 C70_12 173(3)
C70_12 C74_11 C71_12 C73_11 23(3)
C75_11 C74_11 C71_12 C73_11 -167.1(8)
C72_12 C74_11 C71_12 C73_11 -163.7(6)
C70_12 C74_11 C71_12 C71_11 70(4)
C73_11 C74_11 C71_12 C71_11 47(2)
C75_11 C74_11 C71_12 C71_11 -120(3)
C72_12 C74_11 C71_12 C71_11 -116(3)
C70_12 C74_11 C71_12 C72_11 32(3)
C73_11 C74_11 C71_12 C72_11 9.2(5)
C75_11 C74_11 C71_12 C72_11 -157.9(13)
C72_12 C74_11 C71_12 C72_11 -154.6(10)
C72_12 C76_11 C71_12 C75_11 4.7(15)
C73_12 C76_11 C71_12 C75_11 42(3)
C71_11 C76_11 C71_12 C75_11 -168.3(7)
C74_12 C76_11 C71_12 C75_11 154.6(9)
C76_12 C76_11 C71_12 C75_11 172.8(9)
C75_12 C76_11 C71_12 C75_11 167.5(7)
C72_12 C76_11 C71_12 C74_11 23(2)
C73_12 C76_11 C71_12 C74_11 60(4)
C75_11 C76_11 C71_12 C74_11 18.0(11)
C71_11 C76_11 C71_12 C74_11 -150.2(17)
C74_12 C76_11 C71_12 C74_11 172.6(14)
C76_12 C76_11 C71_12 C74_11 -169.2(18)
C75_12 C76_11 C71_12 C74_11 -174.5(16)
C73_12 C76_11 C71_12 C72_12 37.7(19)
C75_11 C76_11 C71_12 C72_12 -4.7(15)
C71_11 C76_11 C71_12 C72_12 -173.0(10)
C74_12 C76_11 C71_12 C72_12 149.9(18)
C76_12 C76_11 C71_12 C72_12 168.1(7)
C75_12 C76_11 C71_12 C72_12 162.8(11)
C72_12 C76_11 C71_12 C76_12 -168.1(7)
C73_12 C76_11 C71_12 C76_12 -130(2)
C75_11 C76_11 C71_12 C76_12 -172.8(9)
C71_11 C76_11 C71_12 C76_12 18.9(5)
C74_12 C76_11 C71_12 C76_12 -18.2(11)
C75_12 C76_11 C71_12 C76_12 -5.3(3)
C72_12 C76_11 C71_12 C70_12 31(4)
C73_12 C76_11 C71_12 C70_12 68(5)
C75_11 C76_11 C71_12 C70_12 26(3)
C71_11 C76_11 C71_12 C70_12 -142(4)
C74_12 C76_11 C71_12 C70_12 -179(3)
C76_12 C76_11 C71_12 C70_12 -161(4)
C75_12 C76_11 C71_12 C70_12 -167(4)
C72_12 C76_11 C71_12 C73_11 135.6(19)
C73_12 C76_11 C71_12 C73_11 173(2)
C75_11 C76_11 C71_12 C73_11 131(2)
C71_11 C76_11 C71_12 C73_11 -37(2)
C74_12 C76_11 C71_12 C73_11 -74(2)
C76_12 C76_11 C71_12 C73_11 -56(2)
C75_12 C76_11 C71_12 C73_11 -62(2)
C72_12 C76_11 C71_12 C71_11 173.0(10)
C73_12 C76_11 C71_12 C71_11 -149(3)
C75_11 C76_11 C71_12 C71_11 168.3(7)
C74_12 C76_11 C71_12 C71_11 -37.1(11)
C76_12 C76_11 C71_12 C71_11 -18.9(5)
C75_12 C76_11 C71_12 C71_11 -24.2(5)
C72_12 C76_11 C71_12 C72_11 165.3(9)
C73_12 C76_11 C71_12 C72_11 -157(2)
C75_11 C76_11 C71_12 C72_11 160.6(11)
C71_11 C76_11 C71_12 C72_11 -7.7(4)
C74_12 C76_11 C71_12 C72_11 -44.8(14)
C76_12 C76_11 C71_12 C72_11 -26.6(6)
C75_12 C76_11 C71_12 C72_11 -31.9(8)
C74_11 C70_12 C71_12 C75_11 10(2)
C73_11 C70_12 C71_12 C75_11 157.0(17)
C73_11 C70_12 C71_12 C74_11 147(4)
C75_11 C70_12 C71_12 C74_11 -10(2)
C74_11 C70_12 C71_12 C76_11 -14(5)
C73_11 C70_12 C71_12 C76_11 133(3)
C75_11 C70_12 C71_12 C76_11 -24(3)
C74_11 C70_12 C71_12 C72_12 8(3)
C73_11 C70_12 C71_12 C72_12 155.3(12)
C75_11 C70_12 C71_12 C72_12 -1.6(10)
C74_11 C70_12 C71_12 C76_12 -173(2)
C73_11 C70_12 C71_12 C76_12 -25.6(18)
C75_11 C70_12 C71_12 C76_12 177.5(14)
C74_11 C70_12 C71_12 C73_11 -147(4)
C75_11 C70_12 C71_12 C73_11 -157.0(17)
C74_11 C70_12 C71_12 C71_11 -142(3)
C73_11 C70_12 C71_12 C71_11 5(3)
C75_11 C70_12 C71_12 C71_11 -152(2)
C74_11 C70_12 C71_12 C72_11 -150(3)
C73_11 C70_12 C71_12 C72_11 -3.0(13)
C75_11 C70_12 C71_12 C72_11 -159.9(12)
C70_12 C73_11 C71_12 C75_11 -31(2)
C72_11 C73_11 C71_12 C75_11 153.1(15)
C74_11 C73_11 C71_12 C75_11 -16.1(9)
C76_12 C73_11 C71_12 C75_11 172.1(16)
C70_12 C73_11 C71_12 C74_11 -14.6(17)
C72_11 C73_11 C71_12 C74_11 169.2(6)
C76_12 C73_11 C71_12 C74_11 -171.8(8)
C70_12 C73_11 C71_12 C76_11 -146(3)
C72_11 C73_11 C71_12 C76_11 38(2)
C74_11 C73_11 C71_12 C76_11 -132(2)
C76_12 C73_11 C71_12 C76_11 57(2)
C70_12 C73_11 C71_12 C72_12 -54(2)
C72_11 C73_11 C71_12 C72_12 129.3(17)
C74_11 C73_11 C71_12 C72_12 -39.9(15)
C76_12 C73_11 C71_12 C72_12 148.3(16)
C70_12 C73_11 C71_12 C76_12 157.2(16)
C72_11 C73_11 C71_12 C76_12 -19.0(5)
C74_11 C73_11 C71_12 C76_12 171.8(8)
C72_11 C73_11 C71_12 C70_12 -176.2(16)
C74_11 C73_11 C71_12 C70_12 14.6(17)
C76_12 C73_11 C71_12 C70_12 -157.2(16)
C70_12 C73_11 C71_12 C71_11 -176.5(17)
C72_11 C73_11 C71_12 C71_11 7.3(4)
C74_11 C73_11 C71_12 C71_11 -161.9(11)
C76_12 C73_11 C71_12 C71_11 26.3(6)
C70_12 C73_11 C71_12 C72_11 176.2(16)
C74_11 C73_11 C71_12 C72_11 -169.2(6)
C76_12 C73_11 C71_12 C72_11 19.0(5)
C76_12 C71_11 C71_12 C75_11 156.1(12)
C75_12 C71_11 C71_12 C75_11 90.9(16)
C72_11 C71_11 C71_12 C75_11 -158.0(13)
C76_11 C71_11 C71_12 C75_11 12.3(7)
C70_11 C71_11 C71_12 C75_11 68(5)
C74_12 C71_11 C71_12 C75_11 36.2(13)
C76_12 C71_11 C71_12 C74_11 -94(3)
C75_12 C71_11 C71_12 C74_11 -159(2)
C72_11 C71_11 C71_12 C74_11 -48(2)
C76_11 C71_11 C71_12 C74_11 122(3)
C70_11 C71_11 C71_12 C74_11 177(3)
C74_12 C71_11 C71_12 C74_11 146(2)
C76_12 C71_11 C71_12 C76_11 143.9(9)
C75_12 C71_11 C71_12 C76_11 78.6(13)
C72_11 C71_11 C71_12 C76_11 -170.3(6)
C70_11 C71_11 C71_12 C76_11 55(4)
C74_12 C71_11 C71_12 C76_11 23.9(8)
C76_12 C71_11 C71_12 C72_12 148.2(6)
C75_12 C71_11 C71_12 C72_12 82.9(12)
C72_11 C71_11 C71_12 C72_12 -166.0(6)
C76_11 C71_11 C71_12 C72_12 4.3(6)
C70_11 C71_11 C71_12 C72_12 60(4)
C74_12 C71_11 C71_12 C72_12 28.3(6)
C75_12 C71_11 C71_12 C76_12 -65.3(11)
C72_11 C71_11 C71_12 C76_12 45.9(9)
C76_11 C71_11 C71_12 C76_12 -143.9(8)
C70_11 C71_11 C71_12 C76_12 -88(4)
C74_12 C71_11 C71_12 C76_12 -119.9(10)
C76_12 C71_11 C71_12 C70_12 -57(2)
C75_12 C71_11 C71_12 C70_12 -122(2)
C72_11 C71_11 C71_12 C70_12 -11.0(18)
C76_11 C71_11 C71_12 C70_12 159(2)
C70_11 C71_11 C71_12 C70_12 -145(4)
C74_12 C71_11 C71_12 C70_12 -176.8(18)
C76_12 C71_11 C71_12 C73_11 -53.3(12)
C75_12 C71_11 C71_12 C73_11 -118.6(12)
C72_11 C71_11 C71_12 C73_11 -7.5(4)
C76_11 C71_11 C71_12 C73_11 162.8(10)
C70_11 C71_11 C71_12 C73_11 -142(4)
C74_12 C71_11 C71_12 C73_11 -173.3(8)
C76_12 C71_11 C71_12 C72_11 -45.9(9)
C75_12 C71_11 C71_12 C72_11 -111.1(12)
C76_11 C71_11 C71_12 C72_11 170.3(6)
C70_11 C71_11 C71_12 C72_11 -134(4)
C74_12 C71_11 C71_12 C72_11 -165.8(6)
C76_12 C72_11 C71_12 C75_11 111(2)
C73_11 C72_11 C71_12 C75_11 -104(2)
C71_11 C72_11 C71_12 C75_11 66(2)
C76_12 C72_11 C71_12 C74_11 -155.0(11)
C73_11 C72_11 C71_12 C74_11 -10.2(6)
C71_11 C72_11 C71_12 C74_11 160.5(11)
C76_12 C72_11 C71_12 C76_11 52.6(11)
C73_11 C72_11 C71_12 C76_11 -162.5(10)
C71_11 C72_11 C71_12 C76_11 8.1(5)
C76_12 C72_11 C71_12 C72_12 66.9(14)
C73_11 C72_11 C71_12 C72_12 -148.3(12)
C71_11 C72_11 C71_12 C72_12 22.4(9)
C73_11 C72_11 C71_12 C76_12 144.8(8)
C71_11 C72_11 C71_12 C76_12 -44.5(8)
C76_12 C72_11 C71_12 C70_12 -142.4(12)
C73_11 C72_11 C71_12 C70_12 2.4(10)
C71_11 C72_11 C71_12 C70_12 173.1(12)
C76_12 C72_11 C71_12 C73_11 -144.8(8)
C71_11 C72_11 C71_12 C73_11 170.7(6)
C76_12 C72_11 C71_12 C71_11 44.5(8)
C73_11 C72_11 C71_12 C71_11 -170.7(6)
C71_12 C75_11 C72_12 C76_11 11(3)
C74_11 C75_11 C72_12 C76_11 -2(6)
C70_12 C75_11 C72_12 C76_11 7(5)
C73_12 C75_11 C72_12 C76_11 56(15)
C74_11 C75_11 C72_12 C71_12 -13(2)
C76_11 C75_11 C72_12 C71_12 -11(3)
C70_12 C75_11 C72_12 C71_12 -4(2)
C73_12 C75_11 C72_12 C71_12 45(17)
C71_12 C75_11 C72_12 C74_11 13(2)
C76_11 C75_11 C72_12 C74_11 2(6)
C70_12 C75_11 C72_12 C74_11 8.8(15)
C73_12 C75_11 C72_12 C74_11 58(19)
C73_12 C76_11 C72_12 C75_11 -174(2)
C71_12 C76_11 C72_12 C75_11 -9(3)
C71_11 C76_11 C72_12 C75_11 1(4)
C74_12 C76_11 C72_12 C75_11 -153.7(16)
C76_12 C76_11 C72_12 C75_11 -20(3)
C75_12 C76_11 C72_12 C75_11 -57(5)
C73_12 C76_11 C72_12 C71_12 -164.8(9)
C75_11 C76_11 C72_12 C71_12 9(3)
C71_11 C76_11 C72_12 C71_12 11.0(15)
C74_12 C76_11 C72_12 C71_12 -144.2(19)
C76_12 C76_11 C72_12 C71_12 -10.3(6)
C75_12 C76_11 C72_12 C71_12 -48(2)
C71_12 C76_11 C72_12 C73_12 164.8(9)
C75_11 C76_11 C72_12 C73_12 174(2)
C71_11 C76_11 C72_12 C73_12 176(2)
C74_12 C76_11 C72_12 C73_12 20.6(11)
C76_12 C76_11 C72_12 C73_12 154.5(15)
C75_12 C76_11 C72_12 C73_12 117(3)
C73_12 C76_11 C72_12 C74_11 -175.0(6)
C71_12 C76_11 C72_12 C74_11 -10.1(10)
C75_11 C76_11 C72_12 C74_11 -0.7(19)
C71_11 C76_11 C72_12 C74_11 1(2)
C74_12 C76_11 C72_12 C74_11 -154.3(13)
C76_12 C76_11 C72_12 C74_11 -20.4(16)
C75_12 C76_11 C72_12 C74_11 -58(3)
C74_11 C71_12 C72_12 C75_11 6.8(13)
C76_11 C71_12 C72_12 C75_11 171(3)
C76_12 C71_12 C72_12 C75_11 -176(2)
C70_12 C71_12 C72_12 C75_11 3(2)
C73_11 C71_12 C72_12 C75_11 41(2)
C71_11 C71_12 C72_12 C75_11 165(2)
C72_11 C71_12 C72_12 C75_11 148(2)
C75_11 C71_12 C72_12 C76_11 -171(3)
C74_11 C71_12 C72_12 C76_11 -163.9(17)
C76_12 C71_12 C72_12 C76_11 13.7(9)
C70_12 C71_12 C72_12 C76_11 -167.2(18)
C73_11 C71_12 C72_12 C76_11 -129(2)
C71_11 C71_12 C72_12 C76_11 -5.7(8)
C72_11 C71_12 C72_12 C76_11 -22.7(13)
C75_11 C71_12 C72_12 C73_12 176(2)
C74_11 C71_12 C72_12 C73_12 -177.6(11)
C76_11 C71_12 C72_12 C73_12 -13.7(9)
C76_12 C71_12 C72_12 C73_12 0.0
C70_12 C71_12 C72_12 C73_12 179.1(14)
C73_11 C71_12 C72_12 C73_12 -143.1(19)
C71_11 C71_12 C72_12 C73_12 -19.4(4)
C72_11 C71_12 C72_12 C73_12 -36.4(9)
C75_11 C71_12 C72_12 C74_11 -6.8(13)
C76_11 C71_12 C72_12 C74_11 163.9(17)
C76_12 C71_12 C72_12 C74_11 177.6(11)
C70_12 C71_12 C72_12 C74_11 -3.3(13)
C73_11 C71_12 C72_12 C74_11 34.5(13)
C71_11 C71_12 C72_12 C74_11 158.2(12)
C72_11 C71_12 C72_12 C74_11 141.2(15)
C72_12 C76_11 C73_12 C74_12 165.5(9)
C71_12 C76_11 C73_12 C74_12 130(3)
C75_11 C76_11 C73_12 C74_12 163.2(6)
C71_11 C76_11 C73_12 C74_12 -11.1(10)
C76_12 C76_11 C73_12 C74_12 24.5(14)
C75_12 C76_11 C73_12 C74_12 6.9(4)
C71_12 C76_11 C73_12 C72_12 -35.5(18)
C75_11 C76_11 C73_12 C72_12 -2.3(8)
C71_11 C76_11 C73_12 C72_12 -176.7(18)
C74_12 C76_11 C73_12 C72_12 -165.5(9)
C76_12 C76_11 C73_12 C72_12 -141(2)
C75_12 C76_11 C73_12 C72_12 -158.7(13)
C72_12 C76_11 C73_12 C75_11 2.3(8)
C71_12 C76_11 C73_12 C75_11 -33(2)
C71_11 C76_11 C73_12 C75_11 -174.3(12)
C74_12 C76_11 C73_12 C75_11 -163.2(6)
C76_12 C76_11 C73_12 C75_11 -138.8(16)
C75_12 C76_11 C73_12 C75_11 -156.3(8)
C71_12 C72_12 C73_12 C76_11 16.5(10)
C74_11 C72_12 C73_12 C76_11 12.7(15)
C76_11 C72_12 C73_12 C74_12 -16.5(10)
C71_12 C72_12 C73_12 C74_12 0.0
C74_11 C72_12 C73_12 C74_12 -3.8(18)
C76_11 C72_12 C73_12 C75_11 -59(16)
C71_12 C72_12 C73_12 C75_11 -43(17)
C74_11 C72_12 C73_12 C75_11 -47(15)
C76_11 C73_12 C74_12 C75_12 -10.8(7)
C72_12 C73_12 C74_12 C75_12 0.0
C75_11 C73_12 C74_12 C75_12 1.3(6)
C72_12 C73_12 C74_12 C76_11 10.8(7)
C75_11 C73_12 C74_12 C76_11 12.1(4)
C76_11 C73_12 C74_12 C70_11 31.0(11)
C72_12 C73_12 C74_12 C70_11 41.8(8)
C75_11 C73_12 C74_12 C70_11 43.2(12)
C76_11 C73_12 C74_12 C71_11 6.6(6)
C72_12 C73_12 C74_12 C71_11 17.5(4)
C75_11 C73_12 C74_12 C71_11 18.8(7)
C72_12 C76_11 C74_12 C75_12 145.9(19)
C73_12 C76_11 C74_12 C75_12 170.5(6)
C71_12 C76_11 C74_12 C75_12 18.4(11)
C75_11 C76_11 C74_12 C75_12 114.9(16)
C71_11 C76_11 C74_12 C75_12 -18.5(5)
C76_12 C76_11 C74_12 C75_12 4.8(3)
C72_12 C76_11 C74_12 C73_12 -24.6(13)
C71_12 C76_11 C74_12 C73_12 -152.1(17)
C75_11 C76_11 C74_12 C73_12 -55.6(16)
C71_11 C76_11 C74_12 C73_12 171.0(8)
C76_12 C76_11 C74_12 C73_12 -165.7(9)
C75_12 C76_11 C74_12 C73_12 -170.5(6)
C72_12 C76_11 C74_12 C70_11 176.9(19)
C73_12 C76_11 C74_12 C70_11 -158.5(8)
C71_12 C76_11 C74_12 C70_11 49.4(13)
C75_11 C76_11 C74_12 C70_11 145.9(14)
C71_11 C76_11 C74_12 C70_11 12.5(5)
C76_12 C76_11 C74_12 C70_11 35.8(7)
C75_12 C76_11 C74_12 C70_11 31.0(6)
C72_12 C76_11 C74_12 C71_11 164(2)
C73_12 C76_11 C74_12 C71_11 -171.0(8)
C71_12 C76_11 C74_12 C71_11 36.9(11)
C75_11 C76_11 C74_12 C71_11 133.4(15)
C76_12 C76_11 C74_12 C71_11 23.3(5)
C75_12 C76_11 C74_12 C71_11 18.5(5)
C71_11 C70_11 C74_12 C75_12 47.6(9)
C75_12 C70_11 C74_12 C73_12 -79.6(13)
C71_11 C70_11 C74_12 C73_12 -32.0(9)
C75_12 C70_11 C74_12 C76_11 -59.4(10)
C71_11 C70_11 C74_12 C76_11 -11.9(5)
C75_12 C70_11 C74_12 C71_11 -47.6(9)
C76_12 C71_11 C74_12 C75_12 59.7(11)
C72_11 C71_11 C74_12 C75_12 54.3(19)
C76_11 C71_11 C74_12 C75_12 147.4(8)
C70_11 C71_11 C74_12 C75_12 -48.6(9)
C71_12 C71_11 C74_12 C75_12 125.1(10)
C76_12 C71_11 C74_12 C73_12 -93.6(12)
C75_12 C71_11 C74_12 C73_12 -153.3(5)
C72_11 C71_11 C74_12 C73_12 -99(2)
C76_11 C71_11 C74_12 C73_12 -5.9(5)
C70_11 C71_11 C74_12 C73_12 158.1(7)
C71_12 C71_11 C74_12 C73_12 -28.2(6)
C76_12 C71_11 C74_12 C76_11 -87.6(12)
C75_12 C71_11 C74_12 C76_11 -147.4(8)
C72_11 C71_11 C74_12 C76_11 -93.1(19)
C70_11 C71_11 C74_12 C76_11 164.0(7)
C71_12 C71_11 C74_12 C76_11 -22.3(7)
C76_12 C71_11 C74_12 C70_11 108.3(12)
C75_12 C71_11 C74_12 C70_11 48.6(9)
C72_11 C71_11 C74_12 C70_11 103(2)
C76_11 C71_11 C74_12 C70_11 -164.0(7)
C71_12 C71_11 C74_12 C70_11 173.7(8)
C74_12 C70_11 C75_12 C71_11 93.9(7)
C71_11 C70_11 C75_12 C74_12 -93.9(7)
C71_11 C70_11 C75_12 C76_12 31.8(6)
C74_12 C70_11 C75_12 C76_12 125.7(7)
C71_11 C70_11 C75_12 C76_11 -42.1(6)
C74_12 C70_11 C75_12 C76_11 51.8(7)
C76_12 C71_11 C75_12 C70_11 135.0(12)
C72_11 C71_11 C75_12 C70_11 102.9(11)
C76_11 C71_11 C75_12 C70_11 -118.8(10)
C71_12 C71_11 C75_12 C70_11 -173.7(10)
C74_12 C71_11 C75_12 C70_11 -90.1(12)
C76_12 C71_11 C75_12 C74_12 -134.9(7)
C72_11 C71_11 C75_12 C74_12 -167.0(6)
C76_11 C71_11 C75_12 C74_12 -28.7(6)
C70_11 C71_11 C75_12 C74_12 90.1(12)
C71_12 C71_11 C75_12 C74_12 -83.6(11)
C72_11 C71_11 C75_12 C76_12 -32.1(6)
C76_11 C71_11 C75_12 C76_12 106.2(10)
C70_11 C71_11 C75_12 C76_12 -135.0(12)
C71_12 C71_11 C75_12 C76_12 51.3(8)
C74_12 C71_11 C75_12 C76_12 134.9(7)
C76_12 C71_11 C75_12 C76_11 -106.2(10)
C72_11 C71_11 C75_12 C76_11 -138.3(7)
C70_11 C71_11 C75_12 C76_11 118.8(10)
C71_12 C71_11 C75_12 C76_11 -54.9(9)
C74_12 C71_11 C75_12 C76_11 28.7(6)
C73_12 C74_12 C75_12 C70_11 126.9(12)
C76_11 C74_12 C75_12 C70_11 119.7(12)
C71_11 C74_12 C75_12 C70_11 95.7(13)
C73_12 C74_12 C75_12 C71_11 31.3(6)
C76_11 C74_12 C75_12 C71_11 24.0(6)
C70_11 C74_12 C75_12 C71_11 -95.7(13)
C73_12 C74_12 C75_12 C76_12 0.0
C76_11 C74_12 C75_12 C76_12 -7.3(5)
C70_11 C74_12 C75_12 C76_12 -126.9(12)
C71_11 C74_12 C75_12 C76_12 -31.3(6)
C73_12 C74_12 C75_12 C76_11 7.3(5)
C70_11 C74_12 C75_12 C76_11 -119.7(12)
C71_11 C74_12 C75_12 C76_11 -24.0(6)
C75_12 C71_11 C76_12 C72_11 -136.0(10)
C76_11 C71_11 C76_12 C72_11 118.6(9)
C70_11 C71_11 C76_12 C72_11 -103.4(12)
C71_12 C71_11 C76_12 C72_11 89.0(12)
C74_12 C71_11 C76_12 C72_11 -178.0(6)
C72_11 C71_11 C76_12 C75_12 136.0(10)
C76_11 C71_11 C76_12 C75_12 -105.4(10)
C70_11 C71_11 C76_12 C75_12 32.6(7)
C71_12 C71_11 C76_12 C75_12 -135.0(7)
C74_12 C71_11 C76_12 C75_12 -42.1(7)
C75_12 C71_11 C76_12 C71_12 135.0(7)
C72_11 C71_11 C76_12 C71_12 -89.0(12)
C76_11 C71_11 C76_12 C71_12 29.6(6)
C70_11 C71_11 C76_12 C71_12 167.6(9)
C74_12 C71_11 C76_12 C71_12 93.0(10)
C75_12 C71_11 C76_12 C76_11 105.4(10)
C72_11 C71_11 C76_12 C76_11 -118.6(9)
C70_11 C71_11 C76_12 C76_11 138.0(11)
C71_12 C71_11 C76_12 C76_11 -29.6(6)
C74_12 C71_11 C76_12 C76_11 63.4(9)
C75_12 C71_11 C76_12 C73_11 179.3(6)
C72_11 C71_11 C76_12 C73_11 -44.7(7)
C76_11 C71_11 C76_12 C73_11 73.9(10)
C70_11 C71_11 C76_12 C73_11 -148.1(8)
C71_12 C71_11 C76_12 C73_11 44.3(9)
C74_12 C71_11 C76_12 C73_11 137.3(7)
C73_11 C72_11 C76_12 C71_11 -118.0(10)
C71_12 C72_11 C76_12 C71_11 -87.6(9)
C73_11 C72_11 C76_12 C75_12 -160.5(8)
C71_11 C72_11 C76_12 C75_12 -42.5(7)
C71_12 C72_11 C76_12 C75_12 -130.1(8)
C73_11 C72_11 C76_12 C71_12 -30.4(6)
C71_11 C72_11 C76_12 C71_12 87.6(9)
C73_11 C72_11 C76_12 C76_11 -71.4(10)
C71_11 C72_11 C76_12 C76_11 46.6(7)
C71_12 C72_11 C76_12 C76_11 -41.0(8)
C71_11 C72_11 C76_12 C73_11 118.0(10)
C71_12 C72_11 C76_12 C73_11 30.4(6)
C70_11 C75_12 C76_12 C71_11 -55.6(14)
C74_12 C75_12 C76_12 C71_11 54.6(10)
C76_11 C75_12 C76_12 C71_11 48.0(8)
C70_11 C75_12 C76_12 C72_11 7.7(14)
C71_11 C75_12 C76_12 C72_11 63.4(13)
C74_12 C75_12 C76_12 C72_11 118.0(13)
C76_11 C75_12 C76_12 C72_11 111.4(13)
C70_11 C75_12 C76_12 C71_12 -110.3(13)
C71_11 C75_12 C76_12 C71_12 -54.6(10)
C74_12 C75_12 C76_12 C71_12 0.0
C76_11 C75_12 C76_12 C71_12 -6.6(4)
C70_11 C75_12 C76_12 C76_11 -103.6(12)
C71_11 C75_12 C76_12 C76_11 -48.0(8)
C74_12 C75_12 C76_12 C76_11 6.6(4)
C70_11 C75_12 C76_12 C73_11 -58(3)
C71_11 C75_12 C76_12 C73_11 -2(2)
C74_12 C75_12 C76_12 C73_11 52(2)
C76_11 C75_12 C76_12 C73_11 46(2)
C75_11 C71_12 C76_12 C71_11 -41(2)
C74_11 C71_12 C76_12 C71_11 138.8(19)
C76_11 C71_12 C76_12 C71_11 -29.0(7)
C72_12 C71_12 C76_12 C71_11 -37.4(7)
C70_12 C71_12 C76_12 C71_11 143.4(16)
C73_11 C71_12 C76_12 C71_11 127.4(12)
C72_11 C71_12 C76_12 C71_11 100.0(13)
C75_11 C71_12 C76_12 C72_11 -141(2)
C74_11 C71_12 C76_12 C72_11 38.7(16)
C76_11 C71_12 C76_12 C72_11 -129.0(11)
C72_12 C71_12 C76_12 C72_11 -137.5(10)
C70_12 C71_12 C76_12 C72_11 43.4(14)
C73_11 C71_12 C76_12 C72_11 27.3(6)
C71_11 C71_12 C76_12 C72_11 -100.0(13)
C75_11 C71_12 C76_12 C75_12 -3.8(18)
C74_11 C71_12 C76_12 C75_12 176.2(17)
C76_11 C71_12 C76_12 C75_12 8.5(5)
C72_12 C71_12 C76_12 C75_12 0.0
C70_12 C71_12 C76_12 C75_12 -179.1(14)
C73_11 C71_12 C76_12 C75_12 164.8(8)
C71_11 C71_12 C76_12 C75_12 37.4(7)
C72_11 C71_12 C76_12 C75_12 137.5(10)
C75_11 C71_12 C76_12 C76_11 -12.3(15)
C74_11 C71_12 C76_12 C76_11 168(2)
C72_12 C71_12 C76_12 C76_11 -8.5(5)
C70_12 C71_12 C76_12 C76_11 172.4(16)
C73_11 C71_12 C76_12 C76_11 156.3(11)
C71_11 C71_12 C76_12 C76_11 29.0(7)
C72_11 C71_12 C76_12 C76_11 129.0(11)
C75_11 C71_12 C76_12 C73_11 -169(2)
C74_11 C71_12 C76_12 C73_11 11.4(11)
C76_11 C71_12 C76_12 C73_11 -156.3(11)
C72_12 C71_12 C76_12 C73_11 -164.8(8)
C70_12 C71_12 C76_12 C73_11 16.1(12)
C71_11 C71_12 C76_12 C73_11 -127.4(12)
C72_11 C71_12 C76_12 C73_11 -27.3(6)
C72_12 C76_11 C76_12 C71_11 151.7(14)
C73_12 C76_11 C76_12 C71_11 -74.4(18)
C71_12 C76_11 C76_12 C71_11 138.7(10)
C75_11 C76_11 C76_12 C71_11 144.2(7)
C74_12 C76_11 C76_12 C71_11 -53.9(10)
C75_12 C76_11 C76_12 C71_11 -49.0(10)
C72_12 C76_11 C76_12 C72_11 74.3(18)
C73_12 C76_11 C76_12 C72_11 -151.9(17)
C71_12 C76_11 C76_12 C72_11 61.3(14)
C75_11 C76_11 C76_12 C72_11 66.8(12)
C71_11 C76_11 C76_12 C72_11 -77.4(13)
C74_12 C76_11 C76_12 C72_11 -131.4(13)
C75_12 C76_11 C76_12 C72_11 -126.4(13)
C72_12 C76_11 C76_12 C75_12 -159.3(13)
C73_12 C76_11 C76_12 C75_12 -25.4(15)
C71_12 C76_11 C76_12 C75_12 -172.3(5)
C75_11 C76_11 C76_12 C75_12 -166.8(5)
C71_11 C76_11 C76_12 C75_12 49.0(10)
C74_12 C76_11 C76_12 C75_12 -4.9(3)
C72_12 C76_11 C76_12 C71_12 13.0(8)
C73_12 C76_11 C76_12 C71_12 146.9(19)
C75_11 C76_11 C76_12 C71_12 5.5(7)
C71_11 C76_11 C76_12 C71_12 -138.7(10)
C74_12 C76_11 C76_12 C71_12 167.4(8)
C75_12 C76_11 C76_12 C71_12 172.3(5)
C72_12 C76_11 C76_12 C73_11 31.5(15)
C73_12 C76_11 C76_12 C73_11 165.4(15)
C71_12 C76_11 C76_12 C73_11 18.5(9)
C75_11 C76_11 C76_12 C73_11 24.0(5)
C71_11 C76_11 C76_12 C73_11 -120.2(11)
C74_12 C76_11 C76_12 C73_11 -174.1(7)
C75_12 C76_11 C76_12 C73_11 -169.2(7)
C70_12 C73_11 C76_12 C71_11 -86(2)
C72_11 C73_11 C76_12 C71_11 77.0(13)
C74_11 C73_11 C76_12 C71_11 -69.2(12)
C71_12 C73_11 C76_12 C71_11 -62.8(12)
C70_12 C73_11 C76_12 C72_11 -163.1(16)
C74_11 C73_11 C76_12 C72_11 -146.2(6)
C71_12 C73_11 C76_12 C72_11 -139.8(8)
C70_12 C73_11 C76_12 C75_12 -84(3)
C72_11 C73_11 C76_12 C75_12 79(3)
C74_11 C73_11 C76_12 C75_12 -67(3)
C71_12 C73_11 C76_12 C75_12 -61(3)
C70_12 C73_11 C76_12 C71_12 -23.3(16)
C72_11 C73_11 C76_12 C71_12 139.8(8)
C74_11 C73_11 C76_12 C71_12 -6.3(6)
C70_12 C73_11 C76_12 C76_11 -40.9(17)
C72_11 C73_11 C76_12 C76_11 122.2(10)
C74_11 C73_11 C76_12 C76_11 -23.9(5)
C71_12 C73_11 C76_12 C76_11 -17.6(8)
